data_1566103
loop_
_publ_author_name
'Jiang, Zhan-Guo'
'Wu, Wei-Hong'
'Jin, Bo-Xing'
'Zeng, Hui-Min'
'Jin, Zhi-Gang'
'Zhan, Cai-Hong'

_publ_section_title
;
 A chloride-doped silver-sulfide cluster
 [Ag<sub>148</sub>S<sub>26</sub>Cl<sub>30</sub>(C&#xE002;CBu<sup><i>t</i></sup>)<sub>60</sub>]<sup>6+</sup>:
 hierarchical assembly, enhanced luminescence and cytotoxicity to cancer
 cells.
;
_journal_issue 5
_journal_name_full Nanoscale
_journal_page_first 1971
_journal_page_last 1977
_journal_paper_doi 10.1039/d1nr07170j
_journal_volume 14
_journal_year 2022
_chemical_formula_moiety '2(C360 H540 Ag148 Cl56), 12(F6 Sb)'
_chemical_formula_sum 'C720 H1080 Ag296 Cl112 F72 Sb12'
_chemical_formula_weight 48464.70
_space_group_crystal_system monoclinic
_space_group_IT_number 14
_space_group_name_Hall '-P 2ybc'
_space_group_name_H-M_alt 'P 1 21/c 1'
_atom_sites_solution_hydrogens mixed
_atom_sites_solution_primary dual
_audit_creation_date 2021-10-11
_audit_creation_method
;
Olex2 1.5
(compiled 2021.08.20 svn.r13c46975 for OlexSys, GUI svn.r6392)
;
_audit_update_record
;
2021-10-18 deposited with the CCDC.	2021-12-27 downloaded from the CCDC.
;
_cell_angle_alpha 90
_cell_angle_beta 108.954(4)
_cell_angle_gamma 90
_cell_formula_units_Z 2
_cell_length_a 46.413(11)
_cell_length_b 27.613(7)
_cell_length_c 47.653(10)
_cell_measurement_reflns_used 9881
_cell_measurement_temperature 120.01
_cell_measurement_theta_max 23.71
_cell_measurement_theta_min 2.26
_cell_volume 57761(2)
_computing_cell_refinement 'SAINT V8.38A (Bruker, 2018)'
_computing_data_reduction 'SAINT V8.38A (Bruker, 2018)'
_computing_molecular_graphics 'Olex2 1.5 (Dolomanov et al., 2009)'
_computing_publication_material 'Olex2 1.5 (Dolomanov et al., 2009)'
_computing_structure_refinement 'SHELXL 2018/3 (Sheldrick, 2015)'
_computing_structure_solution 'SHELXT  (Sheldrick, 2015)'
_diffrn_ambient_temperature 120.01
_diffrn_measured_fraction_theta_full 0.952
_diffrn_measured_fraction_theta_max 0.952
_diffrn_measurement_device_type 'BRUKER D8 VENTURE'
_diffrn_measurement_method '\f and \w scans'
_diffrn_radiation_type MoK\a
_diffrn_radiation_wavelength 0.71073
_diffrn_reflns_av_R_equivalents 0.0783
_diffrn_reflns_av_unetI/netI 0.1316
_diffrn_reflns_Laue_measured_fraction_full 0.952
_diffrn_reflns_Laue_measured_fraction_max 0.952
_diffrn_reflns_limit_h_max 38
_diffrn_reflns_limit_h_min -51
_diffrn_reflns_limit_k_max 16
_diffrn_reflns_limit_k_min -30
_diffrn_reflns_limit_l_max 52
_diffrn_reflns_limit_l_min -52
_diffrn_reflns_number 192380
_diffrn_reflns_point_group_measured_fraction_full 0.952
_diffrn_reflns_point_group_measured_fraction_max 0.952
_diffrn_reflns_theta_full 23.256
_diffrn_reflns_theta_max 23.256
_diffrn_reflns_theta_min 1.865
_diffrn_source_current 1.4
_diffrn_source_power 0.07
_diffrn_source_voltage 50.0
_diffrn_standards_number 0
_exptl_absorpt_coefficient_mu 5.461
_exptl_absorpt_correction_T_max 0.1640
_exptl_absorpt_correction_T_min 0.0892
_exptl_absorpt_correction_type multi-scan
_exptl_absorpt_process_details
;
SADABS-2016/2 (Bruker,2016/2) was used for absorption correction.
wR2(int) was 0.1133 before and 0.0738 after correction.
The Ratio of minimum to maximum transmission is 0.5439.
The \l/2 correction factor is Not present.
;
_exptl_crystal_colour red
_exptl_crystal_colour_primary red
_exptl_crystal_density_diffrn 2.787
_exptl_crystal_description block
_exptl_crystal_F_000 44952
_exptl_crystal_size_max 0.2
_exptl_crystal_size_mid 0.15
_exptl_crystal_size_min 0.15
_refine_diff_density_max 3.041
_refine_diff_density_min -3.613
_refine_diff_density_rms 0.281
_refine_ls_extinction_method none
_refine_ls_goodness_of_fit_ref 1.053
_refine_ls_hydrogen_treatment constr
_refine_ls_matrix_type full
_refine_ls_number_parameters 5586
_refine_ls_number_reflns 79016
_refine_ls_number_restraints 7224
_refine_ls_restrained_S_all 1.016
_refine_ls_R_factor_all 0.1820
_refine_ls_R_factor_gt 0.1083
_refine_ls_shift/su_max 0.136
_refine_ls_shift/su_mean 0.000
_refine_ls_structure_factor_coef Fsqd
_refine_ls_weighting_details 'w=1/[\s^2^(Fo^2^)+(0.1171P)^2^+3129.0027P] where P=(Fo^2^+2Fc^2^)/3'
_refine_ls_weighting_scheme calc
_refine_ls_wR_factor_gt 0.2814
_refine_ls_wR_factor_ref 0.3200
_reflns_Friedel_coverage 0.000
_reflns_number_gt 40586
_reflns_number_total 79016
_reflns_threshold_expression 'I > 2\s(I)'
_cod_data_source_file d1nr07170j2.cif
_cod_data_source_block j
_cod_depositor_comments 'Adding full bibliography for 1566103--1566104.cif.'
_cod_original_cell_volume 57760(23)
_cod_database_code 1566103
_shelx_shelxl_version_number 2018/3
_shelx_space_group_comment
;
The symmetry employed for this shelxl refinement is uniquely defined
by the following loop, which should always be used as a source of
symmetry information in preference to the above space-group names.
They are only intended as comments.
;
_shelx_estimated_absorpt_t_max 0.495
_shelx_estimated_absorpt_t_min 0.408
_olex2_refinement_description
;
1. Fixed Uiso
 At 1.5 times of:
  All C(H,H,H) groups
2. Restrained distances
 C2X-C2Z = C2X-C30
 1.55 with sigma of 0.02
 C3N-C3P = C3N-C3Q
 1.55 with sigma of 0.02
 C45-C46 = C46-C47
 1.54 with sigma of 0.02
 Sb5-F1G = Sb5-F1I
 1.8 with sigma of 0.02
 Sb4-F1B = Sb4-F1D
 1.8 with sigma of 0.02
 C28-C2A = C2A-C2B
 1.54 with sigma of 0.02
 Sb5-F3 = Sb5-F1F = Sb5-F1H = Sb5-F1J
 1.8 with sigma of 0.02
 C1I-C1K = C1I-C1L
 1.55 with sigma of 0.02
 C37-C39 = C37-C3A
 1.55 with sigma of 0.02
 Sb4-F18 = Sb4-F19 = Sb4-F1C = Sb4-F1E
 1.8 with sigma of 0.02
 C1N-C1P = C1N-C1Q
 1.55 with sigma of 0.02
 C1S-C1U = C1S-C1V
 1.55 with sigma of 0.02
 C20-C21 = C21-C22
 1.54 with sigma of 0.02
 C13-C18 = C13-C1A
 1.55 with sigma of 0.02
 C3M-C3N = C3N-C3O
 1.54 with sigma of 0.02
 C1W-C1Y = C1W-C1Z
 1.55 with sigma of 0.02
 C21-C24 = C21-C27
 1.55 with sigma of 0.02
 C2A-C2C = C2A-C2D
 1.55 with sigma of 0.02
 C1C-C1E = C1C-C1G
 1.55 with sigma of 0.02
 C1R-C1S = C1S-C1T
 1.54 with sigma of 0.02
 C2F-C2H = C2F-C2I
 1.55 with sigma of 0.02
 C2E-C2F = C2F-C2G
 1.54 with sigma of 0.02
 C8-C13 = C13-C17
 1.54 with sigma of 0.02
 C1B-C1C = C1C-C1D
 1.54 with sigma of 0.02
 C1H-C1I = C1I-C1J
 1.54 with sigma of 0.02
 C19-C1W = C1W-C1X
 1.54 with sigma of 0.02
 C1M-C1N = C1N-C1O
 1.54 with sigma of 0.02
 C2S-C2U = C2S-C2V
 1.55 with sigma of 0.02
 C2W-C2X = C2X-C2Y
 1.54 with sigma of 0.02
 C31-C37 = C37-C38
 1.54 with sigma of 0.02
 C12-C2J = C2J-C2K
 1.54 with sigma of 0.02
 C2J-C2L = C2J-C2M
 1.55 with sigma of 0.02
 C2N-C2O = C2O-C2P
 1.54 with sigma of 0.02
 C2O-C2Q = C2O-C2R
 1.55 with sigma of 0.02
 C1F-C2S = C2S-C2T
 1.54 with sigma of 0.02
 C10-C3B = C10-C3C
 1.55 with sigma of 0.02
 C9-C10 = C10-C25
 1.54 with sigma of 0.02
 C3S-C3U = C3S-C3V
 1.55 with sigma of 0.02
 C3X-C3Z = C3X-C40
 1.55 with sigma of 0.02
 C41-C43 = C41-C44
 1.55 with sigma of 0.02
 C3D-C3E = C3E-C3F
 1.54 with sigma of 0.02
 C3E-C3G = C3E-C3H
 1.55 with sigma of 0.02
 C33-C3I = C3I-C3J
 1.54 with sigma of 0.02
 C3I-C3K = C3I-C3L
 1.55 with sigma of 0.02
 C3W-C3X = C3X-C3Y
 1.54 with sigma of 0.02
 C36-C41 = C41-C42
 1.54 with sigma of 0.02
 C3R-C3S = C3S-C3T
 1.54 with sigma of 0.02
 C46-C48 = C46-C49
 1.55 with sigma of 0.02
 C269-C275
 1.3 with sigma of 0.02
 C20-C0D5
 1.3 with sigma of 0.02
 C142-C171
 1.3 with sigma of 0.02
 C08V-C0A0
 1.3 with sigma of 0.02
 C49-C0CC
 1.3 with sigma of 0.02
 C7-C8
 1.3 with sigma of 0.02
 C0C0-C247
 1.3 with sigma of 0.02
 C3M-C3P = C3M-C3Q
 2.52 with sigma of 0.04
 C28-C2B
 2.56 with sigma of 0.04
 C45-C47
 2.56 with sigma of 0.04
 C2W-C2Z = C2W-C30
 2.52 with sigma of 0.04
 C31-C39 = C31-C3A
 2.52 with sigma of 0.04
 C1M-C1P = C1M-C1Q
 2.52 with sigma of 0.04
 C1H-C1K = C1H-C1L
 2.52 with sigma of 0.04
 C20-C22
 2.56 with sigma of 0.04
 C1R-C1U = C1R-C1V
 2.52 with sigma of 0.04
 C3M-C3O
 2.56 with sigma of 0.04
 C8-C18 = C8-C1A
 2.52 with sigma of 0.04
 C2E-C2H = C2E-C2I
 2.52 with sigma of 0.04
 C20-C24 = C20-C27
 2.52 with sigma of 0.04
 C19-C1Y = C19-C1Z
 2.52 with sigma of 0.04
 C28-C2C = C28-C2D
 2.52 with sigma of 0.04
 C1M-C1O
 2.56 with sigma of 0.04
 C1R-C1T
 2.56 with sigma of 0.04
 C19-C1X
 2.56 with sigma of 0.04
 C2E-C2G
 2.56 with sigma of 0.04
 C8-C17
 2.56 with sigma of 0.04
 C1B-C1E = C1B-C1G
 2.52 with sigma of 0.04
 C1H-C1J
 2.56 with sigma of 0.04
 C1B-C1D
 2.56 with sigma of 0.04
 C1F-C2T
 2.56 with sigma of 0.04
 C1F-C2U = C1F-C2V
 2.52 with sigma of 0.04
 C31-C38
 2.56 with sigma of 0.04
 C2W-C2Y
 2.56 with sigma of 0.04
 C12-C2K
 2.56 with sigma of 0.04
 C12-C2L = C12-C2M
 2.52 with sigma of 0.04
 C2N-C2P
 2.56 with sigma of 0.04
 C2N-C2Q = C2N-C2R
 2.52 with sigma of 0.04
 C9-C3B = C9-C3C
 2.52 with sigma of 0.04
 C9-C25
 2.56 with sigma of 0.04
 C3D-C3F
 2.56 with sigma of 0.04
 C3D-C3G = C3D-C3H
 2.52 with sigma of 0.04
 C33-C3J
 2.56 with sigma of 0.04
 C33-C3K = C33-C3L
 2.52 with sigma of 0.04
 C3R-C3T
 2.56 with sigma of 0.04
 C3R-C3U = C3R-C3V
 2.52 with sigma of 0.04
 C3W-C3Y
 2.56 with sigma of 0.04
 C3W-C3Z = C3W-C40
 2.52 with sigma of 0.04
 C36-C42
 2.56 with sigma of 0.04
 C36-C43 = C36-C44
 2.52 with sigma of 0.04
 C45-C48 = C45-C49
 2.52 with sigma of 0.04
 C47-C48 \\sim C47-C49 \\sim C48-C49
 with sigma of 0.04
 C3N-C3O \\sim C3N-C3P \\sim C3N-C3Q \\sim C3N-C3M
 with sigma of 0.02
 Ag43-Ag3 \\sim Ag45-Ag3
 with sigma of 0.02
 C3M-C3O \\sim C3M-C3P \\sim C3M-C3Q
 with sigma of 0.04
 C45-C47 \\sim C45-C48 \\sim C45-C49
 with sigma of 0.04
 C3O-C3P \\sim C3O-C3Q \\sim C3P-C3Q
 with sigma of 0.04
 C6-C3 \\sim C6-C1
 with sigma of 0.02
 C46-C47 \\sim C46-C48 \\sim C46-C49 \\sim C46-C45
 with sigma of 0.02
 C2X-C2Y \\sim C2X-C2Z \\sim C2X-C30 \\sim C2X-C2W
 with sigma of 0.02
 C2W-C2Y \\sim C2W-C2Z \\sim C2W-C30
 with sigma of 0.04
 Sb4-F18 \\sim Sb4-F19 \\sim Sb4-F1B \\sim Sb4-F1C \\sim Sb4-F1D \\sim Sb4-F1E
 with sigma of 0.02
 C2Y-C2Z \\sim C2Y-C30 \\sim C2Z-C30
 with sigma of 0.04
 C2A-C2B \\sim C2A-C2C \\sim C2A-C2D \\sim C2A-C28
 with sigma of 0.02
 C2B-C2C \\sim C2B-C2D \\sim C2C-C2D
 with sigma of 0.04
 F18-F19 \\sim F18-F1B \\sim F18-F1C \\sim F18-F1D \\sim F19-F1B \\sim F19-F1D
\\sim F19-F1E \\sim F1B-F1C
 \\sim F1B-F1E \\sim F1C-F1D \\sim F1C-F1E \\sim F1D-F1E
 with sigma of 0.04
 C28-C2B \\sim C28-C2C \\sim C28-C2D
 with sigma of 0.04
 F3-F1F \\sim F3-F1G \\sim F3-F1H \\sim F3-F1I \\sim F1F-F1G \\sim F1F-F1I
\\sim F1F-F1J \\sim F1G-F1H ~
 F1G-F1J \\sim F1H-F1I \\sim F1H-F1J \\sim F1I-F1J
 with sigma of 0.04
 C38-C39 \\sim C38-C3A \\sim C39-C3A
 with sigma of 0.04
 Ag3W-Cl5W \\sim Ag3X-Cl5W
 with sigma of 0.02
 C31-C38 \\sim C31-C39 \\sim C31-C3A
 with sigma of 0.04
 C37-C38 \\sim C37-C39 \\sim C37-C3A \\sim C37-C31
 with sigma of 0.02
 Sb5-F3 \\sim Sb5-F1F \\sim Sb5-F1G \\sim Sb5-F1H \\sim Sb5-F1I \\sim Sb5-F1J
 with sigma of 0.02
 C1N-C1O \\sim C1N-C1P \\sim C1N-C1Q \\sim C1N-C1M
 with sigma of 0.02
 C21-C22 \\sim C21-C24 \\sim C21-C27 \\sim C21-C20
 with sigma of 0.02
 C1O-C1P \\sim C1O-C1Q \\sim C1P-C1Q
 with sigma of 0.04
 C1M-C1O \\sim C1M-C1P \\sim C1M-C1Q
 with sigma of 0.04
 C22-C24 \\sim C22-C27 \\sim C24-C27
 with sigma of 0.04
 C13-C17 \\sim C13-C18 \\sim C13-C1A \\sim C13-C8
 with sigma of 0.02
 C20-C22 \\sim C20-C24 \\sim C20-C27
 with sigma of 0.04
 C1I-C1J \\sim C1I-C1K \\sim C1I-C1L \\sim C1I-C1H
 with sigma of 0.02
 C1J-C1K \\sim C1J-C1L \\sim C1K-C1L
 with sigma of 0.04
 C1H-C1J \\sim C1H-C1K \\sim C1H-C1L
 with sigma of 0.04
 Ag3W-Cl5J \\sim Ag3X-Cl5J
 with sigma of 0.02
 C1S-C1T \\sim C1S-C1U \\sim C1S-C1V \\sim C1S-C1R
 with sigma of 0.02
 C1T-C1U \\sim C1T-C1V \\sim C1U-C1V
 with sigma of 0.04
 Ag27-Cl4N \\sim Ag42-Cl4N
 with sigma of 0.02
 C1R-C1T \\sim C1R-C1U \\sim C1R-C1V
 with sigma of 0.04
 C17-C18 \\sim C17-C1A \\sim C18-C1A
 with sigma of 0.04
 C8-C17 \\sim C8-C18 \\sim C8-C1A
 with sigma of 0.04
 Ag6-Ag2X \\sim Ag3E-Ag2X
 with sigma of 0.02
 Ag3G-Cl5A \\sim Ag7-Cl5A
 with sigma of 0.02
 F075-F28 \\sim F075-F36 \\sim F075-F47 \\sim F28-F47 \\sim F28-F127 \\sim
F36-F47 \\sim F36-F127 ~
 F47-F127
 with sigma of 0.04
 Sb3Q-F075 \\sim Sb3Q-F28 \\sim Sb3Q-F36 \\sim Sb3Q-F47 \\sim Sb3Q-F127
 with sigma of 0.02
 Ag8-Cl4D \\sim Ag3N-Cl4D
 with sigma of 0.02
 F075-F28 \\sim F075-F36 \\sim F075-F47 \\sim F075-F8 \\sim F28-F47 \\sim
F28-F127 \\sim F28-F8 \\sim F36-
 F47 \\sim F36-F127 \\sim F36-F8 \\sim F47-F127 \\sim F127-F8
 with sigma of 0.04
 Sb3Q-F075 \\sim Sb3Q-F28 \\sim Sb3Q-F36 \\sim Sb3Q-F47 \\sim Sb3Q-F127 \\sim
Sb3Q-F8
 with sigma of 0.02
 C1D-C1E \\sim C1D-C1G \\sim C1E-C1G
 with sigma of 0.04
 C1W-C1X \\sim C1W-C1Y \\sim C1W-C1Z \\sim C1W-C19
 with sigma of 0.02
 C19-C1X \\sim C19-C1Y \\sim C19-C1Z
 with sigma of 0.04
 C1C-C1D \\sim C1C-C1E \\sim C1C-C1G \\sim C1C-C1B
 with sigma of 0.02
 C1B-C1D \\sim C1B-C1E \\sim C1B-C1G
 with sigma of 0.04
 C1X-C1Y \\sim C1X-C1Z \\sim C1Y-C1Z
 with sigma of 0.04
 C2F-C2G \\sim C2F-C2H \\sim C2F-C2I \\sim C2F-C2E
 with sigma of 0.02
 C2G-C2H \\sim C2G-C2I \\sim C2H-C2I
 with sigma of 0.04
 C2E-C2G \\sim C2E-C2H \\sim C2E-C2I
 with sigma of 0.04
 C2K-C2L \\sim C2K-C2M \\sim C2L-C2M
 with sigma of 0.04
 C2T-C2U \\sim C2T-C2V \\sim C2U-C2V
 with sigma of 0.04
 C2J-C2K \\sim C2J-C2L \\sim C2J-C2M \\sim C2J-C12
 with sigma of 0.02
 C2P-C2Q \\sim C2P-C2R \\sim C2Q-C2R
 with sigma of 0.04
 C2N-C2P \\sim C2N-C2Q \\sim C2N-C2R
 with sigma of 0.04
 C2S-C2T \\sim C2S-C2U \\sim C2S-C2V \\sim C2S-C1F
 with sigma of 0.02
 C1F-C2T \\sim C1F-C2U \\sim C1F-C2V
 with sigma of 0.04
 C12-C2K \\sim C12-C2L \\sim C12-C2M
 with sigma of 0.04
 C2O-C2P \\sim C2O-C2Q \\sim C2O-C2R \\sim C2O-C2N
 with sigma of 0.02
 C25-C3B \\sim C25-C3C \\sim C3B-C3C
 with sigma of 0.04
 C10-C25 \\sim C10-C3B \\sim C10-C3C \\sim C10-C9
 with sigma of 0.02
 C9-C25 \\sim C9-C3B \\sim C9-C3C
 with sigma of 0.04
 C3S-C3T \\sim C3S-C3U \\sim C3S-C3V \\sim C3S-C3R
 with sigma of 0.02
 C3T-C3U \\sim C3T-C3V \\sim C3U-C3V
 with sigma of 0.04
 C3R-C3T \\sim C3R-C3U \\sim C3R-C3V
 with sigma of 0.04
 C3X-C3Y \\sim C3X-C3Z \\sim C3X-C40 \\sim C3X-C3W
 with sigma of 0.02
 C3D-C3F \\sim C3D-C3G \\sim C3D-C3H
 with sigma of 0.04
 C3Y-C3Z \\sim C3Y-C40 \\sim C3Z-C40
 with sigma of 0.04
 C3W-C3Y \\sim C3W-C3Z \\sim C3W-C40
 with sigma of 0.04
 C41-C42 \\sim C41-C43 \\sim C41-C44 \\sim C41-C36
 with sigma of 0.02
 C42-C43 \\sim C42-C44 \\sim C43-C44
 with sigma of 0.04
 C3E-C3F \\sim C3E-C3G \\sim C3E-C3H \\sim C3E-C3D
 with sigma of 0.02
 C3J-C3K \\sim C3J-C3L \\sim C3K-C3L
 with sigma of 0.04
 C36-C42 \\sim C36-C43 \\sim C36-C44
 with sigma of 0.04
 C3F-C3G \\sim C3F-C3H \\sim C3G-C3H
 with sigma of 0.04
 C3I-C3J \\sim C3I-C3K \\sim C3I-C3L \\sim C3I-C33
 with sigma of 0.02
 C33-C3J \\sim C33-C3K \\sim C33-C3L
 with sigma of 0.04
 Ag2W-Cl4S \\sim Ag5-Cl4S
 with sigma of 0.02
 Ag41-Ag2W \\sim Ag9-Ag5
 with sigma of 0.02
3. Rigid bond restraints
 Ag3X, Ag3W
 with sigma for 1-2 distances of 0.01 and sigma for 1-3 distances of 0.01
4. Uiso/Uaniso restraints and constraints
C063 \\sim C066 \\sim C068 \\sim C06B \\sim C06D \\sim C06G \\sim C06J \\sim
C06K \\sim C06P \\sim C06S \\sim C06Z \\sim C072 \\sim C073 \\sim C076 \\sim
C077 \\sim C079 \\sim C07A \\sim C07D \\sim C07F \\sim C07G \\sim C07H \\sim
C07K \\sim C07P \\sim C07S \\sim C07T \\sim C07Y \\sim C086 \\sim C087 \\sim
C089 \\sim C08B \\sim C08D \\sim C08E \\sim C08F \\sim C08G \\sim C08I \\sim
C08J \\sim C08K \\sim C08M \\sim C08N \\sim C08O \\sim C08P \\sim C08Q \\sim
C08R \\sim C08S \\sim C08T \\sim C08V \\sim C08W \\sim C08Y \\sim C090 \\sim
C091 \\sim C093 \\sim C094 \\sim C096 \\sim C097 \\sim C09D \\sim C09F \\sim
C09I \\sim C09K \\sim C09Q \\sim C09R \\sim C09S \\sim C09U \\sim C09V \\sim
C09Z \\sim C0A0 \\sim C0A2 \\sim C0A3 \\sim C0A4 \\sim C0A7 \\sim C0A8 \\sim
C0A9 \\sim C0AB \\sim C0AE \\sim C0AJ \\sim C0AK \\sim C0AL \\sim C0AP \\sim
C0AR \\sim C0AU \\sim C0AV \\sim C0AW \\sim C0AZ \\sim C0B0 \\sim C0B1 \\sim
C0B3 \\sim C0B4 \\sim C0B6 \\sim C0BA \\sim C0BC \\sim C0BH \\sim C0BI \\sim
C0BJ \\sim C0BN \\sim C0BP \\sim C0BR \\sim C0BU \\sim C0BZ \\sim C0C0 \\sim
C0C4 \\sim C0C6 \\sim C0CC \\sim C0CF \\sim C0CG \\sim C0CI \\sim C0CJ \\sim
C0CR \\sim C0CT \\sim C0D3 \\sim C0D5 \\sim C90 \\sim C108 \\sim C113 \\sim
C127 \\sim C140 \\sim C142 \\sim C149 \\sim C151 \\sim C165 \\sim C171 \\sim
C175 \\sim C178 \\sim C181 \\sim C183 \\sim C184 \\sim C186 \\sim C192 \\sim
C213 \\sim C217 \\sim C219 \\sim C220 \\sim C221 \\sim C223 \\sim C226 \\sim
C231 \\sim C233 \\sim C234 \\sim C238 \\sim C240 \\sim C244 \\sim C247 \\sim
C249 \\sim C250 \\sim C251 \\sim C255 \\sim C257 \\sim C262 \\sim C268 \\sim
C269 \\sim C270 \\sim C275 \\sim C276 \\sim C277 \\sim C290 \\sim C291 \\sim
C294 \\sim C296 \\sim C297 \\sim C298 \\sim C302 \\sim C305 \\sim C306 \\sim
C307 \\sim C309 \\sim C310 \\sim C312 \\sim C314 \\sim C315 \\sim C322 \\sim
C325 \\sim C328 \\sim C330 \\sim C335 \\sim C338 \\sim C341 \\sim C343 \\sim
C348 \\sim C358 \\sim C360 \\sim C361 \\sim C362 \\sim C364 \\sim C366 \\sim
C368 \\sim C370 \\sim C372 \\sim C373 \\sim C374 \\sim C382 \\sim C384 \\sim
C391 \\sim C393 \\sim C396 \\sim C397 \\sim C399 \\sim C403 \\sim C404 \\sim
C407 \\sim C409 \\sim C412 \\sim C413 \\sim C415 \\sim C416 \\sim C429 \\sim
C433 \\sim C438 \\sim C449 \\sim C451 \\sim C454 \\sim C458 \\sim C464 \\sim
C485 \\sim C488 \\sim C499 \\sim C501 \\sim C507 \\sim C508 \\sim C511 \\sim
C514 \\sim C526 \\sim C532 \\sim C537 \\sim C538 \\sim C545 \\sim C556 \\sim
C562 \\sim C595 \\sim C621 \\sim C686 \\sim C703 \\sim C734 \\sim C23 \\sim C26
\\sim C29 \\sim C34 \\sim C2 \\sim C5 \\sim C59 \\sim C103 \\sim C4 \\sim C11
\\sim C1 \\sim C3 \\sim C6 \\sim C14 \\sim C15 \\sim C32 \\sim C16 \\sim C96
\\sim C35 \\sim C7 \\sim C8 \\sim C13 \\sim C17 \\sim C18 \\sim C1A \\sim C1B
\\sim C1C \\sim C1D \\sim C1E \\sim C1G \\sim C1H \\sim C1I \\sim C1J \\sim C1K
\\sim C1L \\sim C1M \\sim C1N \\sim C1O \\sim C1P \\sim C1Q \\sim C1R \\sim C1S
\\sim C1T \\sim C1U \\sim C1V \\sim C19 \\sim C1W \\sim C1X \\sim C1Y \\sim C1Z
\\sim C20 \\sim C21 \\sim C22 \\sim C24 \\sim C27 \\sim C28 \\sim C2A \\sim C2B
\\sim C2C \\sim C2D \\sim C2E \\sim C2F \\sim C2G \\sim C2H \\sim C2I \\sim C12
\\sim C2J \\sim C2K \\sim C2L \\sim C2M \\sim C2N \\sim C2O \\sim C2P \\sim C2Q
\\sim C2R \\sim C1F \\sim C2S \\sim C2T \\sim C2U \\sim C2V \\sim C2W \\sim C2X
\\sim C2Y \\sim C2Z \\sim C30 \\sim C31 \\sim C37 \\sim C38 \\sim C39 \\sim C3A
\\sim C9 \\sim C10 \\sim C25 \\sim C3B \\sim C3C \\sim C3D \\sim C3E \\sim C3F
\\sim C3G \\sim C3H \\sim C33 \\sim C3I \\sim C3J \\sim C3K \\sim C3L \\sim C3M
\\sim C3N \\sim C3O \\sim C3P \\sim C3Q \\sim C3R \\sim C3S \\sim C3T \\sim C3U
\\sim C3V \\sim C3W \\sim C3X \\sim C3Y \\sim C3Z \\sim C40 \\sim C36 \\sim C41
\\sim C42 \\sim C43 \\sim C44 \\sim C45 \\sim C46 \\sim C47 \\sim C48 \\sim
C49: within 3.8A with sigma of 0.02 and sigma for terminal atoms of 0.04 within
3.8A
C3M \\sim C3N \\sim C3O \\sim C3P \\sim C3Q: within 2A with sigma of 0.04 and
sigma for terminal atoms of 0.08 within 2A
C2W \\sim C2X \\sim C2Y \\sim C2Z \\sim C30: within 2A with sigma of 0.04 and
sigma for terminal atoms of 0.08 within 2A
C45 \\sim C46 \\sim C47 \\sim C48 \\sim C49: within 2A with sigma of 0.04 and
sigma for terminal atoms of 0.08 within 2A
C28 \\sim C2A \\sim C2B \\sim C2C \\sim C2D: within 2A with sigma of 0.04 and
sigma for terminal atoms of 0.08 within 2A
C31 \\sim C37 \\sim C38 \\sim C39 \\sim C3A: within 2A with sigma of 0.04 and
sigma for terminal atoms of 0.08 within 2A
Ag45 \\sim Ag43: within 2A with sigma of 0.01 and sigma for terminal atoms of
0.02 within 2A
Sb5 \\sim F3 \\sim F1F \\sim F1G \\sim F1H \\sim F1I \\sim F1J: within 2A with
sigma of 0.04 and sigma for terminal atoms of 0.08 within 2A
Sb4 \\sim F18 \\sim F19 \\sim F1B \\sim F1C \\sim F1D \\sim F1E: within 2A with
sigma of 0.04 and sigma for terminal atoms of 0.08 within 2A
C20 \\sim C21 \\sim C22 \\sim C24 \\sim C27: within 2A with sigma of 0.04 and
sigma for terminal atoms of 0.08 within 2A
C1M \\sim C1N \\sim C1O \\sim C1P \\sim C1Q: within 2A with sigma of 0.04 and
sigma for terminal atoms of 0.08 within 2A
C8 \\sim C13 \\sim C17 \\sim C18 \\sim C1A: within 2A with sigma of 0.04 and
sigma for terminal atoms of 0.08 within 2A
C1R \\sim C1S \\sim C1T \\sim C1U \\sim C1V: within 2A with sigma of 0.04 and
sigma for terminal atoms of 0.08 within 2A
C1H \\sim C1I \\sim C1J \\sim C1K \\sim C1L: within 2A with sigma of 0.04 and
sigma for terminal atoms of 0.08 within 2A
Ag3X \\sim Ag3W: within 2A with sigma of 0.01 and sigma for terminal atoms of
0.02 within 2A
Ag27 \\sim Ag42: within 2A with sigma of 0.01 and sigma for terminal atoms of
0.02 within 2A
C1B \\sim C1C \\sim C1D \\sim C1E \\sim C1G: within 2A with sigma of 0.04 and
sigma for terminal atoms of 0.08 within 2A
C2E \\sim C2F \\sim C2G \\sim C2H \\sim C2I: within 2A with sigma of 0.04 and
sigma for terminal atoms of 0.08 within 2A
C19 \\sim C1W \\sim C1X \\sim C1Y \\sim C1Z: within 2A with sigma of 0.04 and
sigma for terminal atoms of 0.08 within 2A
C1F \\sim C2S \\sim C2T \\sim C2U \\sim C2V: within 2A with sigma of 0.04 and
sigma for terminal atoms of 0.08 within 2A
C2N \\sim C2O \\sim C2P \\sim C2Q \\sim C2R: within 2A with sigma of 0.04 and
sigma for terminal atoms of 0.08 within 2A
C12 \\sim C2J \\sim C2K \\sim C2L \\sim C2M: within 2A with sigma of 0.04 and
sigma for terminal atoms of 0.08 within 2A
C9 \\sim C10 \\sim C25 \\sim C3B \\sim C3C: within 2A with sigma of 0.04 and
sigma for terminal atoms of 0.08 within 2A
C3W \\sim C3X \\sim C3Y \\sim C3Z \\sim C40: within 2A with sigma of 0.04 and
sigma for terminal atoms of 0.08 within 2A
C3D \\sim C3E \\sim C3F \\sim C3G \\sim C3H: within 2A with sigma of 0.04 and
sigma for terminal atoms of 0.08 within 2A
C33 \\sim C3I \\sim C3J \\sim C3K \\sim C3L: within 2A with sigma of 0.04 and
sigma for terminal atoms of 0.08 within 2A
C3R \\sim C3S \\sim C3T \\sim C3U \\sim C3V: within 2A with sigma of 0.04 and
sigma for terminal atoms of 0.08 within 2A
C36 \\sim C41 \\sim C42 \\sim C43 \\sim C44: within 2A with sigma of 0.04 and
sigma for terminal atoms of 0.08 within 2A
C08E \\sim C2V \\sim C2S: within 2A with sigma of 0.04 and sigma for terminal
atoms of 0.08 within 2A
C5 \\sim C2 \\sim C063: within 2A with sigma of 0.04 and sigma for terminal
atoms of 0.08 within 2A
C275 \\sim C269 \\sim C526 \\sim C537 \\sim C08W \\sim C621: within 2A with
sigma of 0.04 and sigma for terminal atoms of 0.08 within 2A
C221 \\sim C073 \\sim C0B3: within 2A with sigma of 0.04 and sigma for terminal
atoms of 0.08 within 2A
Uanis(Sb3X) \\sim Ueq: with sigma of 0.1 and sigma for terminal atoms of 0.2
Uanis(C073) \\sim Ueq: with sigma of 0.1 and sigma for terminal atoms of 0.2
Uanis(Ag03) \\sim Ueq: with sigma of 0.1 and sigma for terminal atoms of 0.2
Uanis(C0A0) \\sim Ueq: with sigma of 0.1 and sigma for terminal atoms of 0.2
5. Rigid body (RIGU) restrains
 C3M, C3N, C3O, C3P, C3Q
 with sigma for 1-2 distances of 0.004 and sigma for 1-3 distances of 0.004
 C45, C46, C47, C48, C49
 with sigma for 1-2 distances of 0.004 and sigma for 1-3 distances of 0.004
 C2W, C2X, C2Y, C2Z, C30
 with sigma for 1-2 distances of 0.004 and sigma for 1-3 distances of 0.004
 Ag3M, Ag45, Ag3
 with sigma for 1-2 distances of 0.001 and sigma for 1-3 distances of 0.002
 C28, C2A, C2B, C2C, C2D
 with sigma for 1-2 distances of 0.004 and sigma for 1-3 distances of 0.004
 Ag3M, Ag43, Ag3
 with sigma for 1-2 distances of 0.001 and sigma for 1-3 distances of 0.002
 Sb5, F3, F1F, F1G, F1H, F1I, F1J
 with sigma for 1-2 distances of 0.004 and sigma for 1-3 distances of 0.004
 C31, C37, C38, C39, C3A
 with sigma for 1-2 distances of 0.004 and sigma for 1-3 distances of 0.004
 Ag93, Ag3, Ag3M
 with sigma for 1-2 distances of 0.001 and sigma for 1-3 distances of 0.002
 C1M, C1N, C1O, C1P, C1Q
 with sigma for 1-2 distances of 0.004 and sigma for 1-3 distances of 0.004
 Sb4, F18, F19, F1B, F1C, F1D, F1E
 with sigma for 1-2 distances of 0.004 and sigma for 1-3 distances of 0.004
 Cl5W, Ag3W, Cl5J
 with sigma for 1-2 distances of 0.001 and sigma for 1-3 distances of 0.002
 Cl4N, Ag42
 with sigma for 1-2 distances of 0.001 and sigma for 1-3 distances of 0.002
 Cl5W, Ag3X, Cl5J
 with sigma for 1-2 distances of 0.001 and sigma for 1-3 distances of 0.002
 C1H, C1I, C1J, C1K, C1L
 with sigma for 1-2 distances of 0.004 and sigma for 1-3 distances of 0.004
 C20, C21, C22, C24, C27
 with sigma for 1-2 distances of 0.004 and sigma for 1-3 distances of 0.004
 Cl4Z, Ag2W, Cl4S
 with sigma for 1-2 distances of 0.001 and sigma for 1-3 distances of 0.002
 Cl4N, Ag27
 with sigma for 1-2 distances of 0.001 and sigma for 1-3 distances of 0.002
 C8, C13, C17, C18, C1A
 with sigma for 1-2 distances of 0.004 and sigma for 1-3 distances of 0.004
 C1R, C1S, C1T, C1U, C1V
 with sigma for 1-2 distances of 0.004 and sigma for 1-3 distances of 0.004
 Sb3X, F, F1, F2, F11, F32, F64, Sb1
 with sigma for 1-2 distances of 0.001 and sigma for 1-3 distances of 0.002
 Cl4Z, Cl4S
 with sigma for 1-2 distances of 0.001 and sigma for 1-3 distances of 0.002
 Cl5W, Ag3I
 with sigma for 1-2 distances of 0.001 and sigma for 1-3 distances of 0.002
 Cl5W, Ag5G, Ag37
 with sigma for 1-2 distances of 0.001 and sigma for 1-3 distances of 0.002
 Cl5W, Ag5F, Ag3I
 with sigma for 1-2 distances of 0.001 and sigma for 1-3 distances of 0.002
 Sb1, Sb3X, F, F1, F2, F11, F32, F64, F2A, F64A
 with sigma for 1-2 distances of 0.001 and sigma for 1-3 distances of 0.002
 F64A, Sb3X, F, F1, F2, F11, F32, F64, Sb1, F2A, FA, F1A
 with sigma for 1-2 distances of 0.001 and sigma for 1-3 distances of 0.002
 Ag2X, Ag6, Cl5K
 with sigma for 1-2 distances of 0.001 and sigma for 1-3 distances of 0.002
 Ag2X, Ag3E, Cl5K
 with sigma for 1-2 distances of 0.001 and sigma for 1-3 distances of 0.002
 Ag33, Ag, Cl5D
 with sigma for 1-2 distances of 0.001 and sigma for 1-3 distances of 0.002
 Ag33, Ag31, Cl5D
 with sigma for 1-2 distances of 0.001 and sigma for 1-3 distances of 0.002
 Cl5A, Ag7, Ag12
 with sigma for 1-2 distances of 0.001 and sigma for 1-3 distances of 0.002
 Cl5A, Ag3G, Ag0K
 with sigma for 1-2 distances of 0.001 and sigma for 1-3 distances of 0.002
 Sb3Q, F075, F28, F36, F47, F127
 with sigma for 1-2 distances of 0.001 and sigma for 1-3 distances of 0.002
 Ag0P, Ag8, Ag20
 with sigma for 1-2 distances of 0.001 and sigma for 1-3 distances of 0.002
 Ag0P, Ag3N, Ag20
 with sigma for 1-2 distances of 0.001 and sigma for 1-3 distances of 0.002
 Ag35, Ag4A, Cl5I
 with sigma for 1-2 distances of 0.001 and sigma for 1-3 distances of 0.002
 Ag3I, Ag4, Cl5I
 with sigma for 1-2 distances of 0.001 and sigma for 1-3 distances of 0.002
 Ag05, Ag9, Ag0N
 with sigma for 1-2 distances of 0.001 and sigma for 1-3 distances of 0.002
 Cl4Y, Ag41, Ag1J
 with sigma for 1-2 distances of 0.001 and sigma for 1-3 distances of 0.002
 Sb3Q, F075, F28, F36, F47, F127, F8
 with sigma for 1-2 distances of 0.001 and sigma for 1-3 distances of 0.002
 C1B, C1C, C1D, C1E, C1G
 with sigma for 1-2 distances of 0.004 and sigma for 1-3 distances of 0.004
 C19, C1W, C1X, C1Y, C1Z
 with sigma for 1-2 distances of 0.004 and sigma for 1-3 distances of 0.004
 C2E, C2F, C2G, C2H, C2I
 with sigma for 1-2 distances of 0.004 and sigma for 1-3 distances of 0.004
 C2N, C2O, C2P, C2Q, C2R
 with sigma for 1-2 distances of 0.004 and sigma for 1-3 distances of 0.004
 C1F, C2S, C2T, C2U, C2V
 with sigma for 1-2 distances of 0.004 and sigma for 1-3 distances of 0.004
 C12, C2J, C2K, C2L, C2M
 with sigma for 1-2 distances of 0.004 and sigma for 1-3 distances of 0.004
 C9, C10, C25, C3B, C3C
 with sigma for 1-2 distances of 0.004 and sigma for 1-3 distances of 0.004
 C3W, C3X, C3Y, C3Z, C40
 with sigma for 1-2 distances of 0.004 and sigma for 1-3 distances of 0.004
 C3D, C3E, C3F, C3G, C3H
 with sigma for 1-2 distances of 0.004 and sigma for 1-3 distances of 0.004
 C33, C3I, C3J, C3K, C3L
 with sigma for 1-2 distances of 0.004 and sigma for 1-3 distances of 0.004
 C3R, C3S, C3T, C3U, C3V
 with sigma for 1-2 distances of 0.004 and sigma for 1-3 distances of 0.004
 C36, C41, C42, C43, C44
 with sigma for 1-2 distances of 0.004 and sigma for 1-3 distances of 0.004
 Ag41, Ag2W, Cl4S
 with sigma for 1-2 distances of 0.001 and sigma for 1-3 distances of 0.002
 Ag41, Ag5, Cl4S
 with sigma for 1-2 distances of 0.001 and sigma for 1-3 distances of 0.002
 Ag2M, Ag3, Ag35
 with sigma for 1-2 distances of 0.001 and sigma for 1-3 distances of 0.002
 Ag2M, Ag44, Ag35
 with sigma for 1-2 distances of 0.001 and sigma for 1-3 distances of 0.002
6. Others
 1*[Sof(Ag45)]+1*[Sof(Ag43)]+1*[Sof(Ag93)]=1 with esd of 0.000001
 Sof(Ag3X)=1-FVAR(1)
 Sof(Ag3W)=FVAR(1)
 Sof(Sb1)=1-FVAR(2)
 Sof(Sb3X)=FVAR(2)
 Sof(Ag5G)=1-FVAR(3)
 Sof(Ag5F)=FVAR(3)
 Sof(F2A)=1-FVAR(4)
 Sof(F2)=FVAR(4)
 Sof(F64A)=1-FVAR(5)
 Sof(F64)=FVAR(5)
 Sof(FA)=1-FVAR(6)
 Sof(F)=FVAR(6)
 Sof(F1A)=1-FVAR(7)
 Sof(F1)=FVAR(7)
 Sof(Ag)=1-FVAR(8)
 Sof(Ag31)=FVAR(8)
 Sof(Ag6)=1-FVAR(9)
 Sof(Ag3E)=FVAR(9)
 Sof(Ag7)=1-FVAR(10)
 Sof(Ag3G)=FVAR(10)
 Sof(Ag8)=1-FVAR(11)
 Sof(Ag3N)=FVAR(11)
 Sof(Ag4A)=1-FVAR(12)
 Sof(Ag4)=FVAR(12)
 Sof(Ag9)=1-FVAR(13)
 Sof(Ag41)=FVAR(13)
 Sof(Ag42)=1-FVAR(14)
 Sof(Ag27)=FVAR(14)
 Sof(Ag5)=1-FVAR(15)
 Sof(Ag2W)=FVAR(15)
 Sof(Ag44)=1-FVAR(19)
 Sof(Ag3)=FVAR(19)
7.a Riding coordinates:
 C412(H41A,H41B,H41C), C451(H45A,H45B,H45C), C488(H48D,H48E,H48F), C511(H51A,
 H51B,H51C), C545(H54A,H54B,H54C), C703(H70A,H70B,H70C), C1(H1A,H1B,H1C),
 C32(H32D,H32E,H32F), C18(H18A,H18B,H18C), C1L(H1LA,H1LB,H1LC), C1Q(H1QA,H1QB,
 H1QC), C1U(H1UA,H1UB,H1UC), C1V(H1VA,H1VB,H1VC), C22(H22A,H22B,H22C), C2B(H2BA,
 H2BB,H2BC), C30(H30M,H30N,H30O), C39(H39G,H39H,H39I), C3M(H3MA,H3MB,H3MC),
 C3P(H3PA,H3PB,H3PC), C47(H47A,H47B,H47C)
7.b Idealised Me refined as rotating group:
 C06B(H06A,H06B,H06C), C06G(H06D,H06E,H06F), C06J(H06G,H06H,H06I), C06P(H06J,
 H06K,H06L), C077(H07A,H07B,H07C), C079(H07G,H07H,H07I), C07S(H07D,H07E,H07F),
 C07T(H07J,H07K,H07L), C087(H08G,H08H,H08I), C089(H08J,H08K,H08L), C08M(H08M,
 H08N,H08O), C08O(H08P,H08Q,H08R), C08P(H08A,H08B,H08C), C08W(H08D,H08E,H08F),
 C093(H09D,H09E,H09F), C094(H09G,H09H,H09I), C09K(H09J,H09K,H09L), C09Q(H09M,
 H09N,H09O), C09S(H09P,H09Q,H09R), C09U(H09A,H09B,H09C), C09Z(H09S,H09T,H09U),
 C0A2(H0AA,H0AB,H0AC), C0A3(H0AJ,H0AK,H0AL), C0A7(H0AM,H0AN,H0AO), C0AP(H0AD,
 H0AE,H0AF), C0AR(H0AG,H0AH,H0AI), C0AV(H0AP,H0AQ,H0AR), C0B0(H0BA,H0BB,H0BC),
 C0B1(H0BD,H0BE,H0BF), C0B6(H0BG,H0BH,H0BI), C0BA(H0BJ,H0BK,H0BL), C0BI(H0BP,
 H0BQ,H0BR), C0BN(H0BS,H0BT,H0BU), C0BP(H0BV,H0BW,H0BX), C0BR(H0BY,H,HA),
 C0BU(H0BM,H0BN,H0BO), C0C4(H0CA,H0CB,H0CC), C0CR(H0CD,H0CE,H0CF), C0CT(H0CG,
 H0CH,H0CI), C213(H21A,H21B,H21C), C234(H23D,H23E,H23F), C238(H23A,H23B,H23C),
 C250(H25D,H25E,H25F), C251(H25G,H25H,H25I), C257(H25A,H25B,H25C), C262(H26A,
 H26B,H26C), C277(H27A,H27B,H27C), C290(H29A,H29B,H29C), C291(H29D,H29E,H29F),
 C294(H29G,H29H,H29I), C297(H29J,H29K,H29L), C302(H30A,H30B,H30C), C305(H30G,
 H30H,H30I), C306(H30D,H30E,H30F), C307(H30J,H30K,H30L), C314(H31A,H31B,H31C),
 C315(H31D,H31E,H31F), C325(H32A,H32B,H32C), C330(H33A,H33B,H33C), C335(H33D,
 H33E,H33F), C338(H33G,H33H,H33I), C341(H34G,H34H,H34I), C343(H34A,H34B,H34C),
 C358(H35A,H35B,H35C), C361(H36D,H36E,H36F), C362(H36G,H36H,H36I), C364(H36A,
 H36B,H36C), C368(H36J,H36K,H36L), C370(H37G,H37H,H37I), C372(H37A,H37B,H37C),
 C373(H37D,H37E,H37F), C374(H37J,H37K,H37L), C382(H38A,H38B,H38C), C384(H38D,
 H38E,H38F), C391(H39J,H39K,H39L), C396(H39A,H39B,H39C), C397(H39M,H39N,H39O),
 C399(H39D,H39E,H39F), C403(H40D,H40E,H40F), C404(H40A,H40B,H40C), C413(H41G,
 H41H,H41I), C415(H41J,H41K,H41L), C416(H41D,H41E,H41F), C429(H42A,H42B,H42C),
 C433(H43A,H43B,H43C), C454(H45G,H45H,H45I), C464(H46A,H46B,H46C), C485(H48A,
 H48B,H48C), C501(H50A,H50B,H50C), C507(H50D,H50E,H50F), C514(H51D,H51E,H51F),
 C532(H53D,H53E,H53F), C537(H53A,H53B,H53C), C538(H53G,H53H,H53I), C556(H55A,
 H55B,H55C), C595(H59A,H59B,H59C), C621(H62A,H62B,H62C), C686(H68A,H68B,H68C),
 C734(H73A,H73B,H73C), C34(H34D,H34E,H34F), C59(H59D,H59E,H59F), C103(H10A,H10B,
 H10C), C11(H11A,H11B,H11C), C3(H3A,H3B,H3C), C14(H14A,H14B,H14C), C96(H96A,
 H96B,H96C), C17(H17A,H17B,H17C), C1A(H1AA,H1AB,H1AC), C1B(H1BA,H1BB,H1BC),
 C1E(H1EA,H1EB,H1EC), C1G(H1GA,H1GB,H1GC), C1J(H1JA,H1JB,H1JC), C1K(H1KA,H1KB,
 H1KC), C1O(H1OA,H1OB,H1OC), C1P(H1PA,H1PB,H1PC), C1R(H1RA,H1RB,H1RC), C1X(H1XA,
 H1XB,H1XC), C1Y(H1YA,H1YB,H1YC), C1Z(H1ZA,H1ZB,H1ZC), C24(H24A,H24B,H24C),
 C27(H27D,H27E,H27F), C28(H28A,H28B,H28C), C2C(H2CA,H2CB,H2CC), C2E(H2EA,H2EB,
 H2EC), C2H(H2HA,H2HB,H2HC), C2I(H2IA,H2IB,H2IC), C12(H12A,H12B,H12C), C2L(H2LA,
 H2LB,H2LC), C2M(H2MA,H2MB,H2MC), C2N(H2NA,H2NB,H2NC), C2Q(H2QA,H2QB,H2QC),
 C2R(H2RA,H2RB,H2RC), C1F(H1FA,H1FB,H1FC), C2T(H2TA,H2TB,H2TC), C2U(H2UA,H2UB,
 H2UC), C2W(H2WA,H2WB,H2WC), C2Y(H2YA,H2YB,H2YC), C31(H31G,H31H,H31I), C38(H38G,
 H38H,H38I), C9(H9A,H9B,H9C), C3B(H3BA,H3BB,H3BC), C3C(H3CA,H3CB,H3CC),
 C3D(H3DA,H3DB,H3DC), C3G(H3GA,H3GB,H3GC), C3H(H3HA,H3HB,H3HC), C3J(H3JA,H3JB,
 H3JC), C3K(H3KA,H3KB,H3KC), C3L(H3LA,H3LB,H3LC), C3O(H3OA,H3OB,H3OC), C3R(H3RA,
 H3RB,H3RC), C3T(H3TA,H3TB,H3TC), C3V(H3VA,H3VB,H3VC), C3W(H3WA,H3WB,H3WC),
 C3Z(H3ZA,H3ZB,H3ZC), C40(H40G,H40H,H40I), C42(H42D,H42E,H42F), C43(H43D,H43E,
 H43F), C44(H44A,H44B,H44C), C45(H45D,H45E,H45F), C48(H48G,H48H,H48I)
;
_smtbx_masks_void_probe_radius 1.2
_smtbx_masks_void_truncation_radius 1.2
_olex2_submission_special_instructions 'No special instructions were received'

loop_
_space_group_symop_operation_xyz
'x, y, z'
'-x, y+1/2, -z+1/2'
'-x, -y, -z'
'x, -y-1/2, z-1/2'

loop_
_atom_site_label
_atom_site_type_symbol
_atom_site_fract_x
_atom_site_fract_y
_atom_site_fract_z
_atom_site_U_iso_or_equiv
_atom_site_adp_type
_atom_site_occupancy
_atom_site_site_symmetry_order
_atom_site_calc_flag
_atom_site_refinement_flags_posn
_atom_site_refinement_flags_adp
_atom_site_refinement_flags_occupancy
_atom_site_disorder_assembly
_atom_site_disorder_group
Ag01 Ag 0.88003(5) 1.07708(10) 0.29975(5) 0.0575(7) Uani 1 1 d . . . . .
Ag02 Ag 0.97320(5) 0.96654(10) 0.36958(6) 0.0603(7) Uani 1 1 d . . . . .
Ag03 Ag 0.91190(5) 0.80819(10) 0.36540(6) 0.0602(7) Uani 1 1 d . U . . .
Ag04 Ag 0.89846(6) 0.70950(10) 0.35096(6) 0.0621(7) Uani 1 1 d . . . . .
Ag05 Ag 0.94055(6) 0.92766(10) 0.40731(6) 0.0624(7) Uani 1 1 d . . . . .
Ag06 Ag 0.95841(5) 0.87066(10) 0.62611(6) 0.0651(7) Uani 1 1 d . . . . .
Ag07 Ag 1.02132(6) 0.85358(10) 0.66121(6) 0.0646(7) Uani 1 1 d . . . . .
Ag08 Ag 0.90709(6) 0.83282(11) 0.57592(6) 0.0674(8) Uani 1 1 d . . . . .
Ag09 Ag 0.93936(6) 1.22191(10) 0.38168(6) 0.0661(7) Uani 1 1 d . . . . .
Ag0A Ag 0.86297(6) 1.16528(11) 0.37438(6) 0.0680(8) Uani 1 1 d . . . . .
Ag0B Ag 0.94126(6) 1.04453(11) 0.33170(6) 0.0718(8) Uani 1 1 d . . . . .
Ag0C Ag 0.86985(6) 1.05197(11) 0.35479(6) 0.0707(8) Uani 1 1 d . . . . .
Ag0D Ag 0.59806(6) 1.16397(11) 0.14844(6) 0.0683(8) Uani 1 1 d . . . . .
Ag0E Ag 0.90222(6) 1.24743(11) 0.32264(6) 0.0663(7) Uani 1 1 d . . . . .
Ag0F Ag 0.87845(6) 0.81984(11) 0.50973(6) 0.0684(8) Uani 1 1 d . . . . .
Ag0G Ag 0.85404(6) 1.16818(11) 0.31088(6) 0.0668(7) Uani 1 1 d . . . . .
Ag0H Ag 0.92030(6) 1.15966(10) 0.29472(6) 0.0648(7) Uani 1 1 d . . . . .
Ag0I Ag 0.89537(6) 0.68332(11) 0.41311(6) 0.0689(8) Uani 1 1 d . . . . .
Ag0J Ag 1.03026(6) 0.90658(10) 0.49913(7) 0.0683(8) Uani 1 1 d . . . . .
Ag0K Ag 0.96017(6) 0.67335(10) 0.45329(6) 0.0647(7) Uani 1 1 d . . . . .
Ag0L Ag 0.91535(6) 1.03751(11) 0.58158(6) 0.0697(8) Uani 1 1 d . . . . .
Ag0M Ag 0.38913(6) 0.95281(11) 0.04426(6) 0.0713(8) Uani 1 1 d . . . . .
Ag0N Ag 1.04966(6) 0.90017(11) 0.44700(6) 0.0691(8) Uani 1 1 d . . . . .
Ag0O Ag 0.90272(6) 0.91923(11) 0.49454(6) 0.0729(8) Uani 1 1 d . . . . .
Ag0P Ag 1.00554(6) 1.24020(10) 0.61479(6) 0.0678(7) Uani 1 1 d . . . . .
Ag0Q Ag 0.89910(6) 0.95506(11) 0.33448(6) 0.0677(8) Uani 1 1 d . . . . .
Ag0R Ag 0.96107(6) 0.67474(11) 0.39202(6) 0.0690(8) Uani 1 1 d . . . . .
Ag0S Ag 0.99818(5) 0.98346(11) 0.43393(6) 0.0658(8) Uani 1 1 d . . . . .
Ag0T Ag 1.03101(6) 1.08562(10) 0.48492(6) 0.0661(7) Uani 1 1 d . . . . .
Ag0U Ag 0.93573(6) 0.99009(13) 0.45694(6) 0.0777(9) Uani 1 1 d . . . . .
Ag0V Ag 0.98436(6) 0.86837(11) 0.31975(6) 0.0727(8) Uani 1 1 d . . . . .
Ag0W Ag 0.88270(6) 0.97733(11) 0.40121(6) 0.0738(8) Uani 1 1 d . . . . .
Ag0X Ag 0.39095(6) 1.09682(12) 0.03027(6) 0.0725(8) Uani 1 1 d . . . . .
Ag0Y Ag 0.40082(6) 0.93340(11) -0.01067(6) 0.0729(8) Uani 1 1 d . . . . .
Ag0Z Ag 0.39461(6) 0.83331(12) 0.06203(6) 0.0734(8) Uani 1 1 d . . . . .
Ag10 Ag 0.89466(6) 1.06449(12) 0.46714(7) 0.0766(8) Uani 1 1 d . . . . .
Ag11 Ag 0.89309(6) 0.94846(11) 0.54912(6) 0.0708(8) Uani 1 1 d . . . . .
Ag12 Ag 0.87361(6) 0.77646(11) 0.42305(6) 0.0741(8) Uani 1 1 d . . . . .
Ag13 Ag 0.60981(5) 0.88032(11) 0.19030(6) 0.0711(8) Uani 1 1 d . . . . .
Ag14 Ag 0.41672(6) 1.03387(12) 0.08244(7) 0.0763(8) Uani 1 1 d . . . . .
Ag15 Ag 0.85954(6) 0.99976(12) 0.49361(6) 0.0739(8) Uani 1 1 d . . . . .
Ag16 Ag 0.36041(6) 1.01636(12) -0.00764(6) 0.0732(8) Uani 1 1 d . . . . .
Ag17 Ag 0.82276(6) 0.88685(12) 0.37615(6) 0.0752(8) Uani 1 1 d . . . . .
Ag18 Ag 1.04074(6) 1.04446(12) 0.41649(6) 0.0736(8) Uani 1 1 d . . . . .
Ag19 Ag 0.67913(6) 1.07732(13) 0.12974(6) 0.0792(9) Uani 1 1 d . . . . .
Ag1A Ag 0.63319(6) 1.16137(12) 0.00723(7) 0.0753(8) Uani 1 1 d . . . . .
Ag1B Ag 0.46641(6) 0.91692(11) 0.01167(7) 0.0747(8) Uani 1 1 d . . . . .
Ag1C Ag 0.56125(7) 1.05544(12) 0.09704(6) 0.0796(9) Uani 1 1 d . . . . .
Ag1D Ag 0.88564(6) 1.08917(12) 0.52495(6) 0.0737(8) Uani 1 1 d . . . . .
Ag1E Ag 0.32580(6) 0.90126(12) 0.02972(7) 0.0779(9) Uani 1 1 d . . . . .
Ag1F Ag 0.98155(7) 1.15153(11) 0.45363(6) 0.0741(8) Uani 1 1 d . . . . .
Ag1G Ag 0.87299(7) 1.27043(11) 0.38099(7) 0.0780(8) Uani 1 1 d . . . . .
Ag1H Ag 0.95082(7) 0.75818(11) 0.60007(7) 0.0764(8) Uani 1 1 d . . . . .
Ag1I Ag 0.29965(6) 1.00881(12) 0.01777(7) 0.0788(9) Uani 1 1 d . . . . .
Ag1J Ag 1.04525(6) 0.80272(11) 0.50232(7) 0.0735(8) Uani 1 1 d . . . . .
Ag1K Ag 0.56366(6) 0.99670(14) 0.04416(6) 0.0841(10) Uani 1 1 d . . . . .
Ag1L Ag 0.84580(6) 0.78541(11) 0.35566(7) 0.0811(9) Uani 1 1 d . . . . .
Ag1M Ag 0.95450(7) 0.76999(11) 0.32248(6) 0.0738(8) Uani 1 1 d . . . . .
Ag1N Ag 0.52582(6) 1.01507(12) 0.13232(7) 0.0805(9) Uani 1 1 d . . . . .
Ag1O Ag 1.10734(7) 0.73624(11) 0.54689(7) 0.0744(8) Uani 1 1 d . . . . .
Ag1P Ag 0.85974(7) 1.16113(11) 0.43512(7) 0.0761(8) Uani 1 1 d . . . . .
Ag1Q Ag 0.40007(6) 1.08192(12) -0.02966(6) 0.0762(8) Uani 1 1 d . . . . .
Ag1R Ag 0.60098(6) 1.00695(12) 0.16722(6) 0.0773(8) Uani 1 1 d . . . . .
Ag1S Ag 0.83357(6) 0.88426(12) 0.54024(7) 0.0794(9) Uani 1 1 d . . . . .
Ag1T Ag 0.44846(6) 0.85795(12) 0.11448(7) 0.0802(9) Uani 1 1 d . . . . .
Ag1U Ag 0.65318(6) 1.08196(13) 0.18589(7) 0.0846(9) Uani 1 1 d . . . . .
Ag1V Ag 0.45620(7) 1.09990(12) 0.06012(7) 0.0822(9) Uani 1 1 d . . . . .
Ag1W Ag 0.83112(6) 1.05112(12) 0.41765(7) 0.0816(9) Uani 1 1 d . . . . .
Ag1X Ag 0.56776(6) 0.80156(12) 0.19133(7) 0.0811(9) Uani 1 1 d . . . . .
Sb1Y Sb 0.69382(6) 1.16098(13) 0.35729(7) 0.0962(10) Uani 1 1 d . . . . .
Ag1Z Ag 0.84995(6) 0.87456(13) 0.32418(7) 0.0823(9) Uani 1 1 d . . . . .
Ag20 Ag 0.92345(6) 1.20429(13) 0.55352(7) 0.0817(9) Uani 1 1 d . . . . .
Ag21 Ag 0.54428(7) 0.75312(11) 0.09951(7) 0.0813(9) Uani 1 1 d . . . . .
Ag22 Ag 0.45581(6) 0.94989(12) 0.07764(7) 0.0789(9) Uani 1 1 d . . . . .
Ag23 Ag 0.57829(7) 0.71644(12) 0.15580(7) 0.0849(9) Uani 1 1 d . . . . .
Ag24 Ag 0.61905(7) 1.25933(12) 0.16584(7) 0.0808(9) Uani 1 1 d . . . . .
Ag25 Ag 1.06507(7) 0.68935(12) 0.58314(8) 0.0842(9) Uani 1 1 d . . . . .
Ag26 Ag 0.46596(7) 1.20285(12) 0.01175(7) 0.0846(9) Uani 1 1 d . . . . .
Ag27 Ag 0.38535(15) 1.00341(15) -0.10007(9) 0.0722(14) Uani 0.882(14) 1 d D U P A 1
Ag28 Ag 0.66542(6) 1.17417(12) 0.16273(8) 0.0881(10) Uani 1 1 d . . . . .
Ag29 Ag 1.01469(8) 0.74541(12) 0.64902(7) 0.0895(10) Uani 1 1 d . . . . .
Ag2A Ag 1.04441(7) 0.90732(12) 0.33636(8) 0.0853(9) Uani 1 1 d . . . . .
Ag2B Ag 1.02680(8) 0.85881(13) 0.38238(7) 0.0903(10) Uani 1 1 d . . . . .
Ag2C Ag 0.50993(7) 0.82824(12) 0.14896(7) 0.0852(9) Uani 1 1 d . . . . .
Ag2D Ag 0.84273(7) 0.95534(13) 0.58756(7) 0.0875(9) Uani 1 1 d . . . . .
Ag2E Ag 0.90889(7) 0.86041(13) 0.30851(6) 0.0877(10) Uani 1 1 d . . . . .
Ag2F Ag 0.92400(6) 1.08493(13) 0.42266(8) 0.0880(10) Uani 1 1 d . . . . .
Ag2G Ag 0.63187(7) 0.78828(12) 0.17117(8) 0.0870(10) Uani 1 1 d . . . . .
Ag2H Ag 0.43416(7) 0.75224(12) 0.08125(7) 0.0856(9) Uani 1 1 d . . . . .
Ag2I Ag 0.87499(8) 1.20505(13) 0.49525(7) 0.0901(10) Uani 1 1 d . . . . .
Ag2J Ag 0.44354(7) 0.81945(12) 0.01785(8) 0.0892(10) Uani 1 1 d . . . . .
Ag2K Ag 0.33740(7) 0.96209(14) 0.08123(7) 0.0920(10) Uani 1 1 d . . . . .
Ag2L Ag 0.86128(7) 1.16415(14) 0.56245(7) 0.0928(10) Uani 1 1 d . . . . .
Ag2M Ag 0.43589(7) 1.20788(14) 0.06779(7) 0.0940(11) Uani 1 1 d . . . . .
Ag2N Ag 0.95462(7) 0.81658(12) 0.53351(7) 0.0831(9) Uani 1 1 d . . . . .
Ag2O Ag 1.00993(8) 0.72169(12) 0.52997(7) 0.0876(9) Uani 1 1 d . . . . .
Ag2P Ag 0.47552(7) 1.09704(11) 0.00813(9) 0.0895(10) Uani 1 1 d . . . . .
Ag2Q Ag 0.80075(7) 0.99118(13) 0.51961(8) 0.0930(10) Uani 1 1 d . . . . .
Ag2R Ag 0.55228(6) 0.92697(13) 0.16243(8) 0.0921(11) Uani 1 1 d . . . . .
Ag2S Ag 1.02338(7) 0.92321(13) 0.59916(7) 0.0881(10) Uani 1 1 d . . . . .
Ag2T Ag 0.79196(7) 1.04215(14) 0.46201(8) 0.0951(10) Uani 1 1 d . . . . .
Ag2U Ag 0.96971(7) 0.99329(14) 0.64888(8) 0.0921(10) Uani 1 1 d . . . . .
Ag2V Ag 0.89814(7) 1.00779(13) 0.64384(8) 0.0931(10) Uani 1 1 d . . . . .
Ag2W Ag 0.93253(8) 0.86858(18) 0.45893(8) 0.0668(17) Uani 0.810(12) 1 d D . P B 1
Ag2X Ag 0.59467(7) 0.71632(12) 0.02797(8) 0.0872(9) Uani 1 1 d D . . . .
Ag2Y Ag 0.50359(6) 1.00517(14) 0.06557(6) 0.0908(11) Uani 1 1 d . . . . .
Ag2Z Ag 0.59149(7) 1.09236(16) 0.20003(7) 0.1023(12) Uani 1 1 d . . . . .
Ag30 Ag 0.49015(7) 1.16186(12) -0.03413(7) 0.0869(9) Uani 1 1 d . . . . .
Ag31 Ag 0.62366(12) 0.9149(2) 0.14056(11) 0.072(2) Uani 0.813(19) 1 d . . P C 1
Ag32 Ag 0.29346(8) 1.06428(14) -0.03654(8) 0.1006(11) Uani 1 1 d . . . . .
Ag33 Ag 0.62738(8) 0.80357(13) 0.11091(8) 0.0958(11) Uani 1 1 d . . . . .
Ag34 Ag 0.66646(7) 0.92588(16) 0.08171(8) 0.1088(13) Uani 1 1 d . . . . .
Ag35 Ag 0.52190(7) 1.22512(15) 0.12946(7) 0.1031(12) Uani 1 1 d . . . . .
Ag36 Ag 0.31992(7) 1.11373(14) 0.03473(9) 0.1014(11) Uani 1 1 d . . . . .
Ag37 Ag 0.64230(8) 1.19171(14) 0.09545(8) 0.0992(11) Uani 1 1 d . . . . .
Ag38 Ag 0.62713(9) 1.28876(14) 0.10828(8) 0.1027(11) Uani 1 1 d . . . . .
Ag39 Ag 0.38916(8) 1.21601(16) 0.01037(7) 0.1046(12) Uani 1 1 d . . . . .
Ag3A Ag 0.36809(7) 1.17431(17) 0.07018(8) 0.1124(14) Uani 1 1 d . . . . .
Ag3B Ag 0.49680(9) 0.72329(14) 0.12978(8) 0.1068(12) Uani 1 1 d . . . . .
Ag3C Ag 0.39653(7) 1.00164(15) 0.13883(8) 0.1041(12) Uani 1 1 d . . . . .
Ag3D Ag 0.85013(8) 1.06226(14) 0.59810(8) 0.1007(11) Uani 1 1 d . . . . .
Ag3E Ag 0.63112(19) 0.8186(4) 0.0543(2) 0.069(4) Uani 0.45(4) 1 d D . P C 1
Ag3F Ag 1.00375(9) 0.69787(13) 0.59008(9) 0.1045(12) Uani 1 1 d . . . . .
Ag3G Ag 0.94021(12) 0.74369(15) 0.48617(9) 0.0875(17) Uani 0.859(11) 1 d D . P B 1
Ag3H Ag 0.52141(7) 1.11407(18) 0.18797(8) 0.1181(15) Uani 1 1 d . . . . .
Ag3I Ag 0.56340(10) 1.31443(13) 0.06780(8) 0.1118(12) Uani 1 1 d . . . . .
Ag3J Ag 0.81526(8) 1.09772(15) 0.53099(9) 0.1116(12) Uani 1 1 d . . . . .
Ag3K Ag 0.57160(7) 0.89495(15) 0.07629(10) 0.1158(14) Uani 1 1 d . . . . .
Ag3L Ag 0.56061(8) 1.30668(15) 0.12781(8) 0.1109(13) Uani 1 1 d . . . . .
Ag3M Ag 0.46550(7) 0.97191(17) 0.14383(9) 0.1167(13) Uani 1 1 d . . . . .
Ag3N Ag 0.98113(15) 1.2726(3) 0.5536(3) 0.063(2) Uani 0.60(3) 1 d D . P D 1
Ag3O Ag 0.35328(9) 1.06797(16) 0.09844(9) 0.1168(13) Uani 1 1 d . . . . .
Ag3P Ag 0.48448(10) 0.68513(14) 0.06842(10) 0.1140(13) Uani 1 1 d . . . . .
Sb3Q Sb 0.14113(8) 1.02926(16) 0.21548(8) 0.1259(13) Uani 1 1 d D . . . .
Ag3R Ag 0.51110(10) 1.28035(14) -0.00933(9) 0.1120(12) Uani 1 1 d . . . . .
Ag3S Ag 0.60360(10) 0.70123(15) 0.09551(8) 0.1227(15) Uani 1 1 d . . . . .
Ag3T Ag 0.85174(7) 0.86579(19) 0.44550(8) 0.1270(16) Uani 1 1 d . . . . .
Ag3U Ag 0.56158(10) 1.20298(15) 0.19064(8) 0.1143(13) Uani 1 1 d . . . . .
Ag3V Ag 0.51494(8) 0.90253(15) 0.09026(10) 0.1158(14) Uani 1 1 d . . . . .
Ag3W Ag 0.57351(9) 1.1165(2) 0.04918(10) 0.0632(17) Uani 0.660(9) 1 d D U P E 1
Sb3X Sb 0.78505(8) 0.73834(18) 0.16336(8) 0.0941(19) Uani 0.721(8) 1 d . U P F 1
Sb3Y Sb 0.63506(9) 0.87454(17) 0.33413(9) 0.1315(14) Uani 1 1 d . . . . .
Ag3Z Ag 0.81379(11) 0.94941(14) 0.42097(10) 0.1250(15) Uani 1 1 d . . . . .
Ag40 Ag 0.45666(8) 1.32875(14) -0.05278(12) 0.1259(16) Uani 1 1 d . . . . .
Ag41 Ag 0.98743(10) 0.8275(3) 0.45235(12) 0.084(2) Uani 0.704(12) 1 d D . P B 1
Ag45 Ag 0.46024(15) 1.0748(3) 0.16804(19) 0.0985(18) Uani 0.648(3) 1 d . U P E 1
Ag47 Ag 0.51979(9) 1.1499(3) 0.06462(13) 0.217(4) Uani 1 1 d . . . . .
Cl4A Cl 0.92209(17) 1.1364(3) 0.36190(18) 0.055(2) Uani 1 1 d . . . . .
Cl4B Cl 0.99995(17) 0.9278(3) 0.63758(18) 0.063(2) Uani 1 1 d . . . . .
Cl4C Cl 0.96755(18) 0.9582(3) 0.31357(17) 0.058(2) Uani 1 1 d . . . . .
Cl4D Cl 0.97560(19) 1.1926(3) 0.57431(19) 0.064(2) Uani 1 1 d D . . . .
Cl4E Cl 0.93246(16) 0.8922(3) 0.54608(17) 0.060(2) Uani 1 1 d . . . . .
Cl4F Cl 0.88809(16) 0.8752(3) 0.39294(18) 0.058(2) Uani 1 1 d . . . . .
Cl4G Cl 1.04948(17) 0.9932(3) 0.48347(17) 0.057(2) Uani 1 1 d . . . . .
Cl4H Cl 0.95705(16) 0.8670(3) 0.36862(17) 0.052(2) Uani 1 1 d . . . . .
Cl4I Cl 0.99605(17) 1.1899(3) 0.40730(17) 0.057(2) Uani 1 1 d . . . . .
Cl4J Cl 0.86974(17) 1.0958(3) 0.40602(18) 0.060(2) Uani 1 1 d . . . . .
Cl4K Cl 0.42610(17) 0.8929(3) 0.03775(19) 0.064(2) Uani 1 1 d . . . . .
Cl4L Cl 1.02852(17) 0.9530(3) 0.40191(17) 0.058(2) Uani 1 1 d . . . . .
Cl4M Cl 0.45137(17) 1.0110(3) 0.01631(18) 0.059(2) Uani 1 1 d . . . . .
Cl4N Cl 0.37959(17) 0.9971(4) -0.04949(19) 0.068(2) Uani 1 1 d D . . . .
Cl4P Cl 0.56658(18) 0.8341(3) 0.12580(19) 0.063(2) Uani 1 1 d . . . . .
Cl4Q Cl 0.92789(17) 1.2013(3) 0.43139(17) 0.057(2) Uani 1 1 d . . . . .
Cl4R Cl 0.61703(16) 1.0963(3) 0.11763(19) 0.062(2) Uani 1 1 d . . . . .
Cl4S Cl 0.89616(19) 0.8172(3) 0.4691(2) 0.069(2) Uani 1 1 d D . . . .
Cl4T Cl 1.08052(17) 0.8695(3) 0.49757(18) 0.058(2) Uani 1 1 d . . . . .
Cl4U Cl 0.88004(17) 0.9769(3) 0.45287(18) 0.061(2) Uani 1 1 d . . . . .
Cl4V Cl 0.92375(17) 1.0046(3) 0.37533(18) 0.058(2) Uani 1 1 d . . . . .
Cl4W Cl 0.54938(16) 1.1120(3) 0.13992(19) 0.064(2) Uani 1 1 d . . . . .
Cl4X Cl 0.57259(19) 1.2101(3) 0.09844(19) 0.064(2) Uani 1 1 d . . . . .
Cl4Y Cl 0.94057(17) 0.7720(3) 0.41696(17) 0.058(2) Uani 1 1 d . . . . .
Cl4Z Cl 0.97418(18) 0.9185(3) 0.46141(18) 0.064(2) Uani 1 1 d . . . . .
Cl50 Cl 0.42715(17) 1.1394(4) 0.01171(18) 0.068(2) Uani 1 1 d . . . . .
Cl51 Cl 0.97447(18) 1.0599(3) 0.45060(19) 0.067(2) Uani 1 1 d . . . . .
Cl53 Cl 0.56018(19) 0.7823(3) 0.05339(19) 0.067(2) Uani 1 1 d . . . . .
Cl54 Cl 0.90223(19) 0.9312(4) 0.6082(2) 0.071(2) Uani 1 1 d . . . . .
Cl55 Cl 0.83318(18) 0.9730(3) 0.3561(2) 0.068(2) Uani 1 1 d . . . . .
Cl56 Cl 0.36398(18) 1.0298(4) 0.0452(2) 0.073(3) Uani 1 1 d . . . . .
Cl57 Cl 0.5336(2) 1.0172(4) 0.1886(2) 0.076(3) Uani 1 1 d . . . . .
Cl59 Cl 0.47332(18) 1.0355(4) 0.0984(2) 0.075(3) Uani 1 1 d . . . . .
Cl5A Cl 0.9371(2) 0.7322(4) 0.5446(2) 0.080(3) Uani 1 1 d D . . . .
Cl5B Cl 0.86312(18) 1.0234(4) 0.5457(2) 0.079(3) Uani 1 1 d . . . . .
Cl5C Cl 0.49049(18) 0.7965(3) 0.0768(2) 0.070(2) Uani 1 1 d . . . . .
Cl5D Cl 0.6658(2) 0.9865(4) 0.1440(2) 0.081(3) Uani 1 1 d . . . . .
Cl5E Cl 0.57189(18) 0.9706(3) 0.12232(19) 0.067(2) Uani 1 1 d . . . . .
Ag5F Ag 0.57656(14) 1.2442(2) 0.03327(12) 0.108(2) Uani 0.705(10) 1 d . . P E 1
Cl5G Cl 0.3939(2) 0.9250(4) 0.1009(2) 0.079(3) Uani 1 1 d . . . . .
Cl5H Cl 0.49361(19) 0.9075(4) 0.1302(2) 0.082(3) Uani 1 1 d . . . . .
Cl5I Cl 0.4542(2) 1.2940(4) 0.0184(2) 0.087(3) Uani 1 1 d . . . . .
Cl5J Cl 0.5295(2) 1.0740(4) 0.0431(2) 0.075(3) Uani 1 1 d D . . . .
Cl5K Cl 0.6253(2) 0.8807(4) 0.0866(2) 0.081(3) Uani 1 1 d . . . . .
Cl5L Cl 0.83367(19) 1.1172(4) 0.4815(2) 0.094(4) Uani 1 1 d . . . . .
Cl5M Cl 0.3175(2) 0.9493(4) -0.0215(2) 0.078(3) Uani 1 1 d . . . . .
Cl5N Cl 0.5234(2) 0.9275(4) 0.0453(2) 0.087(3) Uani 1 1 d . . . . .
Cl5O Cl 0.8234(3) 0.9223(4) 0.4865(2) 0.090(3) Uani 1 1 d . . . . .
Cl5P Cl 0.4871(2) 1.1884(4) 0.0864(2) 0.088(3) Uani 1 1 d . . . . .
Cl5Q Cl 0.9898(2) 0.7937(4) 0.5029(2) 0.078(3) Uani 1 1 d . . . . .
Cl5R Cl 1.0608(2) 0.7121(4) 0.5013(2) 0.088(3) Uani 1 1 d . . . . .
Cl5S Cl 0.4195(2) 0.7377(4) 0.0244(2) 0.090(3) Uani 1 1 d . . . . .
Cl5T Cl 0.3391(2) 1.1312(5) -0.0123(3) 0.103(4) Uani 1 1 d . . . . .
Cl5U Cl 0.5224(2) 1.2043(4) 0.0133(2) 0.084(3) Uani 1 1 d . . . . .
Cl5V Cl 0.9039(2) 1.1163(4) 0.6083(2) 0.093(3) Uani 1 1 d . . . . .
Cl5W Cl 0.6148(2) 1.1627(4) 0.0471(2) 0.094(3) Uani 1 1 d D . . . .
Cl5X Cl 0.4096(2) 1.1149(5) 0.1100(3) 0.120(5) Uani 1 1 d . . . . .
C063 C 0.8711(9) 0.6466(16) 0.4784(9) 0.085(7) Uani 1 1 d . U . . .
F064 F 0.7313(5) 1.1303(9) 0.3805(5) 0.100(7) Uiso 1 1 d . . . . .
C066 C 0.9273(7) 0.8134(12) 0.6477(7) 0.058(6) Uani 1 1 d . U . . .
C068 C 0.8407(7) 1.0879(13) 0.3107(7) 0.065(7) Uani 1 1 d . U . . .
C06B C 0.9618(8) 0.8984(13) 0.2388(8) 0.070(7) Uani 1 1 d . U . . .
H06A H 0.958309 0.928719 0.227450 0.105 Uiso 1 1 calc R U . . .
H06B H 0.971044 0.874575 0.229061 0.105 Uiso 1 1 calc R U . . .
H06C H 0.975595 0.904514 0.258948 0.105 Uiso 1 1 calc R U . . .
F06C F 0.7029(6) 1.2187(10) 0.3798(6) 0.122(9) Uiso 1 1 d . . . . .
C06D C 0.8592(7) 0.8146(16) 0.5427(9) 0.081(8) Uani 1 1 d . U . . .
C06G C 0.8483(7) 1.1299(12) 0.2221(8) 0.066(8) Uani 1 1 d . U . . .
H06D H 0.839774 1.112986 0.235682 0.100 Uiso 1 1 calc R U . . .
H06E H 0.869388 1.119201 0.225798 0.100 Uiso 1 1 calc R U . . .
H06F H 0.836172 1.122483 0.201580 0.100 Uiso 1 1 calc R U . . .
C06J C 1.0192(7) 0.6769(11) 0.7102(7) 0.057(7) Uani 1 1 d . U . . .
H06G H 0.999260 0.688296 0.697461 0.085 Uiso 1 1 calc R U . . .
H06H H 1.016378 0.652605 0.724124 0.085 Uiso 1 1 calc R U . . .
H06I H 1.030258 0.662342 0.697977 0.085 Uiso 1 1 calc R U . . .
C06K C 0.9290(7) 0.8083(12) 0.6214(7) 0.057(6) Uani 1 1 d . U . . .
F06O F 0.6855(8) 1.1086(13) 0.3348(8) 0.161(12) Uiso 1 1 d . . . . .
C06P C 0.7802(9) 0.7552(15) 0.4170(9) 0.097(9) Uani 1 1 d . U . . .
H06J H 0.772181 0.760967 0.395596 0.145 Uiso 1 1 calc R U . . .
H06K H 0.768686 0.729034 0.422330 0.145 Uiso 1 1 calc R U . . .
H06L H 0.801748 0.745879 0.422544 0.145 Uiso 1 1 calc R U . . .
F06R F 0.6580(7) 1.1882(11) 0.3367(7) 0.145(10) Uiso 1 1 d . . . . .
C06S C 1.0349(7) 0.7606(12) 0.7038(8) 0.055(6) Uani 1 1 d . U . . .
F06V F 0.6045(8) 0.8636(14) 0.3480(8) 0.178(14) Uiso 1 1 d . . . . .
C06Z C 0.8146(7) 0.8387(14) 0.3336(8) 0.072(7) Uani 1 1 d . U . . .
C072 C 0.6492(7) 0.8687(13) 0.1807(8) 0.071(7) Uani 1 1 d . U . . .
C073 C 1.1177(9) 0.6451(12) 0.5706(10) 0.079(8) Uani 1 1 d . U . . .
F074 F 0.6770(6) 1.1359(10) 0.3832(6) 0.125(9) Uiso 1 1 d . . . . .
F075 F 0.0995(4) 1.0127(9) 0.1978(5) 0.128(9) Uiso 1 1 d D . . . .
C076 C 0.6996(9) 1.102(2) 0.0951(10) 0.109(9) Uani 1 1 d . U . . .
C077 C 0.6548(9) 0.9413(17) 0.2547(10) 0.110(10) Uani 1 1 d . U . . .
H07A H 0.668377 0.924150 0.271935 0.165 Uiso 1 1 calc R U . . .
H07B H 0.651696 0.921521 0.236835 0.165 Uiso 1 1 calc R U . . .
H07C H 0.635186 0.947194 0.257597 0.165 Uiso 1 1 calc R U . . .
C079 C 0.9090(8) 0.9158(13) 0.2376(8) 0.070(7) Uani 1 1 d . U . . .
H07G H 0.913948 0.933888 0.256242 0.106 Uiso 1 1 calc R U . . .
H07H H 0.888870 0.900848 0.233221 0.106 Uiso 1 1 calc R U . . .
H07I H 0.908832 0.937977 0.221457 0.106 Uiso 1 1 calc R U . . .
C07A C 1.0343(7) 0.7936(13) 0.6878(8) 0.061(6) Uani 1 1 d . U . . .
C07D C 0.9249(7) 0.8141(12) 0.6774(7) 0.053(6) Uani 1 1 d . U . . .
C07F C 0.6461(7) 1.0180(15) 0.2274(8) 0.077(7) Uani 1 1 d . U . . .
C07G C 1.0373(7) 0.7192(12) 0.7275(7) 0.057(6) Uani 1 1 d . U . . .
C07H C 0.3275(11) 1.143(2) 0.0806(12) 0.122(10) Uani 1 1 d . U . . .
C07K C 0.2356(9) 0.9462(16) 0.0270(11) 0.096(8) Uani 1 1 d . U . . .
F F 0.7431(8) 0.7334(13) 0.1567(8) 0.078(15) Uiso 0.56(5) 1 d . . P F 1
C07P C 0.9355(7) 1.0789(13) 0.2723(8) 0.067(7) Uani 1 1 d . U . . .
C07S C 0.3320(9) 0.7398(16) 0.0662(10) 0.101(10) Uani 1 1 d . U . . .
H07D H 0.329121 0.722437 0.047517 0.151 Uiso 1 1 calc R U . . .
H07E H 0.321240 0.722530 0.077813 0.151 Uiso 1 1 calc R U . . .
H07F H 0.353727 0.741444 0.077499 0.151 Uiso 1 1 calc R U . . .
C07T C 0.8373(8) 0.8233(15) 0.6096(8) 0.087(8) Uani 1 1 d . U . . .
H07J H 0.825282 0.812324 0.621988 0.130 Uiso 1 1 calc R U . . .
H07K H 0.829765 0.854896 0.600995 0.130 Uiso 1 1 calc R U . . .
H07L H 0.858732 0.826046 0.621837 0.130 Uiso 1 1 calc R U . . .
C07Y C 0.8794(8) 1.2090(14) 0.2831(9) 0.073(7) Uani 1 1 d . U . . .
F1 F 0.7798(8) 0.6858(13) 0.1386(8) 0.070(15) Uiso 0.51(5) 1 d . . P F 1
C086 C 0.4154(9) 0.8015(17) 0.1310(11) 0.097(8) Uani 1 1 d . U . . .
C087 C 0.9182(9) 0.8416(14) 0.2138(8) 0.085(8) Uani 1 1 d . U . . .
H08G H 0.914213 0.858449 0.194780 0.127 Uiso 1 1 calc R U . . .
H08H H 0.899143 0.827754 0.214887 0.127 Uiso 1 1 calc R U . . .
H08I H 0.933002 0.815641 0.215317 0.127 Uiso 1 1 calc R U . . .
C089 C 1.0200(8) 0.7344(13) 0.7487(7) 0.069(7) Uani 1 1 d . U . . .
H08J H 1.000242 0.717737 0.743019 0.103 Uiso 1 1 calc R U . . .
H08K H 1.016649 0.769475 0.747416 0.103 Uiso 1 1 calc R U . . .
H08L H 1.031915 0.725546 0.769042 0.103 Uiso 1 1 calc R U . . .
C08B C 0.8445(9) 1.2251(16) 0.3466(10) 0.094(8) Uani 1 1 d . U . . .
C08D C 0.6893(10) 1.2582(16) 0.1490(11) 0.102(8) Uani 1 1 d . U . . .
C08E C 0.8798(10) 1.2248(19) 0.5432(9) 0.109(9) Uani 1 1 d . U . . .
C08F C 0.9919(9) 0.5785(13) 0.5335(9) 0.083(8) Uani 1 1 d . U . . .
C08G C 0.3342(8) 0.8166(16) 0.0430(9) 0.085(8) Uani 1 1 d . U . . .
C08I C 0.6049(9) 0.7454(17) 0.1933(10) 0.097(6) Uani 1 1 d . U . . .
C08J C 0.9125(9) 0.6507(15) 0.3769(8) 0.083(6) Uani 1 1 d . U . . .
C08K C 0.6278(7) 1.0389(15) 0.2068(8) 0.075(7) Uani 1 1 d . U . . .
C08M C 1.0785(10) 0.7497(15) 0.3778(9) 0.097(9) Uani 1 1 d . U . . .
H08M H 1.075027 0.777452 0.389057 0.146 Uiso 1 1 calc R U . . .
H08N H 1.100500 0.744131 0.382816 0.146 Uiso 1 1 calc R U . . .
H08O H 1.068883 0.720838 0.382685 0.146 Uiso 1 1 calc R U . . .
C08N C 0.8663(7) 1.1974(13) 0.2586(8) 0.068(7) Uani 1 1 d . U . . .
C08O C 0.7667(8) 1.0499(14) 0.3065(8) 0.078(8) Uani 1 1 d . U . . .
H08P H 0.760312 1.048594 0.284767 0.117 Uiso 1 1 calc R U . . .
H08Q H 0.748629 1.050130 0.312871 0.117 Uiso 1 1 calc R U . . .
H08R H 0.779186 1.021481 0.314795 0.117 Uiso 1 1 calc R U . . .
C08P C 0.4998(9) 0.6469(16) 0.1896(10) 0.102(10) Uani 1 1 d . U . . .
H08A H 0.507331 0.634643 0.174021 0.153 Uiso 1 1 calc R U . . .
H08B H 0.479371 0.660646 0.180584 0.153 Uiso 1 1 calc R U . . .
H08C H 0.498757 0.620240 0.202865 0.153 Uiso 1 1 calc R U . . .
C08Q C 0.8272(8) 0.9501(15) 0.2524(8) 0.074(7) Uani 1 1 d . U . . .
C08R C 1.0284(9) 0.8380(13) 0.3378(8) 0.072(7) Uani 1 1 d . U . . .
C08S C 0.7869(7) 0.8449(15) 0.3254(8) 0.078(7) Uani 1 1 d . U . . .
C08T C 0.6451(9) 0.7600(17) 0.2534(10) 0.095(8) Uani 1 1 d . U . . .
C08V C 1.0223(9) 0.6628(13) 0.5592(9) 0.089(8) Uani 1 1 d D U . . .
C08W C 0.4028(11) 0.6487(18) 0.1239(12) 0.126(11) Uani 1 1 d . U . . .
H08D H 0.419919 0.662194 0.139967 0.189 Uiso 1 1 calc R U . . .
H08E H 0.393863 0.621658 0.131615 0.189 Uiso 1 1 calc R U . . .
H08F H 0.387295 0.673866 0.116270 0.189 Uiso 1 1 calc R U . . .
C08Y C 0.8465(7) 0.8046(16) 0.5620(9) 0.085(8) Uani 1 1 d . U . . .
C090 C 1.0650(9) 0.7601(12) 0.3448(8) 0.067(7) Uani 1 1 d . U . . .
C091 C 0.8177(12) 1.1330(19) 0.5950(13) 0.122(10) Uani 1 1 d . U . . .
C093 C 0.9547(7) 0.7928(13) 0.7003(7) 0.068(7) Uani 1 1 d . U . . .
H09D H 0.956265 0.758231 0.696289 0.102 Uiso 1 1 calc R U . . .
H09E H 0.953859 0.796843 0.720475 0.102 Uiso 1 1 calc R U . . .
H09F H 0.972510 0.809873 0.698525 0.102 Uiso 1 1 calc R U . . .
C094 C 0.9605(10) 0.5787(15) 0.5237(10) 0.106(10) Uani 1 1 d . U . . .
H09G H 0.953186 0.594112 0.538612 0.159 Uiso 1 1 calc R U . . .
H09H H 0.953041 0.545267 0.520491 0.159 Uiso 1 1 calc R U . . .
H09I H 0.953055 0.596704 0.505022 0.159 Uiso 1 1 calc R U . . .
C096 C 0.7175(7) 1.0925(14) 0.1821(8) 0.067(7) Uani 1 1 d . U . . .
C097 C 0.5691(9) 1.1197(18) 0.2435(11) 0.099(9) Uani 1 1 d . U . . .
C09D C 0.8238(13) 1.128(2) 0.5747(13) 0.125(10) Uani 1 1 d . U . . .
C09F C 0.9194(8) 1.0745(13) 0.2859(8) 0.068(7) Uani 1 1 d . U . . .
C09I C 0.8051(8) 0.8731(16) 0.4132(8) 0.079(7) Uani 1 1 d . U . . .
C09K C 0.9485(8) 1.0324(13) 0.2337(8) 0.076(7) Uani 1 1 d . U . . .
H09J H 0.935447 1.039674 0.213432 0.114 Uiso 1 1 calc R U . . .
H09K H 0.938527 1.008328 0.242511 0.114 Uiso 1 1 calc R U . . .
H09L H 0.968052 1.019617 0.233269 0.114 Uiso 1 1 calc R U . . .
C09Q C 1.0702(7) 0.7049(13) 0.7418(8) 0.065(7) Uani 1 1 d . U . . .
H09M H 1.071340 0.677448 0.755191 0.098 Uiso 1 1 calc R U . . .
H09N H 1.081553 0.732352 0.753211 0.098 Uiso 1 1 calc R U . . .
H09O H 1.078919 0.695682 0.726484 0.098 Uiso 1 1 calc R U . . .
C09R C 0.9253(8) 1.3285(13) 0.3528(8) 0.065(7) Uani 1 1 d . U . . .
C09S C 0.9227(9) 0.9834(17) 0.7356(10) 0.106(10) Uani 1 1 d . U . . .
H09P H 0.936122 0.957982 0.732573 0.158 Uiso 1 1 calc R U . . .
H09Q H 0.901545 0.975920 0.723930 0.158 Uiso 1 1 calc R U . . .
H09R H 0.924612 0.984953 0.756702 0.158 Uiso 1 1 calc R U . . .
F2 F 0.8226(8) 0.7264(17) 0.1760(9) 0.083(18) Uiso 0.55(7) 1 d . . P F 1
C09U C 0.7477(8) 1.0184(14) 0.1841(9) 0.085(8) Uani 1 1 d . U . . .
H09A H 0.736891 1.011965 0.163033 0.127 Uiso 1 1 calc R U . . .
H09B H 0.736070 1.004729 0.196086 0.127 Uiso 1 1 calc R U . . .
H09C H 0.767906 1.003528 0.189807 0.127 Uiso 1 1 calc R U . . .
C09V C 0.8154(8) 1.0927(14) 0.3141(7) 0.069(7) Uani 1 1 d . U . . .
C09Z C 0.9528(8) 1.4075(13) 0.3544(9) 0.078(8) Uani 1 1 d . U . . .
H09S H 0.951265 1.440848 0.347107 0.117 Uiso 1 1 calc R U . . .
H09T H 0.966510 1.389014 0.346592 0.117 Uiso 1 1 calc R U . . .
H09U H 0.960756 1.407515 0.376154 0.117 Uiso 1 1 calc R U . . .
C0A0 C 1.0077(8) 0.6259(12) 0.5462(8) 0.079(8) Uani 1 1 d D U . . .
C0A2 C 0.6704(9) 0.7268(17) 0.2564(10) 0.110(9) Uani 1 1 d . U . . .
H0AA H 0.680425 0.735154 0.241856 0.166 Uiso 1 1 calc R U . . .
H0AB H 0.662635 0.693553 0.252908 0.166 Uiso 1 1 calc R U . . .
H0AC H 0.685091 0.729305 0.276467 0.166 Uiso 1 1 calc R U . . .
C0A3 C 1.0057(10) 0.5407(13) 0.5549(9) 0.091(9) Uani 1 1 d . U . . .
H0AJ H 1.006606 0.551288 0.574829 0.137 Uiso 1 1 calc R U . . .
H0AK H 1.026361 0.534039 0.554682 0.137 Uiso 1 1 calc R U . . .
H0AL H 0.993405 0.511119 0.549720 0.137 Uiso 1 1 calc R U . . .
C0A4 C 0.2891(13) 1.056(3) -0.0838(12) 0.167(14) Uani 1 1 d . U . . .
C0A7 C 0.7887(7) 1.1017(14) 0.3496(7) 0.072(7) Uani 1 1 d . U . . .
H0AM H 0.776540 1.078250 0.356280 0.108 Uiso 1 1 calc R U . . .
H0AN H 0.782190 1.134642 0.352325 0.108 Uiso 1 1 calc R U . . .
H0AO H 0.810289 1.097716 0.361115 0.108 Uiso 1 1 calc R U . . .
C0A8 C 0.7074(8) 0.8485(14) 0.1828(9) 0.079(7) Uani 1 1 d . U . . .
C0A9 C 0.8304(9) 0.6995(14) 0.3720(9) 0.084(7) Uani 1 1 d . U . . .
C0AB C 0.7353(9) 1.159(2) 0.0796(11) 0.114(9) Uani 1 1 d . U . . .
C0AE C 0.4138(9) 0.8003(17) 0.1038(11) 0.096(8) Uani 1 1 d . U . . .
F0AH F 0.6673(7) 0.8868(12) 0.3208(7) 0.150(11) Uiso 1 1 d . . . . .
F0AI F 0.7128(6) 1.1860(10) 0.3310(6) 0.128(9) Uiso 1 1 d . . . . .
C0AJ C 0.5468(10) 1.268(2) 0.1653(12) 0.131(10) Uani 1 1 d . U . . .
C0AK C 0.5187(8) 0.7298(16) 0.1875(9) 0.092(8) Uani 1 1 d . U . . .
C0AL C 0.9168(9) 0.5541(13) 0.3983(8) 0.072(7) Uani 1 1 d . U . . .
C0AP C 0.6946(9) 0.9860(17) 0.2419(9) 0.103(10) Uani 1 1 d . U . . .
H0AD H 0.706706 1.015854 0.245556 0.155 Uiso 1 1 calc R U . . .
H0AE H 0.687917 0.978450 0.220678 0.155 Uiso 1 1 calc R U . . .
H0AF H 0.707023 0.959339 0.253093 0.155 Uiso 1 1 calc R U . . .
C0AR C 0.2093(9) 1.129(2) -0.0137(10) 0.125(11) Uani 1 1 d . U . . .
H0AG H 0.207137 1.142759 -0.033382 0.187 Uiso 1 1 calc R U . . .
H0AH H 0.192886 1.141899 -0.006983 0.187 Uiso 1 1 calc R U . . .
H0AI H 0.208060 1.094019 -0.014939 0.187 Uiso 1 1 calc R U . . .
C0AU C 0.5666(10) 1.1445(18) 0.2217(11) 0.100(9) Uani 1 1 d . U . . .
C0AV C 1.0916(9) 0.5803(14) 0.5396(10) 0.096(9) Uani 1 1 d . U . . .
H0AP H 1.078431 0.591705 0.550650 0.144 Uiso 1 1 calc R U . . .
H0AQ H 1.093641 0.545018 0.541332 0.144 Uiso 1 1 calc R U . . .
H0AR H 1.082542 0.589166 0.518614 0.144 Uiso 1 1 calc R U . . .
C0AW C 0.6116(12) 1.3261(19) 0.1435(12) 0.123(9) Uani 1 1 d . U . . .
C0AZ C 0.3198(9) 0.7884(17) 0.0598(9) 0.089(8) Uani 1 1 d . U . . .
C0B0 C 0.2360(9) 1.140(2) 0.0397(10) 0.125(11) Uani 1 1 d . U . . .
H0BA H 0.235097 1.106408 0.045145 0.188 Uiso 1 1 calc R U . . .
H0BB H 0.217341 1.157021 0.039928 0.188 Uiso 1 1 calc R U . . .
H0BC H 0.253681 1.155996 0.054042 0.188 Uiso 1 1 calc R U . . .
C0B1 C 0.7654(7) 1.0854(14) 0.2224(7) 0.072(8) Uani 1 1 d . U . . .
H0BD H 0.787443 1.080251 0.228425 0.108 Uiso 1 1 calc R U . . .
H0BE H 0.756648 1.064017 0.234000 0.108 Uiso 1 1 calc R U . . .
H0BF H 0.761225 1.119193 0.226076 0.108 Uiso 1 1 calc R U . . .
C0B3 C 1.1225(9) 0.6034(13) 0.5520(10) 0.086(8) Uani 1 1 d . U . . .
C0B4 C 0.2685(9) 0.9495(14) 0.0368(10) 0.087(8) Uani 1 1 d . U . . .
C0B6 C 0.6514(9) 0.8127(16) 0.2568(10) 0.102(9) Uani 1 1 d . U . . .
H0BG H 0.657358 0.821441 0.277800 0.153 Uiso 1 1 calc R U . . .
H0BH H 0.633050 0.830664 0.245658 0.153 Uiso 1 1 calc R U . . .
H0BI H 0.667990 0.820729 0.249042 0.153 Uiso 1 1 calc R U . . .
C0BA C 0.7155(9) 0.7998(14) 0.1988(9) 0.090(9) Uani 1 1 d . U . . .
H0BJ H 0.707369 0.798593 0.215388 0.135 Uiso 1 1 calc R U . . .
H0BK H 0.737660 0.796047 0.206342 0.135 Uiso 1 1 calc R U . . .
H0BL H 0.706551 0.773435 0.184885 0.135 Uiso 1 1 calc R U . . .
C0BC C 0.9314(8) 0.8789(14) 0.2402(7) 0.066(6) Uani 1 1 d . U . . .
C0BH C 0.4462(8) 1.2274(18) 0.1695(9) 0.093(8) Uani 1 1 d . U . . .
C0BI C 0.7687(8) 1.1396(14) 0.3003(8) 0.078(8) Uani 1 1 d . U . . .
H0BP H 0.766250 1.136780 0.279161 0.118 Uiso 1 1 calc R U . . .
H0BQ H 0.781281 1.167954 0.308610 0.118 Uiso 1 1 calc R U . . .
H0BR H 0.748595 1.143453 0.302702 0.118 Uiso 1 1 calc R U . . .
C0BJ C 0.8046(11) 0.931(2) 0.5548(15) 0.145(12) Uani 1 1 d . U . . .
C0BN C 0.9323(10) 0.5538(15) 0.4310(8) 0.093(9) Uani 1 1 d . U . . .
H0BS H 0.935930 0.520296 0.437979 0.139 Uiso 1 1 calc R U . . .
H0BT H 0.919422 0.570089 0.440763 0.139 Uiso 1 1 calc R U . . .
H0BU H 0.951832 0.570876 0.435646 0.139 Uiso 1 1 calc R U . . .
F0BO F 0.6486(8) 0.8146(14) 0.3417(8) 0.176(13) Uiso 1 1 d . . . . .
C0BP C 0.9901(8) 1.0801(14) 0.2729(8) 0.080(8) Uani 1 1 d . U . . .
H0BV H 1.002570 1.065575 0.262027 0.120 Uiso 1 1 calc R U . . .
H0BW H 0.992815 1.061845 0.291227 0.120 Uiso 1 1 calc R U . . .
H0BX H 0.996312 1.113779 0.277778 0.120 Uiso 1 1 calc R U . . .
C0BR C 0.8177(9) 0.9076(14) 0.2284(9) 0.086(9) Uani 1 1 d . U . . .
H0BY H 0.830355 0.909226 0.215442 0.130 Uiso 1 1 calc R U . . .
H H 0.796235 0.911246 0.216421 0.130 Uiso 1 1 calc R U . . .
HA H 0.820741 0.876245 0.238557 0.130 Uiso 1 1 calc R U . . .
C0BU C 0.5919(11) 0.5777(18) 0.0024(11) 0.127(11) Uani 1 1 d . U . . .
H0BM H 0.590098 0.544125 -0.004705 0.190 Uiso 1 1 calc R U . . .
H0BN H 0.601257 0.597428 -0.009433 0.190 Uiso 1 1 calc R U . . .
H0BO H 0.571658 0.590431 0.000386 0.190 Uiso 1 1 calc R U . . .
C0BZ C 0.3475(8) 0.8331(16) 0.0240(9) 0.083(7) Uani 1 1 d . U . . .
C0C0 C 0.8736(7) 0.9134(14) 0.2988(7) 0.075(7) Uani 1 1 d D U . . .
C0C4 C 0.4324(9) 1.2423(18) 0.1383(9) 0.108(10) Uani 1 1 d . U . . .
H0CA H 0.410113 1.240553 0.132767 0.162 Uiso 1 1 calc R U . . .
H0CB H 0.439295 1.220587 0.125525 0.162 Uiso 1 1 calc R U . . .
H0CC H 0.438457 1.275565 0.135858 0.162 Uiso 1 1 calc R U . . .
C0C6 C 0.8482(8) 0.7537(14) 0.2699(7) 0.070(7) Uani 1 1 d . U . . .
C0CC C 0.4996(11) 1.3447(15) -0.0344(12) 0.134(10) Uani 1 1 d D U . . .
C0CF C 0.7102(11) 1.2832(17) 0.1699(11) 0.105(9) Uani 1 1 d . U . . .
C0CG C 0.6700(8) 0.9922(16) 0.2508(8) 0.082(7) Uani 1 1 d . U . . .
C0CI C 0.9540(7) 1.0784(13) 0.2521(8) 0.065(7) Uani 1 1 d . U . . .
C0CJ C 0.8355(10) 0.9826(19) 0.6412(11) 0.110(9) Uani 1 1 d . U . . .
C0CR C 0.9009(8) 1.4058(13) 0.3588(8) 0.072(8) Uani 1 1 d . U . . .
H0CD H 0.897927 1.440381 0.354209 0.108 Uiso 1 1 calc R U . . .
H0CE H 0.909117 1.401399 0.380362 0.108 Uiso 1 1 calc R U . . .
H0CF H 0.881394 1.388847 0.351030 0.108 Uiso 1 1 calc R U . . .
C0CT C 0.9553(10) 1.0498(18) 0.7480(10) 0.106(10) Uani 1 1 d . U . . .
H0CG H 0.970285 1.023974 0.755646 0.160 Uiso 1 1 calc R U . . .
H0CH H 0.947963 1.061326 0.763964 0.160 Uiso 1 1 calc R U . . .
H0CI H 0.964857 1.076699 0.740913 0.160 Uiso 1 1 calc R U . . .
C0D3 C 0.4129(9) 0.7985(18) 0.1624(10) 0.094(8) Uani 1 1 d . U . . .
C0D5 C 0.3917(11) 1.2277(18) 0.0545(11) 0.137(11) Uani 1 1 d D U . . .
C90 C 0.9368(7) 0.8487(13) 0.2685(7) 0.059(6) Uani 1 1 d . U . . .
C108 C 0.9416(8) 0.8222(14) 0.2889(8) 0.066(6) Uani 1 1 d . U . . .
C113 C 0.7911(10) 1.0241(19) 0.4163(11) 0.111(9) Uani 1 1 d . U . . .
C127 C 0.6205(9) 0.7535(16) 0.2199(10) 0.093(8) Uani 1 1 d . U . . .
C140 C 0.2975(9) 0.9426(15) 0.0463(10) 0.087(8) Uani 1 1 d . U . . .
C142 C 0.2776(8) 1.0740(16) -0.0007(10) 0.108(9) Uani 1 1 d D U . . .
C149 C 0.9744(10) 0.7094(16) 0.3535(9) 0.091(7) Uani 1 1 d . U . . .
C151 C 0.9970(10) 0.6566(16) 0.4372(10) 0.091(8) Uani 1 1 d . U . . .
C165 C 0.7510(8) 1.0739(15) 0.1892(8) 0.078(7) Uani 1 1 d . U . . .
C171 C 0.2623(9) 1.1098(16) 0.0040(10) 0.119(9) Uani 1 1 d D U . . .
C175 C 0.9434(8) 1.0213(16) 0.6742(9) 0.087(8) Uani 1 1 d . U . . .
C178 C 0.8479(7) 1.1843(13) 0.2273(8) 0.070(7) Uani 1 1 d . U . . .
C181 C 0.6356(10) 0.7380(17) 0.1302(10) 0.104(8) Uani 1 1 d . U . . .
C183 C 0.6362(8) 0.7512(17) 0.0331(9) 0.094(8) Uani 1 1 d . U . . .
C184 C 0.8846(7) 0.7752(13) 0.3246(7) 0.061(7) Uani 1 1 d . U . . .
C186 C 0.6751(7) 0.8582(13) 0.1808(8) 0.069(7) Uani 1 1 d . U . . .
C192 C 0.5205(9) 0.6846(16) 0.2068(10) 0.095(8) Uani 1 1 d . U . . .
C213 C 0.6804(9) 1.0199(17) 0.2792(9) 0.101(9) Uani 1 1 d . U . . .
H21A H 0.663430 1.023149 0.287084 0.152 Uiso 1 1 calc R U . . .
H21B H 0.687244 1.052174 0.275545 0.152 Uiso 1 1 calc R U . . .
H21C H 0.697224 1.002666 0.293545 0.152 Uiso 1 1 calc R U . . .
C217 C 0.8520(9) 0.7261(14) 0.3914(9) 0.081(7) Uani 1 1 d . U . . .
C219 C 1.0470(9) 0.7986(13) 0.3415(8) 0.071(7) Uani 1 1 d . U . . .
C220 C 0.6275(9) 1.1932(17) 0.1907(9) 0.094(8) Uani 1 1 d . U . . .
C221 C 1.1128(9) 0.6737(14) 0.5850(10) 0.081(8) Uani 1 1 d . U . . .
C223 C 0.9804(11) 0.6894(18) 0.6244(10) 0.104(9) Uani 1 1 d . U . . .
C226 C 0.7517(7) 0.8525(16) 0.3146(8) 0.078(7) Uani 1 1 d . U . . .
C231 C 0.7842(7) 1.0934(14) 0.3168(8) 0.071(7) Uani 1 1 d . U . . .
C233 C 0.8502(9) 1.2312(19) 0.4516(9) 0.101(8) Uani 1 1 d . U . . .
C234 C 0.9366(10) 0.5318(14) 0.3838(8) 0.088(9) Uani 1 1 d . U . . .
H23D H 0.956611 0.547421 0.390662 0.132 Uiso 1 1 calc R U . . .
H23E H 0.927632 0.535773 0.362267 0.132 Uiso 1 1 calc R U . . .
H23F H 0.938781 0.497267 0.388697 0.132 Uiso 1 1 calc R U . . .
C238 C 0.5003(8) 0.8966(17) 0.2161(9) 0.100(9) Uani 1 1 d . U . . .
H23A H 0.486627 0.873442 0.220947 0.150 Uiso 1 1 calc R U . . .
H23B H 0.499098 0.892617 0.195356 0.150 Uiso 1 1 calc R U . . .
H23C H 0.494271 0.929668 0.219268 0.150 Uiso 1 1 calc R U . . .
C240 C 0.9361(8) 1.0258(16) 0.6969(9) 0.087(8) Uani 1 1 d . U . . .
C244 C 0.9142(9) 0.6074(14) 0.3876(8) 0.079(7) Uani 1 1 d . U . . .
C247 C 0.8508(7) 0.9268(14) 0.2767(7) 0.076(7) Uani 1 1 d D U . . .
C249 C 0.7934(7) 0.8442(15) 0.4215(8) 0.072(7) Uani 1 1 d . U . . .
C250 C 0.9100(8) 1.3914(13) 0.3107(8) 0.070(7) Uani 1 1 d . U . . .
H25D H 0.893107 1.368740 0.302631 0.105 Uiso 1 1 calc R U . . .
H25E H 0.926069 1.384569 0.302023 0.105 Uiso 1 1 calc R U . . .
H25F H 0.902732 1.424639 0.305891 0.105 Uiso 1 1 calc R U . . .
C251 C 0.8991(8) 0.7854(14) 0.6788(8) 0.072(8) Uani 1 1 d . U . . .
H25G H 0.883085 0.806981 0.680626 0.108 Uiso 1 1 calc R U . . .
H25H H 0.905694 0.763771 0.695974 0.108 Uiso 1 1 calc R U . . .
H25I H 0.891226 0.766113 0.660601 0.108 Uiso 1 1 calc R U . . .
C255 C 0.9230(8) 1.3854(13) 0.3447(8) 0.070(7) Uani 1 1 d . U . . .
C257 C 0.3205(9) 0.8206(16) 0.0887(9) 0.097(9) Uani 1 1 d . U . . .
H25A H 0.305678 0.807527 0.097423 0.145 Uiso 1 1 calc R U . . .
H25B H 0.315286 0.854254 0.082675 0.145 Uiso 1 1 calc R U . . .
H25C H 0.340933 0.819285 0.103402 0.145 Uiso 1 1 calc R U . . .
C262 C 0.8463(9) 0.6981(15) 0.2625(9) 0.099(10) Uani 1 1 d . U . . .
H26A H 0.863814 0.688710 0.256528 0.149 Uiso 1 1 calc R U . . .
H26B H 0.827424 0.691400 0.246334 0.149 Uiso 1 1 calc R U . . .
H26C H 0.846528 0.679621 0.280155 0.149 Uiso 1 1 calc R U . . .
C268 C 0.9287(8) 1.2880(14) 0.3590(8) 0.067(7) Uani 1 1 d . U . . .
C269 C 0.4620(9) 0.6820(16) 0.1018(11) 0.109(9) Uani 1 1 d D U . . .
C270 C 0.7772(7) 0.8029(15) 0.4341(8) 0.075(7) Uani 1 1 d . U . . .
C275 C 0.4386(9) 0.6571(16) 0.1006(11) 0.107(9) Uani 1 1 d D U . . .
C276 C 0.8712(8) 0.7647(14) 0.3022(8) 0.071(7) Uani 1 1 d . U . . .
C277 C 0.7394(10) 1.2557(16) 0.1863(11) 0.123(10) Uani 1 1 d . U . . .
H27A H 0.753852 1.277785 0.199911 0.185 Uiso 1 1 calc R U . . .
H27B H 0.748368 1.242714 0.171921 0.185 Uiso 1 1 calc R U . . .
H27C H 0.734572 1.229036 0.197614 0.185 Uiso 1 1 calc R U . . .
C290 C 0.8174(9) 0.9868(17) 0.6856(10) 0.104(10) Uani 1 1 d . U . . .
H29A H 0.834817 1.008964 0.692588 0.156 Uiso 1 1 calc R U . . .
H29B H 0.816529 0.966346 0.702104 0.156 Uiso 1 1 calc R U . . .
H29C H 0.798576 1.005571 0.678048 0.156 Uiso 1 1 calc R U . . .
C291 C 0.8034(9) 0.9669(16) 0.2613(10) 0.100(9) Uani 1 1 d . U . . .
H29D H 0.784085 0.962238 0.245172 0.150 Uiso 1 1 calc R U . . .
H29E H 0.806295 1.001370 0.266165 0.150 Uiso 1 1 calc R U . . .
H29F H 0.802873 0.948762 0.278816 0.150 Uiso 1 1 calc R U . . .
C294 C 0.8487(9) 0.7409(17) 0.5944(10) 0.103(10) Uani 1 1 d . U . . .
H29G H 0.870780 0.746113 0.602429 0.154 Uiso 1 1 calc R U . . .
H29H H 0.844249 0.717623 0.577974 0.154 Uiso 1 1 calc R U . . .
H29I H 0.841335 0.728169 0.609965 0.154 Uiso 1 1 calc R U . . .
C296 C 0.8496(9) 1.0058(18) 0.6277(10) 0.098(8) Uani 1 1 d . U . . .
C297 C 0.8368(9) 0.9899(15) 0.2399(9) 0.093(9) Uani 1 1 d . U . . .
H29J H 0.853344 0.980160 0.232503 0.139 Uiso 1 1 calc R U . . .
H29K H 0.844165 1.015174 0.254990 0.139 Uiso 1 1 calc R U . . .
H29L H 0.819733 1.002446 0.223451 0.139 Uiso 1 1 calc R U . . .
C298 C 0.7137(9) 1.124(2) 0.0877(10) 0.109(9) Uani 1 1 d . U . . .
C302 C 0.2848(8) 0.7878(16) 0.0414(9) 0.095(9) Uani 1 1 d . U . . .
H30A H 0.281704 0.770064 0.022817 0.142 Uiso 1 1 calc R U . . .
H30B H 0.277493 0.821073 0.036949 0.142 Uiso 1 1 calc R U . . .
H30C H 0.273586 0.771748 0.052975 0.142 Uiso 1 1 calc R U . . .
C305 C 0.8614(9) 0.7761(16) 0.2493(8) 0.092(9) Uani 1 1 d . U . . .
H30G H 0.880718 0.760158 0.250797 0.137 Uiso 1 1 calc R U . . .
H30H H 0.865091 0.810547 0.254102 0.137 Uiso 1 1 calc R U . . .
H30I H 0.847284 0.772756 0.228995 0.137 Uiso 1 1 calc R U . . .
C306 C 0.7085(9) 0.8411(16) 0.1495(9) 0.096(9) Uani 1 1 d . U . . .
H30D H 0.729555 0.844423 0.149637 0.144 Uiso 1 1 calc R U . . .
H30E H 0.695728 0.865585 0.136387 0.144 Uiso 1 1 calc R U . . .
H30F H 0.700908 0.808714 0.142394 0.144 Uiso 1 1 calc R U . . .
C307 C 0.8170(8) 1.2021(15) 0.2180(9) 0.092(8) Uani 1 1 d . U . . .
H30J H 0.804789 1.184273 0.200359 0.137 Uiso 1 1 calc R U . . .
H30K H 0.816872 1.236646 0.213289 0.137 Uiso 1 1 calc R U . . .
H30L H 0.808371 1.197398 0.234036 0.137 Uiso 1 1 calc R U . . .
C309 C 0.6924(8) 1.1097(14) 0.1782(8) 0.073(7) Uani 1 1 d . U . . .
C310 C 0.5998(10) 0.6232(19) 0.0452(12) 0.107(9) Uani 1 1 d . U . . .
C312 C 0.6040(14) 1.309(2) 0.0581(15) 0.147(11) Uani 1 1 d . U . . .
C314 C 0.4268(8) 1.2245(18) 0.1890(9) 0.103(9) Uani 1 1 d . U . . .
H31A H 0.416961 1.255909 0.189071 0.154 Uiso 1 1 calc R U . . .
H31B H 0.439498 1.216248 0.209189 0.154 Uiso 1 1 calc R U . . .
H31C H 0.411181 1.199577 0.181412 0.154 Uiso 1 1 calc R U . . .
C315 C 0.7665(7) 1.1051(14) 0.1701(8) 0.075(8) Uani 1 1 d . U . . .
H31D H 0.771289 1.084124 0.155617 0.113 Uiso 1 1 calc R U . . .
H31E H 0.785298 1.119689 0.183213 0.113 Uiso 1 1 calc R U . . .
H31F H 0.752490 1.130697 0.159652 0.113 Uiso 1 1 calc R U . . .
C322 C 0.8341(7) 0.7853(17) 0.5838(9) 0.085(8) Uani 1 1 d . U . . .
C325 C 0.4686(9) 1.2668(18) 0.1845(10) 0.111(10) Uani 1 1 d . U . . .
H32A H 0.463826 1.296481 0.172625 0.166 Uiso 1 1 calc R U . . .
H32B H 0.489347 1.256289 0.186422 0.166 Uiso 1 1 calc R U . . .
H32C H 0.467264 1.273183 0.204299 0.166 Uiso 1 1 calc R U . . .
C328 C 0.4769(8) 1.1456(17) 0.1717(8) 0.087(8) Uani 1 1 d . U . . .
C330 C 0.7258(7) 0.8901(13) 0.1954(9) 0.083(8) Uani 1 1 d . U . . .
H33A H 0.720126 0.902220 0.212224 0.125 Uiso 1 1 calc R U . . .
H33B H 0.722333 0.915541 0.180302 0.125 Uiso 1 1 calc R U . . .
H33C H 0.747306 0.880873 0.202170 0.125 Uiso 1 1 calc R U . . .
C335 C 0.9486(8) 1.1231(13) 0.2328(9) 0.078(8) Uani 1 1 d . U . . .
H33D H 0.952135 1.115310 0.214094 0.117 Uiso 1 1 calc R U . . .
H33E H 0.962714 1.148729 0.243089 0.117 Uiso 1 1 calc R U . . .
H33F H 0.927607 1.134213 0.228635 0.117 Uiso 1 1 calc R U . . .
C338 C 0.7400(9) 0.8354(17) 0.2835(9) 0.102(10) Uani 1 1 d . U . . .
H33G H 0.748936 0.803711 0.281995 0.153 Uiso 1 1 calc R U . . .
H33H H 0.745678 0.858613 0.270634 0.153 Uiso 1 1 calc R U . . .
H33I H 0.717812 0.832537 0.277329 0.153 Uiso 1 1 calc R U . . .
C341 C 1.0912(10) 0.7730(15) 0.3328(9) 0.097(9) Uani 1 1 d . U . . .
H34G H 1.109828 0.778814 0.349527 0.146 Uiso 1 1 calc R U . . .
H34H H 1.085847 0.802336 0.320631 0.146 Uiso 1 1 calc R U . . .
H34I H 1.094465 0.746198 0.320785 0.146 Uiso 1 1 calc R U . . .
C343 C 0.5943(10) 1.0496(17) 0.2725(10) 0.106(10) Uani 1 1 d . U . . .
H34A H 0.581873 1.020107 0.269383 0.159 Uiso 1 1 calc R U . . .
H34B H 0.609461 1.048898 0.292382 0.159 Uiso 1 1 calc R U . . .
H34C H 0.604584 1.051458 0.257591 0.159 Uiso 1 1 calc R U . . .
C348 C 0.3484(10) 1.010(2) 0.1237(11) 0.120(10) Uani 1 1 d . U . . .
C358 C 0.8634(8) 1.2048(15) 0.2055(9) 0.089(9) Uani 1 1 d . U . . .
H35A H 0.885493 1.200791 0.214015 0.134 Uiso 1 1 calc R U . . .
H35B H 0.858513 1.239344 0.202153 0.134 Uiso 1 1 calc R U . . .
H35C H 0.855912 1.187404 0.186625 0.134 Uiso 1 1 calc R U . . .
C360 C 0.4436(12) 1.002(2) 0.1703(13) 0.144(11) Uani 1 1 d . U . . .
C361 C 0.8002(8) 0.7782(17) 0.5689(9) 0.099(9) Uani 1 1 d . U . . .
H36D H 0.790880 0.767570 0.583546 0.148 Uiso 1 1 calc R U . . .
H36E H 0.796813 0.753608 0.553290 0.148 Uiso 1 1 calc R U . . .
H36F H 0.790975 0.808871 0.560016 0.148 Uiso 1 1 calc R U . . .
C362 C 0.8385(10) 0.9144(18) 0.6745(10) 0.110(10) Uani 1 1 d . U . . .
H36G H 0.844062 0.893147 0.660591 0.165 Uiso 1 1 calc R U . . .
H36H H 0.826482 0.896074 0.684401 0.165 Uiso 1 1 calc R U . . .
H36I H 0.857030 0.926644 0.689359 0.165 Uiso 1 1 calc R U . . .
C364 C 0.7255(10) 1.171(2) 0.0476(10) 0.124(11) Uani 1 1 d . U . . .
H36A H 0.710255 1.146862 0.036734 0.186 Uiso 1 1 calc R U . . .
H36B H 0.743148 1.169131 0.040565 0.186 Uiso 1 1 calc R U . . .
H36C H 0.716667 1.203134 0.044213 0.186 Uiso 1 1 calc R U . . .
C366 C 0.8098(10) 0.6634(16) 0.3563(10) 0.092(8) Uani 1 1 d . U . . .
C368 C 0.7420(8) 0.8142(17) 0.4251(10) 0.099(9) Uani 1 1 d . U . . .
H36J H 0.730627 0.790734 0.410253 0.148 Uiso 1 1 calc R U . . .
H36K H 0.738087 0.846995 0.416834 0.148 Uiso 1 1 calc R U . . .
H36L H 0.735532 0.812037 0.442708 0.148 Uiso 1 1 calc R U . . .
C370 C 0.9247(8) 0.8632(14) 0.6854(8) 0.076(8) Uani 1 1 d . U . . .
H37G H 0.940256 0.880885 0.679770 0.114 Uiso 1 1 calc R U . . .
H37H H 0.928968 0.865605 0.706880 0.114 Uiso 1 1 calc R U . . .
H37I H 0.904592 0.877119 0.675104 0.114 Uiso 1 1 calc R U . . .
C372 C 0.3844(9) 0.7742(17) 0.1628(10) 0.104(10) Uani 1 1 d . U . . .
H37A H 0.385465 0.768354 0.183373 0.157 Uiso 1 1 calc R U . . .
H37B H 0.382196 0.743290 0.152209 0.157 Uiso 1 1 calc R U . . .
H37C H 0.366926 0.794997 0.153057 0.157 Uiso 1 1 calc R U . . .
C373 C 0.2240(9) 1.0000(16) 0.0344(11) 0.110(10) Uani 1 1 d . U . . .
H37D H 0.238884 1.013192 0.052398 0.165 Uiso 1 1 calc R U . . .
H37E H 0.204192 0.996704 0.037509 0.165 Uiso 1 1 calc R U . . .
H37F H 0.221983 1.021932 0.017729 0.165 Uiso 1 1 calc R U . . .
C374 C 0.7385(8) 0.8254(16) 0.3341(9) 0.092(9) Uani 1 1 d . U . . .
H37J H 0.716940 0.834068 0.329377 0.138 Uiso 1 1 calc R U . . .
H37K H 0.749440 0.833656 0.354873 0.138 Uiso 1 1 calc R U . . .
H37L H 0.740273 0.790607 0.331134 0.138 Uiso 1 1 calc R U . . .
C382 C 0.5405(9) 1.0708(17) 0.2668(10) 0.104(10) Uani 1 1 d . U . . .
H38A H 0.526970 1.096876 0.268732 0.156 Uiso 1 1 calc R U . . .
H38B H 0.542612 1.046741 0.282414 0.156 Uiso 1 1 calc R U . . .
H38C H 0.531870 1.055323 0.247311 0.156 Uiso 1 1 calc R U . . .
C384 C 0.4165(9) 0.8480(17) 0.1709(10) 0.102(10) Uani 1 1 d . U . . .
H38D H 0.398654 0.866345 0.159046 0.154 Uiso 1 1 calc R U . . .
H38E H 0.434814 0.860933 0.167580 0.154 Uiso 1 1 calc R U . . .
H38F H 0.418632 0.850815 0.191978 0.154 Uiso 1 1 calc R U . . .
C391 C 0.8834(10) 0.5352(14) 0.3886(9) 0.093(9) Uani 1 1 d . U . . .
H39J H 0.882851 0.501331 0.382278 0.140 Uiso 1 1 calc R U . . .
H39K H 0.870678 0.554840 0.372048 0.140 Uiso 1 1 calc R U . . .
H39L H 0.875533 0.537512 0.405317 0.140 Uiso 1 1 calc R U . . .
C393 C 0.8215(10) 0.953(2) 0.6592(11) 0.110(9) Uani 1 1 d . U . . .
C396 C 0.2491(11) 1.196(2) -0.0019(12) 0.137(11) Uani 1 1 d . U . . .
H39A H 0.263398 1.211271 0.015658 0.205 Uiso 1 1 calc R U . . .
H39B H 0.231174 1.216436 -0.009955 0.205 Uiso 1 1 calc R U . . .
H39C H 0.259113 1.191125 -0.016939 0.205 Uiso 1 1 calc R U . . .
C397 C 0.7880(10) 0.9419(19) 0.6372(11) 0.121(10) Uani 1 1 d . U . . .
H39M H 0.778223 0.972350 0.628501 0.182 Uiso 1 1 calc R U . . .
H39N H 0.775919 0.926570 0.648256 0.182 Uiso 1 1 calc R U . . .
H39O H 0.789159 0.920168 0.621375 0.182 Uiso 1 1 calc R U . . .
C399 C 0.2238(9) 0.9074(16) 0.0419(11) 0.106(10) Uani 1 1 d . U . . .
H39D H 0.229189 0.875707 0.035777 0.159 Uiso 1 1 calc R U . . .
H39E H 0.201581 0.910033 0.036284 0.159 Uiso 1 1 calc R U . . .
H39F H 0.232830 0.910757 0.063464 0.159 Uiso 1 1 calc R U . . .
C403 C 1.1341(9) 0.6223(12) 0.5270(9) 0.085(9) Uani 1 1 d . U . . .
H40D H 1.116751 0.632066 0.509959 0.128 Uiso 1 1 calc R U . . .
H40E H 1.145467 0.596530 0.521063 0.128 Uiso 1 1 calc R U . . .
H40F H 1.147542 0.650160 0.534308 0.128 Uiso 1 1 calc R U . . .
C404 C 0.5472(9) 0.9229(18) 0.2602(10) 0.107(10) Uani 1 1 d . U . . .
H40A H 0.535841 0.953344 0.255482 0.161 Uiso 1 1 calc R U . . .
H40B H 0.568517 0.928652 0.261679 0.161 Uiso 1 1 calc R U . . .
H40C H 0.546373 0.910388 0.279164 0.161 Uiso 1 1 calc R U . . .
C407 C 0.5560(8) 0.8840(17) 0.2180(9) 0.093(8) Uani 1 1 d . U . . .
C409 C 0.5337(9) 0.8873(19) 0.2366(10) 0.101(8) Uani 1 1 d . U . . .
C412 C 0.5796(10) 1.1245(18) 0.2947(10) 0.114(10) Uani 1 1 d . U . . .
H41A H 0.597350 1.144781 0.296368 0.170 Uiso 1 1 d R U . . .
H41B H 0.583430 1.105021 0.312758 0.170 Uiso 1 1 d R U . . .
H41C H 0.561720 1.145121 0.292188 0.170 Uiso 1 1 d R U . . .
C413 C 1.0448(9) 0.7129(13) 0.3298(8) 0.082(8) Uani 1 1 d . U . . .
H41G H 1.052488 0.684443 0.342274 0.123 Uiso 1 1 calc R U . . .
H41H H 1.046356 0.707478 0.310039 0.123 Uiso 1 1 calc R U . . .
H41I H 1.023459 0.718450 0.328144 0.123 Uiso 1 1 calc R U . . .
C415 C 0.7886(9) 0.7969(17) 0.4649(9) 0.101(9) Uani 1 1 d . U . . .
H41J H 0.775580 0.774206 0.471104 0.152 Uiso 1 1 calc R U . . .
H41K H 0.788836 0.828183 0.474633 0.152 Uiso 1 1 calc R U . . .
H41L H 0.809365 0.783938 0.470503 0.152 Uiso 1 1 calc R U . . .
C416 C 0.2229(10) 0.9403(17) -0.0065(11) 0.115(10) Uani 1 1 d . U . . .
H41D H 0.227961 0.969002 -0.016069 0.173 Uiso 1 1 calc R U . . .
H41E H 0.200736 0.936565 -0.012617 0.173 Uiso 1 1 calc R U . . .
H41F H 0.231907 0.911538 -0.012400 0.173 Uiso 1 1 calc R U . . .
C429 C 0.9007(10) 1.0635(17) 0.7195(10) 0.106(10) Uani 1 1 d . U . . .
H42A H 0.890965 1.054792 0.734289 0.160 Uiso 1 1 calc R U . . .
H42B H 0.886756 1.056127 0.699608 0.160 Uiso 1 1 calc R U . . .
H42C H 0.905395 1.098168 0.720983 0.160 Uiso 1 1 calc R U . . .
C433 C 0.8217(10) 0.6406(16) 0.3358(10) 0.102(9) Uani 1 1 d . U . . .
H43A H 0.809419 0.612023 0.327392 0.153 Uiso 1 1 calc R U . . .
H43B H 0.842798 0.630788 0.345964 0.153 Uiso 1 1 calc R U . . .
H43C H 0.821094 0.663368 0.319818 0.153 Uiso 1 1 calc R U . . .
C438 C 0.6153(12) 1.370(2) 0.1382(13) 0.131(10) Uani 1 1 d . U . . .
C449 C 0.9318(8) 1.0327(17) 0.7256(10) 0.089(8) Uani 1 1 d . U . . .
C451 C 0.7005(10) 1.3162(16) 0.1882(11) 0.109(10) Uani 1 1 d . U . . .
H45A H 0.684916 1.300720 0.194917 0.164 Uiso 1 1 d R U . . .
H45B H 0.691936 1.345340 0.176707 0.164 Uiso 1 1 d R U . . .
H45C H 0.717936 1.325290 0.205407 0.164 Uiso 1 1 d R U . . .
C454 C 0.7449(9) 0.9086(17) 0.3171(10) 0.106(9) Uani 1 1 d . U . . .
H45G H 0.754203 0.927384 0.304846 0.159 Uiso 1 1 calc R U . . .
H45H H 0.753571 0.918962 0.337868 0.159 Uiso 1 1 calc R U . . .
H45I H 0.722871 0.914051 0.310267 0.159 Uiso 1 1 calc R U . . .
C458 C 0.6164(13) 1.420(2) 0.1312(14) 0.131(10) Uani 1 1 d . U . . .
C464 C 1.1462(10) 0.5740(14) 0.5734(10) 0.101(10) Uani 1 1 d . U . . .
H46A H 1.166300 0.588070 0.575963 0.152 Uiso 1 1 calc R U . . .
H46B H 1.145505 0.540829 0.565984 0.152 Uiso 1 1 calc R U . . .
H46C H 1.142572 0.573745 0.592565 0.152 Uiso 1 1 calc R U . . .
C485 C 0.5512(9) 0.6707(17) 0.2188(11) 0.115(10) Uani 1 1 d . U . . .
H48A H 0.562113 0.679639 0.205030 0.173 Uiso 1 1 calc R U . . .
H48B H 0.552471 0.635630 0.221946 0.173 Uiso 1 1 calc R U . . .
H48C H 0.560531 0.687289 0.237787 0.173 Uiso 1 1 calc R U . . .
C488 C 0.7214(11) 1.3208(17) 0.1537(11) 0.124(10) Uani 1 1 d . U . . .
H48D H 0.743416 1.318703 0.158361 0.187 Uiso 1 1 d R U . . .
H48E H 0.721476 1.362623 0.157161 0.187 Uiso 1 1 d R U . . .
H48F H 0.712036 1.315823 0.131411 0.187 Uiso 1 1 d R U . . .
C499 C 0.5730(9) 0.8850(17) 0.2051(10) 0.096(8) Uani 1 1 d . U . . .
C501 C 0.6007(13) 1.4506(19) 0.1476(13) 0.144(12) Uani 1 1 d . U . . .
H50A H 0.582558 1.433473 0.148664 0.216 Uiso 1 1 calc R U . . .
H50B H 0.594631 1.481500 0.137328 0.216 Uiso 1 1 calc R U . . .
H50C H 0.614522 1.456608 0.167788 0.216 Uiso 1 1 calc R U . . .
C507 C 0.7524(10) 1.192(2) 0.1014(11) 0.130(11) Uani 1 1 d . U . . .
H50D H 0.738678 1.210683 0.109281 0.195 Uiso 1 1 calc R U . . .
H50E H 0.763335 1.214745 0.092457 0.195 Uiso 1 1 calc R U . . .
H50F H 0.767131 1.174471 0.117553 0.195 Uiso 1 1 calc R U . . .
C508 C 0.5740(10) 1.0933(19) 0.2698(11) 0.101(8) Uani 1 1 d . U . . .
C511 C 0.4385(10) 0.7752(18) 0.1839(10) 0.111(9) Uani 1 1 d . U . . .
H51A H 0.436727 0.778373 0.203733 0.166 Uiso 1 1 d R U . . .
H51B H 0.457347 0.790863 0.183503 0.166 Uiso 1 1 d R U . . .
H51C H 0.439047 0.740803 0.178983 0.166 Uiso 1 1 d R U . . .
C514 C 0.5356(9) 0.8383(17) 0.2517(10) 0.108(10) Uani 1 1 d . U . . .
H51D H 0.522270 0.838193 0.263961 0.162 Uiso 1 1 calc R U . . .
H51E H 0.556658 0.832232 0.264236 0.162 Uiso 1 1 calc R U . . .
H51F H 0.529121 0.812911 0.236576 0.162 Uiso 1 1 calc R U . . .
C526 C 0.4140(11) 0.6307(18) 0.0990(13) 0.115(9) Uani 1 1 d . U . . .
C532 C 0.8318(12) 1.148(2) 0.6478(12) 0.135(11) Uani 1 1 d . U . . .
H53D H 0.844375 1.176968 0.650559 0.203 Uiso 1 1 calc R U . . .
H53E H 0.844271 1.119339 0.646965 0.203 Uiso 1 1 calc R U . . .
H53F H 0.823913 1.144186 0.664375 0.203 Uiso 1 1 calc R U . . .
C537 C 0.3887(11) 0.6288(17) 0.0711(12) 0.131(11) Uani 1 1 d . U . . .
H53A H 0.373897 0.654108 0.070985 0.197 Uiso 1 1 calc R U . . .
H53B H 0.378842 0.596996 0.069104 0.197 Uiso 1 1 calc R U . . .
H53C H 0.396457 0.633886 0.054486 0.197 Uiso 1 1 calc R U . . .
C538 C 0.8175(8) 0.7729(15) 0.2646(9) 0.088(8) Uani 1 1 d . U . . .
H53G H 0.806148 0.771808 0.243333 0.132 Uiso 1 1 calc R U . . .
H53H H 0.818789 0.806409 0.271627 0.132 Uiso 1 1 calc R U . . .
H53I H 0.806925 0.753155 0.275367 0.132 Uiso 1 1 calc R U . . .
C545 C 0.6493(13) 1.4346(19) 0.1362(14) 0.152(12) Uani 1 1 d . U . . .
H54A H 0.661337 1.429122 0.157068 0.227 Uiso 1 1 d R U . . .
H54B H 0.650247 1.468852 0.131338 0.227 Uiso 1 1 d R U . . .
H54C H 0.657447 1.414792 0.123498 0.227 Uiso 1 1 d R U . . .
C556 C 0.5972(13) 1.4282(18) 0.1006(13) 0.144(12) Uani 1 1 d . U . . .
H55A H 0.577802 1.411209 0.097046 0.216 Uiso 1 1 calc R U . . .
H55B H 0.607513 1.415725 0.087159 0.216 Uiso 1 1 calc R U . . .
H55C H 0.593345 1.462961 0.097111 0.216 Uiso 1 1 calc R U . . .
C562 C 0.4639(8) 1.1828(18) 0.1705(9) 0.090(8) Uani 1 1 d . U . . .
C595 C 0.7882(11) 0.6972(16) 0.3360(11) 0.119(11) Uani 1 1 d . U . . .
H59A H 0.799186 0.726143 0.333211 0.178 Uiso 1 1 calc R U . . .
H59B H 0.772420 0.706516 0.344506 0.178 Uiso 1 1 calc R U . . .
H59C H 0.778707 0.681365 0.316798 0.178 Uiso 1 1 calc R U . . .
C621 C 0.4217(10) 0.5797(17) 0.1080(13) 0.130(11) Uani 1 1 d . U . . .
H62A H 0.431280 0.564624 0.094679 0.195 Uiso 1 1 calc R U . . .
H62B H 0.403078 0.562020 0.106986 0.195 Uiso 1 1 calc R U . . .
H62C H 0.435841 0.578809 0.128411 0.195 Uiso 1 1 calc R U . . .
C686 C 0.5066(9) 0.7045(16) 0.2321(9) 0.103(9) Uani 1 1 d . U . . .
H68A H 0.512050 0.682160 0.248985 0.155 Uiso 1 1 calc R U . . .
H68B H 0.484324 0.706685 0.223674 0.155 Uiso 1 1 calc R U . . .
H68C H 0.514955 0.736671 0.238817 0.155 Uiso 1 1 calc R U . . .
C703 C 0.7668(9) 1.115(2) 0.0824(11) 0.127(11) Uani 1 1 d . U . . .
H70A H 0.781551 1.131638 0.074837 0.191 Uiso 1 1 d R U . . .
H70B H 0.759361 1.085948 0.070757 0.191 Uiso 1 1 d R U . . .
H70C H 0.776721 1.106578 0.103257 0.191 Uiso 1 1 d R U . . .
C734 C 0.7988(10) 0.6363(15) 0.3755(10) 0.102(10) Uani 1 1 d . U . . .
H73A H 0.800752 0.601741 0.371893 0.153 Uiso 1 1 calc R U . . .
H73B H 0.777365 0.644291 0.371967 0.153 Uiso 1 1 calc R U . . .
H73C H 0.810717 0.644054 0.396080 0.153 Uiso 1 1 calc R U . . .
Ag1 Ag 0.65144(9) 1.0933(2) 0.06490(9) 0.160(2) Uani 1 1 d . . . . .
Ag2 Ag 0.69718(14) 1.02127(16) 0.08616(12) 0.1498(19) Uani 1 1 d . . . . .
Ag3 Ag 0.4768(2) 1.1249(8) 0.1246(2) 0.101(3) Uani 0.58(3) 1 d . . P E 1
Ag4 Ag 0.5115(2) 1.2616(3) 0.0580(2) 0.115(4) Uani 0.553(14) 1 d . . P E 1
F23 F 0.6555(7) 0.8982(12) 0.3711(7) 0.150(11) Uiso 1 1 d . . . . .
F26 F 0.6184(9) 0.9375(16) 0.3246(9) 0.199(16) Uiso 1 1 d . . . . .
F28 F 0.1321(6) 1.0670(9) 0.2449(5) 0.170(13) Uiso 1 1 d D . . . .
F34 F 0.6117(8) 0.8599(13) 0.2958(8) 0.174(13) Uiso 1 1 d . . . . .
F36 F 0.1508(7) 0.9923(11) 0.1859(6) 0.233(19) Uiso 1 1 d D . . . .
F47 F 0.1349(7) 1.0847(9) 0.1905(6) 0.228(19) Uiso 1 1 d D . . . .
F127 F 0.1832(5) 1.0443(12) 0.2325(7) 0.27(2) Uiso 1 1 d D . . . .
Ag3X Ag 0.5635(2) 1.1532(5) 0.0478(2) 0.087(3) Uani 0.340(9) 1 d D U P E 2
F11 F 0.7893(6) 0.7926(11) 0.1875(6) 0.131(9) Uiso 1 1 d . . . . .
F32 F 0.7774(8) 0.7787(14) 0.1318(8) 0.174(13) Uiso 1 1 d . . . . .
F64 F 0.7915(12) 0.699(2) 0.1936(12) 0.20(3) Uiso 0.75(5) 1 d . . P F 1
Sb1 Sb 0.8084(3) 0.8152(6) 0.1599(3) 0.124(6) Uani 0.279(8) 1 d . . P F 2
Ag5G Ag 0.6041(3) 1.2352(4) 0.0350(3) 0.080(4) Uani 0.295(10) 1 d . . P E 2
F2A F 0.8270(10) 0.760(2) 0.1656(11) 0.09(2) Uiso 0.45(7) 1 d . . P F 2
F64A F 0.783(2) 0.866(4) 0.152(2) 0.12(5) Uiso 0.25(5) 1 d . . P F 2
FA F 0.835(3) 0.829(4) 0.198(3) 0.24(5) Uiso 0.44(5) 1 d . . P F 2
F1A F 0.821(2) 0.839(4) 0.134(2) 0.24(5) Uiso 0.49(5) 1 d . . P F 2
C23 C 0.6671(11) 1.2364(16) 0.1312(11) 0.107(8) Uani 1 1 d . U . . .
C26 C 0.5202(9) 0.7650(16) 0.1712(10) 0.097(7) Uani 1 1 d . U . . .
C29 C 0.5482(9) 0.6844(16) 0.1167(10) 0.091(8) Uani 1 1 d . U . . .
C34 C 0.6271(10) 0.7441(18) 0.2714(11) 0.118(10) Uani 1 1 d . U . . .
H34D H 0.625960 0.708661 0.271074 0.177 Uiso 1 1 calc R U . . .
H34E H 0.606557 0.757664 0.263487 0.177 Uiso 1 1 calc R U . . .
H34F H 0.636682 0.755197 0.291877 0.177 Uiso 1 1 calc R U . . .
Ag Ag 0.6381(8) 0.8967(10) 0.1331(5) 0.085(9) Uani 0.187(19) 1 d . . P C 2
Ag6 Ag 0.6265(5) 0.8199(3) 0.0482(6) 0.155(6) Uani 0.55(4) 1 d D . P C 2
C2 C 0.8974(8) 0.6632(14) 0.4691(9) 0.074(7) Uani 1 1 d . U . . .
C5 C 0.9196(9) 0.6764(14) 0.4649(9) 0.075(7) Uani 1 1 d . U . . .
C59 C 0.8538(10) 0.6100(17) 0.4544(10) 0.104(9) Uani 1 1 d . U . . .
H59D H 0.847125 0.626036 0.434989 0.156 Uiso 1 1 calc R U . . .
H59E H 0.835977 0.597953 0.458986 0.156 Uiso 1 1 calc R U . . .
H59F H 0.867248 0.582900 0.453981 0.156 Uiso 1 1 calc R U . . .
C103 C 0.8489(9) 0.6897(16) 0.4734(11) 0.107(9) Uani 1 1 d . U . . .
H10A H 0.859619 0.717919 0.484367 0.161 Uiso 1 1 calc R U . . .
H10B H 0.831971 0.681114 0.480556 0.161 Uiso 1 1 calc R U . . .
H10C H 0.840913 0.697318 0.452211 0.161 Uiso 1 1 calc R U . . .
Ag7 Ag 0.9158(6) 0.7458(8) 0.4826(3) 0.068(8) Uani 0.141(11) 1 d D . P B 2
C4 C 0.5890(10) 0.6504(18) 0.0576(11) 0.102(9) Uani 1 1 d . U . . .
C11 C 1.0035(10) 0.5703(14) 0.5062(9) 0.096(10) Uani 1 1 d . U . . .
H11A H 0.993074 0.542322 0.494738 0.145 Uiso 1 1 calc R U . . .
H11B H 1.025541 0.564410 0.513347 0.145 Uiso 1 1 calc R U . . .
H11C H 0.999173 0.599207 0.493548 0.145 Uiso 1 1 calc R U . . .
C1 C 0.7950(13) 1.2023(18) 0.6214(13) 0.150(12) Uani 1 1 d D U . . .
H1A H 0.776724 1.205529 0.603942 0.225 Uiso 1 1 d R U . . .
H1B H 0.810184 1.226309 0.620262 0.225 Uiso 1 1 d R U . . .
H1C H 0.789744 1.207689 0.639412 0.225 Uiso 1 1 d R U . . .
C3 C 0.7851(12) 1.1150(19) 0.6265(13) 0.145(12) Uani 1 1 d D U . . .
H3A H 0.782798 1.120128 0.645984 0.217 Uiso 1 1 calc R U . . .
H3B H 0.792235 1.081874 0.625285 0.217 Uiso 1 1 calc R U . . .
H3C H 0.765381 1.119764 0.610972 0.217 Uiso 1 1 calc R U . . .
C6 C 0.8083(13) 1.1511(15) 0.6220(13) 0.127(10) Uani 1 1 d D U . . .
C14 C 0.8808(9) 0.6315(17) 0.5093(9) 0.103(9) Uani 1 1 d . U . . .
H14A H 0.900741 0.615519 0.514289 0.154 Uiso 1 1 calc R U . . .
H14B H 0.865903 0.608834 0.512373 0.154 Uiso 1 1 calc R U . . .
H14C H 0.882455 0.659911 0.522009 0.154 Uiso 1 1 calc R U . . .
C15 C 0.2388(10) 1.144(2) 0.0073(12) 0.123(10) Uani 1 1 d . U . . .
C32 C 0.6123(11) 0.5396(19) 0.0519(12) 0.126(11) Uani 1 1 d . U . . .
H32D H 0.608108 0.509929 0.039966 0.188 Uiso 1 1 d R U . . .
H32E H 0.597318 0.542959 0.062296 0.188 Uiso 1 1 d R U . . .
H32F H 0.632788 0.537929 0.066416 0.188 Uiso 1 1 d R U . . .
C16 C 0.6114(11) 0.579(2) 0.0342(12) 0.111(9) Uani 1 1 d . U . . .
C96 C 0.6451(10) 0.5930(19) 0.0340(12) 0.128(11) Uani 1 1 d . U . . .
H96A H 0.652658 0.620961 0.046988 0.192 Uiso 1 1 calc R U . . .
H96B H 0.644310 0.601064 0.013756 0.192 Uiso 1 1 calc R U . . .
H96C H 0.658743 0.565387 0.041206 0.192 Uiso 1 1 calc R U . . .
Ag8 Ag 0.9896(6) 1.2611(6) 0.5442(4) 0.094(7) Uani 0.40(3) 1 d D . P D 2
Ag4A Ag 0.4961(2) 1.2634(3) 0.0711(2) 0.075(3) Uani 0.447(14) 1 d . . P E 2
Ag9 Ag 0.9927(2) 0.8592(6) 0.4387(3) 0.086(4) Uani 0.296(12) 1 d D . P B 2
Ag42 Ag 0.3680(11) 0.9976(12) -0.1043(4) 0.068(5) Uani 0.118(14) 1 d D U P A 2
F8 F 0.1462(7) 0.9730(9) 0.2399(6) 0.24(2) Uiso 1 1 d D . . . .
C35 C 0.5280(14) 1.335(2) 0.0818(16) 0.166(13) Uani 1 1 d . U . . .
C7 C 0.7774(11) 1.0474(18) 0.4979(12) 0.145(11) Uani 1 1 d D U . . .
C8 C 0.7583(9) 1.0823(15) 0.4933(11) 0.151(10) Uani 1 1 d D U . . .
C13 C 0.7348(7) 1.1239(13) 0.4856(7) 0.162(10) Uani 1 1 d D U . . .
C17 C 0.7403(11) 1.1565(17) 0.4615(10) 0.165(11) Uani 1 1 d D U . . .
H17A H 0.756139 1.142148 0.454672 0.248 Uiso 1 1 calc R U . . .
H17B H 0.746809 1.188691 0.469792 0.248 Uiso 1 1 calc R U . . .
H17C H 0.721353 1.159397 0.444714 0.248 Uiso 1 1 calc R U . . .
C18 C 0.7397(10) 1.1537(17) 0.5142(9) 0.166(12) Uani 1 1 d D U . . .
H18A H 0.727612 1.138330 0.525285 0.248 Uiso 1 1 d R U . . .
H18B H 0.732222 1.186800 0.508815 0.248 Uiso 1 1 d R U . . .
H18C H 0.761132 1.154770 0.526665 0.248 Uiso 1 1 d R U . . .
C1A C 0.7025(7) 1.1019(19) 0.4746(11) 0.163(11) Uani 1 1 d D U . . .
H1AA H 0.687419 1.127944 0.468322 0.245 Uiso 1 1 calc R U . . .
H1AB H 0.698877 1.083403 0.490663 0.245 Uiso 1 1 calc R U . . .
H1AC H 0.700662 1.080350 0.457731 0.245 Uiso 1 1 calc R U . . .
C1B C 0.7977(9) 1.3063(13) 0.4014(9) 0.134(9) Uani 1 1 d D U . . .
H1BA H 0.799530 1.330503 0.416904 0.201 Uiso 1 1 calc R U . . .
H1BB H 0.779948 1.313870 0.384071 0.201 Uiso 1 1 calc R U . . .
H1BC H 0.816133 1.306810 0.395597 0.201 Uiso 1 1 calc R U . . .
C1C C 0.7938(5) 1.2559(12) 0.4131(6) 0.116(8) Uani 1 1 d D U . . .
C1D C 0.8238(7) 1.2379(15) 0.4354(7) 0.110(8) Uani 1 1 d D U . . .
C1E C 0.7838(7) 1.2194(13) 0.3875(7) 0.107(8) Uani 1 1 d D U . . .
H1EA H 0.769554 1.235109 0.370018 0.160 Uiso 1 1 calc R U . . .
H1EB H 0.773719 1.191820 0.393333 0.160 Uiso 1 1 calc R U . . .
H1EC H 0.801675 1.208065 0.382785 0.160 Uiso 1 1 calc R U . . .
C1G C 0.7696(7) 1.2583(17) 0.4286(8) 0.128(8) Uani 1 1 d D U . . .
H1GA H 0.778715 1.271161 0.448694 0.193 Uiso 1 1 calc R U . . .
H1GB H 0.761612 1.225698 0.429658 0.193 Uiso 1 1 calc R U . . .
H1GC H 0.752912 1.279485 0.417301 0.193 Uiso 1 1 calc R U . . .
C1H C 0.2623(8) 1.050(2) -0.0888(10) 0.172(14) Uani 1 1 d D U . . .
C1I C 0.2277(8) 1.0590(13) -0.1011(7) 0.177(13) Uani 1 1 d D U . . .
C1J C 0.2203(11) 1.1126(15) -0.0982(11) 0.184(15) Uani 1 1 d D U . . .
H1JA H 0.232385 1.124524 -0.078528 0.276 Uiso 1 1 calc R U . . .
H1JB H 0.198559 1.116014 -0.100744 0.276 Uiso 1 1 calc R U . . .
H1JC H 0.225142 1.131547 -0.113480 0.276 Uiso 1 1 calc R U . . .
C1K C 0.2109(10) 1.0290(19) -0.0841(11) 0.184(14) Uani 1 1 d D U . . .
H1KA H 0.223880 1.002149 -0.073817 0.277 Uiso 1 1 calc R U . . .
H1KB H 0.191991 1.015984 -0.098072 0.277 Uiso 1 1 calc R U . . .
H1KC H 0.205978 1.049624 -0.069525 0.277 Uiso 1 1 calc R U . . .
C1L C 0.2152(10) 1.044(2) -0.1339(8) 0.187(15) Uani 1 1 d D U . . .
H1LA H 0.218711 1.069836 -0.146615 0.280 Uiso 1 1 d R U . . .
H1LB H 0.193291 1.037946 -0.139215 0.280 Uiso 1 1 d R U . . .
H1LC H 0.225541 1.014466 -0.136775 0.280 Uiso 1 1 d R U . . .
C1M C 0.3311(9) 0.9883(15) 0.1334(9) 0.126(9) Uani 1 1 d D U . . .
C1N C 0.3135(7) 0.9568(12) 0.1493(7) 0.135(9) Uani 1 1 d D U . . .
C1O C 0.3085(10) 0.9857(17) 0.1752(8) 0.137(10) Uani 1 1 d D U . . .
H1OA H 0.327517 1.001832 0.186557 0.205 Uiso 1 1 calc R U . . .
H1OB H 0.302313 0.963419 0.188243 0.205 Uiso 1 1 calc R U . . .
H1OC H 0.292540 1.009953 0.167271 0.205 Uiso 1 1 calc R U . . .
C1P C 0.3320(10) 0.9105(13) 0.1617(10) 0.146(11) Uani 1 1 d D U . . .
H1PA H 0.329256 0.886961 0.145684 0.219 Uiso 1 1 calc R U . . .
H1PB H 0.324849 0.896470 0.177169 0.219 Uiso 1 1 calc R U . . .
H1PC H 0.353639 0.918777 0.170234 0.219 Uiso 1 1 calc R U . . .
C1Q C 0.2821(7) 0.9435(17) 0.1266(9) 0.143(11) Uani 1 1 d D U . . .
H1QA H 0.272004 0.972852 0.116621 0.215 Uiso 1 1 d R U . . .
H1QB H 0.269284 0.927672 0.136641 0.215 Uiso 1 1 d R U . . .
H1QC H 0.285504 0.921302 0.111951 0.215 Uiso 1 1 d R U . . .
C1R C 0.6841(9) 0.6322(15) 0.1417(9) 0.132(9) Uani 1 1 d D U . . .
H1RA H 0.674633 0.634592 0.120146 0.198 Uiso 1 1 calc R U . . .
H1RB H 0.688522 0.598127 0.147292 0.198 Uiso 1 1 calc R U . . .
H1RC H 0.703123 0.650779 0.147897 0.198 Uiso 1 1 calc R U . . .
C1S C 0.6624(6) 0.6524(10) 0.1570(6) 0.115(7) Uani 1 1 d D U . . .
C1T C 0.6482(8) 0.7010(11) 0.1439(9) 0.104(7) Uani 1 1 d D U . . .
C1U C 0.6782(10) 0.6605(15) 0.1903(6) 0.134(9) Uani 1 1 d D U . . .
H1UA H 0.696903 0.641246 0.197425 0.202 Uiso 1 1 d R U . . .
H1UB H 0.663943 0.650116 0.200455 0.202 Uiso 1 1 d R U . . .
H1UC H 0.683043 0.694836 0.194355 0.202 Uiso 1 1 d R U . . .
C1V C 0.6356(7) 0.6187(14) 0.1550(10) 0.133(10) Uani 1 1 d D U . . .
H1VA H 0.617349 0.631379 0.139941 0.200 Uiso 1 1 d R U . . .
H1VB H 0.631839 0.615669 0.173971 0.200 Uiso 1 1 d R U . . .
H1VC H 0.640629 0.586849 0.148761 0.200 Uiso 1 1 d R U . . .
C19 C 0.5101(10) 1.3528(18) 0.0864(12) 0.166(13) Uani 1 1 d D U . . .
C1W C 0.4856(8) 1.3824(13) 0.0943(8) 0.169(13) Uani 1 1 d D U . . .
C1X C 0.5002(11) 1.4268(15) 0.1134(11) 0.178(14) Uani 1 1 d D U . . .
H1XA H 0.504701 1.418766 0.134455 0.267 Uiso 1 1 calc R U . . .
H1XB H 0.486003 1.454151 0.108274 0.267 Uiso 1 1 calc R U . . .
H1XC H 0.519081 1.435439 0.109696 0.267 Uiso 1 1 calc R U . . .
C1Y C 0.4703(10) 1.3502(18) 0.1118(11) 0.175(13) Uani 1 1 d D U . . .
H1YA H 0.448392 1.348035 0.101000 0.263 Uiso 1 1 calc R U . . .
H1YB H 0.473471 1.364342 0.131402 0.263 Uiso 1 1 calc R U . . .
H1YC H 0.479267 1.317726 0.114008 0.263 Uiso 1 1 calc R U . . .
C1Z C 0.4614(10) 1.4000(18) 0.0653(10) 0.179(14) Uani 1 1 d D U . . .
H1ZA H 0.468753 1.429233 0.058176 0.268 Uiso 1 1 calc R U . . .
H1ZB H 0.442375 1.407458 0.069277 0.268 Uiso 1 1 calc R U . . .
H1ZC H 0.457589 1.374586 0.050245 0.268 Uiso 1 1 calc R U . . .
C20 C 0.3740(9) 1.2617(16) 0.0569(10) 0.150(11) Uani 1 1 d D U . . .
C21 C 0.3477(7) 1.2968(13) 0.0548(7) 0.157(11) Uani 1 1 d D U . . .
C22 C 0.3520(11) 1.3440(14) 0.0394(11) 0.170(12) Uani 1 1 d D U . . .
H22A H 0.363708 1.341720 0.025618 0.255 Uiso 1 1 d R U . . .
H22B H 0.363438 1.362810 0.056838 0.255 Uiso 1 1 d R U . . .
H22C H 0.332448 1.359910 0.029438 0.255 Uiso 1 1 d R U . . .
C24 C 0.3454(10) 1.3065(19) 0.0858(8) 0.166(12) Uani 1 1 d D U . . .
H24A H 0.345317 1.275638 0.095873 0.249 Uiso 1 1 calc R U . . .
H24B H 0.326472 1.324106 0.083773 0.249 Uiso 1 1 calc R U . . .
H24C H 0.362841 1.325974 0.097354 0.249 Uiso 1 1 calc R U . . .
C27 C 0.3176(8) 1.2737(18) 0.0352(10) 0.164(12) Uani 1 1 d D U . . .
H27D H 0.319403 1.264610 0.015971 0.247 Uiso 1 1 calc R U . . .
H27E H 0.300930 1.297128 0.032109 0.247 Uiso 1 1 calc R U . . .
H27F H 0.313215 1.244856 0.045067 0.247 Uiso 1 1 calc R U . . .
C28 C 0.6610(11) 1.2835(15) 0.0314(10) 0.162(11) Uani 1 1 d D U . . .
H28A H 0.642229 1.274309 0.015567 0.243 Uiso 1 1 calc R U . . .
H28B H 0.668754 1.255525 0.044265 0.243 Uiso 1 1 calc R U . . .
H28C H 0.676251 1.294076 0.022531 0.243 Uiso 1 1 calc R U . . .
C2A C 0.6542(7) 1.3246(12) 0.0495(7) 0.149(10) Uani 1 1 d D U . . .
C2B C 0.6517(11) 1.3735(13) 0.0340(11) 0.162(11) Uani 1 1 d D U . . .
H2BA H 0.657157 1.370165 0.015835 0.243 Uiso 1 1 d R U . . .
H2BB H 0.665646 1.396315 0.047455 0.243 Uiso 1 1 d R U . . .
H2BC H 0.630786 1.385475 0.028915 0.243 Uiso 1 1 d R U . . .
C2C C 0.6794(10) 1.3290(17) 0.0795(8) 0.150(10) Uani 1 1 d D U . . .
H2CA H 0.678165 1.301576 0.092154 0.225 Uiso 1 1 calc R U . . .
H2CB H 0.676919 1.359322 0.089146 0.225 Uiso 1 1 calc R U . . .
H2CC H 0.699301 1.328797 0.076482 0.225 Uiso 1 1 calc R U . . .
C2D C 0.6243(9) 1.3149(18) 0.0558(11) 0.147(10) Uani 1 1 d D U . . .
C2E C 0.4564(8) 1.0336(18) 0.2444(9) 0.159(13) Uani 1 1 d D U . . .
H2EA H 0.472990 1.011913 0.243935 0.238 Uiso 1 1 calc R U . . .
H2EB H 0.452390 1.029538 0.263176 0.238 Uiso 1 1 calc R U . . .
H2EC H 0.462365 1.067249 0.242543 0.238 Uiso 1 1 calc R U . . .
C2F C 0.4276(7) 1.0214(12) 0.2184(7) 0.147(11) Uani 1 1 d D U . . .
C2G C 0.4355(11) 1.0114(19) 0.1900(8) 0.145(11) Uani 1 1 d D U . . .
C2H C 0.4049(9) 1.0643(16) 0.2126(10) 0.159(12) Uani 1 1 d D U . . .
H2HA H 0.411043 1.086522 0.229485 0.238 Uiso 1 1 calc R U . . .
H2HB H 0.384401 1.051991 0.209869 0.238 Uiso 1 1 calc R U . . .
H2HC H 0.405036 1.081431 0.194592 0.238 Uiso 1 1 calc R U . . .
C2I C 0.4123(10) 0.9761(14) 0.2264(11) 0.152(12) Uani 1 1 d D U . . .
H2IA H 0.426736 0.949044 0.230783 0.229 Uiso 1 1 calc R U . . .
H2IB H 0.394280 0.967511 0.209586 0.229 Uiso 1 1 calc R U . . .
H2IC H 0.406148 0.982977 0.243803 0.229 Uiso 1 1 calc R U . . .
C12 C 0.7274(9) 0.9408(13) 0.4112(10) 0.139(9) Uani 1 1 d D U . . .
H12A H 0.734729 0.917191 0.399740 0.209 Uiso 1 1 calc R U . . .
H12B H 0.705841 0.934511 0.408461 0.209 Uiso 1 1 calc R U . . .
H12C H 0.739294 0.938044 0.432235 0.209 Uiso 1 1 calc R U . . .
C2J C 0.7308(6) 0.9924(12) 0.4002(6) 0.124(8) Uani 1 1 d D U . . .
C2K C 0.7646(7) 1.0078(16) 0.4109(9) 0.117(8) Uani 1 1 d D U . . .
C2L C 0.7118(8) 1.0281(14) 0.4121(9) 0.126(9) Uani 1 1 d D U . . .
H2LA H 0.693867 1.038531 0.395796 0.189 Uiso 1 1 calc R U . . .
H2LB H 0.724247 1.056319 0.420848 0.189 Uiso 1 1 calc R U . . .
H2LC H 0.705181 1.011879 0.427316 0.189 Uiso 1 1 calc R U . . .
C2M C 0.7185(9) 0.9939(17) 0.3659(7) 0.132(9) Uani 1 1 d D U . . .
H2MA H 0.723315 0.963311 0.357954 0.198 Uiso 1 1 calc R U . . .
H2MB H 0.728121 1.020749 0.358788 0.198 Uiso 1 1 calc R U . . .
H2MC H 0.696413 0.998587 0.359233 0.198 Uiso 1 1 calc R U . . .
C2N C 0.9659(10) 0.6663(14) 0.2807(7) 0.122(9) Uani 1 1 d D U . . .
H2NA H 0.959272 0.700172 0.277914 0.183 Uiso 1 1 calc R U . . .
H2NB H 0.955143 0.647686 0.262883 0.183 Uiso 1 1 calc R U . . .
H2NC H 0.987926 0.664672 0.284162 0.183 Uiso 1 1 calc R U . . .
C2O C 0.9589(6) 0.6452(10) 0.3074(6) 0.109(7) Uani 1 1 d D U . . .
C2P C 0.9643(9) 0.6799(13) 0.3334(7) 0.098(7) Uani 1 1 d D U . . .
C2Q C 0.9779(9) 0.5997(12) 0.3194(8) 0.126(10) Uani 1 1 d D U . . .
H2QA H 0.964826 0.570974 0.314005 0.189 Uiso 1 1 calc R U . . .
H2QB H 0.986685 0.601813 0.340996 0.189 Uiso 1 1 calc R U . . .
H2QC H 0.994340 0.597079 0.310698 0.189 Uiso 1 1 calc R U . . .
C2R C 0.9261(7) 0.6280(15) 0.2999(9) 0.127(9) Uani 1 1 d D U . . .
H2RA H 0.912701 0.649030 0.284564 0.191 Uiso 1 1 calc R U . . .
H2RB H 0.919997 0.629407 0.317749 0.191 Uiso 1 1 calc R U . . .
H2RC H 0.924398 0.594645 0.292578 0.191 Uiso 1 1 calc R U . . .
C1F C 0.8427(9) 1.3355(13) 0.5337(10) 0.139(11) Uani 1 1 d D U . . .
H1FA H 0.853255 1.333292 0.518934 0.208 Uiso 1 1 calc R U . . .
H1FB H 0.856638 1.348659 0.552235 0.208 Uiso 1 1 calc R U . . .
H1FC H 0.825000 1.356878 0.526233 0.208 Uiso 1 1 calc R U . . .
C2S C 0.8321(6) 1.2849(12) 0.5394(6) 0.121(9) Uani 1 1 d D U . . .
C2T C 0.8027(7) 1.2709(16) 0.5147(9) 0.144(11) Uani 1 1 d D U . . .
H2TA H 0.786037 1.291737 0.515765 0.216 Uiso 1 1 calc R U . . .
H2TB H 0.797783 1.237028 0.517076 0.216 Uiso 1 1 calc R U . . .
H2TC H 0.805639 1.275162 0.495329 0.216 Uiso 1 1 calc R U . . .
C2U C 0.8257(9) 1.2854(17) 0.5692(7) 0.133(10) Uani 1 1 d D U . . .
H2UA H 0.844451 1.293903 0.585213 0.199 Uiso 1 1 calc R U . . .
H2UB H 0.818806 1.253323 0.572996 0.199 Uiso 1 1 calc R U . . .
H2UC H 0.809929 1.309444 0.568338 0.199 Uiso 1 1 calc R U . . .
C2V C 0.8567(9) 1.2471(14) 0.5402(9) 0.117(9) Uani 1 1 d D U . . .
C2W C 0.8262(8) 1.3345(11) 0.3075(9) 0.116(9) Uani 1 1 d D U . . .
H2WA H 0.814630 1.362890 0.310190 0.173 Uiso 1 1 calc R U . . .
H2WB H 0.829382 1.336426 0.288249 0.173 Uiso 1 1 calc R U . . .
H2WC H 0.845915 1.333679 0.323368 0.173 Uiso 1 1 calc R U . . .
C2X C 0.8083(5) 1.2885(10) 0.3089(6) 0.096(7) Uani 1 1 d D U . . .
C2Y C 0.7805(7) 1.2968(16) 0.3189(9) 0.121(8) Uani 1 1 d D U . . .
H2YA H 0.786053 1.318609 0.336028 0.181 Uiso 1 1 calc R U . . .
H2YB H 0.773639 1.265773 0.324374 0.181 Uiso 1 1 calc R U . . .
H2YC H 0.764092 1.311396 0.302602 0.181 Uiso 1 1 calc R U . . .
C2Z C 0.8287(8) 1.2516(12) 0.3305(8) 0.093(8) Uani 1 1 d D U . . .
C30 C 0.7968(9) 1.2645(14) 0.2780(7) 0.122(9) Uani 1 1 d D U . . .
H30M H 0.781795 1.285714 0.264222 0.182 Uiso 1 1 d R U . . .
H30N H 0.787275 1.233364 0.279452 0.182 Uiso 1 1 d R U . . .
H30O H 0.813985 1.259264 0.270662 0.182 Uiso 1 1 d R U . . .
C31 C 0.5962(7) 1.3248(17) 0.2280(9) 0.155(11) Uani 1 1 d D U . . .
H31G H 0.608782 1.333788 0.215879 0.233 Uiso 1 1 calc R U . . .
H31H H 0.599897 1.290807 0.234058 0.233 Uiso 1 1 calc R U . . .
H31I H 0.601345 1.345403 0.245707 0.233 Uiso 1 1 calc R U . . .
C37 C 0.5623(7) 1.3316(11) 0.2099(7) 0.142(10) Uani 1 1 d D U . . .
C38 C 0.5577(10) 1.3832(13) 0.1967(10) 0.162(11) Uani 1 1 d D U . . .
H38G H 0.575267 1.403332 0.207192 0.243 Uiso 1 1 calc R U . . .
H38H H 0.539182 1.397252 0.199017 0.243 Uiso 1 1 calc R U . . .
H38I H 0.555606 1.381742 0.175609 0.243 Uiso 1 1 calc R U . . .
C39 C 0.5431(9) 1.3244(18) 0.2306(9) 0.152(10) Uani 1 1 d D U . . .
H39G H 0.549733 1.295034 0.242535 0.228 Uiso 1 1 d R U . . .
H39H H 0.521633 1.321184 0.218505 0.228 Uiso 1 1 d R U . . .
H39I H 0.545633 1.352484 0.243705 0.228 Uiso 1 1 d R U . . .
C3A C 0.5531(9) 1.2951(16) 0.1840(9) 0.136(10) Uani 1 1 d D U . . .
C9 C 0.9534(9) 0.5750(12) 0.6155(10) 0.134(10) Uani 1 1 d D U . . .
H9A H 0.966580 0.578224 0.603172 0.201 Uiso 1 1 calc R U . . .
H9B H 0.936708 0.552674 0.606028 0.201 Uiso 1 1 calc R U . . .
H9C H 0.965350 0.562454 0.635079 0.201 Uiso 1 1 calc R U . . .
C10 C 0.9404(6) 0.6246(11) 0.6191(6) 0.109(8) Uani 1 1 d D U . . .
C25 C 0.9627(9) 0.6661(13) 0.6214(9) 0.103(8) Uani 1 1 d D U . . .
C3B C 0.9299(9) 0.6275(16) 0.6463(8) 0.127(9) Uani 1 1 d D U . . .
H3BA H 0.918702 0.597876 0.647633 0.190 Uiso 1 1 calc R U . . .
H3BB H 0.916487 0.655571 0.644482 0.190 Uiso 1 1 calc R U . . .
H3BC H 0.947627 0.630734 0.664227 0.190 Uiso 1 1 calc R U . . .
C3C C 0.9117(7) 0.6353(15) 0.5927(8) 0.121(9) Uani 1 1 d D U . . .
H3CA H 0.916784 0.657695 0.579054 0.181 Uiso 1 1 calc R U . . .
H3CB H 0.896182 0.649991 0.599882 0.181 Uiso 1 1 calc R U . . .
H3CC H 0.903799 0.605042 0.582286 0.181 Uiso 1 1 calc R U . . .
C3D C 0.7090(7) 0.7952(11) 0.0793(8) 0.113(9) Uani 1 1 d D U . . .
H3DA H 0.726917 0.803032 0.073511 0.169 Uiso 1 1 calc R U . . .
H3DB H 0.714934 0.793210 0.100922 0.169 Uiso 1 1 calc R U . . .
H3DC H 0.693574 0.820502 0.072015 0.169 Uiso 1 1 calc R U . . .
C3E C 0.6958(5) 0.7462(11) 0.0656(5) 0.100(7) Uani 1 1 d D U . . .
C3F C 0.6618(5) 0.7512(14) 0.0479(7) 0.094(8) Uani 1 1 d D U . . .
C3G C 0.7003(8) 0.7093(13) 0.0910(8) 0.112(8) Uani 1 1 d D U . . .
H3GA H 0.717474 0.719501 0.108157 0.168 Uiso 1 1 calc R U . . .
H3GB H 0.704585 0.677314 0.084349 0.168 Uiso 1 1 calc R U . . .
H3GC H 0.681775 0.707754 0.096504 0.168 Uiso 1 1 calc R U . . .
C3H C 0.7125(7) 0.7288(15) 0.0443(7) 0.113(8) Uani 1 1 d D U . . .
H3HA H 0.714266 0.755818 0.031575 0.170 Uiso 1 1 calc R U . . .
H3HB H 0.700863 0.702493 0.031877 0.170 Uiso 1 1 calc R U . . .
H3HC H 0.732816 0.717180 0.055735 0.170 Uiso 1 1 calc R U . . .
C33 C 0.5461(7) 0.6412(9) 0.1189(8) 0.088(7) Uani 1 1 d D U . . .
C3I C 0.5419(5) 0.5858(10) 0.1201(5) 0.092(7) Uani 1 1 d D U . . .
C3J C 0.5079(6) 0.5719(12) 0.1121(8) 0.095(8) Uani 1 1 d D U . . .
H3JA H 0.499752 0.585210 0.127086 0.143 Uiso 1 1 calc R U . . .
H3JB H 0.505916 0.536527 0.111721 0.143 Uiso 1 1 calc R U . . .
H3JC H 0.496504 0.585104 0.092609 0.143 Uiso 1 1 calc R U . . .
C3K C 0.5588(8) 0.5666(12) 0.1518(6) 0.098(8) Uani 1 1 d D U . . .
H3KA H 0.580539 0.574322 0.157190 0.147 Uiso 1 1 calc R U . . .
H3KB H 0.556232 0.531380 0.152204 0.147 Uiso 1 1 calc R U . . .
H3KC H 0.550321 0.581865 0.165903 0.147 Uiso 1 1 calc R U . . .
C3L C 0.5548(8) 0.5601(12) 0.0978(7) 0.093(7) Uani 1 1 d D U . . .
H3LA H 0.539112 0.559047 0.078204 0.140 Uiso 1 1 calc R U . . .
H3LB H 0.560948 0.527041 0.104587 0.140 Uiso 1 1 calc R U . . .
H3LC H 0.572541 0.578051 0.096418 0.140 Uiso 1 1 calc R U . . .
C3M C 0.6935(6) 1.2144(15) 0.2523(8) 0.121(9) Uani 1 1 d D U . . .
H3MA H 0.691544 1.245958 0.242463 0.182 Uiso 1 1 d R U . . .
H3MB H 0.704304 1.191988 0.243293 0.182 Uiso 1 1 d R U . . .
H3MC H 0.704954 1.218188 0.273443 0.182 Uiso 1 1 d R U . . .
C3N C 0.6616(6) 1.1948(10) 0.2491(5) 0.104(7) Uani 1 1 d D U . . .
C3O C 0.6465(8) 1.2252(15) 0.2674(8) 0.127(9) Uani 1 1 d D U . . .
H3OA H 0.656793 1.219050 0.288605 0.190 Uiso 1 1 calc R U . . .
H3OB H 0.624996 1.216347 0.262192 0.190 Uiso 1 1 calc R U . . .
H3OC H 0.648249 1.259645 0.263263 0.190 Uiso 1 1 calc R U . . .
C3P C 0.6637(9) 1.1419(11) 0.2596(8) 0.112(8) Uani 1 1 d D U . . .
H3PA H 0.672498 1.122007 0.247409 0.168 Uiso 1 1 d R U . . .
H3PB H 0.643238 1.129877 0.257659 0.168 Uiso 1 1 d R U . . .
H3PC H 0.676608 1.139957 0.280419 0.168 Uiso 1 1 d R U . . .
C3Q C 0.6418(7) 1.1957(14) 0.2162(6) 0.100(8) Uani 1 1 d D U . . .
C3R C 0.3035(9) 1.2067(12) 0.1293(9) 0.132(10) Uani 1 1 d D U . . .
H3RA H 0.298143 1.212587 0.147286 0.198 Uiso 1 1 calc R U . . .
H3RB H 0.285578 1.212007 0.111787 0.198 Uiso 1 1 calc R U . . .
H3RC H 0.319761 1.229058 0.128823 0.198 Uiso 1 1 calc R U . . .
C3S C 0.3146(6) 1.1542(12) 0.1294(6) 0.118(9) Uani 1 1 d D U . . .
C3T C 0.3418(7) 1.1435(16) 0.1572(7) 0.123(10) Uani 1 1 d D U . . .
H3TA H 0.358844 1.131422 0.151367 0.185 Uiso 1 1 calc R U . . .
H3TB H 0.335932 1.118921 0.169217 0.185 Uiso 1 1 calc R U . . .
H3TC H 0.347881 1.173210 0.168864 0.185 Uiso 1 1 calc R U . . .
C3U C 0.3243(9) 1.1457(17) 0.1018(8) 0.113(9) Uani 1 1 d D U . . .
C3V C 0.2888(8) 1.1188(14) 0.1286(9) 0.125(10) Uani 1 1 d D U . . .
H3VA H 0.286397 1.117149 0.148256 0.187 Uiso 1 1 calc R U . . .
H3VB H 0.293716 1.086523 0.122869 0.187 Uiso 1 1 calc R U . . .
H3VC H 0.269697 1.130075 0.114075 0.187 Uiso 1 1 calc R U . . .
C3W C 1.0639(8) 0.6515(12) 0.4200(9) 0.114(8) Uani 1 1 d D U . . .
H3WA H 1.052807 0.682034 0.414037 0.170 Uiso 1 1 calc R U . . .
H3WB H 1.071020 0.639881 0.403995 0.170 Uiso 1 1 calc R U . . .
H3WC H 1.081422 0.656863 0.437932 0.170 Uiso 1 1 calc R U . . .
C3X C 1.0427(6) 0.6137(10) 0.4265(5) 0.096(7) Uani 1 1 d D U . . .
C3Y C 1.0150(7) 0.6367(14) 0.4319(8) 0.094(7) Uani 1 1 d D U . . .
C3Z C 1.0595(9) 0.5843(13) 0.4544(7) 0.113(9) Uani 1 1 d D U . . .
H3ZA H 1.068720 0.555558 0.448814 0.169 Uiso 1 1 calc R U . . .
H3ZB H 1.045029 0.574325 0.464412 0.169 Uiso 1 1 calc R U . . .
H3ZC H 1.075483 0.604389 0.467935 0.169 Uiso 1 1 calc R U . . .
C40 C 1.0311(9) 0.5777(13) 0.4008(8) 0.121(10) Uani 1 1 d D U . . .
H40G H 1.033888 0.591447 0.382918 0.181 Uiso 1 1 calc R U . . .
H40H H 1.009485 0.571168 0.397208 0.181 Uiso 1 1 calc R U . . .
H40I H 1.042689 0.547422 0.405983 0.181 Uiso 1 1 calc R U . . .
C36 C 0.7774(7) 0.9328(17) 0.5459(12) 0.153(12) Uani 1 1 d D U . . .
C41 C 0.7424(8) 0.9366(12) 0.5367(8) 0.160(11) Uani 1 1 d D U . . .
C42 C 0.7329(10) 0.9863(14) 0.5457(12) 0.167(13) Uani 1 1 d D U . . .
H42D H 0.737059 0.987040 0.567248 0.251 Uiso 1 1 calc R U . . .
H42E H 0.711064 0.991405 0.535614 0.251 Uiso 1 1 calc R U . . .
H42F H 0.744491 1.011989 0.540070 0.251 Uiso 1 1 calc R U . . .
C43 C 0.7304(10) 0.8963(16) 0.5524(11) 0.169(13) Uani 1 1 d D U . . .
H43D H 0.740362 0.865623 0.550807 0.254 Uiso 1 1 calc R U . . .
H43E H 0.708322 0.892993 0.542963 0.254 Uiso 1 1 calc R U . . .
H43F H 0.734877 0.904704 0.573351 0.254 Uiso 1 1 calc R U . . .
C44 C 0.7285(10) 0.9320(19) 0.5026(8) 0.174(13) Uani 1 1 d D U . . .
H44A H 0.723060 0.964274 0.493896 0.260 Uiso 1 1 calc R U . . .
H44B H 0.710236 0.911726 0.497657 0.260 Uiso 1 1 calc R U . . .
H44C H 0.743456 0.917232 0.494706 0.260 Uiso 1 1 calc R U . . .
Sb4 Sb 0.1363(2) 0.9951(4) -0.0567(2) 0.302(4) Uiso 1 1 d D U . . .
F18 F 0.1673(8) 0.9632(16) -0.0658(10) 0.32(3) Uiso 1 1 d D U . . .
F19 F 0.1084(9) 0.9491(13) -0.0779(9) 0.31(3) Uiso 1 1 d D U . . .
F1B F 0.1283(12) 1.0310(16) -0.0915(7) 0.46(4) Uiso 1 1 d D U . . .
F1C F 0.1636(10) 1.0419(14) -0.0360(10) 0.48(5) Uiso 1 1 d D U . . .
F1D F 0.1441(10) 0.9596(14) -0.0221(6) 0.28(2) Uiso 1 1 d D U . . .
F1E F 0.1052(9) 1.0278(17) -0.0482(11) 0.55(5) Uiso 1 1 d D U . . .
Sb5 Sb 0.1347(2) 0.9093(3) -0.1355(2) 0.286(4) Uiso 1 1 d D U . . .
F3 F 0.1608(9) 0.8607(14) -0.1373(10) 0.44(4) Uiso 1 1 d D U . . .
F1F F 0.1583(8) 0.9236(15) -0.0976(5) 0.27(2) Uiso 1 1 d D U . . .
F1G F 0.1568(10) 0.9515(16) -0.1498(10) 0.55(5) Uiso 1 1 d D U . . .
F1H F 0.1115(8) 0.8938(15) -0.1736(5) 0.29(3) Uiso 1 1 d D U . . .
F1I F 0.1125(10) 0.8664(15) -0.1215(10) 0.45(4) Uiso 1 1 d D U . . .
F1J F 0.1078(8) 0.9568(12) -0.1352(9) 0.25(2) Uiso 1 1 d D U . . .
C45 C 0.5717(8) 1.4093(15) 0.0024(11) 0.149(10) Uani 1 1 d D U . . .
H45D H 0.579184 1.418560 -0.013882 0.224 Uiso 1 1 calc R U . . .
H45E H 0.574881 1.374502 0.006213 0.224 Uiso 1 1 calc R U . . .
H45F H 0.582872 1.427414 0.020300 0.224 Uiso 1 1 calc R U . . .
C46 C 0.5377(8) 1.4208(9) -0.0062(7) 0.142(10) Uani 1 1 d D U . . .
C47 C 0.5288(10) 1.4642(12) -0.0273(9) 0.143(11) Uani 1 1 d D U . . .
H47A H 0.537729 1.493764 -0.016637 0.214 Uiso 1 1 d R U . . .
H47B H 0.506599 1.467204 -0.034757 0.214 Uiso 1 1 d R U . . .
H47C H 0.536479 1.459244 -0.043977 0.214 Uiso 1 1 d R U . . .
C48 C 0.5287(11) 1.4308(15) 0.0215(9) 0.152(10) Uani 1 1 d D U . . .
H48G H 0.533502 1.402438 0.034588 0.229 Uiso 1 1 calc R U . . .
H48H H 0.506819 1.437507 0.015625 0.229 Uiso 1 1 calc R U . . .
H48I H 0.540073 1.458903 0.032124 0.229 Uiso 1 1 calc R U . . .
C49 C 0.5191(9) 1.3772(13) -0.0221(10) 0.136(10) Uani 1 1 d D U . . .
Ag43 Ag 0.4782(5) 1.0609(10) 0.1723(6) 0.097(4) Uani 0.177(3) 1 d . U P E 2
Ag5 Ag 0.9466(4) 0.8314(11) 0.4645(5) 0.103(10) Uani 0.190(12) 1 d D . P B 2
Ag93 Ag 0.4634(5) 1.0727(10) 0.1500(4) 0.096(5) Uani 0.175(3) 1 d . . P E 3
Ag44 Ag 0.4781(3) 1.1568(13) 0.1256(3) 0.108(4) Uani 0.42(3) 1 d . . P E 2

loop_
_atom_site_aniso_label
_atom_site_aniso_U_11
_atom_site_aniso_U_22
_atom_site_aniso_U_33
_atom_site_aniso_U_23
_atom_site_aniso_U_13
_atom_site_aniso_U_12
Ag01 0.0477(13) 0.0723(19) 0.0554(15) 0.0046(13) 0.0205(12) 0.0017(12)
Ag02 0.0520(14) 0.0727(19) 0.0568(16) 0.0048(14) 0.0186(12) 0.0067(13)
Ag03 0.0549(14) 0.0649(18) 0.0553(15) -0.0013(13) 0.0103(12) -0.0049(13)
Ag04 0.0613(15) 0.0608(18) 0.0645(17) 0.0037(14) 0.0208(13) 0.0026(13)
Ag05 0.0594(15) 0.076(2) 0.0509(15) -0.0001(14) 0.0165(12) -0.0058(13)
Ag06 0.0514(14) 0.076(2) 0.0676(17) 0.0036(15) 0.0194(13) -0.0107(13)
Ag07 0.0600(15) 0.0668(19) 0.0664(17) 0.0164(14) 0.0195(13) -0.0002(13)
Ag08 0.0556(15) 0.090(2) 0.0550(16) 0.0059(15) 0.0153(13) -0.0058(14)
Ag09 0.0767(17) 0.0561(18) 0.0621(17) 0.0030(14) 0.0179(14) 0.0060(14)
Ag0A 0.0697(17) 0.072(2) 0.0632(17) 0.0134(15) 0.0231(14) 0.0158(15)
Ag0B 0.0587(15) 0.089(2) 0.0639(17) 0.0160(16) 0.0142(14) 0.0063(15)
Ag0C 0.0633(16) 0.088(2) 0.0617(17) 0.0121(15) 0.0208(14) 0.0071(15)
Ag0D 0.0496(14) 0.078(2) 0.0722(18) -0.0006(15) 0.0129(13) -0.0030(13)
Ag0E 0.0638(16) 0.076(2) 0.0586(16) 0.0050(14) 0.0190(13) 0.0014(14)
Ag0F 0.0541(14) 0.091(2) 0.0634(17) -0.0023(15) 0.0244(13) -0.0091(14)
Ag0G 0.0623(15) 0.074(2) 0.0697(18) 0.0044(15) 0.0295(14) 0.0006(14)
Ag0H 0.0548(14) 0.0709(19) 0.0708(18) 0.0011(15) 0.0233(13) -0.0019(13)
Ag0I 0.0635(16) 0.086(2) 0.0579(16) 0.0010(15) 0.0204(13) -0.0012(15)
Ag0J 0.0627(16) 0.0637(19) 0.092(2) 0.0082(16) 0.0435(15) 0.0095(14)
Ag0K 0.0615(15) 0.0688(19) 0.0652(17) 0.0020(14) 0.0225(13) -0.0004(13)
Ag0L 0.0523(14) 0.086(2) 0.0689(18) -0.0005(16) 0.0170(13) 0.0015(14)
Ag0M 0.0483(14) 0.088(2) 0.0785(19) 0.0039(16) 0.0213(14) 0.0036(14)
Ag0N 0.0687(16) 0.087(2) 0.0537(16) 0.0084(15) 0.0221(13) 0.0167(15)
Ag0O 0.0659(16) 0.086(2) 0.0651(18) 0.0172(16) 0.0189(14) 0.0069(15)
Ag0P 0.0699(16) 0.071(2) 0.0640(16) -0.0128(14) 0.0234(14) -0.0017(14)
Ag0Q 0.0586(15) 0.085(2) 0.0561(16) -0.0010(15) 0.0145(13) -0.0023(14)
Ag0R 0.0590(15) 0.088(2) 0.0603(17) 0.0037(15) 0.0202(13) 0.0020(14)
Ag0S 0.0514(14) 0.093(2) 0.0546(16) -0.0089(15) 0.0197(12) -0.0013(14)
Ag0T 0.0614(15) 0.0688(19) 0.0761(18) 0.0082(15) 0.0331(14) 0.0054(14)
Ag0U 0.0482(14) 0.124(3) 0.0608(17) -0.0191(17) 0.0173(13) 0.0052(15)
Ag0V 0.0536(15) 0.093(2) 0.0717(18) 0.0001(16) 0.0202(14) 0.0046(15)
Ag0W 0.0759(18) 0.089(2) 0.0564(17) 0.0082(15) 0.0220(14) 0.0151(16)
Ag0X 0.0561(15) 0.096(2) 0.0691(18) 0.0037(16) 0.0249(14) -0.0002(15)
Ag0Y 0.0562(15) 0.088(2) 0.0708(18) 0.0128(16) 0.0150(14) -0.0004(15)
Ag0Z 0.0588(15) 0.095(2) 0.0684(18) 0.0122(16) 0.0232(14) -0.0063(15)
Ag10 0.0653(17) 0.093(2) 0.0725(19) -0.0148(17) 0.0233(15) 0.0062(16)
Ag11 0.0553(15) 0.084(2) 0.0718(18) -0.0008(16) 0.0187(14) 0.0073(14)
Ag12 0.0703(17) 0.086(2) 0.0667(18) -0.0153(16) 0.0230(14) -0.0184(16)
Ag13 0.0454(13) 0.096(2) 0.0694(18) 0.0133(16) 0.0157(13) 0.0039(14)
Ag14 0.0527(15) 0.097(2) 0.0730(19) -0.0005(17) 0.0125(14) 0.0022(15)
Ag15 0.0607(16) 0.096(2) 0.0656(18) -0.0010(16) 0.0220(14) 0.0031(15)
Ag16 0.0627(16) 0.093(2) 0.0692(18) -0.0042(16) 0.0295(14) -0.0003(15)
Ag17 0.0552(15) 0.108(2) 0.0645(18) 0.0014(17) 0.0221(14) -0.0068(15)
Ag18 0.0594(16) 0.092(2) 0.0690(18) -0.0049(16) 0.0200(14) -0.0105(15)
Ag19 0.0506(15) 0.125(3) 0.0656(18) 0.0057(18) 0.0233(14) 0.0009(16)
Ag1A 0.0538(15) 0.098(2) 0.085(2) -0.0114(17) 0.0374(15) -0.0140(15)
Ag1B 0.0643(16) 0.068(2) 0.106(2) 0.0016(17) 0.0479(16) 0.0026(14)
Ag1C 0.0769(18) 0.103(2) 0.0541(17) 0.0037(16) 0.0152(15) -0.0123(17)
Ag1D 0.0641(16) 0.097(2) 0.0641(17) 0.0046(16) 0.0263(14) -0.0042(15)
Ag1E 0.0532(15) 0.101(2) 0.085(2) -0.0090(18) 0.0308(15) -0.0105(15)
Ag1F 0.0796(18) 0.069(2) 0.0692(18) 0.0083(15) 0.0181(15) 0.0039(15)
Ag1G 0.089(2) 0.075(2) 0.0691(19) 0.0061(16) 0.0254(16) 0.0130(16)
Ag1H 0.0835(19) 0.075(2) 0.079(2) 0.0042(16) 0.0385(16) 0.0072(16)
Ag1I 0.0604(16) 0.087(2) 0.095(2) 0.0069(18) 0.0327(16) 0.0004(15)
Ag1J 0.0709(17) 0.078(2) 0.0765(19) -0.0080(16) 0.0308(15) -0.0054(15)
Ag1K 0.0439(14) 0.145(3) 0.0620(18) -0.0194(19) 0.0157(13) 0.0056(16)
Ag1L 0.0588(16) 0.079(2) 0.089(2) 0.0047(17) 0.0006(15) -0.0026(15)
Ag1M 0.0853(19) 0.073(2) 0.0624(17) -0.0005(15) 0.0229(15) 0.0020(16)
Ag1N 0.0594(16) 0.102(2) 0.0744(19) 0.0142(18) 0.0138(15) 0.0020(16)
Ag1O 0.0777(18) 0.072(2) 0.078(2) 0.0074(16) 0.0316(16) 0.0058(15)
Ag1P 0.0850(19) 0.078(2) 0.0734(19) -0.0014(16) 0.0370(16) 0.0110(16)
Ag1Q 0.0645(16) 0.098(2) 0.0691(18) -0.0154(17) 0.0262(14) -0.0017(16)
Ag1R 0.0662(17) 0.095(2) 0.0644(18) 0.0025(16) 0.0123(14) -0.0056(16)
Ag1S 0.0609(16) 0.097(2) 0.081(2) -0.0011(18) 0.0246(15) -0.0109(16)
Ag1T 0.0638(17) 0.094(2) 0.083(2) 0.0104(18) 0.0246(15) -0.0210(16)
Ag1U 0.0640(17) 0.112(3) 0.085(2) 0.0049(19) 0.0332(16) -0.0166(17)
Ag1V 0.0698(18) 0.102(3) 0.076(2) 0.0208(18) 0.0248(16) 0.0189(17)
Ag1W 0.0614(16) 0.096(2) 0.095(2) 0.0008(18) 0.0363(16) 0.0042(16)
Ag1X 0.0638(17) 0.094(2) 0.087(2) 0.0101(18) 0.0265(16) -0.0073(16)
Sb1Y 0.0728(17) 0.130(3) 0.082(2) -0.0229(19) 0.0204(15) 0.0219(17)
Ag1Z 0.0600(16) 0.112(3) 0.0738(19) 0.0106(18) 0.0200(15) -0.0118(16)
Ag20 0.0636(16) 0.111(3) 0.079(2) 0.0017(18) 0.0339(15) 0.0265(16)
Ag21 0.084(2) 0.069(2) 0.083(2) 0.0149(16) 0.0164(17) 0.0068(16)
Ag22 0.0527(15) 0.110(3) 0.0744(19) -0.0017(18) 0.0210(14) -0.0096(16)
Ag23 0.0733(18) 0.093(2) 0.080(2) 0.0191(18) 0.0128(16) 0.0000(17)
Ag24 0.0691(17) 0.088(2) 0.082(2) -0.0062(17) 0.0210(16) 0.0114(16)
Ag25 0.0744(19) 0.075(2) 0.099(2) -0.0031(18) 0.0218(17) 0.0017(16)
Ag26 0.0709(18) 0.084(2) 0.096(2) -0.0059(18) 0.0230(17) -0.0124(16)
Ag27 0.060(4) 0.097(3) 0.063(2) 0.0111(19) 0.025(2) 0.009(2)
Ag28 0.0560(16) 0.079(2) 0.122(3) 0.0046(19) 0.0187(17) 0.0029(15)
Ag29 0.114(2) 0.078(2) 0.0602(18) 0.0095(16) 0.0063(17) -0.0278(19)
Ag2A 0.0749(18) 0.081(2) 0.110(3) 0.0099(19) 0.0440(18) -0.0041(16)
Ag2B 0.109(2) 0.107(3) 0.0617(18) -0.0125(18) 0.0361(17) -0.021(2)
Ag2C 0.0714(18) 0.093(2) 0.086(2) 0.0277(18) 0.0175(16) -0.0096(17)
Ag2D 0.0793(19) 0.099(3) 0.082(2) -0.0009(18) 0.0222(17) -0.0146(18)
Ag2E 0.0794(19) 0.126(3) 0.0575(17) 0.0045(18) 0.0214(15) 0.0431(19)
Ag2F 0.0549(16) 0.107(3) 0.107(2) 0.007(2) 0.0326(17) 0.0144(16)
Ag2G 0.0693(18) 0.089(2) 0.107(2) 0.0162(19) 0.0349(18) 0.0011(16)
Ag2H 0.0807(19) 0.087(2) 0.096(2) 0.0154(19) 0.0380(18) 0.0011(17)
Ag2I 0.116(3) 0.099(3) 0.0555(18) 0.0062(17) 0.0294(17) -0.005(2)
Ag2J 0.083(2) 0.081(2) 0.101(2) -0.0142(19) 0.0266(18) -0.0093(17)
Ag2K 0.0681(18) 0.137(3) 0.074(2) -0.011(2) 0.0279(16) -0.0173(19)
Ag2L 0.0728(19) 0.126(3) 0.086(2) -0.018(2) 0.0350(17) -0.0039(19)
Ag2M 0.0662(18) 0.134(3) 0.090(2) -0.013(2) 0.0363(17) 0.0232(19)
Ag2N 0.0762(19) 0.079(2) 0.091(2) -0.0196(18) 0.0224(17) 0.0016(16)
Ag2O 0.102(2) 0.087(2) 0.073(2) 0.0065(17) 0.0266(18) 0.0134(19)
Ag2P 0.0805(19) 0.071(2) 0.143(3) 0.008(2) 0.072(2) 0.0072(16)
Ag2Q 0.0665(18) 0.100(3) 0.108(3) 0.027(2) 0.0227(18) 0.0014(17)
Ag2R 0.0584(16) 0.116(3) 0.097(2) 0.041(2) 0.0186(16) 0.0063(17)
Ag2S 0.091(2) 0.098(3) 0.095(2) 0.0158(19) 0.0579(19) 0.0143(18)
Ag2T 0.085(2) 0.115(3) 0.094(2) 0.019(2) 0.0410(19) 0.025(2)
Ag2U 0.0726(18) 0.123(3) 0.097(2) -0.013(2) 0.0497(18) -0.0020(18)
Ag2V 0.0664(18) 0.106(3) 0.097(2) 0.008(2) 0.0137(17) 0.0033(18)
Ag2W 0.055(2) 0.076(4) 0.077(3) -0.003(2) 0.0313(18) -0.007(2)
Ag2X 0.0735(19) 0.091(2) 0.094(2) 0.0074(18) 0.0220(17) 0.0030(16)
Ag2Y 0.0533(16) 0.157(3) 0.0594(18) 0.0035(19) 0.0148(14) -0.0076(18)
Ag2Z 0.079(2) 0.162(4) 0.067(2) 0.010(2) 0.0259(17) 0.050(2)
Ag30 0.084(2) 0.078(2) 0.087(2) 0.0172(18) 0.0117(17) -0.0022(17)
Ag31 0.063(3) 0.093(4) 0.064(3) 0.016(2) 0.024(2) 0.010(2)
Ag32 0.109(2) 0.114(3) 0.101(3) 0.022(2) 0.065(2) 0.044(2)
Ag33 0.092(2) 0.095(3) 0.103(3) 0.034(2) 0.0345(19) 0.0294(19)
Ag34 0.0718(19) 0.166(4) 0.104(3) 0.030(3) 0.0512(19) 0.038(2)
Ag35 0.077(2) 0.146(3) 0.074(2) -0.039(2) 0.0088(17) 0.022(2)
Ag36 0.0654(18) 0.116(3) 0.117(3) -0.031(2) 0.0230(19) 0.0096(18)
Ag37 0.096(2) 0.124(3) 0.083(2) -0.027(2) 0.0360(18) -0.049(2)
Ag38 0.116(3) 0.105(3) 0.080(2) 0.006(2) 0.022(2) -0.018(2)
Ag39 0.097(2) 0.145(3) 0.068(2) 0.003(2) 0.0205(18) -0.013(2)
Ag3A 0.0642(18) 0.186(4) 0.092(2) -0.051(3) 0.0330(18) -0.020(2)
Ag3B 0.112(3) 0.100(3) 0.085(2) 0.029(2) 0.001(2) -0.030(2)
Ag3C 0.0674(19) 0.143(3) 0.094(2) 0.013(2) 0.0164(18) -0.002(2)
Ag3D 0.104(2) 0.103(3) 0.099(3) 0.015(2) 0.039(2) 0.033(2)
Ag3E 0.041(7) 0.115(6) 0.040(6) -0.010(4) -0.004(5) 0.013(4)
Ag3F 0.133(3) 0.094(3) 0.115(3) -0.015(2) 0.081(2) -0.012(2)
Ag3G 0.080(4) 0.092(3) 0.099(3) -0.034(2) 0.040(2) -0.015(2)
Ag3H 0.0594(18) 0.210(5) 0.086(2) 0.017(3) 0.0249(17) 0.033(2)
Ag3I 0.148(3) 0.070(2) 0.093(3) 0.0036(18) 0.006(2) -0.009(2)
Ag3J 0.080(2) 0.127(3) 0.116(3) -0.017(2) 0.015(2) 0.009(2)
Ag3K 0.0674(19) 0.118(3) 0.176(4) 0.033(3) 0.060(2) 0.025(2)
Ag3L 0.099(2) 0.133(3) 0.086(2) -0.002(2) 0.010(2) 0.035(2)
Ag3M 0.0660(19) 0.177(4) 0.119(3) -0.017(3) 0.046(2) -0.008(2)
Ag3N 0.064(3) 0.073(5) 0.054(4) -0.011(3) 0.021(3) 0.014(3)
Ag3O 0.124(3) 0.135(3) 0.103(3) 0.007(2) 0.054(2) 0.043(3)
Ag3P 0.143(3) 0.091(3) 0.131(3) -0.007(2) 0.076(3) -0.017(2)
Sb3Q 0.120(3) 0.171(4) 0.090(2) -0.017(2) 0.039(2) -0.048(3)
Ag3R 0.147(3) 0.083(3) 0.099(3) 0.009(2) 0.030(2) 0.001(2)
Ag3S 0.156(4) 0.101(3) 0.089(3) 0.005(2) 0.008(2) 0.045(3)
Ag3T 0.0571(18) 0.232(5) 0.079(2) -0.017(3) 0.0036(17) 0.034(2)
Ag3U 0.150(3) 0.116(3) 0.075(2) -0.017(2) 0.034(2) -0.002(3)
Ag3V 0.096(2) 0.122(3) 0.157(4) 0.044(3) 0.080(3) 0.020(2)
Ag3W 0.044(2) 0.071(4) 0.079(3) -0.005(3) 0.028(2) 0.001(2)
Sb3X 0.068(2) 0.159(5) 0.049(2) -0.010(2) 0.0103(18) 0.044(2)
Sb3Y 0.124(3) 0.173(4) 0.103(3) -0.009(3) 0.043(2) -0.029(3)
Ag3Z 0.190(4) 0.082(3) 0.139(3) 0.012(2) 0.103(3) 0.020(3)
Ag40 0.074(2) 0.087(3) 0.209(5) 0.017(3) 0.036(3) 0.0083(19)
Ag41 0.065(2) 0.116(6) 0.073(3) -0.026(3) 0.027(2) 0.009(3)
Ag45 0.069(4) 0.131(4) 0.103(5) 0.008(4) 0.039(4) -0.016(4)
Ag47 0.078(2) 0.359(9) 0.180(5) -0.176(6) -0.004(3) 0.068(4)
Cl4A 0.053(4) 0.050(5) 0.066(5) -0.008(4) 0.026(4) -0.006(4)
Cl4B 0.053(4) 0.080(6) 0.056(5) 0.011(5) 0.016(4) 0.000(4)
Cl4C 0.063(5) 0.064(6) 0.050(5) -0.002(4) 0.020(4) 0.009(4)
Cl4D 0.068(5) 0.055(6) 0.072(6) -0.005(4) 0.026(4) 0.001(4)
Cl4E 0.045(4) 0.083(6) 0.052(5) 0.004(4) 0.018(4) -0.006(4)
Cl4F 0.045(4) 0.059(6) 0.067(5) -0.004(4) 0.014(4) -0.003(4)
Cl4G 0.051(4) 0.062(6) 0.055(5) 0.006(4) 0.013(4) 0.000(4)
Cl4H 0.049(4) 0.058(5) 0.055(5) 0.000(4) 0.023(4) -0.003(4)
Cl4I 0.053(4) 0.070(6) 0.048(5) 0.007(4) 0.015(4) 0.002(4)
Cl4J 0.052(4) 0.071(6) 0.057(5) 0.002(4) 0.019(4) 0.009(4)
Cl4K 0.049(4) 0.084(7) 0.063(5) 0.014(5) 0.023(4) 0.000(4)
Cl4L 0.049(4) 0.072(6) 0.051(5) 0.002(4) 0.016(4) 0.005(4)
Cl4M 0.050(4) 0.065(6) 0.056(5) -0.002(4) 0.012(4) -0.002(4)
Cl4N 0.046(4) 0.098(7) 0.059(5) 0.003(5) 0.017(4) 0.002(4)
Cl4P 0.059(5) 0.070(6) 0.063(5) -0.001(5) 0.022(4) 0.001(4)
Cl4Q 0.058(5) 0.062(6) 0.053(5) 0.007(4) 0.018(4) 0.009(4)
Cl4R 0.038(4) 0.074(6) 0.077(6) 0.004(5) 0.022(4) -0.003(4)
Cl4S 0.062(5) 0.082(6) 0.070(6) -0.016(5) 0.032(4) -0.014(4)
Cl4T 0.049(4) 0.069(6) 0.058(5) 0.006(4) 0.018(4) 0.012(4)
Cl4U 0.049(4) 0.081(6) 0.058(5) -0.005(5) 0.022(4) 0.005(4)
Cl4V 0.049(4) 0.070(6) 0.057(5) -0.002(4) 0.021(4) 0.002(4)
Cl4W 0.043(4) 0.087(7) 0.063(5) -0.005(5) 0.019(4) 0.002(4)
Cl4X 0.064(5) 0.064(6) 0.065(5) 0.005(5) 0.022(4) 0.003(4)
Cl4Y 0.055(4) 0.070(6) 0.049(5) 0.009(4) 0.018(4) 0.007(4)
Cl4Z 0.054(4) 0.079(6) 0.057(5) 0.006(5) 0.017(4) 0.007(4)
Cl50 0.046(4) 0.104(7) 0.055(5) 0.009(5) 0.019(4) 0.006(5)
Cl51 0.058(5) 0.082(7) 0.061(5) -0.010(5) 0.019(4) 0.003(4)
Cl53 0.061(5) 0.073(6) 0.067(6) 0.000(5) 0.021(4) 0.010(4)
Cl54 0.066(5) 0.084(7) 0.071(6) 0.009(5) 0.033(5) 0.016(5)
Cl55 0.052(5) 0.080(7) 0.072(6) 0.015(5) 0.020(4) 0.004(4)
Cl56 0.055(5) 0.093(7) 0.073(6) 0.004(5) 0.023(4) 0.014(5)
Cl57 0.066(5) 0.102(8) 0.062(6) 0.002(5) 0.022(5) 0.004(5)
Cl59 0.051(5) 0.089(7) 0.083(6) 0.021(5) 0.021(5) 0.002(5)
Cl5A 0.076(6) 0.108(8) 0.056(5) -0.010(5) 0.021(4) -0.028(6)
Cl5B 0.050(5) 0.121(9) 0.067(6) 0.002(6) 0.020(4) 0.011(5)
Cl5C 0.050(5) 0.077(7) 0.075(6) 0.013(5) 0.011(4) -0.003(4)
Cl5D 0.058(5) 0.089(7) 0.096(7) 0.007(6) 0.024(5) 0.010(5)
Cl5E 0.056(5) 0.085(7) 0.066(5) -0.001(5) 0.028(4) -0.007(5)
Ag5F 0.104(5) 0.121(4) 0.112(4) -0.028(3) 0.053(3) -0.041(3)
Cl5G 0.070(6) 0.094(8) 0.081(6) 0.019(6) 0.034(5) 0.008(5)
Cl5H 0.057(5) 0.102(8) 0.080(6) 0.022(6) 0.013(5) -0.017(5)
Cl5I 0.082(6) 0.074(7) 0.091(7) -0.008(6) 0.008(5) 0.017(5)
Cl5J 0.079(5) 0.081(6) 0.066(6) 0.006(5) 0.024(5) 0.003(5)
Cl5K 0.070(6) 0.097(7) 0.078(6) 0.013(6) 0.026(5) 0.018(5)
Cl5L 0.048(5) 0.133(10) 0.099(8) 0.042(7) 0.019(5) 0.003(5)
Cl5M 0.088(6) 0.094(8) 0.067(6) -0.016(5) 0.044(5) -0.022(6)
Cl5N 0.085(6) 0.081(7) 0.081(7) 0.006(6) 0.008(5) -0.008(6)
Cl5O 0.111(8) 0.104(8) 0.070(6) -0.012(6) 0.050(6) -0.029(6)
Cl5P 0.070(6) 0.123(9) 0.073(6) -0.015(6) 0.024(5) 0.015(6)
Cl5Q 0.063(5) 0.101(8) 0.063(6) 0.008(5) 0.013(5) 0.003(5)
Cl5R 0.106(7) 0.093(8) 0.063(6) 0.000(5) 0.023(5) 0.034(6)
Cl5S 0.079(6) 0.118(9) 0.080(7) 0.008(6) 0.033(5) -0.016(6)
Cl5T 0.051(5) 0.153(11) 0.105(8) 0.054(8) 0.024(5) 0.020(6)
Cl5U 0.065(5) 0.096(8) 0.090(7) 0.008(6) 0.022(5) -0.004(5)
Cl5V 0.054(5) 0.112(9) 0.098(8) -0.018(7) 0.005(5) 0.021(5)
Cl5W 0.066(5) 0.134(9) 0.089(7) -0.020(6) 0.036(5) -0.028(5)
Cl5X 0.071(6) 0.128(10) 0.136(10) -0.069(8) -0.001(7) 0.033(7)
C063 0.074(14) 0.093(16) 0.092(15) 0.010(14) 0.033(13) 0.015(13)
C066 0.049(11) 0.054(13) 0.062(12) -0.002(12) 0.004(11) -0.003(11)
C068 0.055(12) 0.089(15) 0.053(12) 0.009(12) 0.022(11) -0.008(12)
C06B 0.077(14) 0.079(16) 0.069(14) -0.003(13) 0.044(12) 0.019(13)
C06D 0.025(11) 0.130(18) 0.081(16) -0.003(14) 0.007(11) -0.009(12)
C06G 0.043(13) 0.070(16) 0.076(16) 0.017(14) 0.005(13) 0.006(13)
C06J 0.057(13) 0.042(15) 0.077(15) 0.014(13) 0.028(13) -0.003(12)
C06K 0.043(11) 0.070(13) 0.056(12) -0.006(12) 0.013(11) -0.008(11)
C06P 0.077(16) 0.11(2) 0.100(18) -0.004(17) 0.020(15) -0.031(16)
C06S 0.050(11) 0.048(13) 0.072(13) -0.001(11) 0.025(11) 0.013(11)
C06Z 0.047(11) 0.101(15) 0.069(13) 0.020(13) 0.020(11) 0.001(12)
C072 0.050(12) 0.072(15) 0.090(15) 0.006(13) 0.022(12) -0.003(12)
C073 0.095(15) 0.028(14) 0.123(18) 0.022(13) 0.048(14) 0.031(13)
C076 0.066(15) 0.18(2) 0.093(17) -0.004(17) 0.040(14) -0.034(15)
C077 0.087(16) 0.132(19) 0.087(16) 0.024(16) -0.005(15) 0.018(16)
C079 0.081(13) 0.068(14) 0.067(13) 0.004(12) 0.029(12) -0.016(12)
C07A 0.055(11) 0.056(14) 0.072(14) 0.007(11) 0.020(11) 0.012(12)
C07D 0.050(11) 0.057(13) 0.049(12) -0.004(12) 0.013(11) -0.007(11)
C07F 0.051(12) 0.119(16) 0.063(13) 0.000(13) 0.025(11) 0.027(12)
C07G 0.050(11) 0.054(13) 0.071(13) 0.003(11) 0.023(11) 0.015(11)
C07H 0.089(16) 0.15(2) 0.12(2) 0.01(2) 0.027(17) 0.011(16)
C07K 0.081(14) 0.086(16) 0.132(19) 0.000(16) 0.051(15) -0.015(14)
C07P 0.059(12) 0.080(14) 0.074(14) 0.003(12) 0.039(11) 0.007(12)
C07S 0.082(17) 0.11(2) 0.112(19) 0.010(18) 0.034(16) -0.015(17)
C07T 0.055(14) 0.119(19) 0.079(16) 0.009(15) 0.011(13) -0.001(14)
C07Y 0.060(13) 0.073(14) 0.073(14) 0.016(13) 0.003(12) 0.001(12)
C086 0.072(14) 0.117(18) 0.106(17) 0.007(17) 0.036(15) -0.021(14)
C087 0.084(16) 0.093(18) 0.079(16) 0.010(15) 0.028(14) 0.004(15)
C089 0.073(14) 0.068(15) 0.066(15) 0.013(13) 0.023(13) -0.003(13)
C08B 0.083(16) 0.089(18) 0.115(18) 0.020(15) 0.040(14) 0.015(14)
C08D 0.096(15) 0.078(15) 0.123(17) -0.011(14) 0.023(14) -0.006(13)
C08E 0.108(18) 0.15(2) 0.083(17) 0.007(17) 0.055(15) 0.069(17)
C08F 0.102(16) 0.045(14) 0.085(16) -0.006(13) 0.009(14) 0.030(13)
C08G 0.064(13) 0.115(18) 0.090(16) -0.006(14) 0.044(12) -0.019(13)
C08I 0.084(11) 0.110(12) 0.098(12) 0.042(11) 0.029(10) 0.005(10)
C08J 0.109(11) 0.078(11) 0.070(11) -0.018(10) 0.039(10) -0.013(11)
C08K 0.039(12) 0.121(17) 0.061(14) 0.003(13) 0.011(11) 0.021(13)
C08M 0.126(17) 0.076(16) 0.089(16) -0.012(15) 0.035(15) 0.035(15)
C08N 0.052(13) 0.068(14) 0.074(14) 0.012(13) 0.009(12) 0.003(12)
C08O 0.061(14) 0.100(18) 0.074(16) -0.001(15) 0.023(13) -0.020(14)
C08P 0.091(17) 0.101(19) 0.110(19) 0.036(17) 0.029(16) -0.009(16)
C08Q 0.061(13) 0.091(16) 0.077(15) 0.011(13) 0.032(12) 0.019(13)
C08R 0.099(15) 0.052(14) 0.076(14) 0.005(12) 0.041(13) 0.030(12)
C08S 0.050(11) 0.106(16) 0.076(14) 0.018(13) 0.017(12) -0.012(13)
C08T 0.085(14) 0.112(15) 0.090(14) 0.039(14) 0.033(12) 0.006(13)
C08V 0.109(16) 0.055(15) 0.092(16) 0.002(13) 0.016(14) 0.022(13)
C08W 0.100(19) 0.11(2) 0.17(2) 0.01(2) 0.046(19) -0.030(18)
C08Y 0.035(12) 0.132(18) 0.077(16) 0.004(15) 0.001(11) -0.017(13)
C090 0.100(15) 0.052(14) 0.066(13) 0.000(12) 0.052(12) 0.023(12)
C091 0.14(2) 0.12(2) 0.14(2) 0.03(2) 0.089(19) 0.041(18)
C093 0.069(13) 0.070(14) 0.061(13) 0.004(13) 0.015(12) 0.008(12)
C094 0.106(19) 0.079(18) 0.109(19) 0.004(16) 0.001(17) -0.001(17)
C096 0.055(12) 0.088(15) 0.063(13) 0.007(13) 0.027(11) 0.005(12)
C097 0.087(15) 0.13(2) 0.104(19) -0.027(16) 0.062(17) 0.008(15)
C09D 0.15(2) 0.12(2) 0.14(2) 0.03(2) 0.080(19) 0.041(18)
C09F 0.065(13) 0.077(14) 0.073(14) 0.010(12) 0.038(11) 0.003(12)
C09I 0.057(13) 0.113(18) 0.070(14) 0.002(14) 0.025(12) -0.017(13)
C09K 0.081(14) 0.068(15) 0.087(15) -0.008(13) 0.040(13) 0.004(13)
C09Q 0.061(14) 0.067(16) 0.069(15) 0.010(14) 0.023(13) 0.002(13)
C09R 0.077(13) 0.052(14) 0.075(14) -0.003(13) 0.038(12) 0.007(13)
C09S 0.085(17) 0.14(2) 0.101(19) -0.009(18) 0.038(16) 0.012(17)
C09U 0.063(14) 0.101(17) 0.081(15) 0.005(15) 0.013(13) 0.019(14)
C09V 0.063(12) 0.087(15) 0.057(13) 0.009(12) 0.021(12) -0.020(13)
C09Z 0.082(16) 0.056(16) 0.097(17) 0.020(15) 0.032(15) -0.001(14)
C0A0 0.097(16) 0.049(14) 0.084(16) -0.012(12) 0.020(13) 0.034(13)
C0A2 0.090(16) 0.123(18) 0.110(17) 0.037(16) 0.021(15) 0.018(16)
C0A3 0.117(19) 0.052(17) 0.090(18) -0.001(15) 0.012(16) 0.020(16)
C0A4 0.12(2) 0.27(4) 0.12(2) -0.02(2) 0.056(19) 0.10(3)
C0A7 0.051(13) 0.108(17) 0.067(14) -0.004(14) 0.032(12) -0.018(13)
C0A8 0.061(12) 0.078(15) 0.097(15) 0.006(13) 0.024(13) -0.004(12)
C0A9 0.100(15) 0.071(15) 0.096(16) -0.012(13) 0.051(13) -0.028(13)
C0AB 0.068(15) 0.18(2) 0.099(17) -0.004(18) 0.033(14) -0.044(15)
C0AE 0.077(14) 0.114(18) 0.106(17) 0.002(17) 0.041(15) -0.014(14)
C0AJ 0.075(15) 0.17(2) 0.13(2) -0.044(18) 0.010(16) 0.048(17)
C0AK 0.070(13) 0.097(16) 0.096(16) 0.041(13) 0.008(13) -0.007(13)
C0AL 0.103(14) 0.066(14) 0.060(13) -0.011(12) 0.043(12) -0.015(13)
C0AP 0.078(16) 0.14(2) 0.079(17) 0.013(17) 0.004(15) 0.025(17)
C0AR 0.089(17) 0.18(2) 0.12(2) 0.05(2) 0.048(17) 0.068(18)
C0AU 0.091(15) 0.13(2) 0.104(19) -0.030(16) 0.062(16) 0.004(15)
C0AV 0.101(18) 0.064(17) 0.13(2) 0.012(16) 0.051(17) 0.016(15)
C0AW 0.123(16) 0.089(15) 0.147(18) -0.017(16) 0.028(15) 0.007(15)
C0AZ 0.072(14) 0.110(18) 0.093(16) -0.007(15) 0.037(13) -0.023(14)
C0B0 0.079(17) 0.18(2) 0.12(2) 0.03(2) 0.044(17) 0.066(18)
C0B1 0.055(14) 0.094(18) 0.060(15) 0.007(15) 0.010(13) 0.022(14)
C0B3 0.101(15) 0.037(14) 0.129(19) 0.018(13) 0.046(15) 0.028(13)
C0B4 0.074(14) 0.078(16) 0.125(18) -0.001(15) 0.055(15) -0.010(14)
C0B6 0.078(15) 0.125(18) 0.100(16) 0.038(16) 0.025(14) 0.011(16)
C0BA 0.078(16) 0.080(17) 0.111(18) 0.000(16) 0.029(15) 0.006(15)
C0BC 0.069(12) 0.084(15) 0.056(12) -0.005(12) 0.036(11) 0.005(12)
C0BH 0.054(13) 0.15(2) 0.072(14) -0.022(15) 0.016(12) 0.024(13)
C0BI 0.067(15) 0.101(18) 0.071(16) 0.006(15) 0.027(14) -0.008(15)
C0BJ 0.090(18) 0.14(2) 0.21(3) -0.01(2) 0.06(2) -0.04(2)
C0BN 0.137(18) 0.078(17) 0.066(16) -0.006(15) 0.037(15) -0.012(16)
C0BP 0.075(15) 0.083(17) 0.085(17) 0.005(15) 0.031(14) 0.000(15)
C0BR 0.084(16) 0.078(18) 0.088(17) 0.016(15) 0.015(15) 0.008(15)
C0BU 0.11(2) 0.11(2) 0.14(2) -0.02(2) 0.019(19) 0.012(19)
C0BZ 0.064(13) 0.115(18) 0.085(16) -0.011(14) 0.047(12) -0.029(13)
C0C0 0.067(13) 0.089(15) 0.080(14) 0.016(12) 0.040(11) 0.005(12)
C0C4 0.072(16) 0.15(2) 0.092(18) -0.017(18) 0.008(15) 0.041(16)
C0C6 0.063(13) 0.089(15) 0.046(12) 0.015(13) 0.001(11) -0.010(13)
C0CC 0.18(2) 0.064(17) 0.16(2) 0.000(16) 0.05(2) -0.018(16)
C0CF 0.097(16) 0.078(16) 0.126(18) -0.011(14) 0.015(14) -0.002(14)
C0CG 0.052(13) 0.125(17) 0.066(14) -0.005(14) 0.016(11) 0.027(13)
C0CI 0.057(12) 0.069(14) 0.078(14) -0.003(12) 0.033(11) -0.003(12)
C0CJ 0.095(17) 0.13(2) 0.11(2) -0.005(16) 0.051(15) 0.014(16)
C0CR 0.091(16) 0.062(16) 0.076(16) 0.001(14) 0.047(14) 0.011(14)
C0CT 0.093(18) 0.13(2) 0.096(19) -0.017(18) 0.036(16) 0.004(17)
C0D3 0.071(14) 0.118(18) 0.101(17) 0.006(17) 0.041(14) -0.018(14)
C0D5 0.095(18) 0.23(3) 0.108(19) 0.04(2) 0.056(16) 0.062(19)
C90 0.064(12) 0.076(15) 0.050(12) -0.003(11) 0.038(11) 0.008(12)
C108 0.070(12) 0.085(15) 0.055(13) 0.002(12) 0.038(12) 0.000(12)
C113 0.081(15) 0.15(2) 0.117(17) 0.016(17) 0.048(15) 0.003(16)
C127 0.079(14) 0.110(15) 0.094(14) 0.046(14) 0.034(12) 0.010(13)
C140 0.078(14) 0.084(16) 0.121(18) -0.007(15) 0.060(15) -0.013(14)
C142 0.061(14) 0.17(2) 0.117(18) 0.049(18) 0.061(13) 0.058(15)
C149 0.115(13) 0.100(14) 0.068(12) -0.025(11) 0.042(12) -0.009(12)
C151 0.099(18) 0.092(18) 0.088(16) 0.008(14) 0.038(15) -0.001(14)
C165 0.061(12) 0.099(16) 0.070(13) 0.000(13) 0.014(12) 0.015(13)
C171 0.074(14) 0.17(2) 0.122(18) 0.049(18) 0.051(14) 0.056(15)
C175 0.061(14) 0.115(18) 0.096(17) 0.002(16) 0.042(13) 0.007(14)
C178 0.053(12) 0.073(14) 0.070(14) 0.010(13) 0.004(11) 0.001(12)
C181 0.086(13) 0.112(15) 0.112(14) 0.043(13) 0.027(12) 0.017(12)
C183 0.048(12) 0.128(18) 0.095(17) 0.003(15) 0.011(13) 0.019(14)
C184 0.052(13) 0.085(15) 0.040(12) 0.017(13) 0.008(11) -0.008(12)
C186 0.049(12) 0.063(14) 0.090(15) 0.009(13) 0.018(13) -0.002(12)
C192 0.072(13) 0.099(16) 0.100(16) 0.041(14) 0.008(13) -0.013(13)
C213 0.074(15) 0.128(19) 0.083(16) 0.004(16) 0.000(14) 0.018(15)
C217 0.103(14) 0.066(13) 0.086(14) -0.008(11) 0.046(12) -0.028(11)
C219 0.106(15) 0.056(14) 0.066(13) 0.006(12) 0.049(12) 0.025(12)
C220 0.067(14) 0.127(18) 0.076(15) -0.001(15) 0.007(13) -0.002(14)
C221 0.090(15) 0.045(15) 0.124(19) 0.019(13) 0.056(14) 0.029(13)
C223 0.12(2) 0.10(2) 0.083(16) 0.002(16) 0.032(16) -0.011(16)
C226 0.048(12) 0.110(16) 0.074(14) 0.019(14) 0.017(12) -0.006(13)
C231 0.058(12) 0.097(16) 0.060(13) 0.008(12) 0.023(11) -0.018(12)
C233 0.062(13) 0.16(2) 0.083(16) -0.032(15) 0.030(13) 0.001(15)
C234 0.126(18) 0.061(16) 0.070(16) -0.010(15) 0.021(15) -0.002(16)
C238 0.068(16) 0.13(2) 0.099(19) 0.041(17) 0.028(15) 0.039(16)
C240 0.064(14) 0.111(18) 0.094(17) -0.007(16) 0.038(13) 0.012(14)
C244 0.107(14) 0.064(14) 0.069(13) -0.020(12) 0.034(12) -0.016(13)
C247 0.068(13) 0.093(15) 0.079(14) 0.011(13) 0.040(11) 0.016(12)
C249 0.048(12) 0.104(18) 0.070(14) 0.002(14) 0.028(11) -0.022(12)
C250 0.084(15) 0.068(16) 0.079(16) 0.007(14) 0.056(14) 0.014(14)
C251 0.071(14) 0.084(16) 0.058(14) 0.008(14) 0.015(13) 0.005(13)
C255 0.079(13) 0.055(13) 0.084(14) -0.005(13) 0.039(12) 0.011(12)
C257 0.080(16) 0.12(2) 0.102(19) 0.004(17) 0.040(15) -0.020(16)
C262 0.091(17) 0.103(18) 0.068(16) 0.017(16) -0.023(15) -0.020(16)
C268 0.081(13) 0.054(14) 0.075(14) -0.004(13) 0.037(12) -0.002(13)
C269 0.090(16) 0.094(17) 0.140(19) 0.019(16) 0.035(15) -0.016(14)
C270 0.052(12) 0.107(17) 0.073(14) 0.003(14) 0.030(12) -0.017(13)
C275 0.098(17) 0.081(18) 0.14(2) 0.023(17) 0.036(16) -0.017(14)
C276 0.063(13) 0.090(15) 0.050(13) 0.021(13) 0.006(11) -0.012(13)
C277 0.111(17) 0.087(17) 0.138(19) -0.020(16) -0.004(17) 0.004(16)
C290 0.089(17) 0.13(2) 0.11(2) 0.008(18) 0.064(16) 0.011(17)
C291 0.091(17) 0.101(19) 0.102(18) 0.024(16) 0.022(16) 0.024(16)
C294 0.066(16) 0.12(2) 0.106(19) 0.006(18) 0.011(15) -0.012(16)
C296 0.083(16) 0.13(2) 0.106(19) -0.002(16) 0.068(14) 0.012(15)
C297 0.085(17) 0.091(19) 0.087(18) 0.023(16) 0.006(15) 0.035(16)
C298 0.066(15) 0.17(2) 0.099(17) -0.003(17) 0.038(14) -0.039(15)
C302 0.067(15) 0.12(2) 0.110(19) 0.002(17) 0.048(15) -0.025(16)
C305 0.086(16) 0.105(19) 0.066(16) 0.015(16) 0.001(15) -0.018(16)
C306 0.074(15) 0.107(17) 0.101(17) 0.010(16) 0.021(15) 0.000(15)
C307 0.070(13) 0.090(15) 0.097(15) 0.020(14) 0.004(13) 0.008(13)
C309 0.058(12) 0.094(15) 0.069(13) -0.001(13) 0.024(12) 0.013(12)
C310 0.087(16) 0.10(2) 0.13(2) -0.007(17) 0.030(15) -0.004(16)
C312 0.149(19) 0.104(17) 0.170(19) -0.015(16) 0.026(18) -0.014(18)
C314 0.063(15) 0.16(2) 0.093(18) -0.014(18) 0.032(14) 0.028(16)
C315 0.056(13) 0.100(17) 0.074(15) 0.007(14) 0.026(12) 0.020(13)
C322 0.036(12) 0.132(19) 0.080(16) 0.013(14) 0.011(11) -0.012(13)
C325 0.068(15) 0.15(2) 0.104(17) -0.020(17) 0.018(15) 0.015(16)
C328 0.044(13) 0.14(2) 0.074(14) -0.014(15) 0.018(12) 0.026(13)
C330 0.052(13) 0.075(16) 0.116(17) 0.010(15) 0.018(14) -0.016(13)
C335 0.083(15) 0.071(17) 0.091(17) 0.006(15) 0.042(14) -0.008(14)
C338 0.065(15) 0.13(2) 0.097(18) 0.003(17) 0.002(15) -0.019(16)
C341 0.120(18) 0.087(18) 0.090(17) 0.005(16) 0.041(16) 0.018(16)
C343 0.101(18) 0.12(2) 0.11(2) -0.011(18) 0.060(17) -0.002(17)
C348 0.095(18) 0.16(3) 0.13(2) -0.036(19) 0.073(16) 0.007(18)
C358 0.071(15) 0.091(18) 0.090(17) 0.016(16) 0.004(15) -0.003(15)
C360 0.12(2) 0.19(3) 0.13(2) -0.03(2) 0.042(18) 0.029(19)
C361 0.063(15) 0.14(2) 0.088(18) 0.010(17) 0.022(14) -0.022(16)
C362 0.089(18) 0.13(2) 0.12(2) 0.006(19) 0.050(17) 0.018(18)
C364 0.081(17) 0.19(3) 0.11(2) 0.00(2) 0.037(17) -0.042(18)
C366 0.106(16) 0.081(16) 0.098(16) -0.014(13) 0.047(13) -0.031(13)
C368 0.070(15) 0.128(19) 0.100(17) 0.006(16) 0.030(14) -0.020(15)
C370 0.080(15) 0.090(17) 0.060(15) -0.014(15) 0.025(13) -0.004(15)
C372 0.084(16) 0.13(2) 0.105(19) 0.010(18) 0.040(16) -0.036(17)
C373 0.085(17) 0.105(19) 0.15(2) 0.005(19) 0.058(17) -0.002(17)
C374 0.066(15) 0.119(19) 0.087(17) 0.012(16) 0.020(14) -0.008(16)
C382 0.093(17) 0.13(2) 0.11(2) -0.022(18) 0.056(17) 0.003(17)
C384 0.077(16) 0.12(2) 0.11(2) 0.006(19) 0.041(16) -0.018(17)
C391 0.129(18) 0.069(17) 0.077(16) -0.009(15) 0.029(16) -0.015(16)
C393 0.089(16) 0.14(2) 0.12(2) 0.001(16) 0.049(15) 0.015(15)
C396 0.101(17) 0.19(2) 0.129(19) 0.052(19) 0.045(16) 0.060(18)
C397 0.098(18) 0.15(2) 0.13(2) 0.006(19) 0.047(17) -0.012(18)
C399 0.084(17) 0.098(19) 0.14(2) 0.001(18) 0.046(17) -0.021(16)
C403 0.109(18) 0.035(15) 0.12(2) 0.012(15) 0.053(16) 0.027(14)
C404 0.083(17) 0.13(2) 0.11(2) 0.017(18) 0.040(16) 0.023(17)
C407 0.066(14) 0.130(19) 0.093(17) 0.020(15) 0.040(13) 0.038(15)
C409 0.071(14) 0.14(2) 0.101(18) 0.028(15) 0.033(13) 0.030(15)
C412 0.097(18) 0.14(2) 0.12(2) -0.019(19) 0.052(18) -0.003(18)
C413 0.107(16) 0.074(16) 0.081(15) -0.001(14) 0.052(14) 0.023(14)
C415 0.079(16) 0.13(2) 0.087(17) 0.009(17) 0.014(15) -0.031(16)
C416 0.090(18) 0.104(19) 0.15(2) -0.003(19) 0.038(18) -0.016(17)
C429 0.104(18) 0.12(2) 0.101(19) -0.012(18) 0.047(16) 0.017(17)
C433 0.115(19) 0.089(18) 0.115(19) -0.035(16) 0.055(16) -0.025(16)
C438 0.132(18) 0.094(18) 0.16(2) -0.019(18) 0.032(17) 0.010(18)
C449 0.064(14) 0.117(18) 0.099(17) -0.009(16) 0.044(13) 0.013(14)
C451 0.096(18) 0.087(19) 0.13(2) -0.015(17) 0.019(17) 0.000(16)
C454 0.068(15) 0.127(18) 0.111(17) 0.016(17) 0.013(15) -0.014(15)
C458 0.131(18) 0.087(17) 0.16(2) -0.022(18) 0.028(17) 0.010(18)
C464 0.110(18) 0.058(17) 0.14(2) 0.009(16) 0.044(17) 0.037(15)
C485 0.092(16) 0.116(18) 0.121(18) 0.051(16) 0.010(16) -0.017(16)
C488 0.116(18) 0.093(18) 0.136(19) -0.013(17) 0.002(17) -0.012(16)
C499 0.068(14) 0.130(19) 0.097(18) 0.032(15) 0.036(13) 0.022(15)
C501 0.15(2) 0.10(2) 0.16(2) -0.03(2) 0.04(2) 0.00(2)
C507 0.092(18) 0.18(3) 0.11(2) -0.01(2) 0.020(17) -0.048(18)
C508 0.093(15) 0.13(2) 0.104(18) -0.024(16) 0.065(16) 0.006(15)
C511 0.094(16) 0.127(19) 0.110(18) 0.014(17) 0.033(16) -0.017(16)
C514 0.079(17) 0.13(2) 0.12(2) 0.029(18) 0.037(16) 0.024(17)
C526 0.097(17) 0.095(18) 0.15(2) 0.015(17) 0.038(16) -0.021(15)
C532 0.15(2) 0.15(2) 0.14(3) 0.02(2) 0.09(2) 0.04(2)
C537 0.108(19) 0.10(2) 0.17(2) 0.01(2) 0.025(19) -0.051(18)
C538 0.066(14) 0.108(17) 0.082(15) 0.012(15) 0.012(14) -0.002(14)
C545 0.16(2) 0.10(2) 0.18(2) -0.01(2) 0.03(2) 0.00(2)
C556 0.15(2) 0.08(2) 0.17(2) -0.02(2) 0.02(2) 0.00(2)
C562 0.052(14) 0.15(2) 0.072(14) -0.008(16) 0.026(12) 0.018(13)
C595 0.13(2) 0.079(19) 0.12(2) -0.031(17) 0.015(18) -0.015(17)
C621 0.100(19) 0.10(2) 0.18(2) 0.02(2) 0.045(19) -0.041(18)
C686 0.092(16) 0.100(18) 0.099(17) 0.034(16) 0.006(15) -0.022(15)
C703 0.073(17) 0.20(3) 0.12(2) -0.01(2) 0.042(17) -0.032(18)
C734 0.115(19) 0.077(18) 0.115(19) -0.005(16) 0.039(17) -0.045(16)
Ag1 0.078(2) 0.313(7) 0.074(2) -0.036(3) 0.004(2) 0.032(3)
Ag2 0.234(6) 0.104(3) 0.160(4) -0.008(3) 0.133(4) 0.022(3)
Ag3 0.108(5) 0.144(10) 0.060(4) -0.013(5) 0.039(3) -0.007(6)
Ag4 0.094(5) 0.119(6) 0.122(7) -0.050(5) 0.021(5) 0.000(4)
Ag3X 0.054(5) 0.111(8) 0.090(6) -0.006(6) 0.015(4) -0.020(5)
Sb1 0.091(8) 0.193(16) 0.085(9) -0.005(9) 0.024(7) 0.043(9)
Ag5G 0.097(9) 0.055(7) 0.104(6) -0.007(5) 0.054(5) -0.023(5)
C23 0.102(14) 0.080(14) 0.129(16) -0.012(13) 0.025(13) -0.006(12)
C26 0.076(12) 0.101(14) 0.099(14) 0.044(12) 0.010(12) -0.005(12)
C29 0.081(14) 0.087(16) 0.101(16) 0.004(15) 0.024(13) 0.017(15)
C34 0.108(18) 0.129(19) 0.110(18) 0.036(18) 0.027(16) 0.001(17)
Ag 0.091(19) 0.106(8) 0.057(11) 0.031(8) 0.023(10) 0.005(13)
Ag6 0.276(18) 0.037(6) 0.225(14) 0.005(6) 0.183(13) 0.015(5)
C2 0.069(14) 0.076(16) 0.084(15) 0.012(13) 0.034(13) 0.010(13)
C5 0.076(14) 0.070(16) 0.087(15) 0.009(13) 0.037(13) 0.019(13)
C59 0.093(18) 0.12(2) 0.106(19) 0.006(17) 0.039(16) -0.020(16)
C103 0.090(17) 0.11(2) 0.127(19) 0.017(17) 0.048(16) 0.008(16)
Ag7 0.059(16) 0.079(16) 0.073(8) -0.009(10) 0.029(7) -0.008(10)
C4 0.085(16) 0.105(19) 0.118(19) -0.003(16) 0.035(15) 0.004(15)
C11 0.112(19) 0.061(17) 0.098(19) -0.002(16) 0.008(17) 0.008(16)
C1 0.17(3) 0.14(2) 0.16(3) 0.03(2) 0.08(2) 0.05(2)
C3 0.16(2) 0.14(2) 0.16(3) 0.03(2) 0.07(2) 0.04(2)
C6 0.14(2) 0.12(2) 0.14(2) 0.04(2) 0.085(19) 0.050(18)
C14 0.091(16) 0.113(18) 0.103(17) 0.016(16) 0.030(15) -0.014(15)
C15 0.081(14) 0.18(2) 0.126(18) 0.044(18) 0.054(14) 0.057(16)
C32 0.101(19) 0.12(2) 0.15(2) -0.01(2) 0.026(19) 0.004(19)
C16 0.093(16) 0.11(2) 0.13(2) -0.012(17) 0.039(15) -0.002(16)
C96 0.106(19) 0.13(2) 0.15(2) -0.01(2) 0.031(19) 0.008(19)
Ag8 0.133(13) 0.051(7) 0.077(5) -0.015(6) 0.005(7) -0.016(7)
Ag4A 0.065(5) 0.073(5) 0.090(4) -0.010(4) 0.029(4) 0.013(4)
Ag9 0.062(5) 0.107(10) 0.089(9) -0.016(7) 0.025(5) 0.019(4)
Ag42 0.060(10) 0.087(9) 0.053(8) 0.003(8) 0.015(8) 0.016(10)
C35 0.13(3) 0.13(3) 0.20(3) 0.00(2) 0.01(2) 0.04(2)
C7 0.093(18) 0.22(3) 0.12(2) 0.02(2) 0.035(18) 0.017(18)
C8 0.100(17) 0.22(3) 0.13(2) 0.016(19) 0.029(18) 0.015(17)
C13 0.109(16) 0.23(3) 0.138(19) 0.013(18) 0.021(18) 0.020(16)
C17 0.116(18) 0.22(3) 0.14(2) 0.015(19) 0.022(18) 0.023(18)
C18 0.11(2) 0.23(3) 0.14(2) 0.01(2) 0.018(19) 0.040(19)
C1A 0.108(16) 0.22(3) 0.15(2) 0.01(2) 0.024(18) 0.026(17)
C1B 0.094(16) 0.177(18) 0.121(18) -0.013(15) 0.021(14) 0.004(16)
C1C 0.074(13) 0.175(19) 0.097(16) -0.026(14) 0.025(11) 0.003(15)
C1D 0.070(12) 0.162(19) 0.093(16) -0.031(15) 0.023(12) -0.004(15)
C1E 0.057(14) 0.169(19) 0.089(16) -0.018(15) 0.017(13) 0.005(15)
C1G 0.084(14) 0.20(2) 0.107(17) -0.023(16) 0.033(13) 0.006(16)
C1H 0.13(2) 0.28(4) 0.12(2) -0.02(2) 0.050(19) 0.10(2)
C1I 0.13(2) 0.28(3) 0.13(2) -0.02(2) 0.046(18) 0.09(2)
C1J 0.13(2) 0.28(4) 0.14(2) -0.02(2) 0.03(2) 0.10(3)
C1K 0.13(2) 0.30(4) 0.13(2) -0.02(2) 0.05(2) 0.09(3)
C1L 0.14(2) 0.29(4) 0.13(2) -0.02(2) 0.04(2) 0.08(3)
C1M 0.102(18) 0.17(2) 0.13(2) -0.036(18) 0.064(15) 0.007(17)
C1N 0.108(18) 0.18(3) 0.14(2) -0.026(18) 0.065(15) 0.007(16)
C1O 0.12(2) 0.17(3) 0.14(2) -0.021(19) 0.077(17) 0.003(19)
C1P 0.12(2) 0.17(3) 0.16(2) -0.02(2) 0.064(18) 0.005(18)
C1Q 0.118(19) 0.17(3) 0.15(2) -0.02(2) 0.063(17) -0.014(18)
C1R 0.117(16) 0.126(18) 0.142(17) 0.038(16) 0.028(14) 0.032(14)
C1S 0.098(14) 0.115(15) 0.118(14) 0.048(13) 0.018(12) 0.022(12)
C1T 0.091(13) 0.110(14) 0.109(14) 0.046(12) 0.031(12) 0.018(11)
C1U 0.130(17) 0.123(18) 0.124(14) 0.042(15) 0.005(14) 0.030(15)
C1V 0.115(16) 0.116(18) 0.151(19) 0.052(17) 0.018(15) 0.013(14)
C19 0.14(3) 0.13(3) 0.20(3) 0.01(2) 0.01(2) 0.038(19)
C1W 0.13(3) 0.14(3) 0.20(3) 0.00(2) 0.01(2) 0.040(19)
C1X 0.15(3) 0.15(3) 0.21(3) -0.01(2) 0.02(2) 0.04(2)
C1Y 0.14(3) 0.14(3) 0.22(3) 0.01(2) 0.02(2) 0.05(2)
C1Z 0.15(3) 0.15(3) 0.20(3) 0.00(2) 0.01(2) 0.06(2)
C20 0.108(17) 0.23(3) 0.115(19) 0.05(2) 0.037(17) 0.053(18)
C21 0.111(17) 0.23(3) 0.124(19) 0.04(2) 0.036(16) 0.061(18)
C22 0.13(2) 0.23(3) 0.15(2) 0.05(2) 0.042(19) 0.060(19)
C24 0.13(2) 0.24(3) 0.130(19) 0.03(2) 0.039(18) 0.06(2)
C27 0.120(18) 0.23(3) 0.13(2) 0.04(2) 0.030(17) 0.059(19)
C28 0.15(2) 0.128(19) 0.19(2) -0.030(17) 0.030(19) -0.02(2)
C2A 0.148(19) 0.107(17) 0.170(19) -0.015(15) 0.024(16) -0.021(18)
C2B 0.16(2) 0.118(17) 0.18(2) -0.002(16) 0.029(19) -0.014(19)
C2C 0.143(17) 0.117(17) 0.171(18) -0.013(15) 0.025(16) -0.016(17)
C2D 0.148(18) 0.107(18) 0.17(2) -0.017(16) 0.023(17) -0.019(19)
C2E 0.14(2) 0.20(3) 0.13(2) -0.03(2) 0.032(18) 0.03(2)
C2F 0.12(2) 0.19(3) 0.13(2) -0.03(2) 0.043(16) 0.034(18)
C2G 0.12(2) 0.19(3) 0.13(2) -0.03(2) 0.042(17) 0.034(19)
C2H 0.14(2) 0.20(3) 0.14(2) -0.04(2) 0.050(19) 0.04(2)
C2I 0.14(2) 0.19(3) 0.13(2) -0.03(2) 0.054(19) 0.04(2)
C12 0.102(17) 0.162(18) 0.147(18) 0.022(17) 0.032(17) -0.014(15)
C2J 0.089(14) 0.158(19) 0.127(16) 0.014(16) 0.038(14) -0.008(14)
C2K 0.082(13) 0.153(19) 0.122(17) 0.012(17) 0.043(14) 0.002(15)
C2L 0.079(15) 0.17(2) 0.137(18) 0.011(17) 0.041(15) -0.011(15)
C2M 0.103(17) 0.16(2) 0.127(16) 0.011(16) 0.027(15) -0.009(17)
C2N 0.152(19) 0.127(19) 0.089(15) -0.036(14) 0.041(15) -0.016(17)
C2O 0.129(15) 0.114(15) 0.080(13) -0.032(11) 0.030(13) -0.006(13)
C2P 0.119(14) 0.102(14) 0.081(12) -0.023(11) 0.042(12) -0.005(12)
C2Q 0.148(18) 0.111(17) 0.101(18) -0.039(14) 0.017(17) -0.006(15)
C2R 0.134(15) 0.14(2) 0.106(18) -0.042(16) 0.039(15) -0.014(15)
C1F 0.13(2) 0.16(2) 0.13(2) 0.018(19) 0.039(17) 0.063(18)
C2S 0.112(18) 0.15(2) 0.100(16) 0.015(17) 0.037(14) 0.070(16)
C2T 0.130(19) 0.17(2) 0.124(19) -0.01(2) 0.026(16) 0.071(18)
C2U 0.13(2) 0.16(2) 0.115(17) 0.010(19) 0.052(15) 0.075(19)
C2V 0.117(18) 0.15(2) 0.093(17) 0.009(17) 0.047(15) 0.064(17)
C2W 0.091(17) 0.100(18) 0.14(2) 0.039(15) 0.018(16) 0.003(14)
C2X 0.086(15) 0.088(16) 0.116(16) 0.031(13) 0.036(13) 0.015(12)
C2Y 0.091(15) 0.132(19) 0.142(18) 0.030(16) 0.041(14) 0.021(14)
C2Z 0.081(15) 0.093(17) 0.111(17) 0.026(14) 0.038(14) 0.016(12)
C30 0.104(17) 0.128(18) 0.123(16) 0.018(15) 0.022(14) 0.008(15)
C31 0.099(14) 0.18(2) 0.15(2) -0.049(18) -0.007(15) 0.040(17)
C37 0.092(14) 0.17(2) 0.14(2) -0.044(16) 0.006(14) 0.052(17)
C38 0.122(19) 0.17(2) 0.15(2) -0.035(18) -0.005(18) 0.035(19)
C39 0.103(16) 0.18(2) 0.15(2) -0.047(18) 0.009(15) 0.030(18)
C3A 0.078(15) 0.17(2) 0.14(2) -0.040(17) 0.007(15) 0.045(17)
C9 0.15(2) 0.112(19) 0.127(19) -0.005(18) 0.027(18) -0.009(16)
C10 0.129(19) 0.103(18) 0.090(15) 0.002(16) 0.028(14) -0.017(14)
C25 0.12(2) 0.105(19) 0.080(15) 0.005(16) 0.031(15) -0.013(14)
C3B 0.15(2) 0.13(2) 0.106(16) 0.001(18) 0.042(16) -0.031(17)
C3C 0.123(19) 0.13(2) 0.102(16) 0.010(17) 0.029(15) -0.020(15)
C3D 0.058(14) 0.138(17) 0.118(18) 0.005(14) -0.004(14) 0.017(13)
C3E 0.053(11) 0.133(17) 0.102(16) 0.007(13) 0.009(11) 0.020(12)
C3F 0.054(11) 0.125(18) 0.095(16) 0.007(14) 0.013(11) 0.014(13)
C3G 0.076(15) 0.141(18) 0.103(17) 0.010(14) 0.005(13) 0.022(15)
C3H 0.058(14) 0.16(2) 0.120(18) 0.007(16) 0.021(13) 0.021(16)
C33 0.080(14) 0.078(13) 0.097(15) 0.007(14) 0.018(13) 0.018(13)
C3I 0.089(12) 0.079(14) 0.101(14) 0.009(13) 0.021(12) 0.015(13)
C3J 0.089(12) 0.080(16) 0.106(17) 0.011(15) 0.016(12) 0.014(13)
C3K 0.094(16) 0.083(17) 0.102(15) 0.007(15) 0.011(13) 0.014(16)
C3L 0.094(15) 0.074(16) 0.104(15) 0.011(14) 0.023(13) 0.017(14)
C3M 0.086(14) 0.15(2) 0.098(18) 0.012(18) -0.009(13) -0.012(15)
C3N 0.082(13) 0.133(16) 0.078(14) 0.004(14) 0.001(12) -0.003(13)
C3O 0.106(16) 0.153(19) 0.097(16) -0.017(16) 0.000(14) 0.008(16)
C3P 0.090(15) 0.134(16) 0.091(15) 0.009(14) 0.000(14) -0.001(14)
C3Q 0.076(14) 0.128(18) 0.080(14) -0.001(14) 0.004(12) -0.005(14)
C3R 0.110(19) 0.15(2) 0.13(2) -0.01(2) 0.036(18) 0.029(16)
C3S 0.088(15) 0.15(2) 0.119(19) 0.00(2) 0.035(14) 0.023(14)
C3T 0.092(17) 0.16(2) 0.12(2) 0.00(2) 0.037(15) 0.024(17)
C3U 0.076(15) 0.15(2) 0.12(2) 0.00(2) 0.036(15) 0.022(15)
C3V 0.093(16) 0.16(2) 0.12(2) 0.02(2) 0.040(16) 0.022(16)
C3W 0.118(17) 0.105(18) 0.128(18) 0.005(15) 0.055(15) -0.002(14)
C3X 0.102(17) 0.094(18) 0.095(15) 0.000(12) 0.037(13) 0.001(12)
C3Y 0.100(17) 0.096(18) 0.088(16) 0.004(14) 0.035(14) -0.001(13)
C3Z 0.114(19) 0.13(2) 0.102(16) 0.013(14) 0.046(15) 0.022(16)
C40 0.13(2) 0.11(2) 0.115(17) -0.017(15) 0.032(16) 0.006(16)
C36 0.101(17) 0.15(2) 0.21(3) -0.01(2) 0.05(2) -0.04(2)
C41 0.101(17) 0.16(2) 0.22(3) 0.00(2) 0.05(2) -0.04(2)
C42 0.11(2) 0.16(2) 0.23(3) 0.00(2) 0.06(2) -0.03(2)
C43 0.11(2) 0.16(2) 0.24(3) 0.01(2) 0.06(2) -0.04(2)
C44 0.12(2) 0.17(3) 0.22(3) -0.01(2) 0.04(2) -0.05(2)
C45 0.17(2) 0.084(17) 0.17(2) 0.011(16) 0.031(18) -0.023(16)
C46 0.18(2) 0.066(16) 0.17(2) 0.003(15) 0.038(19) -0.008(16)
C47 0.18(2) 0.060(17) 0.17(2) -0.002(16) 0.03(2) -0.022(17)
C48 0.20(2) 0.079(19) 0.17(2) -0.004(17) 0.04(2) -0.008(19)
C49 0.17(2) 0.069(16) 0.16(2) 0.001(16) 0.043(19) -0.008(16)
Ag43 0.069(9) 0.141(8) 0.093(9) 0.020(7) 0.041(9) -0.024(9)
Ag5 0.105(14) 0.11(2) 0.109(16) -0.011(14) 0.051(12) -0.022(14)
Ag93 0.067(12) 0.166(6) 0.047(11) 0.019(12) 0.008(11) -0.006(11)
Ag44 0.076(6) 0.186(15) 0.065(6) -0.010(8) 0.027(5) 0.014(6)

loop_
_atom_type_symbol
_atom_type_description
_atom_type_scat_dispersion_real
_atom_type_scat_dispersion_imag
_atom_type_scat_source
C C 0.0033 0.0016 'International Tables Vol C Tables 4.2.6.8 and 6.1.1.4'
H H 0.0000 0.0000 'International Tables Vol C Tables 4.2.6.8 and 6.1.1.4'
Ag Ag -0.8971 1.1015 'International Tables Vol C Tables 4.2.6.8 and 6.1.1.4'
Cl Cl 0.1484 0.1585 'International Tables Vol C Tables 4.2.6.8 and 6.1.1.4'
F F 0.0171 0.0103 'International Tables Vol C Tables 4.2.6.8 and 6.1.1.4'
Sb Sb -0.5866 1.5461 'International Tables Vol C Tables 4.2.6.8 and 6.1.1.4'

loop_
_geom_angle_atom_site_label_1
_geom_angle_atom_site_label_2
_geom_angle_atom_site_label_3
_geom_angle
_geom_angle_site_symmetry_1
_geom_angle_site_symmetry_3
_geom_angle_publ_flag
Ag0B Ag01 Ag0C 82.57(10) . . ?
Ag0B Ag01 Ag0G 124.48(12) . . ?
Ag0B Ag01 Ag0H 75.41(10) . . ?
Ag0C Ag01 Ag0G 80.95(10) . . ?
Ag0C Ag01 Ag0H 122.83(12) . . ?
Ag0G Ag01 Ag0H 70.39(10) . . ?
C068 Ag01 Ag0B 134.9(9) . . ?
C068 Ag01 Ag0C 52.6(9) . . ?
C068 Ag01 Ag0G 51.7(10) . . ?
C068 Ag01 Ag0H 122.1(10) . . ?
C068 Ag01 C09F 172.9(14) . . ?
C09F Ag01 Ag0B 50.2(9) . . ?
C09F Ag01 Ag0C 132.8(10) . . ?
C09F Ag01 Ag0G 122.1(10) . . ?
C09F Ag01 Ag0H 52.0(10) . . ?
Ag05 Ag02 Ag0Q 67.22(9) . . ?
Ag05 Ag02 Ag0S 61.45(9) . . ?
Ag05 Ag02 Ag2S 91.11(10) . 3_776 ?
Ag05 Ag02 Ag2U 158.29(12) . 3_776 ?
Ag0B Ag02 Ag05 113.37(11) . . ?
Ag0B Ag02 Ag0Q 61.22(9) . . ?
Ag0B Ag02 Ag0S 118.76(13) . . ?
Ag0B Ag02 Ag2S 62.87(10) . 3_776 ?
Ag0B Ag02 Ag2U 82.78(11) . 3_776 ?
Ag0Q Ag02 Ag2S 101.63(10) . 3_776 ?
Ag0S Ag02 Ag0Q 122.27(10) . . ?
Ag0S Ag02 Ag2S 56.62(9) . 3_776 ?
Ag0S Ag02 Ag2U 98.53(11) . 3_776 ?
Ag2U Ag02 Ag0Q 134.45(11) 3_776 . ?
Ag2U Ag02 Ag2S 83.43(10) 3_776 3_776 ?
Cl4C Ag02 Ag05 134.5(2) . . ?
Cl4C Ag02 Ag0B 64.3(2) . . ?
Cl4C Ag02 Ag0Q 74.46(19) . . ?
Cl4C Ag02 Ag0S 163.0(2) . . ?
Cl4C Ag02 Ag2S 120.5(2) . 3_776 ?
Cl4C Ag02 Ag2U 64.7(2) . 3_776 ?
Cl4C Ag02 Cl4H 87.7(3) . . ?
Cl4C Ag02 Cl4V 110.0(3) . . ?
Cl4H Ag02 Ag05 57.70(17) . . ?
Cl4H Ag02 Ag0B 129.09(18) . . ?
Cl4H Ag02 Ag0Q 71.02(16) . . ?
Cl4H Ag02 Ag0S 100.52(18) . . ?
Cl4H Ag02 Ag2S 148.65(18) . 3_776 ?
Cl4H Ag02 Ag2U 124.04(18) . 3_776 ?
Cl4L Ag02 Ag05 101.3(2) . . ?
Cl4L Ag02 Ag0B 134.1(2) . . ?
Cl4L Ag02 Ag0Q 164.7(2) . . ?
Cl4L Ag02 Ag0S 54.30(19) . . ?
Cl4L Ag02 Ag2S 88.4(2) . 3_776 ?
Cl4L Ag02 Ag2U 57.7(2) . 3_776 ?
Cl4L Ag02 Cl4C 110.6(3) . . ?
Cl4L Ag02 Cl4H 94.4(3) . . ?
Cl4L Ag02 Cl4V 137.6(3) . . ?
Cl4V Ag02 Ag05 55.4(2) . . ?
Cl4V Ag02 Ag0B 58.5(2) . . ?
Cl4V Ag02 Ag0Q 44.76(19) . . ?
Cl4V Ag02 Ag0S 83.64(19) . . ?
Cl4V Ag02 Ag2S 60.6(2) . 3_776 ?
Cl4V Ag02 Ag2U 135.4(2) . 3_776 ?
Cl4V Ag02 Cl4H 98.8(2) . . ?
Ag04 Ag03 Ag1L 68.21(10) . . ?
Ag04 Ag03 Ag2E 107.34(12) . . ?
Ag1L Ag03 Ag2E 102.26(11) . . ?
Cl4F Ag03 Ag04 133.2(2) . . ?
Cl4F Ag03 Ag1L 70.22(18) . . ?
Cl4F Ag03 Ag2E 101.6(2) . . ?
Cl4H Ag03 Ag04 136.2(2) . . ?
Cl4H Ag03 Ag1L 153.4(2) . . ?
Cl4H Ag03 Ag2E 63.95(19) . . ?
Cl4H Ag03 Cl4F 89.6(2) . . ?
Cl4Y Ag03 Ag04 82.1(2) . . ?
Cl4Y Ag03 Ag1L 104.4(2) . . ?
Cl4Y Ag03 Ag2E 153.3(2) . . ?
Cl4Y Ag03 Cl4F 88.2(3) . . ?
Cl4Y Ag03 Cl4H 91.7(3) . . ?
C184 Ag03 Ag04 49.7(9) . . ?
C184 Ag03 Ag1L 60.0(9) . . ?
C184 Ag03 Ag2E 63.3(9) . . ?
C184 Ag03 Cl4F 121.0(9) . . ?
C184 Ag03 Cl4H 122.8(9) . . ?
C184 Ag03 Cl4Y 131.8(9) . . ?
Ag03 Ag04 Ag0I 93.87(11) . . ?
Ag03 Ag04 Ag0R 93.31(10) . . ?
Ag03 Ag04 Ag1L 58.59(9) . . ?
Ag0I Ag04 Ag1L 79.46(10) . . ?
Ag0R Ag04 Ag0I 69.34(9) . . ?
Ag0R Ag04 Ag1L 136.47(12) . . ?
C08J Ag04 Ag03 128.6(11) . . ?
C08J Ag04 Ag0I 48.1(11) . . ?
C08J Ag04 Ag0R 46.3(12) . . ?
C08J Ag04 Ag1L 124.9(11) . . ?
C08J Ag04 C184 177.3(15) . . ?
C184 Ag04 Ag03 48.7(9) . . ?
C184 Ag04 Ag0I 130.4(9) . . ?
C184 Ag04 Ag0R 131.7(8) . . ?
C184 Ag04 Ag1L 54.6(9) . . ?
Ag02 Ag05 Ag0S 59.85(9) . . ?
Ag02 Ag05 Ag0U 117.62(12) . . ?
Ag02 Ag05 Ag0W 114.13(12) . . ?
Ag02 Ag05 Ag2W 156.06(13) . . ?
Ag02 Ag05 Ag9 92.4(3) . . ?
Ag0S Ag05 Ag0U 69.75(9) . . ?
Ag0S Ag05 Ag2W 104.96(11) . . ?
Ag0S Ag05 Ag9 69.7(3) . . ?
Ag0U Ag05 Ag2W 67.28(12) . . ?
Ag0U Ag05 Ag9 102.7(2) . . ?
Ag0W Ag05 Ag0S 117.61(13) . . ?
Ag0W Ag05 Ag0U 60.66(9) . . ?
Ag0W Ag05 Ag2W 89.01(13) . . ?
Ag0W Ag05 Ag9 152.8(3) . . ?
Cl4F Ag05 Ag02 130.1(2) . . ?
Cl4F Ag05 Ag0S 170.0(2) . . ?
Cl4F Ag05 Ag0U 102.4(2) . . ?
Cl4F Ag05 Ag0W 60.72(19) . . ?
Cl4F Ag05 Ag2W 65.7(2) . . ?
Cl4F Ag05 Cl4H 85.9(2) . . ?
Cl4F Ag05 Ag9 107.2(4) . . ?
Cl4H Ag05 Ag02 60.04(18) . . ?
Cl4H Ag05 Ag0S 101.02(18) . . ?
Cl4H Ag05 Ag0U 168.43(19) . . ?
Cl4H Ag05 Ag0W 130.91(18) . . ?
Cl4H Ag05 Ag2W 110.0(2) . . ?
Cl4H Ag05 Ag9 66.8(3) . . ?
Cl4V Ag05 Ag02 56.60(18) . . ?
Cl4V Ag05 Ag0S 83.3(2) . . ?
Cl4V Ag05 Ag0U 84.7(2) . . ?
Cl4V Ag05 Ag0W 57.84(18) . . ?
Cl4V Ag05 Ag2W 144.8(2) . . ?
Cl4V Ag05 Cl4F 102.4(3) . . ?
Cl4V Ag05 Cl4H 101.5(3) . . ?
Cl4V Ag05 Ag9 146.9(4) . . ?
Cl4Z Ag05 Ag02 113.0(2) . . ?
Cl4Z Ag05 Ag0S 56.9(2) . . ?
Cl4Z Ag05 Ag0U 55.8(2) . . ?
Cl4Z Ag05 Ag0W 112.6(2) . . ?
Cl4Z Ag05 Ag2W 48.2(2) . . ?
Cl4Z Ag05 Cl4F 113.8(3) . . ?
Cl4Z Ag05 Cl4H 113.6(3) . . ?
Cl4Z Ag05 Cl4V 130.1(3) . . ?
Cl4Z Ag05 Ag9 47.0(3) . . ?
Ag07 Ag06 Ag08 143.57(14) . . ?
Ag07 Ag06 Ag18 106.02(10) . 3_776 ?
Ag07 Ag06 Ag1H 91.62(11) . . ?
Ag08 Ag06 Ag18 85.20(10) . 3_776 ?
Ag08 Ag06 Ag1H 53.76(9) . . ?
Ag18 Ag06 Ag1H 118.92(12) 3_776 . ?
Cl4B Ag06 Ag07 52.7(2) . . ?
Cl4B Ag06 Ag08 141.9(2) . . ?
Cl4B Ag06 Ag18 58.4(2) . 3_776 ?
Cl4B Ag06 Ag1H 132.6(2) . . ?
Cl4B Ag06 C066 145.3(7) . . ?
C066 Ag06 Ag07 105.1(7) . . ?
C066 Ag06 Ag08 72.4(7) . . ?
C066 Ag06 Ag18 148.5(7) . 3_776 ?
C066 Ag06 Ag1H 64.5(8) . . ?
C06K Ag06 Ag07 114.5(8) . . ?
C06K Ag06 Ag08 47.2(9) . . ?
C06K Ag06 Ag18 132.4(9) . 3_776 ?
C06K Ag06 Ag1H 39.6(9) . . ?
C06K Ag06 Cl4B 167.1(9) . . ?
C06K Ag06 C066 30.1(10) . . ?
Ag06 Ag07 Ag0B 108.80(11) . 3_776 ?
Ag06 Ag07 Ag29 91.67(11) . . ?
Ag0H Ag07 Ag06 169.17(14) 3_776 . ?
Ag0H Ag07 Ag0B 71.90(9) 3_776 3_776 ?
Ag0H Ag07 Ag29 91.58(11) 3_776 . ?
Ag29 Ag07 Ag0B 152.11(13) . 3_776 ?
Cl4B Ag07 Ag06 53.3(2) . . ?
Cl4B Ag07 Ag0B 55.7(2) . 3_776 ?
Cl4B Ag07 Ag0H 127.1(2) . 3_776 ?
Cl4B Ag07 Ag29 138.7(2) . . ?
C07A Ag07 Ag06 121.8(9) . . ?
C07A Ag07 Ag0B 126.3(9) . 3_776 ?
C07A Ag07 Ag0H 55.0(9) . 3_776 ?
C07A Ag07 Ag29 46.9(10) . . ?
C07A Ag07 Cl4B 167.2(10) . . ?
Ag06 Ag08 Ag0F 148.25(12) . . ?
Ag1H Ag08 Ag06 69.51(10) . . ?
Ag1H Ag08 Ag0F 110.43(13) . . ?
Cl4E Ag08 Ag06 80.57(19) . . ?
Cl4E Ag08 Ag0F 68.82(19) . . ?
Cl4E Ag08 Ag1H 106.1(2) . . ?
C06D Ag08 Ag06 164.7(10) . . ?
C06D Ag08 Ag0F 42.7(10) . . ?
C06D Ag08 Ag1H 121.0(11) . . ?
C06D Ag08 Cl4E 105.0(10) . . ?
C06K Ag08 Ag06 46.7(8) . . ?
C06K Ag08 Ag0F 155.0(9) . . ?
C06K Ag08 Ag1H 48.4(9) . . ?
C06K Ag08 Cl4E 125.0(8) . . ?
C06K Ag08 C06D 130.0(13) . . ?
Ag0E Ag09 Ag1G 68.57(9) . . ?
Ag0E Ag09 Ag25 102.59(12) . 3_776 ?
Ag0E Ag09 Ag29 75.58(10) . 3_776 ?
Ag0E Ag09 Ag3F 111.89(12) . 3_776 ?
Ag1G Ag09 Ag3F 109.84(11) . 3_776 ?
Ag25 Ag09 Ag1G 56.73(9) 3_776 . ?
Ag25 Ag09 Ag29 102.04(12) 3_776 3_776 ?
Ag25 Ag09 Ag3F 55.27(10) 3_776 3_776 ?
Ag29 Ag09 Ag1G 130.78(12) 3_776 . ?
Ag29 Ag09 Ag3F 54.93(9) 3_776 3_776 ?
Cl4A Ag09 Ag0E 81.4(2) . . ?
Cl4A Ag09 Ag1G 100.81(19) . . ?
Cl4A Ag09 Ag25 151.7(2) . 3_776 ?
Cl4A Ag09 Ag29 106.0(2) . 3_776 ?
Cl4A Ag09 Ag3F 149.2(2) . 3_776 ?
Cl4A Ag09 Cl4I 90.4(3) . . ?
Cl4A Ag09 Cl4Q 90.1(3) . . ?
Cl4I Ag09 Ag0E 136.0(2) . . ?
Cl4I Ag09 Ag1G 154.8(2) . . ?
Cl4I Ag09 Ag25 104.5(2) . 3_776 ?
Cl4I Ag09 Ag29 65.34(19) . 3_776 ?
Cl4I Ag09 Ag3F 60.5(2) . 3_776 ?
Cl4Q Ag09 Ag0E 134.2(2) . . ?
Cl4Q Ag09 Ag1G 69.14(18) . . ?
Cl4Q Ag09 Ag25 66.9(2) . 3_776 ?
Cl4Q Ag09 Ag29 148.8(2) . 3_776 ?
Cl4Q Ag09 Ag3F 98.2(2) . 3_776 ?
Cl4Q Ag09 Cl4I 88.5(2) . . ?
C268 Ag09 Ag0E 46.8(10) . . ?
C268 Ag09 Ag1G 65.4(10) . . ?
C268 Ag09 Ag25 62.0(10) . 3_776 ?
C268 Ag09 Ag29 65.5(10) . 3_776 ?
C268 Ag09 Ag3F 70.0(10) . 3_776 ?
C268 Ag09 Cl4A 128.1(10) . . ?
C268 Ag09 Cl4I 123.9(10) . . ?
C268 Ag09 Cl4Q 124.4(10) . . ?
Ag0G Ag0A Ag0C 74.20(10) . . ?
Ag0G Ag0A Ag1G 92.77(11) . . ?
Ag0G Ag0A Ag1P 169.51(13) . . ?
Ag1G Ag0A Ag0C 159.54(13) . . ?
Ag1G Ag0A Ag1P 89.42(12) . . ?
Ag1P Ag0A Ag0C 106.29(11) . . ?
Cl4J Ag0A Ag0C 54.3(2) . . ?
Cl4J Ag0A Ag0G 128.3(2) . . ?
Cl4J Ag0A Ag1G 137.6(2) . . ?
Cl4J Ag0A Ag1P 52.4(2) . . ?
C08B Ag0A Ag0C 128.1(13) . . ?
C08B Ag0A Ag0G 55.8(13) . . ?
C08B Ag0A Ag1G 46.8(13) . . ?
C08B Ag0A Ag1P 120.4(12) . . ?
C08B Ag0A Cl4J 164.2(11) . . ?
Ag01 Ag0B Ag07 100.66(11) . 3_776 ?
Ag01 Ag0B Ag0Q 75.59(10) . . ?
Ag01 Ag0B Ag2S 121.82(12) . 3_776 ?
Ag02 Ag0B Ag01 140.89(13) . . ?
Ag02 Ag0B Ag07 115.44(11) . 3_776 ?
Ag02 Ag0B Ag0Q 65.99(9) . . ?
Ag02 Ag0B Ag2S 65.71(10) . 3_776 ?
Ag07 Ag0B Ag2S 65.65(9) 3_776 3_776 ?
Ag0Q Ag0B Ag07 168.08(13) . 3_776 ?
Ag0Q Ag0B Ag2S 106.38(11) . 3_776 ?
Cl4B Ag0B Ag01 145.8(2) 3_776 . ?
Cl4B Ag0B Ag02 69.9(2) 3_776 . ?
Cl4B Ag0B Ag07 45.87(19) 3_776 3_776 ?
Cl4B Ag0B Ag0Q 135.3(2) 3_776 . ?
Cl4B Ag0B Ag2S 46.10(19) 3_776 3_776 ?
Cl4V Ag0B Ag01 92.41(19) . . ?
Cl4V Ag0B Ag02 55.71(18) . . ?
Cl4V Ag0B Ag07 123.7(2) . 3_776 ?
Cl4V Ag0B Ag0Q 46.19(19) . . ?
Cl4V Ag0B Ag2S 61.12(19) . 3_776 ?
Cl4V Ag0B Cl4B 101.4(3) . 3_776 ?
C09F Ag0B Ag01 47.0(9) . . ?
C09F Ag0B Ag02 149.4(10) . . ?
C09F Ag0B Ag07 80.8(9) . 3_776 ?
C09F Ag0B Ag0Q 103.7(9) . . ?
C09F Ag0B Ag2S 142.6(10) . 3_776 ?
C09F Ag0B Cl4B 118.1(9) . 3_776 ?
C09F Ag0B Cl4V 138.1(9) . . ?
Ag01 Ag0C Ag0A 95.06(11) . . ?
Ag01 Ag0C Ag0Q 73.96(10) . . ?
Ag01 Ag0C Ag0W 142.79(13) . . ?
Ag0Q Ag0C Ag0A 160.04(12) . . ?
Ag0W Ag0C Ag0A 117.72(12) . . ?
Ag0W Ag0C Ag0Q 69.40(10) . . ?
Cl4J Ag0C Ag01 138.9(2) . . ?
Cl4J Ag0C Ag0A 45.53(19) . . ?
Cl4J Ag0C Ag0Q 138.3(2) . . ?
Cl4J Ag0C Ag0W 72.3(2) . . ?
Cl4J Ag0C Cl55 98.6(3) . . ?
Cl4V Ag0C Ag01 92.28(19) . . ?
Cl4V Ag0C Ag0A 121.1(2) . . ?
Cl4V Ag0C Ag0Q 44.88(18) . . ?
Cl4V Ag0C Ag0W 56.73(19) . . ?
Cl4V Ag0C Cl4J 99.3(2) . . ?
Cl4V Ag0C Cl55 96.5(3) . . ?
Cl55 Ag0C Ag01 119.3(2) . . ?
Cl55 Ag0C Ag0A 128.3(2) . . ?
Cl55 Ag0C Ag0Q 71.5(2) . . ?
Cl55 Ag0C Ag0W 53.77(19) . . ?
C068 Ag0C Ag01 45.3(8) . . ?
C068 Ag0C Ag0A 76.7(9) . . ?
C068 Ag0C Ag0Q 104.9(9) . . ?
C068 Ag0C Ag0W 153.8(8) . . ?
C068 Ag0C Cl4J 116.8(9) . . ?
C068 Ag0C Cl4V 137.1(8) . . ?
C068 Ag0C Cl55 100.0(9) . . ?
Ag24 Ag0D Ag28 67.14(10) . . ?
Ag24 Ag0D Ag2Z 116.87(13) . . ?
Ag24 Ag0D Ag3U 72.90(12) . . ?
Ag28 Ag0D Ag2Z 103.51(12) . . ?
Ag28 Ag0D Ag3U 123.48(14) . . ?
Ag3U Ag0D Ag2Z 62.02(11) . . ?
Cl4R Ag0D Ag24 131.4(2) . . ?
Cl4R Ag0D Ag28 71.76(18) . . ?
Cl4R Ag0D Ag2Z 96.8(2) . . ?
Cl4R Ag0D Ag3U 155.1(2) . . ?
Cl4W Ag0D Ag24 139.3(2) . . ?
Cl4W Ag0D Ag28 151.7(2) . . ?
Cl4W Ag0D Ag2Z 59.3(2) . . ?
Cl4W Ag0D Ag3U 71.0(2) . . ?
Cl4W Ag0D Cl4R 87.3(3) . . ?
Cl4W Ag0D Cl4X 90.8(3) . . ?
Cl4X Ag0D Ag24 79.9(2) . . ?
Cl4X Ag0D Ag28 106.9(2) . . ?
Cl4X Ag0D Ag2Z 149.2(2) . . ?
Cl4X Ag0D Ag3U 103.5(2) . . ?
Cl4X Ag0D Cl4R 88.4(3) . . ?
C220 Ag0D Ag24 48.4(12) . . ?
C220 Ag0D Ag28 57.3(11) . . ?
C220 Ag0D Ag2Z 73.3(12) . . ?
C220 Ag0D Ag3U 66.3(11) . . ?
C220 Ag0D Cl4R 122.7(11) . . ?
C220 Ag0D Cl4W 126.9(12) . . ?
C220 Ag0D Cl4X 128.3(12) . . ?
Ag09 Ag0E Ag0G 100.09(11) . . ?
Ag09 Ag0E Ag0H 94.05(11) . . ?
Ag0H Ag0E Ag0G 68.54(9) . . ?
C07Y Ag0E Ag09 135.7(10) . . ?
C07Y Ag0E Ag0G 49.7(10) . . ?
C07Y Ag0E Ag0H 48.4(10) . . ?
C07Y Ag0E C09R 152.7(13) . . ?
C09R Ag0E Ag09 70.8(8) . . ?
C09R Ag0E Ag0G 146.9(7) . . ?
C09R Ag0E Ag0H 141.9(7) . . ?
C268 Ag0E Ag09 46.8(10) . . ?
C268 Ag0E Ag0G 137.2(10) . . ?
C268 Ag0E Ag0H 128.6(10) . . ?
C268 Ag0E C07Y 172.8(14) . . ?
C268 Ag0E C09R 24.1(12) . . ?
Ag08 Ag0F Ag0O 93.89(11) . . ?
Ag08 Ag0F Ag2N 65.86(9) . . ?
Ag08 Ag0F Ag3T 149.58(15) . . ?
Ag08 Ag0F Ag7 112.5(3) . . ?
Ag0O Ag0F Ag2N 71.50(9) . . ?
Ag0O Ag0F Ag3T 58.97(11) . . ?
Ag0O Ag0F Ag7 100.5(4) . . ?
Ag3T Ag0F Ag2N 112.12(12) . . ?
Ag3T Ag0F Ag7 87.7(3) . . ?
Cl4S Ag0F Ag08 135.6(2) . . ?
Cl4S Ag0F Ag0O 65.6(2) . . ?
Cl4S Ag0F Ag2N 70.3(2) . . ?
Cl4S Ag0F Ag3T 49.1(2) . . ?
Cl4S Ag0F Ag7 42.8(4) . . ?
C06D Ag0F Ag08 50.3(9) . . ?
C06D Ag0F Ag0O 121.1(12) . . ?
C06D Ag0F Ag2N 114.5(9) . . ?
C06D Ag0F Ag3T 129.6(10) . . ?
C06D Ag0F Cl4S 172.3(11) . . ?
C06D Ag0F Ag7 133.7(13) . . ?
Ag7 Ag0F Ag2N 58.0(4) . . ?
Ag01 Ag0G Ag0A 103.73(11) . . ?
Ag01 Ag0G Ag0E 109.33(11) . . ?
Ag0A Ag0G Ag0E 88.88(11) . . ?
C068 Ag0G Ag01 45.1(8) . . ?
C068 Ag0G Ag0A 85.7(8) . . ?
C068 Ag0G Ag0E 150.8(8) . . ?
C068 Ag0G C07Y 130.5(13) . . ?
C068 Ag0G C08B 120.6(13) . . ?
C07Y Ag0G Ag01 89.9(10) . . ?
C07Y Ag0G Ag0A 132.5(9) . . ?
C07Y Ag0G Ag0E 44.0(10) . . ?
C07Y Ag0G C08B 108.8(14) . . ?
C08B Ag0G Ag01 148.9(10) . . ?
C08B Ag0G Ag0A 45.4(10) . . ?
C08B Ag0G Ag0E 72.6(10) . . ?
Ag01 Ag0H Ag0E 107.80(11) . . ?
Ag07 Ag0H Ag01 108.03(11) 3_776 . ?
Ag07 Ag0H Ag0E 96.43(11) 3_776 . ?
C07A Ag0H Ag01 152.4(9) 3_776 . ?
C07A Ag0H Ag07 45.0(8) 3_776 3_776 ?
C07A Ag0H Ag0E 75.6(8) 3_776 . ?
C07A Ag0H C07P 106.0(11) 3_776 . ?
C07A Ag0H C09F 124.0(11) 3_776 . ?
C07P Ag0H Ag01 69.5(7) . . ?
C07P Ag0H Ag07 82.9(7) . 3_776 ?
C07P Ag0H Ag0E 176.8(8) . . ?
C07Y Ag0H Ag01 89.0(9) . . ?
C07Y Ag0H Ag07 141.1(10) . 3_776 ?
C07Y Ag0H Ag0E 44.7(10) . . ?
C07Y Ag0H C07A 109.7(12) . 3_776 ?
C07Y Ag0H C07P 135.9(12) . . ?
C07Y Ag0H C09F 125.9(13) . . ?
C09F Ag0H Ag01 44.8(8) . . ?
C09F Ag0H Ag07 87.8(8) . 3_776 ?
C09F Ag0H Ag0E 151.5(8) . . ?
C09F Ag0H C07P 25.4(10) . . ?
Ag0K Ag0I Ag04 106.43(11) . . ?
Ag12 Ag0I Ag04 94.42(11) . . ?
Ag12 Ag0I Ag0K 108.12(12) . . ?
C08J Ag0I Ag04 40.6(11) . . ?
C08J Ag0I Ag0K 85.6(10) . . ?
C08J Ag0I Ag12 134.6(11) . . ?
C08J Ag0I C244 28.5(12) . . ?
C08J Ag0I C2 138.7(13) . . ?
C08J Ag0I C5 125.9(14) . . ?
C217 Ag0I Ag04 75.7(10) . . ?
C217 Ag0I Ag0K 153.1(10) . . ?
C217 Ag0I Ag12 45.5(10) . . ?
C217 Ag0I C08J 109.4(15) . . ?
C217 Ag0I C244 124.4(13) . . ?
C217 Ag0I C2 107.3(12) . . ?
C217 Ag0I C5 124.6(13) . . ?
C244 Ag0I Ag04 68.2(9) . . ?
C244 Ag0I Ag0K 79.3(8) . . ?
C244 Ag0I Ag12 162.6(9) . . ?
C2 Ag0I Ag04 175.3(8) . . ?
C2 Ag0I Ag0K 69.2(8) . . ?
C2 Ag0I Ag12 85.5(8) . . ?
C2 Ag0I C244 111.9(12) . . ?
C5 Ag0I Ag04 149.6(10) . . ?
C5 Ag0I Ag0K 44.7(9) . . ?
C5 Ag0I Ag12 88.5(9) . . ?
C5 Ag0I C244 107.0(12) . . ?
C5 Ag0I C2 25.7(11) . . ?
Ag0N Ag0J Ag0T 139.19(13) . 3_776 ?
Ag0N Ag0J Ag1F 143.34(13) . 3_776 ?
Ag0N Ag0J Ag1J 81.44(11) . . ?
Ag0N Ag0J Ag41 70.56(15) . . ?
Ag0N Ag0J Ag9 54.7(3) . . ?
Ag0T Ag0J Ag41 79.42(12) 3_776 . ?
Ag1F Ag0J Ag0T 56.88(9) 3_776 3_776 ?
Ag1F Ag0J Ag41 86.29(17) 3_776 . ?
Ag1F Ag0J Ag9 106.8(4) 3_776 . ?
Ag1J Ag0J Ag0T 105.58(11) . 3_776 ?
Ag1J Ag0J Ag1F 62.05(10) . 3_776 ?
Ag1J Ag0J Ag41 57.92(13) . . ?
Ag1J Ag0J Ag9 72.0(3) . . ?
Cl4G Ag0J Ag0N 66.56(19) . . ?
Cl4G Ag0J Ag0T 113.67(19) . 3_776 ?
Cl4G Ag0J Ag1F 147.0(2) . 3_776 ?
Cl4G Ag0J Ag1J 140.6(2) . . ?
Cl4G Ag0J Ag41 125.0(2) . . ?
Cl4G Ag0J Ag9 104.3(4) . . ?
Cl4T Ag0J Ag0N 54.23(19) . . ?
Cl4T Ag0J Ag0T 157.6(2) . 3_776 ?
Cl4T Ag0J Ag1F 101.6(2) . 3_776 ?
Cl4T Ag0J Ag1J 54.0(2) . . ?
Cl4T Ag0J Ag41 94.1(2) . . ?
Cl4T Ag0J Cl4G 87.7(3) . . ?
Cl4T Ag0J Cl4Z 136.7(3) . . ?
Cl4T Ag0J Cl51 120.6(3) . 3_776 ?
Cl4T Ag0J Ag9 92.6(3) . . ?
Cl4Z Ag0J Ag0N 86.4(2) . . ?
Cl4Z Ag0J Ag0T 53.03(19) . 3_776 ?
Cl4Z Ag0J Ag1F 101.5(2) . 3_776 ?
Cl4Z Ag0J Ag1J 108.6(2) . . ?
Cl4Z Ag0J Ag41 51.7(2) . . ?
Cl4Z Ag0J Cl4G 92.4(3) . . ?
Cl4Z Ag0J Ag9 45.5(3) . . ?
Cl51 Ag0J Ag0N 159.2(2) 3_776 . ?
Cl51 Ag0J Ag0T 54.25(19) 3_776 3_776 ?
Cl51 Ag0J Ag1F 53.8(2) 3_776 3_776 ?
Cl51 Ag0J Ag1J 112.5(2) 3_776 . ?
Cl51 Ag0J Ag41 129.6(2) 3_776 . ?
Cl51 Ag0J Cl4G 94.1(3) 3_776 . ?
Cl51 Ag0J Cl4Z 102.6(3) 3_776 . ?
Cl51 Ag0J Ag9 142.7(3) 3_776 . ?
Ag0I Ag0K Ag3N 126.68(17) . 3_776 ?
Ag0R Ag0K Ag0I 72.53(9) . . ?
Ag0R Ag0K Ag3N 66.8(2) . 3_776 ?
Ag3G Ag0K Ag0I 81.40(13) . . ?
Ag3G Ag0K Ag0R 130.87(15) . . ?
Ag3G Ag0K Ag3N 100.3(3) . 3_776 ?
Ag3G Ag0K Ag8 87.3(7) . 3_776 ?
C151 Ag0K Ag0I 122.8(12) . . ?
C151 Ag0K Ag0R 51.3(12) . . ?
C151 Ag0K Ag3G 142.1(12) . . ?
C151 Ag0K Ag3N 42.4(12) . 3_776 ?
C151 Ag0K Ag8 55.2(14) . 3_776 ?
C5 Ag0K Ag0I 51.4(10) . . ?
C5 Ag0K Ag0R 123.9(10) . . ?
C5 Ag0K Ag3G 49.8(11) . . ?
C5 Ag0K Ag3N 149.1(11) . 3_776 ?
C5 Ag0K C151 168.1(16) . . ?
C5 Ag0K Ag8 136.5(13) . 3_776 ?
Ag8 Ag0K Ag0I 126.1(3) 3_776 . ?
Ag8 Ag0K Ag0R 76.3(5) 3_776 . ?
Ag0N Ag0L Ag18 89.09(11) 3_776 3_776 ?
Ag11 Ag0L Ag0N 113.39(12) . 3_776 ?
Ag11 Ag0L Ag18 60.24(9) . 3_776 ?
Ag11 Ag0L Ag1D 86.73(11) . . ?
Ag1D Ag0L Ag0N 57.87(9) . 3_776 ?
Ag1D Ag0L Ag18 119.77(12) . 3_776 ?
Cl4L Ag0L Ag0N 54.0(2) 3_776 3_776 ?
Cl4L Ag0L Ag11 114.4(2) 3_776 . ?
Cl4L Ag0L Ag18 56.0(2) 3_776 3_776 ?
Cl4L Ag0L Ag1D 111.6(2) 3_776 . ?
Cl4L Ag0L Cl5B 156.8(3) 3_776 . ?
Cl4L Ag0L Cl5V 96.6(3) 3_776 . ?
Cl5B Ag0L Ag0N 109.2(3) . 3_776 ?
Cl5B Ag0L Ag11 53.7(3) . . ?
Cl5B Ag0L Ag18 113.5(3) . 3_776 ?
Cl5B Ag0L Ag1D 52.6(3) . . ?
Cl5B Ag0L Cl5V 98.9(3) . . ?
Cl5V Ag0L Ag0N 88.3(3) . 3_776 ?
Cl5V Ag0L Ag11 148.6(2) . . ?
Cl5V Ag0L Ag18 146.5(2) . 3_776 ?
Cl5V Ag0L Ag1D 86.3(3) . . ?
Ag0Y Ag0M Ag14 122.39(13) . . ?
Ag0Y Ag0M Ag16 61.40(10) . . ?
Ag0Y Ag0M Ag1E 98.86(11) . . ?
Ag0Y Ag0M Ag22 90.61(11) . . ?
Ag14 Ag0M Ag16 93.07(12) . . ?
Ag14 Ag0M Ag1E 132.76(12) . . ?
Ag14 Ag0M Ag22 61.17(10) . . ?
Ag16 Ag0M Ag1E 87.09(10) . . ?
Ag16 Ag0M Ag22 124.51(13) . . ?
Ag22 Ag0M Ag1E 147.22(14) . . ?
Cl4K Ag0M Ag0Y 54.6(2) . . ?
Cl4K Ag0M Ag14 114.3(2) . . ?
Cl4K Ag0M Ag16 115.6(2) . . ?
Cl4K Ag0M Ag1E 107.9(2) . . ?
Cl4K Ag0M Ag22 53.7(2) . . ?
Cl4K Ag0M Cl5G 95.7(3) . . ?
Cl56 Ag0M Ag0Y 114.2(3) . . ?
Cl56 Ag0M Ag14 55.4(2) . . ?
Cl56 Ag0M Ag16 53.9(2) . . ?
Cl56 Ag0M Ag1E 88.9(2) . . ?
Cl56 Ag0M Ag22 115.7(2) . . ?
Cl56 Ag0M Cl4K 160.5(3) . . ?
Cl56 Ag0M Cl5G 96.5(3) . . ?
Cl5G Ag0M Ag0Y 149.3(2) . . ?
Cl5G Ag0M Ag14 73.8(2) . . ?
Cl5G Ag0M Ag16 148.7(2) . . ?
Cl5G Ag0M Ag1E 82.0(2) . . ?
Cl5G Ag0M Ag22 74.4(2) . . ?
Ag0J Ag0N Ag0L 136.08(14) . 3_776 ?
Ag0J Ag0N Ag0S 72.92(9) . . ?
Ag0J Ag0N Ag20 107.22(12) . 3_776 ?
Ag0J Ag0N Ag2B 139.68(13) . . ?
Ag0L Ag0N Ag0S 88.83(11) 3_776 . ?
Ag0L Ag0N Ag20 104.43(11) 3_776 3_776 ?
Ag0L Ag0N Ag2B 79.75(10) 3_776 . ?
Ag1D Ag0N Ag0J 99.36(11) 3_776 . ?
Ag1D Ag0N Ag0L 60.80(10) 3_776 3_776 ?
Ag1D Ag0N Ag0S 127.74(13) 3_776 . ?
Ag1D Ag0N Ag20 74.97(11) 3_776 3_776 ?
Ag1D Ag0N Ag2B 117.62(12) 3_776 . ?
Ag20 Ag0N Ag0S 157.28(13) 3_776 . ?
Ag2B Ag0N Ag0S 94.42(11) . . ?
Ag2B Ag0N Ag20 70.50(11) . 3_776 ?
Cl4D Ag0N Ag0J 98.8(2) 3_776 . ?
Cl4D Ag0N Ag0L 125.1(2) 3_776 3_776 ?
Cl4D Ag0N Ag0S 112.14(19) 3_776 . ?
Cl4D Ag0N Ag1D 120.1(2) 3_776 3_776 ?
Cl4D Ag0N Ag20 45.14(18) 3_776 3_776 ?
Cl4D Ag0N Ag2B 49.86(19) 3_776 . ?
Cl4L Ag0N Ag0J 123.4(2) . . ?
Cl4L Ag0N Ag0L 52.76(19) . 3_776 ?
Cl4L Ag0N Ag0S 50.47(19) . . ?
Cl4L Ag0N Ag1D 113.3(2) . 3_776 ?
Cl4L Ag0N Ag20 124.8(2) . 3_776 ?
Cl4L Ag0N Ag2B 57.2(2) . . ?
Cl4L Ag0N Cl4D 102.4(3) . 3_776 ?
Cl4L Ag0N Ag9 91.5(4) . . ?
Cl4T Ag0N Ag0J 55.98(19) . . ?
Cl4T Ag0N Ag0L 114.0(2) . 3_776 ?
Cl4T Ag0N Ag0S 125.4(2) . . ?
Cl4T Ag0N Ag1D 53.56(19) . 3_776 ?
Cl4T Ag0N Ag20 66.1(2) . 3_776 ?
Cl4T Ag0N Ag2B 136.5(2) . . ?
Cl4T Ag0N Cl4D 94.5(3) . 3_776 ?
Cl4T Ag0N Cl4L 162.7(3) . . ?
Cl4T Ag0N Ag9 102.6(4) . . ?
Ag9 Ag0N Ag0J 66.6(3) . . ?
Ag9 Ag0N Ag0S 69.7(3) . . ?
Ag9 Ag0N Ag2B 73.1(3) . . ?
Ag0F Ag0O Ag0U 153.74(13) . . ?
Ag0T Ag0O Ag0F 107.54(11) 3_776 . ?
Ag0T Ag0O Ag0U 65.74(9) 3_776 . ?
Ag0T Ag0O Ag15 132.08(14) 3_776 . ?
Ag0T Ag0O Ag3T 133.99(14) 3_776 . ?
Ag11 Ag0O Ag0F 82.23(11) . . ?
Ag11 Ag0O Ag0T 99.52(11) . 3_776 ?
Ag11 Ag0O Ag0U 123.38(13) . . ?
Ag11 Ag0O Ag15 60.42(10) . . ?
Ag11 Ag0O Ag3T 120.43(13) . . ?
Ag15 Ag0O Ag0F 111.42(12) . . ?
Ag15 Ag0O Ag0U 88.76(11) . . ?
Ag15 Ag0O Ag3T 89.94(12) . . ?
Ag2W Ag0O Ag0F 89.34(13) . . ?
Ag2W Ag0O Ag0T 61.20(11) . 3_776 ?
Ag2W Ag0O Ag0U 64.93(12) . . ?
Ag2W Ag0O Ag11 155.55(15) . . ?
Ag2W Ag0O Ag15 143.40(15) . . ?
Ag2W Ag0O Ag3T 73.74(12) . . ?
Ag3T Ag0O Ag0F 61.01(12) . . ?
Ag3T Ag0O Ag0U 104.16(13) . . ?
Cl4E Ag0O Ag0F 68.8(2) . . ?
Cl4E Ag0O Ag0T 58.13(18) . 3_776 ?
Cl4E Ag0O Ag0U 119.8(2) . . ?
Cl4E Ag0O Ag11 53.1(2) . . ?
Cl4E Ag0O Ag15 112.9(2) . . ?
Cl4E Ag0O Ag2W 102.5(2) . . ?
Cl4E Ag0O Ag3T 129.6(2) . . ?
Cl4U Ag0O Ag0F 130.6(2) . . ?
Cl4U Ag0O Ag0T 115.0(2) . 3_776 ?
Cl4U Ag0O Ag0U 49.33(19) . . ?
Cl4U Ag0O Ag11 112.9(2) . . ?
Cl4U Ag0O Ag15 53.5(2) . . ?
Cl4U Ag0O Ag2W 90.0(2) . . ?
Cl4U Ag0O Ag3T 71.5(2) . . ?
Cl4U Ag0O Cl4E 157.6(3) . . ?
Ag0R Ag0P Ag1M 90.45(11) 3_776 3_776 ?
Ag0R Ag0P Ag2B 173.18(13) 3_776 3_776 ?
Ag0R Ag0P Ag3N 71.69(18) 3_776 . ?
Ag0R Ag0P Ag8 71.9(2) 3_776 . ?
Ag1M Ag0P Ag2B 91.44(12) 3_776 3_776 ?
Ag1M Ag0P Ag8 156.1(5) 3_776 . ?
Ag2B Ag0P Ag8 104.3(2) 3_776 . ?
Ag3N Ag0P Ag1M 161.85(19) . 3_776 ?
Ag3N Ag0P Ag2B 105.94(19) . 3_776 ?
Cl4D Ag0P Ag0R 123.5(2) . 3_776 ?
Cl4D Ag0P Ag1M 140.6(3) . 3_776 ?
Cl4D Ag0P Ag2B 52.5(2) . 3_776 ?
Cl4D Ag0P Ag3N 54.6(3) . . ?
Cl4D Ag0P Ag8 51.8(3) . . ?
C149 Ag0P Ag0R 53.0(12) 3_776 3_776 ?
C149 Ag0P Ag1M 48.4(13) 3_776 3_776 ?
C149 Ag0P Ag2B 132.0(12) 3_776 3_776 ?
C149 Ag0P Ag3N 117.9(13) 3_776 . ?
C149 Ag0P Cl4D 169.7(13) 3_776 . ?
C149 Ag0P Ag8 122.7(12) 3_776 . ?
Ag0B Ag0Q Ag02 52.79(8) . . ?
Ag0B Ag0Q Ag0C 72.44(10) . . ?
Ag0C Ag0Q Ag02 103.52(10) . . ?
Ag1Z Ag0Q Ag02 137.40(12) . . ?
Ag1Z Ag0Q Ag0B 168.19(12) . . ?
Ag1Z Ag0Q Ag0C 106.07(11) . . ?
Ag2E Ag0Q Ag02 91.15(10) . . ?
Ag2E Ag0Q Ag0B 118.91(12) . . ?
Ag2E Ag0Q Ag0C 165.26(12) . . ?
Ag2E Ag0Q Ag1Z 60.77(11) . . ?
Cl4V Ag0Q Ag02 51.70(19) . . ?
Cl4V Ag0Q Ag0B 56.1(2) . . ?
Cl4V Ag0Q Ag0C 54.5(2) . . ?
Cl4V Ag0Q Ag1Z 133.0(2) . . ?
Cl4V Ag0Q Ag2E 138.9(2) . . ?
C0C0 Ag0Q Ag02 133.5(9) . . ?
C0C0 Ag0Q Ag0B 126.2(9) . . ?
C0C0 Ag0Q Ag0C 120.9(9) . . ?
C0C0 Ag0Q Ag1Z 44.0(9) . . ?
C0C0 Ag0Q Ag2E 45.4(9) . . ?
C0C0 Ag0Q Cl4V 174.8(9) . . ?
Ag0K Ag0R Ag04 108.69(11) . . ?
Ag0P Ag0R Ag04 96.02(11) 3_776 . ?
Ag0P Ag0R Ag0K 107.70(12) 3_776 . ?
C08J Ag0R Ag04 40.8(11) . . ?
C08J Ag0R Ag0K 88.8(10) . . ?
C08J Ag0R Ag0P 136.6(11) . 3_776 ?
C08J Ag0R C149 111.5(15) . . ?
C08J Ag0R C151 125.8(15) . . ?
C149 Ag0R Ag04 79.0(11) . . ?
C149 Ag0R Ag0K 152.2(10) . . ?
C149 Ag0R Ag0P 44.5(10) . 3_776 ?
C151 Ag0R Ag04 154.9(11) . . ?
C151 Ag0R Ag0K 46.3(11) . . ?
C151 Ag0R Ag0P 91.7(11) . 3_776 ?
C151 Ag0R C149 121.9(15) . . ?
Ag02 Ag0S Ag05 58.70(8) . . ?
Ag02 Ag0S Ag0N 95.98(10) . . ?
Ag02 Ag0S Ag2S 68.86(11) . 3_776 ?
Ag05 Ag0S Ag0N 102.64(12) . . ?
Ag05 Ag0S Ag2S 96.86(11) . 3_776 ?
Ag18 Ag0S Ag02 82.45(10) . . ?
Ag18 Ag0S Ag05 140.60(12) . . ?
Ag18 Ag0S Ag0N 86.49(10) . . ?
Ag18 Ag0S Ag2S 59.85(10) . 3_776 ?
Ag2S Ag0S Ag0N 143.92(12) 3_776 . ?
Cl4G Ag0S Ag02 147.4(2) . . ?
Cl4G Ag0S Ag05 144.6(2) . . ?
Cl4G Ag0S Ag0N 61.78(19) . . ?
Cl4G Ag0S Ag18 73.26(19) . . ?
Cl4G Ag0S Ag2S 114.2(2) . 3_776 ?
Cl4L Ag0S Ag02 55.06(18) . . ?
Cl4L Ag0S Ag05 99.7(2) . . ?
Cl4L Ag0S Ag0N 50.07(19) . . ?
Cl4L Ag0S Ag18 57.2(2) . . ?
Cl4L Ag0S Ag2S 97.1(2) . 3_776 ?
Cl4L Ag0S Cl4G 93.1(3) . . ?
Cl4L Ag0S Cl4Z 118.4(3) . . ?
Cl4L Ag0S Cl51 145.1(3) . . ?
Cl4Z Ag0S Ag02 108.6(2) . . ?
Cl4Z Ag0S Ag05 53.36(19) . . ?
Cl4Z Ag0S Ag0N 80.1(2) . . ?
Cl4Z Ag0S Ag18 163.3(2) . . ?
Cl4Z Ag0S Ag2S 135.2(2) . 3_776 ?
Cl4Z Ag0S Cl4G 91.6(3) . . ?
Cl51 Ag0S Ag02 112.5(2) . . ?
Cl51 Ag0S Ag05 97.9(2) . . ?
Cl51 Ag0S Ag0N 150.8(2) . . ?
Cl51 Ag0S Ag18 90.6(2) . . ?
Cl51 Ag0S Ag2S 50.9(2) . 3_776 ?
Cl51 Ag0S Cl4G 89.6(3) . . ?
Cl51 Ag0S Cl4Z 96.3(3) . . ?
Ag0J Ag0T Ag5 82.5(3) 3_776 3_776 ?
Ag0O Ag0T Ag0J 148.38(13) 3_776 3_776 ?
Ag0O Ag0T Ag1F 140.10(13) 3_776 . ?
Ag0O Ag0T Ag2N 80.08(11) 3_776 3_776 ?
Ag0O Ag0T Ag2W 58.81(11) 3_776 3_776 ?
Ag0O Ag0T Ag5 74.6(4) 3_776 3_776 ?
Ag1F Ag0T Ag0J 57.71(9) . 3_776 ?
Ag1F Ag0T Ag2N 60.05(10) . 3_776 ?
Ag1F Ag0T Ag2W 108.64(15) . 3_776 ?
Ag1F Ag0T Ag5 87.0(5) . 3_776 ?
Ag2N Ag0T Ag0J 108.18(11) 3_776 3_776 ?
Ag2N Ag0T Ag5 62.0(4) 3_776 3_776 ?
Ag2W Ag0T Ag0J 92.77(12) 3_776 3_776 ?
Ag2W Ag0T Ag2N 76.19(13) 3_776 3_776 ?
Ag2W Ag0T Ag5 21.7(5) 3_776 3_776 ?
Cl4E Ag0T Ag0J 154.0(2) 3_776 3_776 ?
Cl4E Ag0T Ag0O 53.30(18) 3_776 3_776 ?
Cl4E Ag0T Ag1F 96.3(2) 3_776 . ?
Cl4E Ag0T Ag2N 51.9(2) 3_776 3_776 ?
Cl4E Ag0T Ag2W 97.1(2) 3_776 3_776 ?
Cl4E Ag0T Cl4G 86.5(3) 3_776 . ?
Cl4E Ag0T Cl51 113.2(3) 3_776 . ?
Cl4E Ag0T Ag5 98.2(3) 3_776 3_776 ?
Cl4G Ag0T Ag0J 112.72(19) . 3_776 ?
Cl4G Ag0T Ag0O 69.86(18) . 3_776 ?
Cl4G Ag0T Ag1F 141.0(2) . . ?
Cl4G Ag0T Ag2N 138.2(2) . 3_776 ?
Cl4G Ag0T Ag2W 109.6(2) . 3_776 ?
Cl4G Ag0T Ag5 131.3(6) . 3_776 ?
Cl4Z Ag0T Ag0J 53.37(18) 3_776 3_776 ?
Cl4Z Ag0T Ag0O 95.2(2) 3_776 3_776 ?
Cl4Z Ag0T Ag1F 102.5(2) 3_776 . ?
Cl4Z Ag0T Ag2N 115.0(2) 3_776 3_776 ?
Cl4Z Ag0T Ag2W 49.2(2) 3_776 3_776 ?
Cl4Z Ag0T Cl4E 145.2(3) 3_776 3_776 ?
Cl4Z Ag0T Cl4G 96.5(3) 3_776 . ?
Cl4Z Ag0T Cl51 101.4(3) 3_776 . ?
Cl4Z Ag0T Ag5 54.6(4) 3_776 3_776 ?
Cl51 Ag0T Ag0J 52.66(19) . 3_776 ?
Cl51 Ag0T Ag0O 154.8(2) . 3_776 ?
Cl51 Ag0T Ag1F 53.7(2) . . ?
Cl51 Ag0T Ag2N 109.1(2) . 3_776 ?
Cl51 Ag0T Ag2W 145.3(2) . 3_776 ?
Cl51 Ag0T Cl4G 89.4(3) . . ?
Cl51 Ag0T Ag5 130.6(4) . 3_776 ?
Ag05 Ag0U Ag0O 104.56(12) . . ?
Ag05 Ag0U Ag0W 58.86(9) . . ?
Ag05 Ag0U Ag2F 96.77(12) . . ?
Ag05 Ag0U Ag2W 57.50(10) . . ?
Ag0O Ag0U Ag2W 50.82(10) . . ?
Ag0W Ag0U Ag0O 91.07(11) . . ?
Ag0W Ag0U Ag2F 70.92(11) . . ?
Ag0W Ag0U Ag2W 82.91(12) . . ?
Ag10 Ag0U Ag05 138.58(12) . . ?
Ag10 Ag0U Ag0O 83.45(11) . . ?
Ag10 Ag0U Ag0W 80.75(10) . . ?
Ag10 Ag0U Ag2F 58.39(11) . . ?
Ag10 Ag0U Ag2W 130.84(13) . . ?
Ag2F Ag0U Ag0O 139.37(11) . . ?
Ag2F Ag0U Ag2W 150.82(13) . . ?
Cl4G Ag0U Ag05 149.3(2) 3_776 . ?
Cl4G Ag0U Ag0O 63.02(19) 3_776 . ?
Cl4G Ag0U Ag0W 142.79(19) 3_776 . ?
Cl4G Ag0U Ag10 70.67(19) 3_776 . ?
Cl4G Ag0U Ag2F 110.7(2) 3_776 . ?
Cl4G Ag0U Ag2W 97.9(2) 3_776 . ?
Cl4U Ag0U Ag05 101.0(2) . . ?
Cl4U Ag0U Ag0O 47.8(2) . . ?
Cl4U Ag0U Ag0W 52.89(19) . . ?
Cl4U Ag0U Ag10 54.5(2) . . ?
Cl4U Ag0U Ag2F 94.7(2) . . ?
Cl4U Ag0U Ag2W 78.9(2) . . ?
Cl4U Ag0U Cl4G 90.5(3) . 3_776 ?
Cl4U Ag0U Cl4Z 122.9(3) . . ?
Cl4U Ag0U Cl51 141.4(3) . . ?
Cl4Z Ag0U Ag05 53.6(2) . . ?
Cl4Z Ag0U Ag0O 86.2(2) . . ?
Cl4Z Ag0U Ag0W 108.9(2) . . ?
Cl4Z Ag0U Ag10 166.0(2) . . ?
Cl4Z Ag0U Ag2F 133.7(2) . . ?
Cl4Z Ag0U Ag2W 44.1(2) . . ?
Cl4Z Ag0U Cl4G 96.2(3) . 3_776 ?
Cl4Z Ag0U Cl51 94.9(3) . . ?
Cl51 Ag0U Ag05 95.7(2) . . ?
Cl51 Ag0U Ag0O 155.4(2) . . ?
Cl51 Ag0U Ag0W 111.5(2) . . ?
Cl51 Ag0U Ag10 90.6(2) . . ?
Cl51 Ag0U Ag2F 48.6(2) . . ?
Cl51 Ag0U Ag2W 138.4(2) . . ?
Cl51 Ag0U Cl4G 92.5(3) . 3_776 ?
Ag1M Ag0V Ag2E 59.32(10) . . ?
Ag2A Ag0V Ag1M 137.41(13) . . ?
Ag2A Ag0V Ag2B 59.40(11) . . ?
Ag2A Ag0V Ag2E 160.06(14) . . ?
Ag2B Ag0V Ag1M 92.27(12) . . ?
Ag2B Ag0V Ag2E 117.63(12) . . ?
Cl4C Ag0V Ag1M 136.8(2) . . ?
Cl4C Ag0V Ag2A 84.3(2) . . ?
Cl4C Ag0V Ag2B 105.9(2) . . ?
Cl4C Ag0V Ag2E 77.6(2) . . ?
C08R Ag0V Ag1M 91.3(10) . . ?
C08R Ag0V Ag2A 46.2(10) . . ?
C08R Ag0V Ag2B 47.7(10) . . ?
C08R Ag0V Ag2E 148.7(10) . . ?
C08R Ag0V Cl4C 129.9(10) . . ?
C08R Ag0V C108 122.2(13) . . ?
C108 Ag0V Ag1M 42.7(9) . . ?
C108 Ag0V Ag2A 154.8(8) . . ?
C108 Ag0V Ag2B 134.5(9) . . ?
C108 Ag0V Ag2E 42.5(8) . . ?
C108 Ag0V Cl4C 106.2(9) . . ?
Ag05 Ag0W Ag0U 60.48(9) . . ?
Ag0C Ag0W Ag05 110.90(12) . . ?
Ag0C Ag0W Ag0U 119.45(14) . . ?
Cl4F Ag0W Ag05 55.83(16) . . ?
Cl4F Ag0W Ag0C 126.3(2) . . ?
Cl4F Ag0W Ag0U 98.85(19) . . ?
Cl4U Ag0W Ag05 103.6(2) . . ?
Cl4U Ag0W Ag0C 132.9(2) . . ?
Cl4U Ag0W Ag0U 54.43(19) . . ?
Cl4U Ag0W Cl4F 99.5(3) . . ?
Cl4U Ag0W Cl4V 136.0(3) . . ?
Cl4U Ag0W Cl55 120.1(3) . . ?
Cl4V Ag0W Ag05 54.33(19) . . ?
Cl4V Ag0W Ag0C 57.32(19) . . ?
Cl4V Ag0W Ag0U 82.72(19) . . ?
Cl4V Ag0W Cl4F 96.1(3) . . ?
Cl55 Ag0W Ag05 126.6(2) . . ?
Cl55 Ag0W Ag0C 60.0(2) . . ?
Cl55 Ag0W Ag0U 173.0(2) . . ?
Cl55 Ag0W Cl4F 86.2(3) . . ?
Cl55 Ag0W Cl4V 101.7(3) . . ?
Ag14 Ag0X Ag1Q 124.64(13) . . ?
Ag14 Ag0X Ag3A 90.84(13) . . ?
Ag16 Ag0X Ag14 93.18(12) . . ?
Ag16 Ag0X Ag1Q 60.36(10) . . ?
Ag16 Ag0X Ag3A 132.44(12) . . ?
Ag1Q Ag0X Ag3A 143.68(15) . . ?
Ag1V Ag0X Ag14 62.02(10) . . ?
Ag1V Ag0X Ag16 123.03(14) . . ?
Ag1V Ag0X Ag1Q 91.31(11) . . ?
Ag1V Ag0X Ag3A 100.40(12) . . ?
Cl50 Ag0X Ag14 116.8(2) . . ?
Cl50 Ag0X Ag16 113.3(2) . . ?
Cl50 Ag0X Ag1Q 53.4(2) . . ?
Cl50 Ag0X Ag1V 55.3(2) . . ?
Cl50 Ag0X Ag3A 106.7(3) . . ?
Cl50 Ag0X Cl56 160.1(3) . . ?
Cl50 Ag0X Cl5T 96.1(3) . . ?
Cl56 Ag0X Ag14 54.5(2) . . ?
Cl56 Ag0X Ag16 54.4(2) . . ?
Cl56 Ag0X Ag1Q 114.0(3) . . ?
Cl56 Ag0X Ag1V 115.4(2) . . ?
Cl56 Ag0X Ag3A 91.9(2) . . ?
Cl56 Ag0X Cl5T 93.8(3) . . ?
Cl5T Ag0X Ag14 147.1(2) . . ?
Cl5T Ag0X Ag16 71.1(3) . . ?
Cl5T Ag0X Ag1Q 73.2(3) . . ?
Cl5T Ag0X Ag1V 150.7(3) . . ?
Cl5T Ag0X Ag3A 80.3(3) . . ?
Ag0M Ag0Y Ag16 60.64(10) . . ?
Ag0M Ag0Y Ag1A 81.93(11) . 3_675 ?
Ag0M Ag0Y Ag1B 100.32(12) . . ?
Ag0M Ag0Y Ag1K 127.22(13) . 3_675 ?
Ag0M Ag0Y Ag1 119.20(13) . 3_675 ?
Ag16 Ag0Y Ag1A 107.87(11) . 3_675 ?
Ag16 Ag0Y Ag1K 89.71(11) . 3_675 ?
Ag16 Ag0Y Ag1 83.45(13) . 3_675 ?
Ag1A Ag0Y Ag1K 150.85(13) 3_675 3_675 ?
Ag1B Ag0Y Ag16 134.27(13) . . ?
Ag1B Ag0Y Ag1A 109.85(12) . 3_675 ?
Ag1B Ag0Y Ag1K 68.79(10) . 3_675 ?
Ag1B Ag0Y Ag1 136.95(15) . 3_675 ?
Ag3W Ag0Y Ag0M 156.10(16) 3_675 . ?
Ag3W Ag0Y Ag16 143.26(16) 3_675 . ?
Ag3W Ag0Y Ag1A 87.25(14) 3_675 3_675 ?
Ag3W Ag0Y Ag1B 63.50(12) 3_675 . ?
Ag3W Ag0Y Ag1K 65.70(13) 3_675 3_675 ?
Ag3W Ag0Y Ag1 73.55(14) 3_675 3_675 ?
Cl4K Ag0Y Ag0M 54.1(2) . . ?
Cl4K Ag0Y Ag16 114.4(2) . . ?
Cl4K Ag0Y Ag1A 70.4(2) . 3_675 ?
Cl4K Ag0Y Ag1B 57.95(19) . . ?
Cl4K Ag0Y Ag1K 123.8(2) . 3_675 ?
Cl4K Ag0Y Ag3W 102.1(2) . 3_675 ?
Cl4K Ag0Y Cl4N 162.2(3) . . ?
Cl4K Ag0Y Ag1 133.9(3) . 3_675 ?
Cl4N Ag0Y Ag0M 113.2(2) . . ?
Cl4N Ag0Y Ag16 52.9(2) . . ?
Cl4N Ag0Y Ag1A 123.2(2) . 3_675 ?
Cl4N Ag0Y Ag1B 119.4(2) . . ?
Cl4N Ag0Y Ag1K 50.68(19) . 3_675 ?
Cl4N Ag0Y Ag3W 90.6(2) . 3_675 ?
Cl4N Ag0Y Ag1 61.6(2) . 3_675 ?
Ag1 Ag0Y Ag1A 63.51(15) 3_675 3_675 ?
Ag1 Ag0Y Ag1K 96.84(14) 3_675 3_675 ?
Ag1T Ag0Z Ag1A 144.93(12) . 3_675 ?
Ag2H Ag0Z Ag1A 112.17(13) . 3_675 ?
Ag2H Ag0Z Ag1T 68.47(11) . . ?
Cl4K Ag0Z Ag1A 67.4(2) . 3_675 ?
Cl4K Ag0Z Ag1T 78.3(2) . . ?
Cl4K Ag0Z Ag2H 103.6(2) . . ?
C08G Ag0Z Ag1A 68.0(8) . 3_675 ?
C08G Ag0Z Ag1T 145.0(8) . . ?
C08G Ag0Z Ag2H 117.7(10) . . ?
C08G Ag0Z Cl4K 127.6(9) . . ?
C0AE Ag0Z Ag1A 156.8(13) . 3_675 ?
C0AE Ag0Z Ag1T 47.5(11) . . ?
C0AE Ag0Z Ag2H 47.6(13) . . ?
C0AE Ag0Z Cl4K 123.1(11) . . ?
C0AE Ag0Z C08G 108.6(14) . . ?
C0AE Ag0Z C0BZ 137.1(14) . . ?
C0BZ Ag0Z Ag1A 39.1(8) . 3_675 ?
C0BZ Ag0Z Ag1T 165.0(10) . . ?
C0BZ Ag0Z Ag2H 126.1(11) . . ?
C0BZ Ag0Z Cl4K 99.7(9) . . ?
C0BZ Ag0Z C08G 29.7(12) . . ?
Ag0U Ag10 Ag15 97.15(13) . . ?
Ag0U Ag10 Ag1D 126.94(13) . . ?
Ag0U Ag10 Ag1P 138.46(13) . . ?
Ag0U Ag10 Ag1W 107.08(12) . . ?
Ag15 Ag10 Ag1D 59.03(10) . . ?
Ag15 Ag10 Ag1P 115.97(12) . . ?
Ag15 Ag10 Ag1W 74.74(10) . . ?
Ag1D Ag10 Ag1P 92.74(11) . . ?
Ag1D Ag10 Ag1W 109.85(11) . . ?
Ag1W Ag10 Ag1P 62.54(10) . . ?
Ag2F Ag10 Ag0U 62.38(11) . . ?
Ag2F Ag10 Ag15 151.12(15) . . ?
Ag2F Ag10 Ag1D 149.32(15) . . ?
Ag2F Ag10 Ag1P 77.22(11) . . ?
Ag2F Ag10 Ag1W 91.33(12) . . ?
Cl4J Ag10 Ag0U 96.34(19) . . ?
Cl4J Ag10 Ag15 120.9(2) . . ?
Cl4J Ag10 Ag1D 136.7(2) . . ?
Cl4J Ag10 Ag1P 45.90(18) . . ?
Cl4J Ag10 Ag1W 46.30(18) . . ?
Cl4J Ag10 Ag2F 48.75(17) . . ?
Cl4T Ag10 Ag0U 116.0(2) 3_776 . ?
Cl4T Ag10 Ag15 110.6(2) 3_776 . ?
Cl4T Ag10 Ag1D 52.1(2) 3_776 . ?
Cl4T Ag10 Ag1P 76.5(2) 3_776 . ?
Cl4T Ag10 Ag1W 135.0(2) 3_776 . ?
Cl4T Ag10 Ag2F 97.2(2) 3_776 . ?
Cl4T Ag10 Cl4J 114.0(3) 3_776 . ?
Cl4T Ag10 Cl4U 154.1(3) 3_776 . ?
Cl4U Ag10 Ag0U 54.83(19) . . ?
Cl4U Ag10 Ag15 53.5(2) . . ?
Cl4U Ag10 Ag1D 110.9(2) . . ?
Cl4U Ag10 Ag1P 127.5(2) . . ?
Cl4U Ag10 Ag1W 65.4(2) . . ?
Cl4U Ag10 Ag2F 97.8(2) . . ?
Cl4U Ag10 Cl4J 91.7(3) . . ?
Ag0L Ag11 Ag15 93.65(12) . . ?
Ag0L Ag11 Ag18 61.83(10) . 3_776 ?
Ag0L Ag11 Ag1S 133.01(12) . . ?
Ag0O Ag11 Ag0L 125.57(13) . . ?
Ag0O Ag11 Ag15 61.31(10) . . ?
Ag0O Ag11 Ag18 94.59(11) . 3_776 ?
Ag0O Ag11 Ag1S 96.07(12) . . ?
Ag15 Ag11 Ag18 127.53(13) . 3_776 ?
Ag15 Ag11 Ag1S 88.05(11) . . ?
Ag18 Ag11 Ag1S 143.30(13) 3_776 . ?
Cl4E Ag11 Ag0L 115.2(2) . . ?
Cl4E Ag11 Ag0O 55.3(2) . . ?
Cl4E Ag11 Ag15 116.0(2) . . ?
Cl4E Ag11 Ag18 54.3(2) . 3_776 ?
Cl4E Ag11 Ag1S 105.7(2) . . ?
Cl4E Ag11 Cl54 94.6(3) . . ?
Cl4E Ag11 Cl5B 161.3(3) . . ?
Cl54 Ag11 Ag0L 72.1(2) . . ?
Cl54 Ag11 Ag0O 148.7(2) . . ?
Cl54 Ag11 Ag15 149.3(2) . . ?
Cl54 Ag11 Ag18 70.1(2) . 3_776 ?
Cl54 Ag11 Ag1S 83.0(2) . . ?
Cl5B Ag11 Ag0L 54.7(2) . . ?
Cl5B Ag11 Ag0O 115.0(2) . . ?
Cl5B Ag11 Ag15 54.5(2) . . ?
Cl5B Ag11 Ag18 116.0(3) . 3_776 ?
Cl5B Ag11 Ag1S 90.7(2) . . ?
Cl5B Ag11 Cl54 96.2(3) . . ?
Ag0I Ag12 Ag1L 87.14(11) . . ?
Ag0I Ag12 Ag3T 168.40(15) . . ?
Ag0I Ag12 Ag7 75.3(4) . . ?
Ag3T Ag12 Ag1L 103.43(13) . . ?
Ag3T Ag12 Ag7 95.0(4) . . ?
Cl4S Ag12 Ag0I 120.3(3) . . ?
Cl4S Ag12 Ag1L 146.9(3) . . ?
Cl4S Ag12 Ag3T 51.7(2) . . ?
Cl4S Ag12 Ag7 46.0(5) . . ?
C217 Ag12 Ag0I 52.0(12) . . ?
C217 Ag12 Ag1L 49.1(11) . . ?
C217 Ag12 Ag3T 132.7(12) . . ?
C217 Ag12 Cl4S 163.2(11) . . ?
C217 Ag12 Ag7 121.1(12) . . ?
Ag7 Ag12 Ag1L 160.0(5) . . ?
Ag1X Ag13 Ag2G 70.76(11) . . ?
Ag2R Ag13 Ag1X 79.43(11) . . ?
Ag2R Ag13 Ag2G 126.80(14) . . ?
Ag31 Ag13 Ag1X 126.92(16) . . ?
Ag31 Ag13 Ag2G 80.66(19) . . ?
Ag31 Ag13 Ag2R 83.72(16) . . ?
C072 Ag13 Ag1X 122.3(10) . . ?
C072 Ag13 Ag2G 51.7(10) . . ?
C072 Ag13 Ag2R 136.8(10) . . ?
C072 Ag13 Ag31 53.2(10) . . ?
C072 Ag13 C499 171.5(16) . . ?
C499 Ag13 Ag1X 53.7(14) . . ?
C499 Ag13 Ag2G 124.3(14) . . ?
C499 Ag13 Ag2R 51.6(11) . . ?
C499 Ag13 Ag31 135.3(11) . . ?
Ag0M Ag14 Ag0X 87.17(11) . . ?
Ag0M Ag14 Ag1V 116.08(13) . . ?
Ag0M Ag14 Ag22 60.73(10) . . ?
Ag0M Ag14 Ag3C 96.91(13) . . ?
Ag0X Ag14 Ag1V 58.16(9) . . ?
Ag0X Ag14 Ag22 118.76(13) . . ?
Ag0X Ag14 Ag3C 135.45(13) . . ?
Ag1V Ag14 Ag3C 146.17(14) . . ?
Ag22 Ag14 Ag1V 89.34(11) . . ?
Ag22 Ag14 Ag3C 101.29(13) . . ?
Cl56 Ag14 Ag0M 52.7(2) . . ?
Cl56 Ag14 Ag0X 52.8(2) . . ?
Cl56 Ag14 Ag1V 109.9(3) . . ?
Cl56 Ag14 Ag22 112.7(3) . . ?
Cl56 Ag14 Ag3C 95.5(2) . . ?
Cl56 Ag14 Cl5X 97.9(3) . . ?
Cl59 Ag14 Ag0M 114.4(3) . . ?
Cl59 Ag14 Ag0X 110.3(2) . . ?
Cl59 Ag14 Ag1V 52.7(2) . . ?
Cl59 Ag14 Ag22 55.4(3) . . ?
Cl59 Ag14 Ag3C 108.1(2) . . ?
Cl59 Ag14 Cl56 154.9(3) . . ?
Cl59 Ag14 Cl5X 97.0(3) . . ?
Cl5X Ag14 Ag0M 148.7(3) . . ?
Cl5X Ag14 Ag0X 80.7(3) . . ?
Cl5X Ag14 Ag1V 81.5(4) . . ?
Cl5X Ag14 Ag22 149.4(2) . . ?
Cl5X Ag14 Ag3C 73.0(4) . . ?
Ag0O Ag15 Ag2Q 124.42(13) . . ?
Ag0O Ag15 Ag2T 145.47(14) . . ?
Ag10 Ag15 Ag0O 89.78(11) . . ?
Ag10 Ag15 Ag2Q 145.75(14) . . ?
Ag10 Ag15 Ag2T 99.70(12) . . ?
Ag11 Ag15 Ag0O 58.27(9) . . ?
Ag11 Ag15 Ag10 117.84(12) . . ?
Ag11 Ag15 Ag2Q 83.73(10) . . ?
Ag11 Ag15 Ag2T 137.77(13) . . ?
Ag1D Ag15 Ag0O 117.06(12) . . ?
Ag1D Ag15 Ag10 61.05(10) . . ?
Ag1D Ag15 Ag11 86.41(11) . . ?
Ag1D Ag15 Ag2Q 97.03(12) . . ?
Ag1D Ag15 Ag2T 96.33(12) . . ?
Ag2T Ag15 Ag2Q 54.08(9) . . ?
Cl4U Ag15 Ag0O 53.2(2) . . ?
Cl4U Ag15 Ag10 54.7(2) . . ?
Cl4U Ag15 Ag11 110.5(2) . . ?
Cl4U Ag15 Ag1D 114.1(2) . . ?
Cl4U Ag15 Ag2Q 146.0(2) . . ?
Cl4U Ag15 Ag2T 106.6(2) . . ?
Cl4U Ag15 Cl5B 155.4(3) . . ?
Cl4U Ag15 Cl5O 94.7(3) . . ?
Cl5B Ag15 Ag0O 110.5(2) . . ?
Cl5B Ag15 Ag10 113.2(3) . . ?
Cl5B Ag15 Ag11 52.8(2) . . ?
Cl5B Ag15 Ag1D 52.9(3) . . ?
Cl5B Ag15 Ag2Q 57.0(2) . . ?
Cl5B Ag15 Ag2T 96.2(2) . . ?
Cl5B Ag15 Cl5O 99.8(3) . . ?
Cl5O Ag15 Ag0O 78.3(3) . . ?
Cl5O Ag15 Ag10 147.1(2) . . ?
Cl5O Ag15 Ag11 81.7(3) . . ?
Cl5O Ag15 Ag1D 151.2(2) . . ?
Cl5O Ag15 Ag2Q 55.7(2) . . ?
Cl5O Ag15 Ag2T 75.9(3) . . ?
Ag0M Ag16 Ag0Y 57.96(10) . . ?
Ag0M Ag16 Ag1Q 119.10(12) . . ?
Ag0M Ag16 Ag32 134.68(12) . . ?
Ag0X Ag16 Ag0M 86.45(11) . . ?
Ag0X Ag16 Ag0Y 115.19(12) . . ?
Ag0X Ag16 Ag1Q 61.87(10) . . ?
Ag0X Ag16 Ag32 99.07(13) . . ?
Ag0Y Ag16 Ag1Q 88.84(11) . . ?
Ag0Y Ag16 Ag32 145.13(14) . . ?
Ag1Q Ag16 Ag32 102.54(13) . . ?
Cl4N Ag16 Ag0M 111.1(2) . . ?
Cl4N Ag16 Ag0X 115.4(2) . . ?
Cl4N Ag16 Ag0Y 53.5(2) . . ?
Cl4N Ag16 Ag1Q 55.2(2) . . ?
Cl4N Ag16 Ag32 106.8(2) . . ?
Cl4N Ag16 Cl56 156.2(3) . . ?
Cl4N Ag16 Cl5M 95.0(3) . . ?
Cl56 Ag16 Ag0M 52.0(2) . . ?
Cl56 Ag16 Ag0X 53.4(2) . . ?
Cl56 Ag16 Ag0Y 109.0(2) . . ?
Cl56 Ag16 Ag1Q 114.5(3) . . ?
Cl56 Ag16 Ag32 96.2(2) . . ?
Cl56 Ag16 Cl5M 98.9(3) . . ?
Cl5M Ag16 Ag0M 83.8(2) . . ?
Cl5M Ag16 Ag0X 149.6(2) . . ?
Cl5M Ag16 Ag0Y 83.4(2) . . ?
Cl5M Ag16 Ag1Q 146.4(2) . . ?
Cl5M Ag16 Ag32 68.9(3) . . ?
Ag1Z Ag17 Ag1L 54.28(10) . . ?
Ag1Z Ag17 Ag3T 130.89(12) . . ?
Ag3T Ag17 Ag1L 94.86(13) . . ?
Ag3Z Ag17 Ag1L 151.42(15) . . ?
Ag3Z Ag17 Ag1Z 147.25(15) . . ?
Ag3Z Ag17 Ag3T 56.99(13) . . ?
Ag3Z Ag17 Cl4F 104.6(2) . . ?
Cl4F Ag17 Ag1L 64.56(18) . . ?
Cl4F Ag17 Ag1Z 63.42(18) . . ?
Cl4F Ag17 Ag3T 69.00(19) . . ?
Cl55 Ag17 Ag1L 123.0(2) . . ?
Cl55 Ag17 Ag1Z 69.4(2) . . ?
Cl55 Ag17 Ag3T 118.0(2) . . ?
Cl55 Ag17 Ag3Z 79.5(2) . . ?
Cl55 Ag17 Cl4F 84.4(3) . . ?
C06Z Ag17 Ag1L 39.8(8) . . ?
C06Z Ag17 Ag1Z 41.6(8) . . ?
C06Z Ag17 Ag3T 133.3(9) . . ?
C06Z Ag17 Ag3Z 163.2(8) . . ?
C06Z Ag17 Cl4F 92.1(8) . . ?
C06Z Ag17 Cl55 101.1(9) . . ?
C09I Ag17 Ag1L 109.6(12) . . ?
C09I Ag17 Ag1Z 163.8(12) . . ?
C09I Ag17 Ag3T 44.1(9) . . ?
C09I Ag17 Ag3Z 47.9(11) . . ?
C09I Ag17 Cl4F 112.9(9) . . ?
C09I Ag17 Cl55 126.7(12) . . ?
C09I Ag17 C06Z 126.5(14) . . ?
Ag06 Ag18 Ag2U 68.68(11) 3_776 3_776 ?
Ag0L Ag18 Ag06 115.61(12) 3_776 3_776 ?
Ag0L Ag18 Ag2U 70.77(10) 3_776 3_776 ?
Ag0S Ag18 Ag06 140.81(12) . 3_776 ?
Ag0S Ag18 Ag0L 94.09(12) . 3_776 ?
Ag0S Ag18 Ag11 123.62(13) . 3_776 ?
Ag0S Ag18 Ag2S 61.79(10) . 3_776 ?
Ag0S Ag18 Ag2U 100.87(11) . 3_776 ?
Ag11 Ag18 Ag06 94.61(11) 3_776 3_776 ?
Ag11 Ag18 Ag0L 57.93(9) 3_776 3_776 ?
Ag11 Ag18 Ag2U 111.31(12) 3_776 3_776 ?
Ag2S Ag18 Ag06 80.39(11) 3_776 3_776 ?
Ag2S Ag18 Ag0L 147.65(14) 3_776 3_776 ?
Ag2S Ag18 Ag11 152.93(15) 3_776 3_776 ?
Ag2S Ag18 Ag2U 91.78(11) 3_776 3_776 ?
Cl4B Ag18 Ag06 48.05(19) 3_776 3_776 ?
Cl4B Ag18 Ag0L 119.0(2) 3_776 3_776 ?
Cl4B Ag18 Ag0S 96.0(2) 3_776 . ?
Cl4B Ag18 Ag11 139.9(2) 3_776 3_776 ?
Cl4B Ag18 Ag2S 49.82(19) 3_776 3_776 ?
Cl4B Ag18 Ag2U 48.3(2) 3_776 3_776 ?
Cl4E Ag18 Ag06 80.3(2) 3_776 3_776 ?
Cl4E Ag18 Ag0L 109.0(2) 3_776 3_776 ?
Cl4E Ag18 Ag0S 115.1(2) 3_776 . ?
Cl4E Ag18 Ag11 51.81(19) 3_776 3_776 ?
Cl4E Ag18 Ag2S 101.2(2) 3_776 3_776 ?
Cl4E Ag18 Ag2U 143.8(2) 3_776 3_776 ?
Cl4E Ag18 Cl4B 119.9(3) 3_776 3_776 ?
Cl4E Ag18 Cl4L 150.2(3) 3_776 . ?
Cl4L Ag18 Ag06 126.7(2) . 3_776 ?
Cl4L Ag18 Ag0L 51.38(18) . 3_776 ?
Cl4L Ag18 Ag0S 54.04(18) . . ?
Cl4L Ag18 Ag11 107.7(2) . 3_776 ?
Cl4L Ag18 Ag2S 96.31(19) . 3_776 ?
Cl4L Ag18 Ag2U 58.26(19) . 3_776 ?
Cl4L Ag18 Cl4B 89.8(3) . 3_776 ?
Ag28 Ag19 Ag1U 52.69(10) . . ?
Cl4R Ag19 Ag1U 62.19(19) . . ?
Cl4R Ag19 Ag28 66.3(2) . . ?
Cl4R Ag19 Ag1 71.9(2) . . ?
Cl4R Ag19 Ag2 117.8(2) . . ?
Cl4R Ag19 Ag42 58.2(7) . 3_675 ?
Cl5D Ag19 Ag1U 70.0(2) . . ?
Cl5D Ag19 Ag28 122.6(2) . . ?
Cl5D Ag19 Cl4R 85.5(3) . . ?
Cl5D Ag19 Ag1 109.9(3) . . ?
Cl5D Ag19 Ag2 80.2(3) . . ?
Cl5D Ag19 Ag42 42.5(5) . 3_675 ?
C076 Ag19 Ag1U 160.1(14) . . ?
C076 Ag19 Ag28 107.7(14) . . ?
C076 Ag19 Cl4R 116.3(12) . . ?
C076 Ag19 Cl5D 129.8(14) . . ?
C076 Ag19 C096 109.6(13) . . ?
C076 Ag19 C309 124.4(15) . . ?
C076 Ag19 Ag1 48.5(11) . . ?
C076 Ag19 Ag2 49.6(14) . . ?
C076 Ag19 Ag42 109.7(13) . 3_675 ?
C096 Ag19 Ag1U 61.7(7) . . ?
C096 Ag19 Ag28 65.4(8) . . ?
C096 Ag19 Cl4R 120.6(8) . . ?
C096 Ag19 Cl5D 92.8(8) . . ?
C096 Ag19 Ag1 155.5(8) . . ?
C096 Ag19 Ag2 120.3(8) . . ?
C096 Ag19 Ag42 133.8(9) . 3_675 ?
C309 Ag19 Ag1U 40.1(9) . . ?
C309 Ag19 Ag28 41.4(9) . . ?
C309 Ag19 Cl4R 93.1(8) . . ?
C309 Ag19 Cl5D 96.4(10) . . ?
C309 Ag19 C096 27.9(10) . . ?
C309 Ag19 Ag1 148.0(9) . . ?
C309 Ag19 Ag2 148.3(8) . . ?
C309 Ag19 Ag42 125.9(10) . 3_675 ?
Ag1 Ag19 Ag1U 134.01(13) . . ?
Ag1 Ag19 Ag28 107.04(16) . . ?
Ag2 Ag19 Ag1U 150.22(17) . . ?
Ag2 Ag19 Ag28 157.06(16) . . ?
Ag2 Ag19 Ag1 57.74(16) . . ?
Ag2 Ag19 Ag42 71.6(6) . 3_675 ?
Ag42 Ag19 Ag1U 86.7(5) 3_675 . ?
Ag42 Ag19 Ag28 122.3(7) 3_675 . ?
Ag42 Ag19 Ag1 70.5(4) 3_675 . ?
Ag0Y Ag1A Ag0Z 93.03(11) 3_675 3_675 ?
Ag0Y Ag1A Ag1 56.99(12) 3_675 . ?
Ag0Z Ag1A Ag1 146.49(16) 3_675 . ?
Cl5W Ag1A Ag0Y 68.9(3) . 3_675 ?
Cl5W Ag1A Ag0Z 136.5(3) . 3_675 ?
Cl5W Ag1A Ag1 51.2(3) . . ?
Cl5W Ag1A Ag5G 44.5(4) . . ?
C0BZ Ag1A Ag0Y 118.0(12) 3_675 3_675 ?
C0BZ Ag1A Ag0Z 48.4(11) 3_675 3_675 ?
C0BZ Ag1A Cl5W 172.6(11) 3_675 . ?
C0BZ Ag1A Ag1 129.2(13) 3_675 . ?
C0BZ Ag1A Ag5G 131.5(13) 3_675 . ?
Ag5G Ag1A Ag1 93.0(2) . . ?
Ag0Y Ag1B Ag2J 79.14(11) . . ?
Ag0Y Ag1B Ag2P 143.31(15) . 3_675 ?
Ag0Y Ag1B Ag30 139.83(14) . 3_675 ?
Ag0Y Ag1B Ag3W 57.15(12) . 3_675 ?
Ag0Y Ag1B Ag3X 71.6(2) . 3_675 ?
Ag2J Ag1B Ag2P 106.81(12) . 3_675 ?
Ag2J Ag1B Ag3W 71.89(14) . 3_675 ?
Ag2J Ag1B Ag3X 59.4(2) . 3_675 ?
Ag2P Ag1B Ag3X 80.54(19) 3_675 3_675 ?
Ag30 Ag1B Ag2J 60.73(11) 3_675 . ?
Ag30 Ag1B Ag2P 57.58(10) 3_675 3_675 ?
Ag30 Ag1B Ag3W 104.95(16) 3_675 3_675 ?
Ag30 Ag1B Ag3X 85.8(3) 3_675 3_675 ?
Ag3W Ag1B Ag2P 89.58(13) 3_675 3_675 ?
Ag3W Ag1B Ag3X 19.24(19) 3_675 3_675 ?
Cl4K Ag1B Ag0Y 52.89(19) . . ?
Cl4K Ag1B Ag2J 52.4(2) . . ?
Cl4K Ag1B Ag2P 156.0(2) . 3_675 ?
Cl4K Ag1B Ag30 98.7(2) . 3_675 ?
Cl4K Ag1B Ag3W 93.9(2) . 3_675 ?
Cl4K Ag1B Cl4M 87.8(3) . . ?
Cl4K Ag1B Cl5J 139.7(3) . 3_675 ?
Cl4K Ag1B Ag3X 95.2(3) . 3_675 ?
Cl4M Ag1B Ag0Y 67.37(18) . . ?
Cl4M Ag1B Ag2J 139.1(2) . . ?
Cl4M Ag1B Ag2P 114.1(2) . 3_675 ?
Cl4M Ag1B Ag30 147.8(2) . 3_675 ?
Cl4M Ag1B Ag3W 106.0(2) . 3_675 ?
Cl4M Ag1B Ag3X 125.2(3) . 3_675 ?
Cl5J Ag1B Ag0Y 91.4(2) 3_675 . ?
Cl5J Ag1B Ag2J 108.9(2) 3_675 . ?
Cl5J Ag1B Ag2P 52.1(2) 3_675 3_675 ?
Cl5J Ag1B Ag30 99.7(2) 3_675 3_675 ?
Cl5J Ag1B Ag3W 46.7(2) 3_675 3_675 ?
Cl5J Ag1B Cl4M 95.2(3) 3_675 . ?
Cl5J Ag1B Ag3X 51.1(3) 3_675 3_675 ?
Cl5N Ag1B Ag0Y 158.5(3) . . ?
Cl5N Ag1B Ag2J 111.4(3) . . ?
Cl5N Ag1B Ag2P 53.6(3) . 3_675 ?
Cl5N Ag1B Ag30 54.6(2) . 3_675 ?
Cl5N Ag1B Ag3W 143.0(3) . 3_675 ?
Cl5N Ag1B Cl4K 117.9(3) . . ?
Cl5N Ag1B Cl4M 94.5(3) . . ?
Cl5N Ag1B Cl5J 102.0(3) . 3_675 ?
Cl5N Ag1B Ag3X 129.9(3) . 3_675 ?
Ag1K Ag1C Ag3W 66.79(14) . . ?
Ag1K Ag1C Ag47 101.93(13) . . ?
Ag1N Ag1C Ag1K 116.95(14) . . ?
Ag1N Ag1C Ag27 112.63(14) . 3_675 ?
Ag1N Ag1C Ag2Y 61.80(10) . . ?
Ag1N Ag1C Ag3W 157.00(15) . . ?
Ag1N Ag1C Ag47 102.61(16) . . ?
Ag27 Ag1C Ag1K 58.96(12) 3_675 . ?
Ag27 Ag1C Ag2Y 112.14(17) 3_675 . ?
Ag27 Ag1C Ag3W 89.04(14) 3_675 . ?
Ag27 Ag1C Ag47 144.55(17) 3_675 . ?
Ag2Y Ag1C Ag1K 66.32(10) . . ?
Ag2Y Ag1C Ag3W 103.86(13) . . ?
Ag2Y Ag1C Ag47 80.80(14) . . ?
Ag3W Ag1C Ag47 55.53(16) . . ?
Cl4R Ag1C Ag1K 103.6(2) . . ?
Cl4R Ag1C Ag1N 127.0(2) . . ?
Cl4R Ag1C Ag27 61.2(2) . 3_675 ?
Cl4R Ag1C Ag2Y 169.9(2) . . ?
Cl4R Ag1C Ag3W 69.5(2) . . ?
Cl4R Ag1C Ag47 100.6(2) . . ?
Cl4R Ag1C Cl4W 83.9(3) . . ?
Cl4W Ag1C Ag1K 170.8(2) . . ?
Cl4W Ag1C Ag1N 60.4(2) . . ?
Cl4W Ag1C Ag27 130.2(2) . 3_675 ?
Cl4W Ag1C Ag2Y 106.0(2) . . ?
Cl4W Ag1C Ag3W 111.9(2) . . ?
Cl4W Ag1C Ag47 71.0(2) . . ?
Cl5E Ag1C Ag1K 81.4(2) . . ?
Cl5E Ag1C Ag1N 56.6(2) . . ?
Cl5E Ag1C Ag27 56.5(2) . 3_675 ?
Cl5E Ag1C Ag2Y 79.4(2) . . ?
Cl5E Ag1C Ag3W 142.5(2) . . ?
Cl5E Ag1C Ag47 156.6(2) . . ?
Cl5E Ag1C Cl4R 101.1(3) . . ?
Cl5E Ag1C Cl4W 102.7(3) . . ?
Cl5J Ag1C Ag1K 55.7(2) . . ?
Cl5J Ag1C Ag1N 113.9(2) . . ?
Cl5J Ag1C Ag27 111.1(3) . 3_675 ?
Cl5J Ag1C Ag2Y 57.0(2) . . ?
Cl5J Ag1C Ag3W 47.4(2) . . ?
Cl5J Ag1C Ag47 47.0(2) . . ?
Cl5J Ag1C Cl4R 116.8(3) . . ?
Cl5J Ag1C Cl4W 116.2(3) . . ?
Cl5J Ag1C Cl5E 127.1(3) . . ?
Ag0L Ag1D Ag10 124.37(13) . . ?
Ag0L Ag1D Ag2L 86.95(11) . . ?
Ag0L Ag1D Ag3J 97.62(12) . . ?
Ag0N Ag1D Ag0L 61.33(9) 3_776 . ?
Ag0N Ag1D Ag10 90.81(11) 3_776 . ?
Ag0N Ag1D Ag15 121.21(13) 3_776 . ?
Ag0N Ag1D Ag2L 100.40(12) 3_776 . ?
Ag0N Ag1D Ag3J 147.66(13) 3_776 . ?
Ag10 Ag1D Ag2L 147.98(14) . . ?
Ag10 Ag1D Ag3J 121.44(12) . . ?
Ag15 Ag1D Ag0L 92.95(12) . . ?
Ag15 Ag1D Ag10 59.91(10) . . ?
Ag15 Ag1D Ag2L 132.18(12) . . ?
Ag15 Ag1D Ag3J 81.46(11) . . ?
Ag2L Ag1D Ag3J 51.35(10) . . ?
Cl4T Ag1D Ag0L 116.6(2) 3_776 . ?
Cl4T Ag1D Ag0N 55.66(19) 3_776 3_776 ?
Cl4T Ag1D Ag10 53.3(2) 3_776 . ?
Cl4T Ag1D Ag15 112.7(2) 3_776 . ?
Cl4T Ag1D Ag2L 109.8(2) 3_776 . ?
Cl4T Ag1D Ag3J 141.2(2) 3_776 . ?
Cl4T Ag1D Cl5B 159.5(3) 3_776 . ?
Cl4T Ag1D Cl5L 94.0(3) 3_776 . ?
Cl5B Ag1D Ag0L 53.9(2) . . ?
Cl5B Ag1D Ag0N 113.9(2) . 3_776 ?
Cl5B Ag1D Ag10 114.0(3) . . ?
Cl5B Ag1D Ag15 54.9(2) . . ?
Cl5B Ag1D Ag2L 88.8(3) . . ?
Cl5B Ag1D Ag3J 57.8(2) . . ?
Cl5B Ag1D Cl5L 97.4(3) . . ?
Cl5L Ag1D Ag0L 149.4(2) . . ?
Cl5L Ag1D Ag0N 148.7(2) . 3_776 ?
Cl5L Ag1D Ag10 73.8(3) . . ?
Cl5L Ag1D Ag15 74.7(3) . . ?
Cl5L Ag1D Ag2L 81.6(3) . . ?
Cl5L Ag1D Ag3J 53.4(2) . . ?
Ag0M Ag1E Ag1I 83.79(11) . . ?
Ag2K Ag1E Ag0M 69.16(10) . . ?
Ag2K Ag1E Ag1I 64.12(12) . . ?
Cl5M Ag1E Ag0M 79.9(2) . . ?
Cl5M Ag1E Ag1I 56.3(2) . . ?
Cl5M Ag1E Ag2K 114.7(2) . . ?
C08G Ag1E Ag0M 108.7(8) . . ?
C08G Ag1E Ag1I 165.1(8) . . ?
C08G Ag1E Ag2K 111.8(10) . . ?
C08G Ag1E Cl5M 132.5(10) . . ?
C0BZ Ag1E Ag0M 89.0(9) . . ?
C0BZ Ag1E Ag1I 160.1(10) . . ?
C0BZ Ag1E Ag2K 129.9(10) . . ?
C0BZ Ag1E Cl5M 104.2(10) . . ?
C0BZ Ag1E C08G 33.1(12) . . ?
C140 Ag1E Ag0M 109.3(11) . . ?
C140 Ag1E Ag1I 46.1(11) . . ?
C140 Ag1E Ag2K 47.3(12) . . ?
C140 Ag1E Cl5M 98.8(12) . . ?
C140 Ag1E C08G 119.9(14) . . ?
C140 Ag1E C0BZ 152.9(14) . . ?
Ag0J Ag1F Ag1J 58.76(10) 3_776 3_776 ?
Ag0J Ag1F Ag2F 72.81(11) 3_776 . ?
Ag0J Ag1F Ag2N 115.13(13) 3_776 3_776 ?
Ag0J Ag1F Ag2S 105.34(12) 3_776 3_776 ?
Ag0T Ag1F Ag0J 65.40(9) . 3_776 ?
Ag0T Ag1F Ag1J 109.59(12) . 3_776 ?
Ag0T Ag1F Ag2F 106.13(12) . . ?
Ag0T Ag1F Ag2N 60.85(10) . 3_776 ?
Ag0T Ag1F Ag2S 81.01(11) . 3_776 ?
Ag1J Ag1F Ag2F 95.18(12) 3_776 . ?
Ag1J Ag1F Ag2S 150.32(13) 3_776 3_776 ?
Ag2F Ag1F Ag2S 55.17(9) . 3_776 ?
Ag2N Ag1F Ag1J 109.88(12) 3_776 3_776 ?
Ag2N Ag1F Ag2F 154.31(14) 3_776 . ?
Ag2N Ag1F Ag2S 99.53(12) 3_776 3_776 ?
Cl4I Ag1F Ag0J 169.8(2) . 3_776 ?
Cl4I Ag1F Ag0T 107.2(2) . . ?
Cl4I Ag1F Ag1J 131.5(2) . 3_776 ?
Cl4I Ag1F Ag2F 103.9(2) . . ?
Cl4I Ag1F Ag2N 63.73(18) . 3_776 ?
Cl4I Ag1F Ag2S 65.6(2) . 3_776 ?
Cl4I Ag1F Cl4Q 85.7(2) . . ?
Cl4Q Ag1F Ag0J 101.4(2) . 3_776 ?
Cl4Q Ag1F Ag0T 166.5(2) . . ?
Cl4Q Ag1F Ag1J 62.24(19) . 3_776 ?
Cl4Q Ag1F Ag2F 65.8(2) . . ?
Cl4Q Ag1F Ag2N 130.9(2) . 3_776 ?
Cl4Q Ag1F Ag2S 101.3(2) . 3_776 ?
Cl51 Ag1F Ag0J 56.8(2) . 3_776 ?
Cl51 Ag1F Ag0T 58.5(2) . . ?
Cl51 Ag1F Ag1J 112.2(2) . 3_776 ?
Cl51 Ag1F Ag2F 47.7(2) . . ?
Cl51 Ag1F Ag2N 114.2(2) . 3_776 ?
Cl51 Ag1F Ag2S 48.8(2) . 3_776 ?
Cl51 Ag1F Cl4I 113.7(3) . . ?
Cl51 Ag1F Cl4Q 113.1(3) . . ?
Cl51 Ag1F Cl5Q 130.9(3) . 3_776 ?
Cl5Q Ag1F Ag0J 83.1(2) 3_776 3_776 ?
Cl5Q Ag1F Ag0T 80.8(2) 3_776 . ?
Cl5Q Ag1F Ag1J 54.4(2) 3_776 3_776 ?
Cl5Q Ag1F Ag2F 148.6(3) 3_776 . ?
Cl5Q Ag1F Ag2N 55.6(2) 3_776 3_776 ?
Cl5Q Ag1F Ag2S 154.3(2) 3_776 3_776 ?
Cl5Q Ag1F Cl4I 103.1(3) 3_776 . ?
Cl5Q Ag1F Cl4Q 100.7(3) 3_776 . ?
Ag0A Ag1G Ag09 73.69(10) . . ?
Ag0A Ag1G Ag1O 92.15(11) . 3_776 ?
Ag0A Ag1G Ag25 120.60(13) . 3_776 ?
Ag1O Ag1G Ag09 91.44(10) 3_776 . ?
Ag25 Ag1G Ag09 56.05(9) 3_776 . ?
Ag25 Ag1G Ag1O 62.47(10) 3_776 3_776 ?
C08B Ag1G Ag09 96.4(11) . . ?
C08B Ag1G Ag0A 46.0(11) . . ?
C08B Ag1G Ag1O 131.7(12) . 3_776 ?
C08B Ag1G Ag25 151.6(11) . 3_776 ?
C08B Ag1G C221 160.9(15) . 3_776 ?
C08B Ag1G C2Z 24.5(12) . . ?
C221 Ag1G Ag09 102.7(10) 3_776 . ?
C221 Ag1G Ag0A 141.1(10) 3_776 . ?
C221 Ag1G Ag1O 48.9(10) 3_776 3_776 ?
C221 Ag1G Ag25 47.1(10) 3_776 3_776 ?
C221 Ag1G C2Z 140.4(12) 3_776 . ?
C2Z Ag1G Ag09 111.7(8) . . ?
C2Z Ag1G Ag0A 70.2(6) . . ?
C2Z Ag1G Ag1O 144.2(8) . 3_776 ?
C2Z Ag1G Ag25 153.3(8) . 3_776 ?
Ag08 Ag1H Ag06 56.73(9) . . ?
Ag08 Ag1H Ag29 139.06(14) . . ?
Ag08 Ag1H Ag3F 144.29(14) . . ?
Ag29 Ag1H Ag06 82.39(11) . . ?
Ag3F Ag1H Ag06 124.14(13) . . ?
Ag3F Ag1H Ag29 56.97(11) . . ?
Cl5A Ag1H Ag06 126.7(3) . . ?
Cl5A Ag1H Ag08 83.3(3) . . ?
Cl5A Ag1H Ag29 125.6(3) . . ?
Cl5A Ag1H Ag3F 69.2(2) . . ?
C06K Ag1H Ag06 39.8(8) . . ?
C06K Ag1H Ag08 49.2(9) . . ?
C06K Ag1H Ag29 101.3(8) . . ?
C06K Ag1H Ag3F 157.8(8) . . ?
C06K Ag1H Cl5A 131.1(9) . . ?
C06K Ag1H C223 124.1(15) . . ?
C223 Ag1H Ag06 125.6(11) . . ?
C223 Ag1H Ag08 168.9(12) . . ?
C223 Ag1H Ag29 45.7(11) . . ?
C223 Ag1H Ag3F 45.7(12) . . ?
C223 Ag1H Cl5A 100.6(12) . . ?
Ag1E Ag1I Ag2K 53.24(10) . . ?
Ag32 Ag1I Ag1E 124.41(14) . . ?
Ag32 Ag1I Ag2K 154.20(13) . . ?
Ag32 Ag1I Ag36 70.99(13) . . ?
Ag36 Ag1I Ag1E 139.91(12) . . ?
Ag36 Ag1I Ag2K 95.96(13) . . ?
Cl56 Ag1I Ag1E 80.2(2) . . ?
Cl56 Ag1I Ag2K 59.5(2) . . ?
Cl56 Ag1I Ag32 94.8(2) . . ?
Cl56 Ag1I Ag36 60.7(2) . . ?
Cl5M Ag1I Ag1E 52.9(2) . . ?
Cl5M Ag1I Ag2K 101.7(2) . . ?
Cl5M Ag1I Ag32 71.6(2) . . ?
Cl5M Ag1I Ag36 126.5(2) . . ?
Cl5M Ag1I Cl56 86.2(3) . . ?
C0B4 Ag1I Ag1E 64.1(9) . . ?
C0B4 Ag1I Ag2K 66.8(10) . . ?
C0B4 Ag1I Ag32 138.3(10) . . ?
C0B4 Ag1I Ag36 132.5(10) . . ?
C0B4 Ag1I Cl56 126.2(10) . . ?
C0B4 Ag1I Cl5M 100.7(10) . . ?
C140 Ag1I Ag1E 40.7(10) . . ?
C140 Ag1I Ag2K 40.9(10) . . ?
C140 Ag1I Ag32 157.5(11) . . ?
C140 Ag1I Ag36 131.5(11) . . ?
C140 Ag1I Cl56 97.5(10) . . ?
C140 Ag1I Cl5M 90.5(10) . . ?
C140 Ag1I C0B4 30.3(12) . . ?
C142 Ag1I Ag1E 166.2(13) . . ?
C142 Ag1I Ag2K 140.4(12) . . ?
C142 Ag1I Ag32 45.2(10) . . ?
C142 Ag1I Ag36 51.2(13) . . ?
C142 Ag1I Cl56 107.8(12) . . ?
C142 Ag1I Cl5M 115.4(11) . . ?
C142 Ag1I C0B4 116.2(14) . . ?
C142 Ag1I C140 144.4(14) . . ?
Ag0J Ag1J Ag1F 59.19(9) . 3_776 ?
Ag0J Ag1J Ag2O 122.87(12) . . ?
Ag0J Ag1J Ag3N 123.69(15) . 3_776 ?
Ag0J Ag1J Ag41 66.74(15) . . ?
Ag1F Ag1J Ag2O 68.74(10) 3_776 . ?
Ag1F Ag1J Ag3N 133.98(18) 3_776 3_776 ?
Ag3N Ag1J Ag2O 78.00(17) 3_776 . ?
Ag41 Ag1J Ag1F 89.54(13) . 3_776 ?
Ag41 Ag1J Ag2O 92.24(18) . . ?
Ag41 Ag1J Ag3N 60.29(16) . 3_776 ?
Cl4T Ag1J Ag0J 55.44(19) . . ?
Cl4T Ag1J Ag1F 100.4(2) . 3_776 ?
Cl4T Ag1J Ag2O 162.6(2) . . ?
Cl4T Ag1J Ag3N 118.1(3) . 3_776 ?
Cl4T Ag1J Ag41 101.5(3) . . ?
Cl4T Ag1J Cl5Q 138.2(3) . . ?
Cl4T Ag1J Cl5R 120.6(3) . . ?
Cl4T Ag1J Ag8 126.6(5) . 3_776 ?
Cl5Q Ag1J Ag0J 82.8(3) . . ?
Cl5Q Ag1J Ag1F 53.4(2) . 3_776 ?
Cl5Q Ag1J Ag2O 46.1(2) . . ?
Cl5Q Ag1J Ag3N 80.7(3) . 3_776 ?
Cl5Q Ag1J Ag41 53.2(2) . . ?
Cl5Q Ag1J Cl5R 100.9(4) . . ?
Cl5Q Ag1J Ag8 68.8(8) . 3_776 ?
Cl5R Ag1J Ag0J 174.7(3) . . ?
Cl5R Ag1J Ag1F 126.1(3) . 3_776 ?
Cl5R Ag1J Ag2O 62.1(3) . . ?
Cl5R Ag1J Ag3N 53.9(2) . 3_776 ?
Cl5R Ag1J Ag41 112.5(3) . . ?
Cl5R Ag1J Ag8 59.3(5) . 3_776 ?
Ag8 Ag1J Ag0J 119.5(4) 3_776 . ?
Ag8 Ag1J Ag2O 70.4(4) 3_776 . ?
Ag0Y Ag1K Ag2Y 136.48(14) 3_675 . ?
Ag0Y Ag1K Ag3W 51.03(11) 3_675 . ?
Ag1C Ag1K Ag0Y 104.51(13) . 3_675 ?
Ag1C Ag1K Ag2Y 55.75(9) . . ?
Ag1C Ag1K Ag3K 95.90(13) . . ?
Ag1C Ag1K Ag3W 56.69(11) . . ?
Ag1Q Ag1K Ag0Y 84.49(11) 3_675 3_675 ?
Ag1Q Ag1K Ag1C 139.77(13) 3_675 . ?
Ag1Q Ag1K Ag2Y 136.97(16) 3_675 . ?
Ag1Q Ag1K Ag3K 58.44(11) 3_675 . ?
Ag1Q Ag1K Ag3W 131.91(13) 3_675 . ?
Ag27 Ag1K Ag0Y 93.32(13) 3_675 3_675 ?
Ag27 Ag1K Ag1C 58.79(11) 3_675 . ?
Ag27 Ag1K Ag1Q 81.90(12) 3_675 3_675 ?
Ag27 Ag1K Ag2Y 103.57(13) 3_675 . ?
Ag27 Ag1K Ag3K 68.08(14) 3_675 . ?
Ag27 Ag1K Ag3W 83.37(14) 3_675 . ?
Ag2Y Ag1K Ag3W 91.00(12) . . ?
Ag3K Ag1K Ag0Y 139.67(12) . 3_675 ?
Ag3K Ag1K Ag2Y 83.67(12) . . ?
Ag3K Ag1K Ag3W 148.64(15) . . ?
Cl4M Ag1K Ag0Y 61.95(19) 3_675 3_675 ?
Cl4M Ag1K Ag1C 148.1(2) 3_675 . ?
Cl4M Ag1K Ag1Q 70.64(19) 3_675 3_675 ?
Cl4M Ag1K Ag27 144.0(2) 3_675 3_675 ?
Cl4M Ag1K Ag2Y 112.40(18) 3_675 . ?
Cl4M Ag1K Ag3K 112.9(2) 3_675 . ?
Cl4M Ag1K Ag3W 97.7(2) 3_675 . ?
Cl4N Ag1K Ag0Y 49.1(2) 3_675 3_675 ?
Cl4N Ag1K Ag1C 101.3(2) 3_675 . ?
Cl4N Ag1K Ag1Q 55.2(2) 3_675 3_675 ?
Cl4N Ag1K Ag27 53.9(2) 3_675 3_675 ?
Cl4N Ag1K Ag2Y 156.1(2) 3_675 . ?
Cl4N Ag1K Ag3K 93.2(2) 3_675 . ?
Cl4N Ag1K Ag3W 79.3(2) 3_675 . ?
Cl4N Ag1K Cl4M 90.7(3) 3_675 3_675 ?
Cl4N Ag1K Cl5J 122.4(3) 3_675 . ?
Cl4N Ag1K Cl5N 138.0(3) 3_675 . ?
Cl5J Ag1K Ag0Y 84.7(2) . 3_675 ?
Cl5J Ag1K Ag1C 53.2(2) . . ?
Cl5J Ag1K Ag1Q 165.3(2) . 3_675 ?
Cl5J Ag1K Ag27 108.7(2) . 3_675 ?
Cl5J Ag1K Ag2Y 52.0(2) . . ?
Cl5J Ag1K Ag3K 134.4(2) . . ?
Cl5J Ag1K Ag3W 43.1(2) . . ?
Cl5J Ag1K Cl4M 95.5(3) . 3_675 ?
Cl5J Ag1K Cl5N 99.1(3) . . ?
Cl5N Ag1K Ag0Y 153.4(3) . 3_675 ?
Cl5N Ag1K Ag1C 98.7(3) . . ?
Cl5N Ag1K Ag1Q 86.3(3) . 3_675 ?
Cl5N Ag1K Ag27 110.0(3) . 3_675 ?
Cl5N Ag1K Ag2Y 51.4(3) . . ?
Cl5N Ag1K Ag3K 48.0(2) . . ?
Cl5N Ag1K Ag3W 141.6(3) . . ?
Cl5N Ag1K Cl4M 91.4(3) . 3_675 ?
Ag03 Ag1L Ag04 53.20(9) . . ?
Ag03 Ag1L Ag12 78.11(10) . . ?
Ag03 Ag1L Ag17 101.01(11) . . ?
Ag12 Ag1L Ag04 87.15(10) . . ?
Ag12 Ag1L Ag17 79.77(11) . . ?
Ag17 Ag1L Ag04 153.30(11) . . ?
Ag1Z Ag1L Ag03 70.72(10) . . ?
Ag1Z Ag1L Ag04 109.17(13) . . ?
Ag1Z Ag1L Ag12 122.12(13) . . ?
Ag1Z Ag1L Ag17 60.82(10) . . ?
C06Z Ag1L Ag03 115.7(9) . . ?
C06Z Ag1L Ag04 145.5(10) . . ?
C06Z Ag1L Ag12 124.9(10) . . ?
C06Z Ag1L Ag17 46.0(11) . . ?
C06Z Ag1L Ag1Z 45.6(9) . . ?
C06Z Ag1L C0A9 124.4(13) . . ?
C06Z Ag1L C184 106.0(12) . . ?
C06Z Ag1L C217 140.2(14) . . ?
C0A9 Ag1L Ag03 119.8(9) . . ?
C0A9 Ag1L Ag04 74.2(9) . . ?
C0A9 Ag1L Ag12 71.5(9) . . ?
C0A9 Ag1L Ag17 122.1(9) . . ?
C0A9 Ag1L Ag1Z 165.6(9) . . ?
C0A9 Ag1L C184 111.0(12) . . ?
C184 Ag1L Ag03 43.7(7) . . ?
C184 Ag1L Ag04 41.4(7) . . ?
C184 Ag1L Ag12 116.1(7) . . ?
C184 Ag1L Ag17 126.7(8) . . ?
C184 Ag1L Ag1Z 68.8(7) . . ?
C217 Ag1L Ag03 99.0(10) . . ?
C217 Ag1L Ag04 71.4(10) . . ?
C217 Ag1L Ag12 42.2(9) . . ?
C217 Ag1L Ag17 111.2(10) . . ?
C217 Ag1L Ag1Z 164.1(10) . . ?
C217 Ag1L C0A9 30.2(12) . . ?
C217 Ag1L C184 112.7(12) . . ?
Ag0P Ag1M Ag0V 89.06(11) 3_776 . ?
Ag0P Ag1M Ag2E 115.92(12) 3_776 . ?
Ag0V Ag1M Ag2E 65.06(10) . . ?
C108 Ag1M Ag0P 139.8(10) . 3_776 ?
C108 Ag1M Ag0V 51.6(10) . . ?
C108 Ag1M Ag2E 45.3(9) . . ?
C108 Ag1M C149 168.7(14) . . ?
C108 Ag1M C2P 144.6(12) . . ?
C149 Ag1M Ag0P 43.3(10) . 3_776 ?
C149 Ag1M Ag0V 126.6(11) . . ?
C149 Ag1M Ag2E 146.0(10) . . ?
C149 Ag1M C2P 28.8(11) . . ?
C2P Ag1M Ag0P 72.0(7) . 3_776 ?
C2P Ag1M Ag0V 144.8(9) . . ?
C2P Ag1M Ag2E 149.9(9) . . ?
Ag1C Ag1N Ag1R 67.79(10) . . ?
Ag1C Ag1N Ag2Y 59.55(10) . . ?
Ag1C Ag1N Ag3M 155.81(14) . . ?
Ag2R Ag1N Ag1C 112.25(13) . . ?
Ag2R Ag1N Ag1R 59.38(10) . . ?
Ag2R Ag1N Ag2Y 113.06(15) . . ?
Ag2R Ag1N Ag3M 81.83(13) . . ?
Ag2Y Ag1N Ag1R 117.48(12) . . ?
Ag2Y Ag1N Ag3M 97.25(12) . . ?
Ag3M Ag1N Ag1R 135.02(13) . . ?
Cl4W Ag1N Ag1C 56.98(18) . . ?
Cl4W Ag1N Ag1R 72.95(17) . . ?
Cl4W Ag1N Ag2R 129.8(2) . . ?
Cl4W Ag1N Ag2Y 101.7(2) . . ?
Cl4W Ag1N Ag3M 129.4(2) . . ?
Cl57 Ag1N Ag1C 132.1(2) . . ?
Cl57 Ag1N Ag1R 73.4(2) . . ?
Cl57 Ag1N Ag2R 67.1(2) . . ?
Cl57 Ag1N Ag2Y 168.0(2) . . ?
Cl57 Ag1N Ag3M 70.8(2) . . ?
Cl57 Ag1N Cl4W 85.9(3) . . ?
Cl57 Ag1N Cl5E 110.4(3) . . ?
Cl59 Ag1N Ag1C 98.9(2) . . ?
Cl59 Ag1N Ag1R 166.2(2) . . ?
Cl59 Ag1N Ag2R 132.5(3) . . ?
Cl59 Ag1N Ag2Y 54.2(2) . . ?
Cl59 Ag1N Ag3M 58.8(2) . . ?
Cl59 Ag1N Cl4W 97.0(3) . . ?
Cl59 Ag1N Cl57 116.2(3) . . ?
Cl59 Ag1N Cl5E 131.5(3) . . ?
Cl5E Ag1N Ag1C 55.6(2) . . ?
Cl5E Ag1N Ag1R 44.3(2) . . ?
Cl5E Ag1N Ag2R 57.2(2) . . ?
Cl5E Ag1N Ag2Y 77.7(2) . . ?
Cl5E Ag1N Ag3M 130.7(2) . . ?
Cl5E Ag1N Cl4W 99.2(3) . . ?
Ag1G Ag1O Ag25 55.40(9) 3_776 . ?
Ag1P Ag1O Ag1G 79.75(10) 3_776 3_776 ?
Ag1P Ag1O Ag25 121.65(12) 3_776 . ?
Ag2I Ag1O Ag1G 135.74(14) 3_776 3_776 ?
Ag2I Ag1O Ag1P 58.17(10) 3_776 3_776 ?
Ag2I Ag1O Ag25 160.03(14) 3_776 . ?
Cl4Q Ag1O Ag1G 69.03(18) 3_776 3_776 ?
Cl4Q Ag1O Ag1P 68.92(19) 3_776 3_776 ?
Cl4Q Ag1O Ag25 61.70(19) 3_776 . ?
Cl4Q Ag1O Ag2I 104.0(2) 3_776 3_776 ?
Cl5R Ag1O Ag1G 137.4(3) . 3_776 ?
Cl5R Ag1O Ag1P 130.1(3) . 3_776 ?
Cl5R Ag1O Ag25 82.0(3) . . ?
Cl5R Ag1O Ag2I 84.9(3) . 3_776 ?
Cl5R Ag1O Cl4Q 92.3(3) . 3_776 ?
C221 Ag1O Ag1G 41.9(10) . 3_776 ?
C221 Ag1O Ag1P 119.9(11) . 3_776 ?
C221 Ag1O Ag25 42.9(9) . . ?
C221 Ag1O Ag2I 156.9(9) . 3_776 ?
C221 Ag1O Cl4Q 95.3(9) . 3_776 ?
C221 Ag1O Cl5R 107.1(11) . . ?
C233 Ag1O Ag1G 92.7(11) 3_776 3_776 ?
C233 Ag1O Ag1P 42.8(12) 3_776 3_776 ?
C233 Ag1O Ag25 148.1(11) 3_776 . ?
C233 Ag1O Ag2I 47.6(12) 3_776 3_776 ?
C233 Ag1O Cl4Q 111.7(12) 3_776 3_776 ?
C233 Ag1O Cl5R 129.8(12) 3_776 . ?
C233 Ag1O C221 113.3(16) 3_776 . ?
Ag0A Ag1P Ag10 108.52(11) . . ?
Ag0A Ag1P Ag1O 93.23(12) . 3_776 ?
Ag0A Ag1P Ag1W 86.15(11) . . ?
Ag0A Ag1P Ag2I 148.97(15) . . ?
Ag10 Ag1P Ag1W 57.36(9) . . ?
Ag1O Ag1P Ag10 118.78(12) 3_776 . ?
Ag1O Ag1P Ag1W 175.46(12) 3_776 . ?
Ag2I Ag1P Ag10 87.48(11) . . ?
Ag2I Ag1P Ag1O 55.82(10) . 3_776 ?
Ag2I Ag1P Ag1W 124.48(13) . . ?
Cl4J Ag1P Ag0A 52.0(2) . . ?
Cl4J Ag1P Ag10 59.6(2) . . ?
Cl4J Ag1P Ag1O 130.7(2) . 3_776 ?
Cl4J Ag1P Ag1W 46.0(2) . . ?
Cl4J Ag1P Ag2I 145.9(2) . . ?
Cl4J Ag1P C1D 145.6(7) . . ?
C233 Ag1P Ag0A 113.4(12) . . ?
C233 Ag1P Ag10 133.6(12) . . ?
C233 Ag1P Ag1O 41.9(11) . 3_776 ?
C233 Ag1P Ag1W 142.2(11) . . ?
C233 Ag1P Ag2I 46.2(12) . . ?
C233 Ag1P Cl4J 165.4(13) . . ?
C233 Ag1P C1D 26.6(12) . . ?
C1D Ag1P Ag0A 101.7(8) . . ?
C1D Ag1P Ag10 149.4(8) . . ?
C1D Ag1P Ag1O 63.0(8) . 3_776 ?
C1D Ag1P Ag1W 121.6(8) . . ?
C1D Ag1P Ag2I 68.3(7) . . ?
Ag0X Ag1Q Ag34 109.54(11) . 3_675 ?
Ag0X Ag1Q Ag3E 92.5(2) . 3_675 ?
Ag16 Ag1Q Ag0X 57.77(10) . . ?
Ag16 Ag1Q Ag34 72.02(10) . 3_675 ?
Ag16 Ag1Q Ag3E 113.3(2) . 3_675 ?
Ag1K Ag1Q Ag0X 125.43(14) 3_675 . ?
Ag1K Ag1Q Ag16 95.68(13) 3_675 . ?
Ag1K Ag1Q Ag34 104.02(12) 3_675 3_675 ?
Ag1K Ag1Q Ag3E 141.2(2) 3_675 3_675 ?
Ag1K Ag1Q Ag3K 64.13(11) 3_675 3_675 ?
Ag1K Ag1Q Ag6 143.7(3) 3_675 3_675 ?
Ag3E Ag1Q Ag34 64.52(16) 3_675 3_675 ?
Ag3K Ag1Q Ag0X 153.42(15) 3_675 . ?
Ag3K Ag1Q Ag16 148.67(15) 3_675 . ?
Ag3K Ag1Q Ag34 89.15(12) 3_675 3_675 ?
Ag3K Ag1Q Ag3E 78.3(2) 3_675 3_675 ?
Cl4N Ag1Q Ag0X 108.6(2) . . ?
Cl4N Ag1Q Ag16 52.3(2) . . ?
Cl4N Ag1Q Ag1K 54.62(19) . 3_675 ?
Cl4N Ag1Q Ag34 61.3(2) . 3_675 ?
Cl4N Ag1Q Ag3E 125.7(2) . 3_675 ?
Cl4N Ag1Q Ag3K 96.9(2) . 3_675 ?
Cl4N Ag1Q Cl5K 89.5(3) . 3_675 ?
Cl4N Ag1Q Ag6 130.2(5) . 3_675 ?
Cl50 Ag1Q Ag0X 50.9(2) . . ?
Cl50 Ag1Q Ag16 108.2(2) . . ?
Cl50 Ag1Q Ag1K 117.8(2) . 3_675 ?
Cl50 Ag1Q Ag34 137.7(2) . 3_675 ?
Cl50 Ag1Q Ag3E 78.1(3) . 3_675 ?
Cl50 Ag1Q Ag3K 102.6(2) . 3_675 ?
Cl50 Ag1Q Cl4N 152.2(3) . . ?
Cl50 Ag1Q Cl5K 118.2(3) . 3_675 ?
Cl50 Ag1Q Ag6 73.4(5) . 3_675 ?
Cl5K Ag1Q Ag0X 136.1(2) 3_675 . ?
Cl5K Ag1Q Ag16 116.8(2) 3_675 . ?
Cl5K Ag1Q Ag1K 97.9(2) 3_675 3_675 ?
Cl5K Ag1Q Ag34 44.8(2) 3_675 3_675 ?
Cl5K Ag1Q Ag3E 46.8(3) 3_675 3_675 ?
Cl5K Ag1Q Ag3K 49.2(2) 3_675 3_675 ?
Cl5K Ag1Q Ag6 51.1(5) 3_675 3_675 ?
Ag6 Ag1Q Ag0X 89.2(4) 3_675 . ?
Ag6 Ag1Q Ag16 114.2(3) 3_675 . ?
Ag1U Ag1R Ag1N 133.69(14) . . ?
Ag1U Ag1R Ag2R 168.13(14) . . ?
Ag1U Ag1R Ag31 108.74(14) . . ?
Ag2R Ag1R Ag1N 52.92(9) . . ?
Ag2R Ag1R Ag31 74.32(13) . . ?
Ag2Z Ag1R Ag1N 84.18(11) . . ?
Ag2Z Ag1R Ag1U 63.15(11) . . ?
Ag2Z Ag1R Ag2R 112.15(14) . . ?
Ag2Z Ag1R Ag31 169.29(14) . . ?
Ag31 Ag1R Ag1N 106.41(12) . . ?
Cl5E Ag1R Ag1N 51.6(2) . . ?
Cl5E Ag1R Ag1U 135.5(2) . . ?
Cl5E Ag1R Ag2R 56.1(2) . . ?
Cl5E Ag1R Ag2Z 133.3(3) . . ?
Cl5E Ag1R Ag31 57.3(2) . . ?
C08K Ag1R Ag1N 129.8(9) . . ?
C08K Ag1R Ag1U 43.6(10) . . ?
C08K Ag1R Ag2R 124.8(11) . . ?
C08K Ag1R Ag2Z 47.9(10) . . ?
C08K Ag1R Ag31 121.5(9) . . ?
C08K Ag1R Cl5E 178.6(9) . . ?
Ag11 Ag1S Ag2Q 80.77(11) . . ?
Ag2D Ag1S Ag11 67.74(10) . . ?
Ag2D Ag1S Ag2Q 64.40(11) . . ?
Cl5O Ag1S Ag11 77.6(2) . . ?
Cl5O Ag1S Ag2D 114.4(3) . . ?
Cl5O Ag1S Ag2Q 56.2(3) . . ?
C06D Ag1S Ag11 92.8(9) . . ?
C06D Ag1S Ag2D 126.5(9) . . ?
C06D Ag1S Ag2Q 164.1(10) . . ?
C06D Ag1S Cl5O 108.3(11) . . ?
C06D Ag1S C08Y 31.3(12) . . ?
C08Y Ag1S Ag11 111.4(8) . . ?
C08Y Ag1S Ag2D 109.1(10) . . ?
C08Y Ag1S Ag2Q 163.7(9) . . ?
C08Y Ag1S Cl5O 135.3(10) . . ?
C0BJ Ag1S Ag11 103.6(13) . . ?
C0BJ Ag1S Ag2D 44.9(15) . . ?
C0BJ Ag1S Ag2Q 44.3(17) . . ?
C0BJ Ag1S Cl5O 98.2(18) . . ?
C0BJ Ag1S C06D 151(2) . . ?
C0BJ Ag1S C08Y 120.1(19) . . ?
Ag0Z Ag1T Ag22 85.99(11) . . ?
Ag0Z Ag1T Ag2H 53.86(10) . . ?
Ag22 Ag1T Ag2H 119.10(13) . . ?
Ag2C Ag1T Ag0Z 144.08(16) . . ?
Ag2C Ag1T Ag22 106.05(11) . . ?
Ag2C Ag1T Ag2H 91.68(13) . . ?
Cl5H Ag1T Ag0Z 142.9(3) . . ?
Cl5H Ag1T Ag22 58.5(2) . . ?
Cl5H Ag1T Ag2C 52.4(3) . . ?
Cl5H Ag1T Ag2H 132.3(3) . . ?
Cl5H Ag1T C086 145.2(11) . . ?
C086 Ag1T Ag0Z 71.8(11) . . ?
C086 Ag1T Ag22 150.0(10) . . ?
C086 Ag1T Ag2C 103.7(10) . . ?
C086 Ag1T Ag2H 63.1(11) . . ?
C0AE Ag1T Ag0Z 44.8(12) . . ?
C0AE Ag1T Ag22 130.8(12) . . ?
C0AE Ag1T Ag2C 115.8(12) . . ?
C0AE Ag1T Ag2H 39.4(12) . . ?
C0AE Ag1T Cl5H 168.1(12) . . ?
C0AE Ag1T C086 30.8(14) . . ?
Ag1R Ag1U Ag19 101.58(12) . . ?
Ag1R Ag1U Ag2Z 56.11(11) . . ?
Ag28 Ag1U Ag19 63.54(11) . . ?
Ag28 Ag1U Ag1R 135.25(14) . . ?
Ag28 Ag1U Ag2Z 107.70(14) . . ?
Ag2Z Ag1U Ag19 140.99(13) . . ?
C08K Ag1U Ag19 139.9(10) . . ?
C08K Ag1U Ag1R 42.4(10) . . ?
C08K Ag1U Ag28 150.7(10) . . ?
C08K Ag1U Ag2Z 43.6(9) . . ?
C309 Ag1U Ag19 46.0(10) . . ?
C309 Ag1U Ag1R 146.2(10) . . ?
C309 Ag1U Ag28 48.0(10) . . ?
C309 Ag1U Ag2Z 153.5(11) . . ?
C309 Ag1U C08K 156.9(13) . . ?
Ag0X Ag1V Ag14 59.82(10) . . ?
Ag0X Ag1V Ag2M 77.45(11) . . ?
Ag0X Ag1V Ag2Y 124.49(14) . . ?
Ag0X Ag1V Ag47 147.01(18) . . ?
Ag0X Ag1V Cl5P 121.8(2) . . ?
Ag0X Ag1V Ag3 116.5(2) . . ?
Ag0X Ag1V Ag44 115.1(3) . . ?
Ag14 Ag1V Ag2M 106.82(12) . . ?
Ag14 Ag1V Ag2Y 87.69(11) . . ?
Ag14 Ag1V Ag47 152.91(17) . . ?
Ag14 Ag1V Ag44 89.4(4) . . ?
Ag2M Ag1V Ag2Y 158.04(13) . . ?
Ag2M Ag1V Ag47 83.64(14) . . ?
Ag2M Ag1V Ag44 57.6(5) . . ?
Ag2P Ag1V Ag0X 98.27(13) . . ?
Ag2P Ag1V Ag14 132.70(15) . . ?
Ag2P Ag1V Ag2M 108.01(13) . . ?
Ag2P Ag1V Ag2Y 70.70(11) . . ?
Ag2P Ag1V Ag47 62.25(12) . . ?
Ag2P Ag1V Cl5P 98.4(2) . . ?
Ag2P Ag1V Ag3 143.2(3) . . ?
Ag2P Ag1V Ag44 136.6(4) . . ?
Ag47 Ag1V Ag2Y 76.44(14) . . ?
Ag47 Ag1V Ag44 75.0(3) . . ?
Cl50 Ag1V Ag0X 53.0(2) . . ?
Cl50 Ag1V Ag14 112.4(2) . . ?
Cl50 Ag1V Ag2M 66.9(2) . . ?
Cl50 Ag1V Ag2P 56.6(2) . . ?
Cl50 Ag1V Ag2Y 123.4(2) . . ?
Cl50 Ag1V Ag47 94.7(2) . . ?
Cl50 Ag1V Cl5P 94.2(3) . . ?
Cl50 Ag1V Ag3 137.8(5) . . ?
Cl50 Ag1V Ag44 124.3(6) . . ?
Cl59 Ag1V Ag0X 111.9(2) . . ?
Cl59 Ag1V Ag14 52.7(2) . . ?
Cl59 Ag1V Ag2M 128.4(3) . . ?
Cl59 Ag1V Ag2P 119.7(3) . . ?
Cl59 Ag1V Ag2Y 49.0(2) . . ?
Cl59 Ag1V Ag47 101.0(2) . . ?
Cl59 Ag1V Cl50 158.9(4) . . ?
Cl59 Ag1V Cl5P 106.8(3) . . ?
Cl59 Ag1V Ag3 59.4(5) . . ?
Cl59 Ag1V Ag44 73.9(6) . . ?
Cl5P Ag1V Ag14 128.9(2) . . ?
Cl5P Ag1V Ag2M 44.4(2) . . ?
Cl5P Ag1V Ag2Y 113.6(2) . . ?
Cl5P Ag1V Ag47 45.0(2) . . ?
Cl5P Ag1V Ag3 54.1(4) . . ?
Cl5P Ag1V Ag44 40.9(5) . . ?
Ag3 Ag1V Ag14 78.8(3) . . ?
Ag3 Ag1V Ag2M 70.9(4) . . ?
Ag3 Ag1V Ag2Y 96.7(3) . . ?
Ag3 Ag1V Ag47 81.4(3) . . ?
Ag44 Ag1V Ag2Y 107.4(4) . . ?
Ag10 Ag1W Ag1P 60.10(10) . . ?
Ag10 Ag1W Ag2T 96.24(12) . . ?
Ag2T Ag1W Ag1P 99.88(12) . . ?
Ag3Z Ag1W Ag10 106.16(15) . . ?
Ag3Z Ag1W Ag1P 163.17(16) . . ?
Ag3Z Ag1W Ag2T 70.60(12) . . ?
Cl4J Ag1W Ag10 61.4(2) . . ?
Cl4J Ag1W Ag1P 46.7(2) . . ?
Cl4J Ag1W Ag2T 145.2(3) . . ?
Cl4J Ag1W Ag3Z 138.3(2) . . ?
C113 Ag1W Ag10 135.1(14) . . ?
C113 Ag1W Ag1P 130.4(15) . . ?
C113 Ag1W Ag2T 42.9(15) . . ?
C113 Ag1W Ag3Z 51.2(15) . . ?
C113 Ag1W Cl4J 162.5(14) . . ?
Ag13 Ag1X Ag23 109.70(13) . . ?
Ag2C Ag1X Ag13 105.79(13) . . ?
Ag2C Ag1X Ag23 95.13(13) . . ?
C08I Ag1X Ag13 90.4(11) . . ?
C08I Ag1X Ag23 40.9(12) . . ?
C08I Ag1X Ag2C 135.8(12) . . ?
C08I Ag1X C499 129.2(15) . . ?
C08I Ag1X C26 108.7(16) . . ?
C499 Ag1X Ag13 43.9(10) . . ?
C499 Ag1X Ag23 152.0(10) . . ?
C499 Ag1X Ag2C 86.3(9) . . ?
C26 Ag1X Ag13 149.4(10) . . ?
C26 Ag1X Ag23 74.7(12) . . ?
C26 Ag1X Ag2C 44.0(10) . . ?
C26 Ag1X C499 122.0(15) . . ?
F06C Sb1Y F064 92.9(11) . . ?
F06O Sb1Y F064 88.2(13) . . ?
F06O Sb1Y F06C 177.2(14) . . ?
F06O Sb1Y F06R 91.7(15) . . ?
F06O Sb1Y F074 92.5(14) . . ?
F06O Sb1Y F0AI 87.3(14) . . ?
F06R Sb1Y F064 177.4(13) . . ?
F06R Sb1Y F06C 87.4(13) . . ?
F06R Sb1Y F074 90.3(13) . . ?
F06R Sb1Y F0AI 91.9(13) . . ?
F074 Sb1Y F064 87.0(11) . . ?
F074 Sb1Y F06C 90.2(12) . . ?
F074 Sb1Y F0AI 177.8(13) . . ?
F0AI Sb1Y F064 90.8(11) . . ?
F0AI Sb1Y F06C 90.0(12) . . ?
Ag0Q Ag1Z Ag17 105.09(12) . . ?
Ag1L Ag1Z Ag0Q 133.55(12) . . ?
Ag1L Ag1Z Ag17 64.91(11) . . ?
Ag1L Ag1Z Ag2E 103.25(13) . . ?
Ag2E Ag1Z Ag0Q 57.71(10) . . ?
Ag2E Ag1Z Ag17 144.99(12) . . ?
C06Z Ag1Z Ag0Q 153.4(11) . . ?
C06Z Ag1Z Ag17 48.5(11) . . ?
C06Z Ag1Z Ag1L 45.7(10) . . ?
C06Z Ag1Z Ag2E 144.4(11) . . ?
C06Z Ag1Z C0C0 158.9(13) . . ?
C06Z Ag1Z C247 131.4(12) . . ?
C0C0 Ag1Z Ag0Q 41.8(10) . . ?
C0C0 Ag1Z Ag17 142.6(11) . . ?
C0C0 Ag1Z Ag1L 146.6(10) . . ?
C0C0 Ag1Z Ag2E 43.6(9) . . ?
C0C0 Ag1Z C247 28.0(7) . . ?
C247 Ag1Z Ag0Q 62.5(8) . . ?
C247 Ag1Z Ag17 136.3(8) . . ?
C247 Ag1Z Ag1L 154.7(9) . . ?
C247 Ag1Z Ag2E 66.9(7) . . ?
Ag0N Ag20 Ag2L 93.43(13) 3_776 . ?
Ag0N Ag20 Ag3N 101.63(18) 3_776 . ?
Ag2I Ag20 Ag0N 100.49(13) . 3_776 ?
Ag2I Ag20 Ag2L 71.79(11) . . ?
Ag2I Ag20 Ag3N 111.7(2) . . ?
Ag2L Ag20 Ag3N 163.4(2) . . ?
Cl4D Ag20 Ag0N 60.9(2) . 3_776 ?
Cl4D Ag20 Ag2I 140.6(3) . . ?
Cl4D Ag20 Ag2L 138.1(3) . . ?
Cl4D Ag20 Ag3N 48.7(2) . . ?
C08E Ag20 Ag0N 128.9(16) . 3_776 ?
C08E Ag20 Ag2I 50.7(12) . . ?
C08E Ag20 Ag2L 42.1(15) . . ?
C08E Ag20 Ag3N 126.8(16) . . ?
C08E Ag20 Cl4D 167.1(14) . . ?
Ag23 Ag21 Ag3B 74.10(12) . . ?
Ag23 Ag21 Ag3P 110.74(14) . . ?
Ag23 Ag21 Ag3S 70.46(12) . . ?
Ag23 Ag21 Ag40 106.74(14) . 3_675 ?
Ag3B Ag21 Ag3P 55.59(11) . . ?
Ag3B Ag21 Ag3S 132.02(15) . . ?
Ag3B Ag21 Ag40 106.70(14) . 3_675 ?
Ag3S Ag21 Ag3P 109.82(14) . . ?
Ag40 Ag21 Ag3P 57.10(11) 3_675 . ?
Ag40 Ag21 Ag3S 56.45(11) 3_675 . ?
Cl4P Ag21 Ag23 80.7(2) . . ?
Cl4P Ag21 Ag3B 103.6(2) . . ?
Cl4P Ag21 Ag3P 148.6(2) . . ?
Cl4P Ag21 Ag3S 101.5(2) . . ?
Cl4P Ag21 Ag40 149.7(2) . 3_675 ?
Cl4P Ag21 Cl53 87.9(3) . . ?
Cl4P Ag21 Cl5C 89.0(3) . . ?
Cl53 Ag21 Ag23 132.4(2) . . ?
Cl53 Ag21 Ag3B 153.1(2) . . ?
Cl53 Ag21 Ag3P 102.8(2) . . ?
Cl53 Ag21 Ag3S 66.9(2) . . ?
Cl53 Ag21 Ag40 65.1(2) . 3_675 ?
Cl53 Ag21 Cl5C 90.2(3) . . ?
Cl5C Ag21 Ag23 135.2(3) . . ?
Cl5C Ag21 Ag3B 66.2(2) . . ?
Cl5C Ag21 Ag3P 61.9(2) . . ?
Cl5C Ag21 Ag3S 154.0(3) . . ?
Cl5C Ag21 Ag40 103.8(2) . 3_675 ?
C29 Ag21 Ag23 48.6(12) . . ?
C29 Ag21 Ag3B 63.5(12) . . ?
C29 Ag21 Ag3P 66.6(12) . . ?
C29 Ag21 Ag3S 68.9(12) . . ?
C29 Ag21 Ag40 66.4(12) . 3_675 ?
C29 Ag21 Cl4P 129.2(12) . . ?
C29 Ag21 Cl53 126.7(13) . . ?
C29 Ag21 Cl5C 121.9(12) . . ?
Ag0M Ag22 Ag14 58.11(10) . . ?
Ag0M Ag22 Ag1T 92.14(11) . . ?
Ag0M Ag22 Ag3M 108.64(12) . . ?
Ag14 Ag22 Ag1T 113.62(12) . . ?
Ag14 Ag22 Ag3M 70.24(12) . . ?
Ag2Y Ag22 Ag0M 127.38(14) . . ?
Ag2Y Ag22 Ag14 97.39(14) . . ?
Ag2Y Ag22 Ag1T 139.37(13) . . ?
Ag2Y Ag22 Ag3M 103.37(13) . . ?
Ag2Y Ag22 Ag3V 63.17(12) . . ?
Ag3M Ag22 Ag1T 66.37(12) . . ?
Ag3V Ag22 Ag0M 149.73(17) . . ?
Ag3V Ag22 Ag14 151.87(16) . . ?
Ag3V Ag22 Ag1T 77.89(12) . . ?
Ag3V Ag22 Ag3M 93.57(14) . . ?
Cl4K Ag22 Ag0M 52.7(2) . . ?
Cl4K Ag22 Ag14 110.2(2) . . ?
Cl4K Ag22 Ag1T 77.6(2) . . ?
Cl4K Ag22 Ag2Y 116.6(2) . . ?
Cl4K Ag22 Ag3M 139.2(2) . . ?
Cl4K Ag22 Ag3V 97.1(2) . . ?
Cl4K Ag22 Cl59 152.9(3) . . ?
Cl4K Ag22 Cl5H 116.4(3) . . ?
Cl59 Ag22 Ag0M 108.7(2) . . ?
Cl59 Ag22 Ag14 52.2(2) . . ?
Cl59 Ag22 Ag1T 126.6(2) . . ?
Cl59 Ag22 Ag2Y 55.3(2) . . ?
Cl59 Ag22 Ag3M 60.5(2) . . ?
Cl59 Ag22 Ag3V 100.0(2) . . ?
Cl59 Ag22 Cl5H 90.7(3) . . ?
Cl5H Ag22 Ag0M 136.6(2) . . ?
Cl5H Ag22 Ag14 118.3(3) . . ?
Cl5H Ag22 Ag1T 47.1(2) . . ?
Cl5H Ag22 Ag2Y 95.8(2) . . ?
Cl5H Ag22 Ag3M 48.0(2) . . ?
Cl5H Ag22 Ag3V 49.9(2) . . ?
Ag1X Ag23 Ag2G 68.36(11) . . ?
Ag21 Ag23 Ag1X 96.37(13) . . ?
Ag21 Ag23 Ag2G 98.87(13) . . ?
C08I Ag23 Ag1X 49.3(13) . . ?
C08I Ag23 Ag21 134.8(12) . . ?
C08I Ag23 Ag2G 46.1(12) . . ?
C08I Ag23 C29 177.1(17) . . ?
C29 Ag23 Ag1X 129.3(11) . . ?
C29 Ag23 Ag21 46.4(12) . . ?
C29 Ag23 Ag2G 136.7(12) . . ?
Ag0D Ag24 Ag28 58.69(10) . . ?
Ag0D Ag24 Ag38 96.73(13) . . ?
Ag0D Ag24 Ag3L 94.02(13) . . ?
Ag38 Ag24 Ag28 82.64(13) . . ?
Ag38 Ag24 Ag3L 71.90(13) . . ?
Ag3L Ag24 Ag28 140.32(14) . . ?
C0AW Ag24 Ag0D 133.0(14) . . ?
C0AW Ag24 Ag28 128.3(15) . . ?
C0AW Ag24 Ag38 49.3(15) . . ?
C0AW Ag24 Ag3L 49.4(14) . . ?
C0AW Ag24 C220 177.1(19) . . ?
C220 Ag24 Ag0D 49.8(11) . . ?
C220 Ag24 Ag28 53.0(12) . . ?
C220 Ag24 Ag38 132.9(12) . . ?
C220 Ag24 Ag3L 131.9(10) . . ?
Ag09 Ag25 Ag1G 67.22(10) 3_776 3_776 ?
Ag09 Ag25 Ag1O 97.64(12) 3_776 . ?
Ag09 Ag25 Ag2O 91.89(12) 3_776 . ?
Ag1G Ag25 Ag1O 62.12(10) 3_776 . ?
Ag1G Ag25 Ag2O 137.39(14) 3_776 . ?
Ag2O Ag25 Ag1O 86.09(12) . . ?
Ag3F Ag25 Ag09 68.51(11) . 3_776 ?
Ag3F Ag25 Ag1G 132.24(15) . 3_776 ?
Ag3F Ag25 Ag1O 141.76(14) . . ?
Ag3F Ag25 Ag2O 60.11(12) . . ?
C08V Ag25 Ag09 111.5(11) . 3_776 ?
C08V Ag25 Ag1G 178.7(12) . 3_776 ?
C08V Ag25 Ag1O 118.7(12) . . ?
C08V Ag25 Ag2O 42.5(11) . . ?
C08V Ag25 Ag3F 46.4(12) . . ?
C08V Ag25 C221 135.6(16) . . ?
C221 Ag25 Ag09 112.5(11) . 3_776 ?
C221 Ag25 Ag1G 45.8(12) . 3_776 ?
C221 Ag25 Ag1O 48.7(10) . . ?
C221 Ag25 Ag2O 129.5(11) . . ?
C221 Ag25 Ag3F 169.5(10) . . ?
Ag2P Ag26 Ag30 59.04(11) . . ?
Ag2P Ag26 Ag3R 119.26(14) . . ?
Ag2P Ag26 Ag47 60.81(14) . . ?
Ag2P Ag26 Ag4 119.6(2) . . ?
Ag2P Ag26 Ag4A 122.46(18) . . ?
Ag30 Ag26 Ag3R 66.69(11) . . ?
Ag30 Ag26 Ag47 91.14(13) . . ?
Ag30 Ag26 Ag4 113.7(3) . . ?
Ag30 Ag26 Ag4A 133.4(2) . . ?
Ag47 Ag26 Ag3R 96.91(17) . . ?
Cl50 Ag26 Ag2P 55.6(2) . . ?
Cl50 Ag26 Ag30 100.1(2) . . ?
Cl50 Ag26 Ag3R 163.4(2) . . ?
Cl50 Ag26 Ag47 93.3(3) . . ?
Cl50 Ag26 Cl5I 119.5(3) . . ?
Cl50 Ag26 Cl5U 136.7(3) . . ?
Cl50 Ag26 Ag4 135.6(3) . . ?
Cl50 Ag26 Ag4A 118.3(3) . . ?
Cl5I Ag26 Ag2P 174.2(3) . . ?
Cl5I Ag26 Ag30 126.6(3) . . ?
Cl5I Ag26 Ag3R 66.4(3) . . ?
Cl5I Ag26 Ag47 118.4(3) . . ?
Cl5I Ag26 Ag4 60.9(3) . . ?
Cl5I Ag26 Ag4A 55.7(3) . . ?
Cl5U Ag26 Ag2P 81.3(3) . . ?
Cl5U Ag26 Ag30 53.9(3) . . ?
Cl5U Ag26 Ag3R 43.9(2) . . ?
Cl5U Ag26 Ag47 58.2(3) . . ?
Cl5U Ag26 Cl5I 103.3(4) . . ?
Cl5U Ag26 Ag4 60.4(4) . . ?
Cl5U Ag26 Ag4A 79.6(3) . . ?
Ag4 Ag26 Ag3R 61.0(3) . . ?
Ag4 Ag26 Ag47 59.5(2) . . ?
Ag4A Ag26 Ag3R 78.2(2) . . ?
Ag4A Ag26 Ag47 62.95(17) . . ?
Ag1C Ag27 Ag1K 62.24(14) 3_675 3_675 ?
Ag31 Ag27 Ag1C 113.6(2) 3_675 3_675 ?
Ag31 Ag27 Ag1K 120.2(2) 3_675 3_675 ?
Cl4N Ag27 Ag1C 105.4(3) . 3_675 ?
Cl4N Ag27 Ag1K 55.6(2) . 3_675 ?
Cl4N Ag27 Ag31 130.7(3) . 3_675 ?
Cl4N Ag27 Cl4R 102.0(3) . 3_675 ?
Cl4N Ag27 Cl5D 115.0(4) . 3_675 ?
Cl4N Ag27 Cl5E 137.1(4) . 3_675 ?
Cl4R Ag27 Ag1C 55.49(17) 3_675 3_675 ?
Cl4R Ag27 Ag1K 102.0(2) 3_675 3_675 ?
Cl4R Ag27 Ag31 124.5(3) 3_675 3_675 ?
Cl5D Ag27 Ag1C 129.1(3) 3_675 3_675 ?
Cl5D Ag27 Ag1K 168.5(3) 3_675 3_675 ?
Cl5D Ag27 Ag31 59.3(3) 3_675 3_675 ?
Cl5D Ag27 Cl4R 86.0(3) 3_675 3_675 ?
Cl5D Ag27 Cl5E 104.8(3) 3_675 3_675 ?
Cl5E Ag27 Ag1C 55.6(2) 3_675 3_675 ?
Cl5E Ag27 Ag1K 82.8(3) 3_675 3_675 ?
Cl5E Ag27 Ag31 59.1(3) 3_675 3_675 ?
Cl5E Ag27 Cl4R 96.1(3) 3_675 3_675 ?
Ag0D Ag28 Ag19 99.55(12) . . ?
Ag0D Ag28 Ag24 54.18(9) . . ?
Ag0D Ag28 Ag37 78.00(11) . . ?
Ag1U Ag28 Ag0D 71.62(11) . . ?
Ag1U Ag28 Ag19 63.77(11) . . ?
Ag1U Ag28 Ag24 113.97(13) . . ?
Ag1U Ag28 Ag37 119.34(14) . . ?
Ag24 Ag28 Ag19 148.91(13) . . ?
Ag37 Ag28 Ag19 71.54(12) . . ?
Ag37 Ag28 Ag24 85.46(12) . . ?
C220 Ag28 Ag0D 45.5(9) . . ?
C220 Ag28 Ag19 133.4(10) . . ?
C220 Ag28 Ag1U 74.5(10) . . ?
C220 Ag28 Ag24 41.5(10) . . ?
C220 Ag28 Ag37 116.2(9) . . ?
C309 Ag28 Ag0D 116.5(10) . . ?
C309 Ag28 Ag19 46.2(10) . . ?
C309 Ag28 Ag1U 46.5(10) . . ?
C309 Ag28 Ag24 155.0(10) . . ?
C309 Ag28 Ag37 116.9(10) . . ?
C309 Ag28 C220 114.1(14) . . ?
C309 Ag28 C23 134.3(15) . . ?
C23 Ag28 Ag0D 100.1(12) . . ?
C23 Ag28 Ag19 104.1(12) . . ?
C23 Ag28 Ag1U 162.8(12) . . ?
C23 Ag28 Ag24 69.5(12) . . ?
C23 Ag28 Ag37 43.5(12) . . ?
C23 Ag28 C220 111.0(16) . . ?
Ag07 Ag29 Ag09 76.16(10) . 3_776 ?
Ag07 Ag29 Ag1H 92.54(12) . . ?
Ag09 Ag29 Ag1H 104.24(11) 3_776 . ?
Ag3F Ag29 Ag07 125.93(13) . . ?
Ag3F Ag29 Ag09 67.41(11) . 3_776 ?
Ag3F Ag29 Ag1H 61.34(11) . . ?
C06S Ag29 Ag07 69.9(8) . . ?
C06S Ag29 Ag09 111.2(7) . 3_776 ?
C06S Ag29 Ag1H 134.3(7) . . ?
C06S Ag29 Ag3F 160.7(7) . . ?
C07A Ag29 Ag07 42.5(9) . . ?
C07A Ag29 Ag09 93.4(9) . 3_776 ?
C07A Ag29 Ag1H 125.8(8) . . ?
C07A Ag29 Ag3F 160.8(9) . . ?
C07A Ag29 C06S 28.2(10) . . ?
C07A Ag29 C223 150.9(16) . . ?
C223 Ag29 Ag07 141.6(13) . . ?
C223 Ag29 Ag09 115.7(12) . 3_776 ?
C223 Ag29 Ag1H 49.8(13) . . ?
C223 Ag29 Ag3F 48.3(12) . . ?
C223 Ag29 C06S 128.2(14) . . ?
Ag0V Ag2A Ag2B 62.99(11) . . ?
Ag0V Ag2A Ag2U 98.28(13) . 3_776 ?
Ag2B Ag2A Ag2U 96.31(14) . 3_776 ?
C08R Ag2A Ag0V 47.9(10) . . ?
C08R Ag2A Ag2B 49.8(10) . . ?
C08R Ag2A Ag2U 138.0(10) . 3_776 ?
C08R Ag2A C175 169.0(15) . 3_776 ?
C175 Ag2A Ag0V 126.0(10) 3_776 . ?
C175 Ag2A Ag2B 139.3(11) 3_776 . ?
C175 Ag2A Ag2U 45.8(10) 3_776 3_776 ?
Ag0N Ag2B Ag0P 106.81(12) . 3_776 ?
Ag0V Ag2B Ag0N 148.03(16) . . ?
Ag0V Ag2B Ag0P 87.18(11) . 3_776 ?
Ag2A Ag2B Ag0N 119.09(14) . . ?
Ag2A Ag2B Ag0P 133.56(14) . 3_776 ?
Ag2A Ag2B Ag0V 57.61(10) . . ?
Cl4D Ag2B Ag0N 59.6(2) 3_776 . ?
Cl4D Ag2B Ag0P 48.0(2) 3_776 3_776 ?
Cl4D Ag2B Ag0V 132.0(2) 3_776 . ?
Cl4D Ag2B Ag2A 165.9(3) 3_776 . ?
Cl4D Ag2B Cl4L 104.9(3) 3_776 . ?
Cl4L Ag2B Ag0N 50.17(18) . . ?
Cl4L Ag2B Ag0P 140.2(2) . 3_776 ?
Cl4L Ag2B Ag0V 101.0(2) . . ?
Cl4L Ag2B Ag2A 80.5(2) . . ?
C08R Ag2B Ag0N 158.1(10) . . ?
C08R Ag2B Ag0P 88.9(10) . 3_776 ?
C08R Ag2B Ag0V 44.7(9) . . ?
C08R Ag2B Ag2A 45.0(10) . . ?
C08R Ag2B Cl4D 131.0(9) . 3_776 ?
C08R Ag2B Cl4L 124.1(9) . . ?
Ag1T Ag2C Ag2R 106.85(13) . . ?
Ag1T Ag2C Ag3B 92.00(13) . . ?
Ag1X Ag2C Ag1T 170.76(16) . . ?
Ag1X Ag2C Ag2R 73.41(11) . . ?
Ag1X Ag2C Ag3B 90.98(13) . . ?
Ag3B Ag2C Ag2R 153.46(15) . . ?
Cl5H Ag2C Ag1T 52.9(2) . . ?
Cl5H Ag2C Ag1X 127.3(3) . . ?
Cl5H Ag2C Ag2R 54.1(2) . . ?
Cl5H Ag2C Ag3B 138.7(3) . . ?
C26 Ag2C Ag1T 124.2(11) . . ?
C26 Ag2C Ag1X 53.3(11) . . ?
C26 Ag2C Ag2R 126.0(12) . . ?
C26 Ag2C Ag3B 47.4(13) . . ?
C26 Ag2C Cl5H 168.6(14) . . ?
Ag1S Ag2D Ag2Q 63.71(11) . . ?
Ag1S Ag2D Ag2V 141.68(14) . . ?
Ag1S Ag2D Ag3D 140.65(15) . . ?
Ag2Q Ag2D Ag2V 134.11(14) . . ?
Ag3D Ag2D Ag2Q 82.50(13) . . ?
Ag3D Ag2D Ag2V 55.14(10) . . ?
Cl54 Ag2D Ag1S 89.5(2) . . ?
Cl54 Ag2D Ag2Q 129.3(2) . . ?
Cl54 Ag2D Ag2V 52.5(2) . . ?
Cl54 Ag2D Ag3D 97.7(2) . . ?
C0BJ Ag2D Ag1S 46.8(17) . . ?
C0BJ Ag2D Ag2Q 43.7(17) . . ?
C0BJ Ag2D Ag2V 171.5(17) . . ?
C0BJ Ag2D Ag3D 118.6(17) . . ?
C0BJ Ag2D Cl54 136.0(17) . . ?
C0BJ Ag2D C296 133(2) . . ?
C296 Ag2D Ag1S 174.8(12) . . ?
C296 Ag2D Ag2Q 120.4(12) . . ?
C296 Ag2D Ag2V 38.5(10) . . ?
C296 Ag2D Ag3D 44.5(12) . . ?
C296 Ag2D Cl54 89.8(10) . . ?
Ag03 Ag2E Ag0V 98.33(10) . . ?
Ag03 Ag2E Ag1M 66.91(10) . . ?
Ag03 Ag2E Ag1Z 68.35(10) . . ?
Ag0Q Ag2E Ag03 90.83(11) . . ?
Ag0Q Ag2E Ag0V 99.61(13) . . ?
Ag0Q Ag2E Ag1M 140.83(13) . . ?
Ag0Q Ag2E Ag1Z 61.51(10) . . ?
Ag1M Ag2E Ag0V 55.63(9) . . ?
Ag1Z Ag2E Ag0V 155.44(13) . . ?
Ag1Z Ag2E Ag1M 128.82(15) . . ?
C0C0 Ag2E Ag03 109.2(9) . . ?
C0C0 Ag2E Ag0Q 44.0(10) . . ?
C0C0 Ag2E Ag0V 132.4(10) . . ?
C0C0 Ag2E Ag1M 172.0(10) . . ?
C0C0 Ag2E Ag1Z 44.5(9) . . ?
C0C0 Ag2E C90 116.6(12) . . ?
C0C0 Ag2E C108 142.7(13) . . ?
C90 Ag2E Ag03 133.9(8) . . ?
C90 Ag2E Ag0Q 125.5(8) . . ?
C90 Ag2E Ag0V 53.0(7) . . ?
C90 Ag2E Ag1M 67.1(8) . . ?
C90 Ag2E Ag1Z 150.3(7) . . ?
C108 Ag2E Ag03 107.5(9) . . ?
C108 Ag2E Ag0Q 141.7(9) . . ?
C108 Ag2E Ag0V 45.7(9) . . ?
C108 Ag2E Ag1M 40.6(9) . . ?
C108 Ag2E Ag1Z 156.5(9) . . ?
C108 Ag2E C90 26.4(11) . . ?
Ag0U Ag2F Ag1F 105.76(12) . . ?
Ag10 Ag2F Ag0U 59.23(10) . . ?
Ag10 Ag2F Ag1F 107.09(13) . . ?
Ag10 Ag2F Ag2S 150.80(15) . 3_776 ?
Ag2S Ag2F Ag0U 95.69(12) 3_776 . ?
Ag2S Ag2F Ag1F 62.78(11) 3_776 . ?
Cl4J Ag2F Ag0U 105.7(2) . . ?
Cl4J Ag2F Ag10 65.0(2) . . ?
Cl4J Ag2F Ag1F 135.5(3) . . ?
Cl4J Ag2F Ag2S 142.3(2) . 3_776 ?
Cl51 Ag2F Ag0U 58.6(2) . . ?
Cl51 Ag2F Ag10 98.2(2) . . ?
Cl51 Ag2F Ag1F 52.1(2) . . ?
Cl51 Ag2F Ag2S 53.3(2) . 3_776 ?
Cl51 Ag2F Cl4J 162.4(3) . . ?
Ag13 Ag2G Ag23 106.87(12) . . ?
Ag33 Ag2G Ag13 105.17(13) . . ?
Ag33 Ag2G Ag23 93.83(14) . . ?
C072 Ag2G Ag13 43.1(8) . . ?
C072 Ag2G Ag23 148.5(8) . . ?
C072 Ag2G Ag33 87.8(9) . . ?
C072 Ag2G C181 125.4(14) . . ?
C08I Ag2G Ag13 90.4(13) . . ?
C08I Ag2G Ag23 39.9(13) . . ?
C08I Ag2G Ag33 133.7(12) . . ?
C08I Ag2G C072 128.4(16) . . ?
C08I Ag2G C181 105.9(17) . . ?
C181 Ag2G Ag13 147.7(10) . . ?
C181 Ag2G Ag23 72.9(10) . . ?
C181 Ag2G Ag33 43.8(10) . . ?
Ag0Z Ag2H Ag1T 57.67(10) . . ?
Ag0Z Ag2H Ag3B 140.70(16) . . ?
Ag0Z Ag2H Ag3P 146.00(15) . . ?
Ag3B Ag2H Ag1T 83.03(12) . . ?
Ag3B Ag2H Ag3P 55.89(13) . . ?
Ag3P Ag2H Ag1T 124.22(13) . . ?
Cl5S Ag2H Ag0Z 82.1(3) . . ?
Cl5S Ag2H Ag1T 125.7(3) . . ?
Cl5S Ag2H Ag3B 126.0(3) . . ?
Cl5S Ag2H Ag3P 70.8(3) . . ?
C0AE Ag2H Ag0Z 47.4(13) . . ?
C0AE Ag2H Ag1T 41.4(11) . . ?
C0AE Ag2H Ag3B 104.0(12) . . ?
C0AE Ag2H Ag3P 159.6(12) . . ?
C0AE Ag2H Cl5S 128.1(13) . . ?
C0AE Ag2H C269 125.5(18) . . ?
C269 Ag2H Ag0Z 170.9(11) . . ?
C269 Ag2H Ag1T 122.2(12) . . ?
C269 Ag2H Ag3B 40.7(10) . . ?
C269 Ag2H Ag3P 42.8(12) . . ?
C269 Ag2H Cl5S 103.2(13) . . ?
Ag1O Ag2I Ag1P 66.01(11) 3_776 . ?
Ag1O Ag2I Ag20 110.79(14) 3_776 . ?
Ag20 Ag2I Ag1P 140.60(16) . . ?
Cl4T Ag2I Ag1O 97.5(2) 3_776 3_776 ?
Cl4T Ag2I Ag1P 76.00(19) 3_776 . ?
Cl4T Ag2I Ag20 65.30(19) 3_776 . ?
C08E Ag2I Ag1O 126.9(14) . 3_776 ?
C08E Ag2I Ag1P 166.8(14) . . ?
C08E Ag2I Ag20 42.7(10) . . ?
C08E Ag2I Cl4T 102.7(10) . 3_776 ?
C233 Ag2I Ag1O 47.5(11) . 3_776 ?
C233 Ag2I Ag1P 47.1(12) . . ?
C233 Ag2I Ag20 156.6(13) . . ?
C233 Ag2I Cl4T 119.8(11) . 3_776 ?
C233 Ag2I C08E 137.3(16) . . ?
Ag1B Ag2J Ag30 59.30(10) . 3_675 ?
Ag1B Ag2J Ag3X 66.6(2) . 3_675 ?
Ag1B Ag2J Ag5G 122.8(2) . 3_675 ?
Ag30 Ag2J Ag3X 88.97(18) 3_675 3_675 ?
Ag30 Ag2J Ag5G 133.9(3) 3_675 3_675 ?
Cl4K Ag2J Ag1B 57.6(2) . . ?
Cl4K Ag2J Ag30 101.4(2) . 3_675 ?
Cl4K Ag2J Ag5F 139.4(3) . 3_675 ?
Cl4K Ag2J Cl5S 117.4(3) . . ?
Cl4K Ag2J Cl5U 139.8(3) . 3_675 ?
Cl4K Ag2J Ag3X 104.1(4) . 3_675 ?
Cl4K Ag2J Ag5G 117.8(3) . 3_675 ?
Ag5F Ag2J Ag1B 119.86(18) 3_675 . ?
Ag5F Ag2J Ag30 110.40(18) 3_675 3_675 ?
Ag5F Ag2J Ag3X 53.6(3) 3_675 3_675 ?
Ag5F Ag2J Ag5G 24.0(2) 3_675 3_675 ?
Cl5S Ag2J Ag1B 174.8(3) . . ?
Cl5S Ag2J Ag30 125.0(3) . 3_675 ?
Cl5S Ag2J Ag5F 62.5(3) . 3_675 ?
Cl5S Ag2J Ag3X 115.0(3) . 3_675 ?
Cl5S Ag2J Ag5G 57.2(3) . 3_675 ?
Cl5U Ag2J Ag1B 82.3(3) 3_675 . ?
Cl5U Ag2J Ag30 54.3(2) 3_675 3_675 ?
Cl5U Ag2J Ag5F 56.8(3) 3_675 3_675 ?
Cl5U Ag2J Cl5S 102.5(4) 3_675 . ?
Cl5U Ag2J Ag3X 51.0(3) 3_675 3_675 ?
Cl5U Ag2J Ag5G 79.6(3) 3_675 3_675 ?
Ag1E Ag2K Ag1I 62.63(11) . . ?
Ag1E Ag2K Ag3C 139.55(14) . . ?
Ag1E Ag2K Ag3O 138.44(16) . . ?
Ag1I Ag2K Ag3C 133.10(15) . . ?
Ag3O Ag2K Ag1I 83.08(13) . . ?
Ag3O Ag2K Ag3C 53.91(11) . . ?
Cl5G Ag2K Ag1E 88.1(3) . . ?
Cl5G Ag2K Ag1I 130.6(2) . . ?
Cl5G Ag2K Ag3C 52.7(2) . . ?
Cl5G Ag2K Ag3O 98.5(3) . . ?
Cl5G Ag2K C1M 99.5(9) . . ?
C140 Ag2K Ag1E 46.2(11) . . ?
C140 Ag2K Ag1I 45.3(11) . . ?
C140 Ag2K Ag3C 174.1(11) . . ?
C140 Ag2K Ag3O 121.7(11) . . ?
C140 Ag2K Cl5G 133.1(11) . . ?
C140 Ag2K C348 135.7(15) . . ?
C140 Ag2K C1M 117.6(13) . . ?
C348 Ag2K Ag1E 178.0(13) . . ?
C348 Ag2K Ag1I 119.1(14) . . ?
C348 Ag2K Ag3C 38.6(11) . . ?
C348 Ag2K Ag3O 42.3(14) . . ?
C348 Ag2K Cl5G 89.9(12) . . ?
C348 Ag2K C1M 26.6(14) . . ?
C1M Ag2K Ag1E 153.8(8) . . ?
C1M Ag2K Ag1I 124.6(9) . . ?
C1M Ag2K Ag3C 57.7(8) . . ?
C1M Ag2K Ag3O 65.5(8) . . ?
Ag1D Ag2L Ag20 69.78(10) . . ?
Ag3J Ag2L Ag1D 68.06(12) . . ?
Ag3J Ag2L Ag20 134.29(15) . . ?
Cl5V Ag2L Ag1D 80.7(2) . . ?
Cl5V Ag2L Ag20 80.1(3) . . ?
Cl5V Ag2L Ag3J 109.3(3) . . ?
C08E Ag2L Ag1D 90.1(10) . . ?
C08E Ag2L Ag20 37.4(10) . . ?
C08E Ag2L Ag3J 126.5(12) . . ?
C08E Ag2L Cl5V 114.6(11) . . ?
C08E Ag2L C09D 152.0(16) . . ?
C08E Ag2L C2V 28.7(12) . . ?
C09D Ag2L Ag1D 107.8(14) . . ?
C09D Ag2L Ag20 170.0(14) . . ?
C09D Ag2L Ag3J 48.4(16) . . ?
C09D Ag2L Cl5V 90.0(14) . . ?
C09D Ag2L C2V 123.4(15) . . ?
C2V Ag2L Ag1D 110.8(8) . . ?
C2V Ag2L Ag20 65.7(8) . . ?
C2V Ag2L Ag3J 114.9(10) . . ?
C2V Ag2L Cl5V 135.5(10) . . ?
Ag1V Ag2M Ag3A 93.54(14) . . ?
Ag39 Ag2M Ag1V 97.06(14) . . ?
Ag39 Ag2M Ag3A 68.07(12) . . ?
Ag39 Ag2M Ag4A 112.9(2) . . ?
Ag39 Ag2M Ag44 157.5(6) . . ?
Cl5P Ag2M Ag1V 61.3(3) . . ?
Cl5P Ag2M Ag39 137.8(3) . . ?
Cl5P Ag2M Ag3A 142.1(3) . . ?
Cl5P Ag2M Ag4A 46.4(3) . . ?
Cl5P Ag2M Ag44 44.9(4) . . ?
C0D5 Ag2M Ag1V 121.8(16) . . ?
C0D5 Ag2M Ag39 46.3(14) . . ?
C0D5 Ag2M Ag3A 37.5(15) . . ?
C0D5 Ag2M Cl5P 175.6(15) . . ?
C0D5 Ag2M Ag4A 132.8(16) . . ?
C0D5 Ag2M Ag44 132.6(14) . . ?
Ag4A Ag2M Ag1V 99.86(18) . . ?
Ag4A Ag2M Ag3A 166.2(2) . . ?
Ag4A Ag2M Ag44 83.4(5) . . ?
Ag44 Ag2M Ag1V 63.8(6) . . ?
Ag44 Ag2M Ag3A 99.9(4) . . ?
Ag0T Ag2N Ag0F 100.88(11) 3_776 . ?
Ag0T Ag2N Ag7 117.3(3) 3_776 . ?
Ag0T Ag2N Ag5 63.0(5) 3_776 . ?
Ag1F Ag2N Ag0F 159.96(14) 3_776 . ?
Ag1F Ag2N Ag0T 59.10(10) 3_776 3_776 ?
Ag1F Ag2N Ag7 128.5(5) 3_776 . ?
Ag1F Ag2N Ag5 87.1(3) 3_776 . ?
Ag3G Ag2N Ag0F 78.82(13) . . ?
Ag3G Ag2N Ag0T 114.32(15) . 3_776 ?
Ag3G Ag2N Ag1F 109.05(15) . 3_776 ?
Cl4E Ag2N Ag0F 65.44(19) . . ?
Cl4E Ag2N Ag0T 57.3(2) . 3_776 ?
Cl4E Ag2N Ag1F 99.5(2) . 3_776 ?
Cl4E Ag2N Ag3G 138.8(2) . . ?
Cl4E Ag2N Cl5A 121.8(3) . . ?
Cl4E Ag2N Cl5Q 136.4(3) . . ?
Cl4E Ag2N Ag7 121.6(5) . . ?
Cl4E Ag2N Ag5 102.7(6) . . ?
Cl5A Ag2N Ag0F 74.0(2) . . ?
Cl5A Ag2N Ag0T 174.0(2) . 3_776 ?
Cl5A Ag2N Ag1F 126.0(3) . 3_776 ?
Cl5A Ag2N Ag3G 62.0(2) . . ?
Cl5A Ag2N Cl5Q 101.2(3) . . ?
Cl5A Ag2N Ag7 57.5(4) . . ?
Cl5A Ag2N Ag5 112.7(5) . . ?
Cl5Q Ag2N Ag0F 127.2(2) . . ?
Cl5Q Ag2N Ag0T 79.2(3) . 3_776 ?
Cl5Q Ag2N Ag1F 54.5(2) . 3_776 ?
Cl5Q Ag2N Ag3G 55.2(2) . . ?
Cl5Q Ag2N Ag7 74.1(5) . . ?
Cl5Q Ag2N Ag5 48.7(5) . . ?
Ag7 Ag2N Ag0F 58.9(5) . . ?
Ag7 Ag2N Ag5 56.6(5) . . ?
Ag5 Ag2N Ag0F 83.8(3) . . ?
Ag25 Ag2O Ag1J 97.87(12) . . ?
Ag25 Ag2O Ag3G 162.93(16) . . ?
Ag3F Ag2O Ag1J 137.35(14) . . ?
Ag3F Ag2O Ag25 58.12(11) . . ?
Ag3F Ag2O Ag3G 105.27(15) . . ?
Ag3G Ag2O Ag1J 97.80(12) . . ?
Cl5Q Ag2O Ag1J 51.4(2) . . ?
Cl5Q Ag2O Ag25 139.3(3) . . ?
Cl5Q Ag2O Ag3F 123.3(3) . . ?
Cl5Q Ag2O Ag3G 51.1(2) . . ?
C08V Ag2O Ag1J 136.8(11) . . ?
C08V Ag2O Ag25 41.9(10) . . ?
C08V Ag2O Ag3F 45.2(12) . . ?
C08V Ag2O Ag3G 124.4(11) . . ?
C08V Ag2O Cl5Q 168.2(12) . . ?
Ag1B Ag2P Ag47 85.93(13) 3_675 . ?
Ag1V Ag2P Ag1B 142.27(15) . 3_675 ?
Ag1V Ag2P Ag26 80.21(12) . . ?
Ag1V Ag2P Ag30 140.84(15) . . ?
Ag1V Ag2P Ag47 63.62(16) . . ?
Ag26 Ag2P Ag1B 107.22(12) . 3_675 ?
Ag26 Ag2P Ag47 64.18(16) . . ?
Ag30 Ag2P Ag1B 57.23(10) . 3_675 ?
Ag30 Ag2P Ag26 60.77(11) . . ?
Ag30 Ag2P Ag47 94.09(19) . . ?
Cl4M Ag2P Ag1B 111.7(2) . 3_675 ?
Cl4M Ag2P Ag1V 69.1(2) . . ?
Cl4M Ag2P Ag26 141.1(2) . . ?
Cl4M Ag2P Ag30 146.4(2) . . ?
Cl4M Ag2P Ag47 117.9(3) . . ?
Cl50 Ag2P Ag1B 156.8(2) . 3_675 ?
Cl50 Ag2P Ag1V 54.2(2) . . ?
Cl50 Ag2P Ag26 53.2(2) . . ?
Cl50 Ag2P Ag30 99.7(2) . . ?
Cl50 Ag2P Ag47 94.2(2) . . ?
Cl50 Ag2P Cl4M 88.8(3) . . ?
Cl50 Ag2P Cl5J 138.3(3) . . ?
Cl50 Ag2P Cl5N 117.8(3) . 3_675 ?
Cl5J Ag2P Ag1B 54.6(2) . 3_675 ?
Cl5J Ag2P Ag1V 87.8(2) . . ?
Cl5J Ag2P Ag26 109.6(3) . . ?
Cl5J Ag2P Ag30 101.5(2) . . ?
Cl5J Ag2P Ag47 49.0(2) . . ?
Cl5J Ag2P Cl4M 92.9(3) . . ?
Cl5J Ag2P Cl5N 103.7(3) . 3_675 ?
Cl5N Ag2P Ag1B 52.9(2) 3_675 3_675 ?
Cl5N Ag2P Ag1V 159.4(3) 3_675 . ?
Cl5N Ag2P Ag26 110.9(3) 3_675 . ?
Cl5N Ag2P Ag30 54.3(2) 3_675 . ?
Cl5N Ag2P Ag47 136.5(3) 3_675 . ?
Cl5N Ag2P Cl4M 92.9(3) 3_675 . ?
Ag1S Ag2Q Ag15 79.75(10) . . ?
Ag1S Ag2Q Ag2D 51.89(9) . . ?
Ag2D Ag2Q Ag15 95.21(11) . . ?
Ag2T Ag2Q Ag15 60.82(10) . . ?
Ag2T Ag2Q Ag1S 127.04(15) . . ?
Ag2T Ag2Q Ag2D 153.03(14) . . ?
Ag2T Ag2Q Ag3J 70.32(13) . . ?
Ag3J Ag2Q Ag15 80.62(12) . . ?
Ag3J Ag2Q Ag1S 139.19(13) . . ?
Ag3J Ag2Q Ag2D 95.08(14) . . ?
Cl5B Ag2Q Ag15 46.9(2) . . ?
Cl5B Ag2Q Ag1S 81.2(2) . . ?
Cl5B Ag2Q Ag2D 59.2(2) . . ?
Cl5B Ag2Q Ag2T 94.0(2) . . ?
Cl5B Ag2Q Ag3J 59.4(2) . . ?
Cl5O Ag2Q Ag15 50.1(2) . . ?
Cl5O Ag2Q Ag1S 50.3(2) . . ?
Cl5O Ag2Q Ag2D 97.7(2) . . ?
Cl5O Ag2Q Ag2T 76.9(2) . . ?
Cl5O Ag2Q Ag3J 129.9(2) . . ?
Cl5O Ag2Q Cl5B 87.0(3) . . ?
C0BJ Ag2Q Ag15 115.7(13) . . ?
C0BJ Ag2Q Ag1S 39.5(15) . . ?
C0BJ Ag2Q Ag2D 37.5(13) . . ?
C0BJ Ag2Q Ag2T 162.1(16) . . ?
C0BJ Ag2Q Ag3J 127.4(15) . . ?
C0BJ Ag2Q Cl5B 94.5(12) . . ?
C0BJ Ag2Q Cl5O 87.9(16) . . ?
C0BJ Ag2Q C36 28.5(14) . . ?
C7 Ag2Q Ag15 97.2(16) . . ?
C7 Ag2Q Ag1S 166.3(17) . . ?
C7 Ag2Q Ag2D 141.8(17) . . ?
C7 Ag2Q Ag2T 42.6(16) . . ?
C7 Ag2Q Ag3J 52.0(17) . . ?
C7 Ag2Q Cl5B 106.5(17) . . ?
C7 Ag2Q Cl5O 117.8(16) . . ?
C7 Ag2Q C0BJ 147(2) . . ?
C7 Ag2Q C36 121.0(18) . . ?
C36 Ag2Q Ag15 140.4(10) . . ?
C36 Ag2Q Ag1S 60.6(10) . . ?
C36 Ag2Q Ag2D 62.2(10) . . ?
C36 Ag2Q Ag2T 144.3(10) . . ?
C36 Ag2Q Ag3J 130.2(12) . . ?
C36 Ag2Q Cl5B 121.3(10) . . ?
C36 Ag2Q Cl5O 98.2(12) . . ?
Ag13 Ag2R Ag1N 142.09(14) . . ?
Ag13 Ag2R Ag1R 74.96(11) . . ?
Ag13 Ag2R Ag2C 97.18(13) . . ?
Ag13 Ag2R Ag3V 118.26(15) . . ?
Ag1N Ag2R Ag1R 67.70(11) . . ?
Ag1N Ag2R Ag2C 117.97(12) . . ?
Ag1N Ag2R Ag3V 70.60(11) . . ?
Ag1R Ag2R Ag2C 166.46(16) . . ?
Ag1R Ag2R Ag3V 109.65(12) . . ?
Ag2C Ag2R Ag3V 63.94(11) . . ?
Cl5E Ag2R Ag13 93.0(2) . . ?
Cl5E Ag2R Ag1N 56.7(2) . . ?
Cl5E Ag2R Ag1R 47.3(2) . . ?
Cl5E Ag2R Ag2C 123.8(2) . . ?
Cl5E Ag2R Ag3V 62.6(2) . . ?
Cl5E Ag2R Cl5H 101.4(3) . . ?
Cl5H Ag2R Ag13 141.7(3) . . ?
Cl5H Ag2R Ag1N 72.5(2) . . ?
Cl5H Ag2R Ag1R 138.9(2) . . ?
Cl5H Ag2R Ag2C 45.6(2) . . ?
Cl5H Ag2R Ag3V 45.1(2) . . ?
C499 Ag2R Ag13 45.2(10) . . ?
C499 Ag2R Ag1N 149.9(13) . . ?
C499 Ag2R Ag1R 102.2(12) . . ?
C499 Ag2R Ag2C 78.7(12) . . ?
C499 Ag2R Ag3V 137.7(13) . . ?
C499 Ag2R Cl5E 137.1(10) . . ?
C499 Ag2R Cl5H 117.6(11) . . ?
Ag0B Ag2S Ag02 51.42(9) 3_776 3_776 ?
Ag0S Ag2S Ag02 54.52(9) 3_776 3_776 ?
Ag0S Ag2S Ag0B 105.37(13) 3_776 3_776 ?
Ag0S Ag2S Ag1F 102.28(12) 3_776 3_776 ?
Ag18 Ag2S Ag02 74.82(10) 3_776 3_776 ?
Ag18 Ag2S Ag0B 107.71(12) 3_776 3_776 ?
Ag18 Ag2S Ag0S 58.36(10) 3_776 3_776 ?
Ag18 Ag2S Ag1F 100.77(13) 3_776 3_776 ?
Ag1F Ag2S Ag02 155.49(13) 3_776 3_776 ?
Ag1F Ag2S Ag0B 147.74(13) 3_776 3_776 ?
Ag2F Ag2S Ag02 107.36(13) 3_776 3_776 ?
Ag2F Ag2S Ag0B 99.93(13) 3_776 3_776 ?
Ag2F Ag2S Ag0S 93.01(12) 3_776 3_776 ?
Ag2F Ag2S Ag18 144.24(15) 3_776 3_776 ?
Ag2F Ag2S Ag1F 62.06(11) 3_776 3_776 ?
Cl4B Ag2S Ag02 65.6(2) . 3_776 ?
Cl4B Ag2S Ag0B 55.1(2) . 3_776 ?
Cl4B Ag2S Ag0S 101.4(2) . 3_776 ?
Cl4B Ag2S Ag18 60.8(2) . 3_776 ?
Cl4B Ag2S Ag1F 133.9(3) . 3_776 ?
Cl4B Ag2S Ag2F 153.7(2) . 3_776 ?
Cl4B Ag2S Cl51 153.2(3) . 3_776 ?
Cl51 Ag2S Ag02 104.2(2) 3_776 3_776 ?
Cl51 Ag2S Ag0B 138.9(2) 3_776 3_776 ?
Cl51 Ag2S Ag0S 56.1(2) 3_776 3_776 ?
Cl51 Ag2S Ag18 93.0(2) 3_776 3_776 ?
Cl51 Ag2S Ag1F 51.5(2) 3_776 3_776 ?
Cl51 Ag2S Ag2F 51.4(2) 3_776 3_776 ?
Ag1W Ag2T Ag15 70.31(10) . . ?
Ag2Q Ag2T Ag15 65.10(10) . . ?
Ag2Q Ag2T Ag1W 134.57(14) . . ?
Cl5L Ag2T Ag15 69.4(2) . . ?
Cl5L Ag2T Ag1W 71.4(3) . . ?
Cl5L Ag2T Ag2Q 99.9(2) . . ?
C113 Ag2T Ag15 94.7(11) . . ?
C113 Ag2T Ag1W 37.5(12) . . ?
C113 Ag2T Ag2Q 138.4(14) . . ?
C113 Ag2T Cl5L 106.5(13) . . ?
C113 Ag2T C2K 29.6(13) . . ?
C7 Ag2T Ag15 99.9(12) . . ?
C7 Ag2T Ag1W 163.5(16) . . ?
C7 Ag2T Ag2Q 41.2(11) . . ?
C7 Ag2T Cl5L 92.9(17) . . ?
C7 Ag2T C113 159(2) . . ?
C7 Ag2T C2K 129.3(17) . . ?
C2K Ag2T Ag15 114.8(9) . . ?
C2K Ag2T Ag1W 67.1(7) . . ?
C2K Ag2T Ag2Q 125.5(9) . . ?
C2K Ag2T Cl5L 132.6(9) . . ?
Ag02 Ag2U Ag2V 146.68(15) 3_776 . ?
Ag18 Ag2U Ag02 73.97(9) 3_776 3_776 ?
Ag18 Ag2U Ag2V 98.06(12) 3_776 . ?
Ag2A Ag2U Ag02 90.62(12) 3_776 3_776 ?
Ag2A Ag2U Ag18 124.31(15) 3_776 3_776 ?
Ag2A Ag2U Ag2V 66.83(11) 3_776 . ?
Cl4B Ag2U Ag02 67.5(2) . 3_776 ?
Cl4B Ag2U Ag18 57.2(2) . 3_776 ?
Cl4B Ag2U Ag2A 157.3(2) . 3_776 ?
Cl4B Ag2U Ag2V 135.4(2) . . ?
Cl4B Ag2U Cl4L 91.2(3) . 3_776 ?
Cl4L Ag2U Ag02 48.98(16) 3_776 3_776 ?
Cl4L Ag2U Ag18 51.42(19) 3_776 3_776 ?
Cl4L Ag2U Ag2A 77.9(2) 3_776 3_776 ?
Cl4L Ag2U Ag2V 100.46(19) 3_776 . ?
C175 Ag2U Ag02 134.5(12) . 3_776 ?
C175 Ag2U Ag18 138.2(11) . 3_776 ?
C175 Ag2U Ag2A 46.7(12) . 3_776 ?
C175 Ag2U Ag2V 40.5(11) . . ?
C175 Ag2U Cl4B 150.3(12) . . ?
C175 Ag2U Cl4L 118.2(12) . 3_776 ?
Ag2U Ag2V Ag2D 119.86(14) . . ?
Ag3D Ag2V Ag2D 55.85(11) . . ?
Ag3D Ag2V Ag2U 128.08(16) . . ?
Cl54 Ag2V Ag2D 50.9(2) . . ?
Cl54 Ag2V Ag2U 71.4(2) . . ?
Cl54 Ag2V Ag3D 97.0(2) . . ?
C175 Ag2V Ag2D 158.3(11) . . ?
C175 Ag2V Ag2U 39.7(11) . . ?
C175 Ag2V Ag3D 137.6(12) . . ?
C175 Ag2V Cl54 107.4(11) . . ?
C175 Ag2V C240 28.0(12) . . ?
C240 Ag2V Ag2D 161.4(10) . . ?
C240 Ag2V Ag2U 66.6(8) . . ?
C240 Ag2V Ag3D 136.2(9) . . ?
C240 Ag2V Cl54 125.5(9) . . ?
C296 Ag2V Ag2D 42.2(12) . . ?
C296 Ag2V Ag2U 161.9(12) . . ?
C296 Ag2V Ag3D 45.2(13) . . ?
C296 Ag2V Cl54 91.9(12) . . ?
C296 Ag2V C175 158.4(16) . . ?
C296 Ag2V C240 131.0(14) . . ?
Ag05 Ag2W Ag0U 55.22(10) . . ?
Ag0O Ag2W Ag05 114.87(19) . . ?
Ag0O Ag2W Ag0T 60.00(11) . 3_776 ?
Ag0O Ag2W Ag0U 64.25(13) . . ?
Ag0O Ag2W Ag41 149.58(17) . . ?
Ag0T Ag2W Ag05 108.41(14) 3_776 . ?
Ag0T Ag2W Ag0U 65.14(11) 3_776 . ?
Ag41 Ag2W Ag05 77.38(19) . . ?
Ag41 Ag2W Ag0T 90.01(15) . 3_776 ?
Ag41 Ag2W Ag0U 109.8(2) . . ?
Cl4S Ag2W Ag05 139.5(3) . . ?
Cl4S Ag2W Ag0O 70.1(2) . . ?
Cl4S Ag2W Ag0T 108.0(3) . 3_776 ?
Cl4S Ag2W Ag0U 130.1(3) . . ?
Cl4S Ag2W Ag41 119.8(3) . . ?
Cl4Z Ag2W Ag05 54.3(2) . . ?
Cl4Z Ag2W Ag0O 103.3(3) . . ?
Cl4Z Ag2W Ag0T 58.7(2) . 3_776 ?
Cl4Z Ag2W Ag0U 51.0(2) . . ?
Cl4Z Ag2W Ag41 59.7(3) . . ?
Cl4Z Ag2W Cl4S 166.1(3) . . ?
Ag39 Ag2X Ag3E 58.8(2) 3_675 . ?
Ag39 Ag2X Ag3S 139.71(16) 3_675 . ?
Ag39 Ag2X Ag40 149.00(15) 3_675 3_675 ?
Ag39 Ag2X Ag6 54.9(4) 3_675 . ?
Ag3S Ag2X Ag3E 81.1(2) . . ?
Ag3S Ag2X Ag40 56.02(14) . 3_675 ?
Ag3S Ag2X Ag6 85.1(4) . . ?
Ag40 Ag2X Ag3E 122.3(2) 3_675 . ?
Cl5I Ag2X Ag39 82.4(3) 3_675 3_675 ?
Cl5I Ag2X Ag3E 127.4(3) 3_675 . ?
Cl5I Ag2X Ag3S 129.9(3) 3_675 . ?
Cl5I Ag2X Ag40 74.2(3) 3_675 3_675 ?
Cl5I Ag2X C310 96.9(10) 3_675 . ?
Cl5I Ag2X Ag6 122.5(5) 3_675 . ?
C183 Ag2X Ag39 50.0(12) . 3_675 ?
C183 Ag2X Ag3E 39.6(12) . . ?
C183 Ag2X Ag3S 97.5(12) . . ?
C183 Ag2X Ag40 153.2(12) . 3_675 ?
C183 Ag2X Cl5I 131.4(12) . 3_675 ?
C183 Ag2X C310 114.6(15) . . ?
C183 Ag2X Ag6 40.8(12) . . ?
C183 Ag2X C4 123.9(16) . . ?
C310 Ag2X Ag39 143.2(12) . 3_675 ?
C310 Ag2X Ag3E 135.6(10) . . ?
C310 Ag2X Ag3S 65.8(12) . . ?
C310 Ag2X Ag40 61.5(11) . 3_675 ?
C310 Ag2X Ag6 140.5(11) . . ?
C4 Ag2X Ag39 168.2(12) . 3_675 ?
C4 Ag2X Ag3E 124.8(12) . . ?
C4 Ag2X Ag3S 44.8(12) . . ?
C4 Ag2X Ag40 41.4(11) . 3_675 ?
C4 Ag2X Cl5I 100.7(11) . 3_675 ?
C4 Ag2X C310 25.6(14) . . ?
C4 Ag2X Ag6 129.3(13) . . ?
Ag1C Ag2Y Ag1K 57.93(10) . . ?
Ag1C Ag2Y Ag1N 58.65(10) . . ?
Ag1C Ag2Y Ag1V 97.77(14) . . ?
Ag1C Ag2Y Ag3V 103.08(14) . . ?
Ag1K Ag2Y Ag1V 129.16(14) . . ?
Ag1N Ag2Y Ag1K 107.48(11) . . ?
Ag1N Ag2Y Ag1V 90.12(12) . . ?
Ag1N Ag2Y Ag3V 73.77(13) . . ?
Ag22 Ag2Y Ag1C 140.50(14) . . ?
Ag22 Ag2Y Ag1K 143.88(17) . . ?
Ag22 Ag2Y Ag1N 81.98(11) . . ?
Ag22 Ag2Y Ag1V 84.38(11) . . ?
Ag22 Ag2Y Ag3V 58.76(11) . . ?
Ag3V Ag2Y Ag1K 89.76(13) . . ?
Ag3V Ag2Y Ag1V 141.03(13) . . ?
Cl4M Ag2Y Ag1C 143.1(2) . . ?
Cl4M Ag2Y Ag1K 109.8(2) . . ?
Cl4M Ag2Y Ag1N 142.2(2) . . ?
Cl4M Ag2Y Ag1V 61.45(19) . . ?
Cl4M Ag2Y Ag22 71.61(19) . . ?
Cl4M Ag2Y Ag3V 112.0(2) . . ?
Cl59 Ag2Y Ag1C 97.0(2) . . ?
Cl59 Ag2Y Ag1K 155.0(2) . . ?
Cl59 Ag2Y Ag1N 52.7(2) . . ?
Cl59 Ag2Y Ag1V 47.2(2) . . ?
Cl59 Ag2Y Ag22 56.2(2) . . ?
Cl59 Ag2Y Ag3V 97.4(2) . . ?
Cl59 Ag2Y Cl4M 89.8(3) . . ?
Cl59 Ag2Y Cl5J 115.1(3) . . ?
Cl59 Ag2Y Cl5N 144.7(4) . . ?
Cl5J Ag2Y Ag1C 54.1(2) . . ?
Cl5J Ag2Y Ag1K 51.8(2) . . ?
Cl5J Ag2Y Ag1N 108.4(2) . . ?
Cl5J Ag2Y Ag1V 77.5(2) . . ?
Cl5J Ag2Y Ag22 159.0(2) . . ?
Cl5J Ag2Y Ag3V 141.0(2) . . ?
Cl5J Ag2Y Cl4M 90.2(3) . . ?
Cl5N Ag2Y Ag1C 101.6(2) . . ?
Cl5N Ag2Y Ag1K 52.7(2) . . ?
Cl5N Ag2Y Ag1N 114.8(3) . . ?
Cl5N Ag2Y Ag1V 154.0(2) . . ?
Cl5N Ag2Y Ag22 91.4(3) . . ?
Cl5N Ag2Y Ag3V 49.3(3) . . ?
Cl5N Ag2Y Cl4M 92.8(3) . . ?
Cl5N Ag2Y Cl5J 100.1(3) . . ?
Ag0D Ag2Z Ag3U 58.41(11) . . ?
Ag1R Ag2Z Ag0D 91.07(12) . . ?
Ag1R Ag2Z Ag1U 60.74(10) . . ?
Ag1R Ag2Z Ag3H 112.17(16) . . ?
Ag1R Ag2Z Ag3U 142.50(14) . . ?
Ag1U Ag2Z Ag0D 65.12(10) . . ?
Ag1U Ag2Z Ag3H 157.76(14) . . ?
Ag1U Ag2Z Ag3U 114.98(16) . . ?
Ag3H Ag2Z Ag0D 95.22(12) . . ?
Ag3H Ag2Z Ag3U 56.16(13) . . ?
C08K Ag2Z Ag0D 105.4(10) . . ?
C08K Ag2Z Ag1R 45.1(10) . . ?
C08K Ag2Z Ag1U 42.4(10) . . ?
C08K Ag2Z Ag3H 148.3(11) . . ?
C08K Ag2Z Ag3U 155.4(11) . . ?
C08K Ag2Z C097 123.0(15) . . ?
C08K Ag2Z C0AU 146.7(16) . . ?
C097 Ag2Z Ag0D 124.3(12) . . ?
C097 Ag2Z Ag1R 142.3(11) . . ?
C097 Ag2Z Ag1U 141.9(10) . . ?
C097 Ag2Z Ag3H 57.4(10) . . ?
C097 Ag2Z Ag3U 66.4(12) . . ?
C0AU Ag2Z Ag0D 98.3(14) . . ?
C0AU Ag2Z Ag1R 158.2(12) . . ?
C0AU Ag2Z Ag1U 141.0(12) . . ?
C0AU Ag2Z Ag3H 47.6(11) . . ?
C0AU Ag2Z Ag3U 40.0(14) . . ?
C0AU Ag2Z C097 26.5(15) . . ?
Ag1B Ag30 Ag26 113.13(14) 3_675 . ?
Ag1B Ag30 Ag2J 59.98(11) 3_675 3_675 ?
Ag1B Ag30 Ag2P 65.20(10) 3_675 . ?
Ag1B Ag30 Ag3K 103.16(13) 3_675 3_675 ?
Ag1B Ag30 Ag3V 75.16(13) 3_675 3_675 ?
Ag26 Ag30 Ag3K 99.60(13) . 3_675 ?
Ag26 Ag30 Ag3V 153.08(14) . 3_675 ?
Ag2J Ag30 Ag26 110.35(14) 3_675 . ?
Ag2J Ag30 Ag3K 149.46(16) 3_675 3_675 ?
Ag2J Ag30 Ag3V 96.04(14) 3_675 3_675 ?
Ag2P Ag30 Ag26 60.19(11) . . ?
Ag2P Ag30 Ag2J 112.25(14) . 3_675 ?
Ag2P Ag30 Ag3K 77.29(13) . 3_675 ?
Ag2P Ag30 Ag3V 105.54(14) . 3_675 ?
Ag3V Ag30 Ag3K 53.65(11) 3_675 3_675 ?
Cl53 Ag30 Ag1B 165.4(2) 3_675 3_675 ?
Cl53 Ag30 Ag26 62.8(2) 3_675 . ?
Cl53 Ag30 Ag2J 134.4(2) 3_675 3_675 ?
Cl53 Ag30 Ag2P 102.4(2) 3_675 . ?
Cl53 Ag30 Ag3K 65.3(2) 3_675 3_675 ?
Cl53 Ag30 Ag3V 102.4(2) 3_675 3_675 ?
Cl53 Ag30 Cl5C 87.9(3) 3_675 3_675 ?
Cl5C Ag30 Ag1B 103.4(2) 3_675 3_675 ?
Cl5C Ag30 Ag26 132.7(2) 3_675 . ?
Cl5C Ag30 Ag2J 63.67(19) 3_675 3_675 ?
Cl5C Ag30 Ag2P 166.9(3) 3_675 . ?
Cl5C Ag30 Ag3K 100.2(2) 3_675 3_675 ?
Cl5C Ag30 Ag3V 63.8(2) 3_675 3_675 ?
Cl5N Ag30 Ag1B 56.8(2) 3_675 3_675 ?
Cl5N Ag30 Ag26 113.1(3) 3_675 . ?
Cl5N Ag30 Ag2J 112.7(3) 3_675 3_675 ?
Cl5N Ag30 Ag2P 57.2(3) 3_675 . ?
Cl5N Ag30 Ag3K 46.5(2) 3_675 3_675 ?
Cl5N Ag30 Ag3V 48.3(3) 3_675 3_675 ?
Cl5N Ag30 Cl53 110.7(3) 3_675 3_675 ?
Cl5N Ag30 Cl5C 111.7(4) 3_675 3_675 ?
Cl5U Ag30 Ag1B 83.2(3) . 3_675 ?
Cl5U Ag30 Ag26 55.3(2) . . ?
Cl5U Ag30 Ag2J 55.1(2) . 3_675 ?
Cl5U Ag30 Ag2P 82.7(3) . . ?
Cl5U Ag30 Ag3K 153.8(3) . 3_675 ?
Cl5U Ag30 Ag3V 150.4(3) . 3_675 ?
Cl5U Ag30 Cl53 103.5(3) . 3_675 ?
Cl5U Ag30 Cl5C 103.0(3) . 3_675 ?
Cl5U Ag30 Cl5N 131.3(3) . 3_675 ?
Ag13 Ag31 Ag1R 74.8(2) . . ?
Ag13 Ag31 Ag27 143.0(3) . 3_675 ?
Ag13 Ag31 Ag3K 115.42(16) . . ?
Ag1R Ag31 Ag3K 105.66(19) . . ?
Ag27 Ag31 Ag1R 69.49(17) 3_675 . ?
Ag27 Ag31 Ag3K 66.83(16) 3_675 . ?
Cl5D Ag31 Ag13 123.1(3) . . ?
Cl5D Ag31 Ag1R 73.9(3) . . ?
Cl5D Ag31 Ag27 55.2(2) . 3_675 ?
Cl5D Ag31 Ag3K 118.2(3) . . ?
Cl5D Ag31 Cl5K 93.9(4) . . ?
Cl5E Ag31 Ag13 92.3(3) . . ?
Cl5E Ag31 Ag1R 46.2(2) . . ?
Cl5E Ag31 Ag27 55.5(2) . 3_675 ?
Cl5E Ag31 Ag3K 59.6(2) . . ?
Cl5E Ag31 Cl5D 98.6(3) . . ?
Cl5E Ag31 Cl5K 100.5(3) . . ?
Cl5K Ag31 Ag13 138.5(3) . . ?
Cl5K Ag31 Ag1R 139.5(3) . . ?
Cl5K Ag31 Ag27 71.9(3) . 3_675 ?
Cl5K Ag31 Ag3K 46.1(2) . . ?
C072 Ag31 Ag13 46.0(9) . . ?
C072 Ag31 Ag1R 105.2(10) . . ?
C072 Ag31 Ag27 155.8(9) . 3_675 ?
C072 Ag31 Ag3K 135.5(9) . . ?
C072 Ag31 Cl5D 100.6(9) . . ?
C072 Ag31 Cl5E 137.9(10) . . ?
C072 Ag31 Cl5K 115.0(10) . . ?
Ag16 Ag32 Ag34 69.10(10) . 3_675 ?
Ag1I Ag32 Ag16 66.89(10) . . ?
Ag1I Ag32 Ag34 134.94(14) . 3_675 ?
Cl5T Ag32 Ag16 66.2(2) . . ?
Cl5T Ag32 Ag1I 97.9(3) . . ?
Cl5T Ag32 Ag34 72.4(3) . 3_675 ?
C0A4 Ag32 Ag16 98.5(13) . . ?
C0A4 Ag32 Ag1I 143(2) . . ?
C0A4 Ag32 Ag34 39.0(17) . 3_675 ?
C0A4 Ag32 Cl5T 107(2) . . ?
C0A4 Ag32 C1H 29.0(17) . . ?
C142 Ag32 Ag16 104.4(10) . . ?
C142 Ag32 Ag1I 46.0(11) . . ?
C142 Ag32 Ag34 162.4(13) . 3_675 ?
C142 Ag32 Cl5T 89.9(13) . . ?
C142 Ag32 C0A4 155.4(18) . . ?
C142 Ag32 C1H 126.8(15) . . ?
C1H Ag32 Ag16 122.0(8) . . ?
C1H Ag32 Ag1I 131.5(14) . . ?
C1H Ag32 Ag34 67.8(10) . 3_675 ?
C1H Ag32 Cl5T 130.1(13) . . ?
Ag2G Ag33 Ag3S 90.43(14) . . ?
Ag2G Ag33 Ag6 176.8(4) . . ?
Ag3E Ag33 Ag2G 172.7(2) . . ?
Ag3E Ag33 Ag3S 92.1(2) . . ?
Cl5K Ag33 Ag2G 126.6(3) . . ?
Cl5K Ag33 Ag3E 53.8(3) . . ?
Cl5K Ag33 Ag3S 138.7(3) . . ?
Cl5K Ag33 Ag 48.4(4) . . ?
Cl5K Ag33 Ag6 53.4(3) . . ?
C181 Ag33 Ag2G 57.6(15) . . ?
C181 Ag33 Ag3E 120.9(15) . . ?
C181 Ag33 Ag3S 43.3(14) . . ?
C181 Ag33 Cl5K 170.8(13) . . ?
C181 Ag33 Ag 132.8(15) . . ?
C181 Ag33 Ag6 121.9(15) . . ?
Ag Ag33 Ag2G 78.9(5) . . ?
Ag Ag33 Ag3S 164.8(8) . . ?
Ag Ag33 Ag6 100.5(5) . . ?
Ag6 Ag33 Ag3S 90.7(2) . . ?
Ag1Q Ag34 Ag32 95.99(13) 3_675 3_675 ?
Cl5K Ag34 Ag1Q 56.3(2) . 3_675 ?
Cl5K Ag34 Ag32 139.4(3) . 3_675 ?
Cl5K Ag34 Ag2 148.1(3) . . ?
Cl5K Ag34 Ag 41.5(4) . . ?
Cl5K Ag34 Ag42 78.3(9) . 3_675 ?
C0A4 Ag34 Ag1Q 136.3(16) 3_675 3_675 ?
C0A4 Ag34 Ag32 41.5(15) 3_675 3_675 ?
C0A4 Ag34 Cl5K 160.2(19) 3_675 . ?
C0A4 Ag34 Ag2 48.7(19) 3_675 . ?
C0A4 Ag34 Ag 131.4(16) 3_675 . ?
C0A4 Ag34 Ag42 116(2) 3_675 3_675 ?
Ag2 Ag34 Ag1Q 115.12(17) . 3_675 ?
Ag2 Ag34 Ag32 67.18(13) . 3_675 ?
Ag2 Ag34 Ag 118.1(5) . . ?
Ag2 Ag34 Ag42 69.8(9) . 3_675 ?
Ag42 Ag34 Ag 61.1(9) 3_675 . ?
Ag3L Ag35 Ag3U 89.67(14) . . ?
Cl5P Ag35 Ag3L 124.0(3) . . ?
Cl5P Ag35 Ag3U 142.1(3) . . ?
Cl5P Ag35 Ag4A 50.7(3) . . ?
Cl5P Ag35 Ag44 50.9(4) . . ?
C0AJ Ag35 Ag3L 53.1(18) . . ?
C0AJ Ag35 Ag3U 46.3(16) . . ?
C0AJ Ag35 Cl5P 169.7(13) . . ?
C0AJ Ag35 Ag4A 122.3(17) . . ?
C0AJ Ag35 Ag44 130.2(18) . . ?
Ag4A Ag35 Ag3L 75.7(2) . . ?
Ag4A Ag35 Ag3U 165.2(3) . . ?
Ag44 Ag35 Ag3L 171.1(5) . . ?
Ag44 Ag35 Ag3U 97.7(4) . . ?
Ag44 Ag35 Ag4A 97.1(4) . . ?
Ag1I Ag36 Ag3O 83.64(15) . . ?
Ag3A Ag36 Ag1I 145.07(17) . . ?
Ag3A Ag36 Ag3O 67.97(15) . . ?
Cl5T Ag36 Ag1I 96.0(3) . . ?
Cl5T Ag36 Ag3A 88.9(3) . . ?
Cl5T Ag36 Ag3O 132.0(2) . . ?
C07H Ag36 Ag1I 122.0(15) . . ?
C07H Ag36 Ag3A 51.1(14) . . ?
C07H Ag36 Ag3O 48.8(14) . . ?
C07H Ag36 Cl5T 138.7(15) . . ?
C07H Ag36 C142 132.9(16) . . ?
C07H Ag36 C171 111.7(16) . . ?
C142 Ag36 Ag1I 43.3(9) . . ?
C142 Ag36 Ag3A 170.5(10) . . ?
C142 Ag36 Ag3O 121.4(10) . . ?
C142 Ag36 Cl5T 85.1(10) . . ?
C142 Ag36 C171 29.3(6) . . ?
C171 Ag36 Ag1I 69.0(10) . . ?
C171 Ag36 Ag3A 145.0(10) . . ?
C171 Ag36 Ag3O 127.8(10) . . ?
C171 Ag36 Cl5T 95.5(10) . . ?
Ag28 Ag37 Ag1 106.87(16) . . ?
Ag28 Ag37 Ag5G 159.0(3) . . ?
Ag38 Ag37 Ag28 87.24(13) . . ?
Ag38 Ag37 Ag1 165.86(18) . . ?
Ag38 Ag37 Ag5G 74.4(2) . . ?
Cl5W Ag37 Ag28 148.5(3) . . ?
Cl5W Ag37 Ag38 115.2(3) . . ?
Cl5W Ag37 Ag1 51.5(3) . . ?
Cl5W Ag37 Ag5G 42.7(4) . . ?
Ag5G Ag37 Ag1 91.5(2) . . ?
C23 Ag37 Ag28 48.5(13) . . ?
C23 Ag37 Ag38 52.7(12) . . ?
C23 Ag37 Cl5W 162.9(14) . . ?
C23 Ag37 Ag1 138.6(13) . . ?
C23 Ag37 Ag5G 121.4(13) . . ?
Ag24 Ag38 Ag3I 104.97(16) . . ?
Ag37 Ag38 Ag24 93.09(14) . . ?
Ag37 Ag38 Ag3I 109.62(15) . . ?
C0AW Ag38 Ag24 44.3(14) . . ?
C0AW Ag38 Ag37 137.2(14) . . ?
C0AW Ag38 Ag3I 83.5(13) . . ?
C0AW Ag38 C312 120(2) . . ?
C0AW Ag38 C23 109.3(18) . . ?
C0AW Ag38 C2D 131.6(18) . . ?
C312 Ag38 Ag24 147.6(16) . . ?
C312 Ag38 Ag37 93.8(15) . . ?
C312 Ag38 Ag3I 43.2(17) . . ?
C312 Ag38 C2D 22.8(16) . . ?
C23 Ag38 Ag24 73.7(13) . . ?
C23 Ag38 Ag37 46.3(12) . . ?
C23 Ag38 Ag3I 154.8(11) . . ?
C23 Ag38 C312 131(2) . . ?
C23 Ag38 C2D 114.4(16) . . ?
C2D Ag38 Ag24 170.4(9) . . ?
C2D Ag38 Ag37 89.6(11) . . ?
C2D Ag38 Ag3I 65.5(9) . . ?
Ag2M Ag39 Ag3E 144.7(2) . 3_675 ?
Ag2X Ag39 Ag2M 112.36(16) 3_675 . ?
Ag2X Ag39 Ag3E 67.8(2) 3_675 3_675 ?
Cl50 Ag39 Ag2M 68.9(2) . . ?
Cl50 Ag39 Ag2X 102.6(2) . 3_675 ?
Cl50 Ag39 Ag3E 76.6(3) . 3_675 ?
Cl50 Ag39 Ag6 73.1(5) . 3_675 ?
C0D5 Ag39 Ag2M 44.1(11) . . ?
C0D5 Ag39 Ag2X 126.6(16) . 3_675 ?
C0D5 Ag39 Ag3E 163.0(16) . 3_675 ?
C0D5 Ag39 Cl50 105.6(10) . . ?
C0D5 Ag39 C183 135.7(15) . 3_675 ?
C0D5 Ag39 Ag6 163.6(16) . 3_675 ?
C183 Ag39 Ag2M 157.3(12) 3_675 . ?
C183 Ag39 Ag2X 46.4(11) 3_675 3_675 ?
C183 Ag39 Ag3E 44.9(12) 3_675 3_675 ?
C183 Ag39 Cl50 118.7(11) 3_675 . ?
C183 Ag39 Ag6 48.1(12) 3_675 3_675 ?
Ag6 Ag39 Ag2M 141.2(5) 3_675 . ?
Ag0X Ag3A Ag2M 70.81(10) . . ?
Ag36 Ag3A Ag0X 67.18(11) . . ?
Ag36 Ag3A Ag2M 135.29(15) . . ?
Cl5X Ag3A Ag0X 74.0(3) . . ?
Cl5X Ag3A Ag2M 74.4(3) . . ?
Cl5X Ag3A Ag36 107.2(3) . . ?
C07H Ag3A Ag0X 109.1(15) . . ?
C07H Ag3A Ag2M 167.9(13) . . ?
C07H Ag3A Ag36 50.3(14) . . ?
C07H Ag3A Cl5X 93.8(14) . . ?
C07H Ag3A C20 125.7(16) . . ?
C0D5 Ag3A Ag0X 87.0(11) . . ?
C0D5 Ag3A Ag2M 35.5(10) . . ?
C0D5 Ag3A Ag36 126.5(15) . . ?
C0D5 Ag3A Cl5X 109.3(12) . . ?
C0D5 Ag3A C07H 155.1(17) . . ?
C0D5 Ag3A C20 30.2(8) . . ?
C20 Ag3A Ag0X 113.4(9) . . ?
C20 Ag3A Ag2M 62.9(8) . . ?
C20 Ag3A Ag36 122.4(10) . . ?
C20 Ag3A Cl5X 129.0(10) . . ?
Ag21 Ag3B Ag2H 102.40(12) . . ?
Ag2C Ag3B Ag21 77.53(12) . . ?
Ag2C Ag3B Ag2H 91.48(13) . . ?
Ag3P Ag3B Ag21 65.06(13) . . ?
Ag3P Ag3B Ag2C 125.96(15) . . ?
Ag3P Ag3B Ag2H 62.37(12) . . ?
C0AK Ag3B Ag21 112.2(9) . . ?
C0AK Ag3B Ag2C 69.3(9) . . ?
C0AK Ag3B Ag2H 134.6(9) . . ?
C0AK Ag3B Ag3P 160.4(10) . . ?
C269 Ag3B Ag21 111.7(13) . . ?
C269 Ag3B Ag2C 139.2(13) . . ?
C269 Ag3B Ag2H 48.0(13) . . ?
C269 Ag3B Ag3P 46.7(13) . . ?
C269 Ag3B C0AK 132.2(16) . . ?
C269 Ag3B C26 154.8(18) . . ?
C26 Ag3B Ag21 93.3(11) . . ?
C26 Ag3B Ag2C 41.6(10) . . ?
C26 Ag3B Ag2H 125.5(11) . . ?
C26 Ag3B Ag3P 158.4(11) . . ?
C26 Ag3B C0AK 28.8(12) . . ?
Ag14 Ag3C Ag2K 78.01(11) . . ?
Ag3M Ag3C Ag14 65.54(11) . . ?
Ag3M Ag3C Ag2K 120.12(15) . . ?
Ag3O Ag3C Ag14 66.73(12) . . ?
Ag3O Ag3C Ag2K 57.63(13) . . ?
Ag3O Ag3C Ag3M 131.09(17) . . ?
Cl5G Ag3C Ag14 68.4(2) . . ?
Cl5G Ag3C Ag2K 50.7(2) . . ?
Cl5G Ag3C Ag3M 71.7(2) . . ?
Cl5G Ag3C Ag3O 100.0(2) . . ?
C348 Ag3C Ag14 104.1(14) . . ?
C348 Ag3C Ag2K 43.2(13) . . ?
C348 Ag3C Ag3M 163.3(13) . . ?
C348 Ag3C Ag3O 44.7(16) . . ?
C348 Ag3C Cl5G 92.4(13) . . ?
C348 Ag3C C360 158.0(19) . . ?
C348 Ag3C C2G 131.2(16) . . ?
C360 Ag3C Ag14 94.2(16) . . ?
C360 Ag3C Ag2K 156.4(15) . . ?
C360 Ag3C Ag3M 38.4(14) . . ?
C360 Ag3C Ag3O 139.3(18) . . ?
C360 Ag3C Cl5G 105.7(15) . . ?
C360 Ag3C C2G 26.9(15) . . ?
C2G Ag3C Ag14 117.3(10) . . ?
C2G Ag3C Ag2K 162.9(12) . . ?
C2G Ag3C Ag3M 64.9(9) . . ?
C2G Ag3C Ag3O 133.5(11) . . ?
C2G Ag3C Cl5G 125.2(11) . . ?
Ag2D Ag3D Ag3J 98.01(15) . . ?
Ag2V Ag3D Ag2D 69.01(12) . . ?
Ag2V Ag3D Ag3J 153.49(16) . . ?
Cl5V Ag3D Ag2D 126.8(2) . . ?
Cl5V Ag3D Ag2V 74.3(2) . . ?
Cl5V Ag3D Ag3J 98.1(3) . . ?
C091 Ag3D Ag2D 138.0(14) . . ?
C091 Ag3D Ag2V 138.7(14) . . ?
C091 Ag3D Ag3J 66.2(14) . . ?
C091 Ag3D Cl5V 94.7(14) . . ?
C09D Ag3D Ag2D 133.8(16) . . ?
C09D Ag3D Ag2V 157.2(16) . . ?
C09D Ag3D Ag3J 41.8(15) . . ?
C09D Ag3D Cl5V 88.1(15) . . ?
C09D Ag3D C091 26.7(15) . . ?
C296 Ag3D Ag2D 50.0(12) . . ?
C296 Ag3D Ag2V 45.8(11) . . ?
C296 Ag3D Ag3J 140.8(13) . . ?
C296 Ag3D Cl5V 118.6(12) . . ?
C296 Ag3D C091 119.5(16) . . ?
C296 Ag3D C09D 143.1(17) . . ?
Ag1Q Ag3E Ag2X 119.0(2) 3_675 . ?
Ag33 Ag3E Ag1Q 108.9(4) . 3_675 ?
Ag33 Ag3E Ag2X 93.1(3) . . ?
Ag33 Ag3E Ag39 146.1(4) . 3_675 ?
Ag39 Ag3E Ag1Q 86.8(3) 3_675 3_675 ?
Ag39 Ag3E Ag2X 53.39(17) 3_675 . ?
Cl5K Ag3E Ag1Q 58.4(3) . 3_675 ?
Cl5K Ag3E Ag2X 134.9(5) . . ?
Cl5K Ag3E Ag33 54.9(3) . . ?
Cl5K Ag3E Ag39 144.4(5) . 3_675 ?
Cl5K Ag3E C3F 146.1(8) . . ?
C183 Ag3E Ag1Q 133.1(12) . 3_675 ?
C183 Ag3E Ag2X 38.1(10) . . ?
C183 Ag3E Ag33 111.9(13) . . ?
C183 Ag3E Ag39 46.3(11) . 3_675 ?
C183 Ag3E Cl5K 166.8(13) . . ?
C183 Ag3E C3F 28.8(11) . . ?
C3F Ag3E Ag1Q 147.3(10) . 3_675 ?
C3F Ag3E Ag2X 63.2(7) . . ?
C3F Ag3E Ag33 103.3(9) . . ?
C3F Ag3E Ag39 68.7(8) . 3_675 ?
Ag1H Ag3F Ag09 98.12(12) . 3_776 ?
Ag25 Ag3F Ag09 56.22(10) . 3_776 ?
Ag25 Ag3F Ag1H 152.16(16) . . ?
Ag25 Ag3F Ag29 105.19(16) . . ?
Ag25 Ag3F Ag2O 61.77(11) . . ?
Ag29 Ag3F Ag09 57.66(11) . 3_776 ?
Ag29 Ag3F Ag1H 61.68(11) . . ?
Ag29 Ag3F Ag2O 138.62(16) . . ?
Ag2O Ag3F Ag09 86.14(12) . 3_776 ?
Ag2O Ag3F Ag1H 110.30(15) . . ?
C08V Ag3F Ag09 97.6(10) . 3_776 ?
C08V Ag3F Ag1H 148.0(10) . . ?
C08V Ag3F Ag25 44.2(10) . . ?
C08V Ag3F Ag29 148.5(10) . . ?
C08V Ag3F Ag2O 43.6(10) . . ?
C08V Ag3F C223 147.3(16) . . ?
C223 Ag3F Ag09 106.1(12) . 3_776 ?
C223 Ag3F Ag1H 50.0(13) . . ?
C223 Ag3F Ag25 140.9(13) . . ?
C223 Ag3F Ag29 48.5(12) . . ?
C223 Ag3F Ag2O 157.3(13) . . ?
Ag0K Ag3G Ag2N 149.5(2) . . ?
Ag0K Ag3G Ag2O 78.07(14) . . ?
Ag0K Ag3G Cl5A 126.4(3) . . ?
Ag2N Ag3G Ag2O 72.97(13) . . ?
Cl4S Ag3G Ag0K 132.3(2) . . ?
Cl4S Ag3G Ag2N 71.9(2) . . ?
Cl4S Ag3G Ag2O 142.3(2) . . ?
Cl4S Ag3G Cl5A 95.8(3) . . ?
Cl5A Ag3G Ag2N 52.9(2) . . ?
Cl5A Ag3G Ag2O 73.2(2) . . ?
Cl5Q Ag3G Ag0K 96.8(3) . . ?
Cl5Q Ag3G Ag2N 55.8(2) . . ?
Cl5Q Ag3G Ag2O 46.2(2) . . ?
Cl5Q Ag3G Cl4S 101.2(3) . . ?
Cl5Q Ag3G Cl5A 94.7(3) . . ?
C5 Ag3G Ag0K 48.1(10) . . ?
C5 Ag3G Ag2N 153.8(10) . . ?
C5 Ag3G Ag2O 109.3(10) . . ?
C5 Ag3G Cl4S 108.2(10) . . ?
C5 Ag3G Cl5A 101.9(10) . . ?
C5 Ag3G Cl5Q 144.3(10) . . ?
Ag2Z Ag3H Ag44 122.2(3) . . ?
Ag3U Ag3H Ag2Z 64.46(13) . . ?
Ag3U Ag3H Ag3 99.7(4) . . ?
Ag3U Ag3H Ag44 86.2(6) . . ?
Ag45 Ag3H Ag2Z 145.8(2) . . ?
Ag45 Ag3H Ag3U 146.4(2) . . ?
Ag45 Ag3H Ag3 55.8(3) . . ?
Cl57 Ag3H Ag2Z 67.4(2) . . ?
Cl57 Ag3H Ag3U 131.6(2) . . ?
Cl57 Ag3H Ag45 79.3(3) . . ?
Cl57 Ag3H Ag3 100.2(5) . . ?
Cl57 Ag3H Ag93 76.9(6) . . ?
Cl57 Ag3H Ag44 115.7(7) . . ?
C0AU Ag3H Ag2Z 46.2(10) . . ?
C0AU Ag3H Ag3U 44.5(13) . . ?
C0AU Ag3H Ag45 157.2(11) . . ?
C0AU Ag3H Cl57 101.9(12) . . ?
C0AU Ag3H Ag3 143.7(14) . . ?
C0AU Ag3H Ag43 154.5(15) . . ?
C0AU Ag3H Ag93 175.1(13) . . ?
C0AU Ag3H Ag44 130.8(15) . . ?
C328 Ag3H Ag2Z 162.7(12) . . ?
C328 Ag3H Ag3U 101.1(13) . . ?
C328 Ag3H Ag45 46.0(13) . . ?
C328 Ag3H Cl57 125.0(13) . . ?
C328 Ag3H C0AU 130.2(16) . . ?
C328 Ag3H Ag3 48.8(10) . . ?
C328 Ag3H Ag43 61.7(14) . . ?
C328 Ag3H Ag93 49.6(13) . . ?
C328 Ag3H Ag44 43.7(11) . . ?
Ag3 Ag3H Ag2Z 121.4(2) . . ?
Ag43 Ag3H Ag2Z 130.2(7) . . ?
Ag43 Ag3H Ag3U 160.0(7) . . ?
Ag43 Ag3H Cl57 63.5(7) . . ?
Ag43 Ag3H Ag44 74.3(8) . . ?
Ag93 Ag3H Ag2Z 135.9(5) . . ?
Ag93 Ag3H Ag3U 139.4(5) . . ?
Ag3L Ag3I Ag38 72.82(13) . . ?
Ag5F Ag3I Ag38 81.67(19) . . ?
Ag5F Ag3I Ag3L 128.9(2) . . ?
C312 Ag3I Ag38 50.3(18) . . ?
C312 Ag3I Ag3L 122.9(18) . . ?
C312 Ag3I Ag5F 54.6(16) . . ?
C312 Ag3I Ag4 137.3(16) . . ?
Ag4 Ag3I Ag38 127.4(2) . . ?
Ag4 Ag3I Ag3L 79.1(3) . . ?
Ag4 Ag3I Ag5F 82.8(3) . . ?
C35 Ag3I Ag38 125.2(19) . . ?
C35 Ag3I Ag3L 53.4(19) . . ?
C35 Ag3I Ag5F 138.7(19) . . ?
C35 Ag3I C312 167(3) . . ?
C35 Ag3I Ag4 56(2) . . ?
Ag2L Ag3J Ag1D 60.58(11) . . ?
Ag2L Ag3J Ag2Q 143.72(17) . . ?
Ag2L Ag3J Ag3D 67.97(13) . . ?
Ag2Q Ag3J Ag1D 94.69(13) . . ?
Ag2Q Ag3J Ag3D 83.89(14) . . ?
Ag3D Ag3J Ag1D 82.87(11) . . ?
Cl5L Ag3J Ag1D 51.38(19) . . ?
Cl5L Ag3J Ag2L 86.4(3) . . ?
Cl5L Ag3J Ag2Q 98.4(3) . . ?
Cl5L Ag3J Ag3D 134.2(2) . . ?
C09D Ag3J Ag1D 103.3(15) . . ?
C09D Ag3J Ag2L 51.0(15) . . ?
C09D Ag3J Ag2Q 120.7(14) . . ?
C09D Ag3J Ag3D 44.6(13) . . ?
C09D Ag3J Cl5L 136.4(16) . . ?
C09D Ag3J C7 137(2) . . ?
C09D Ag3J C8 122.4(18) . . ?
C7 Ag3J Ag1D 115.3(11) . . ?
C7 Ag3J Ag2L 171.3(14) . . ?
C7 Ag3J Ag2Q 40.8(10) . . ?
C7 Ag3J Ag3D 120.1(13) . . ?
C7 Ag3J Cl5L 85.2(14) . . ?
C7 Ag3J C8 28.2(7) . . ?
C8 Ag3J Ag1D 134.1(10) . . ?
C8 Ag3J Ag2L 148.9(9) . . ?
C8 Ag3J Ag2Q 67.4(9) . . ?
C8 Ag3J Ag3D 132.7(10) . . ?
C8 Ag3J Cl5L 88.3(11) . . ?
Ag1K Ag3K Ag30 100.67(13) . 3_675 ?
Ag1K Ag3K Ag31 103.75(16) . . ?
Ag1Q Ag3K Ag1K 57.43(11) 3_675 . ?
Ag1Q Ag3K Ag30 98.79(16) 3_675 3_675 ?
Ag1Q Ag3K Ag31 106.83(16) 3_675 . ?
Ag31 Ag3K Ag30 151.37(16) . 3_675 ?
Ag3V Ag3K Ag1K 94.29(13) . . ?
Ag3V Ag3K Ag1Q 142.95(17) . 3_675 ?
Ag3V Ag3K Ag30 60.44(13) . 3_675 ?
Ag3V Ag3K Ag31 102.7(2) . . ?
Cl5K Ag3K Ag1K 101.2(3) . . ?
Cl5K Ag3K Ag1Q 60.8(2) . 3_675 ?
Cl5K Ag3K Ag30 132.8(3) . 3_675 ?
Cl5K Ag3K Ag31 55.8(3) . . ?
Cl5K Ag3K Ag3V 155.9(3) . . ?
Cl5K Ag3K Cl5N 151.0(4) . . ?
Cl5N Ag3K Ag1K 55.6(3) . . ?
Cl5N Ag3K Ag1Q 90.5(3) . 3_675 ?
Cl5N Ag3K Ag30 50.1(3) . 3_675 ?
Cl5N Ag3K Ag31 139.8(3) . . ?
Cl5N Ag3K Ag3V 52.4(3) . . ?
Ag35 Ag3L Ag24 95.23(15) . . ?
Ag35 Ag3L Ag3I 108.03(16) . . ?
Ag3I Ag3L Ag24 107.62(16) . . ?
C0AJ Ag3L Ag24 76.0(10) . . ?
C0AJ Ag3L Ag35 45.4(13) . . ?
C0AJ Ag3L Ag3I 153.1(13) . . ?
C0AJ Ag3L C35 127(2) . . ?
C0AW Ag3L Ag24 43.8(14) . . ?
C0AW Ag3L Ag35 138.8(14) . . ?
C0AW Ag3L Ag3I 86.2(15) . . ?
C0AW Ag3L C0AJ 111.4(18) . . ?
C0AW Ag3L C35 121(2) . . ?
C35 Ag3L Ag24 151.6(18) . . ?
C35 Ag3L Ag35 93.7(18) . . ?
C35 Ag3L Ag3I 44.1(18) . . ?
Ag22 Ag3M Ag1N 75.42(11) . . ?
Ag22 Ag3M Ag3C 99.31(13) . . ?
Ag22 Ag3M Ag45 123.7(2) . . ?
Ag3C Ag3M Ag1N 141.27(19) . . ?
Ag45 Ag3M Ag1N 84.44(17) . . ?
Ag45 Ag3M Ag3C 66.44(16) . . ?
Cl59 Ag3M Ag1N 47.80(18) . . ?
Cl59 Ag3M Ag22 51.0(2) . . ?
Cl59 Ag3M Ag3C 98.7(2) . . ?
Cl59 Ag3M Ag45 76.5(3) . . ?
Cl5H Ag3M Ag1N 69.8(2) . . ?
Cl5H Ag3M Ag22 59.6(2) . . ?
Cl5H Ag3M Ag3C 140.7(3) . . ?
Cl5H Ag3M Ag45 152.6(3) . . ?
Cl5H Ag3M Cl59 92.1(3) . . ?
Cl5H Ag3M Ag43 137.4(5) . . ?
Cl5H Ag3M Ag93 143.1(6) . . ?
C360 Ag3M Ag1N 125.9(19) . . ?
C360 Ag3M Ag22 140.7(16) . . ?
C360 Ag3M Ag3C 42.4(16) . . ?
C360 Ag3M Ag45 44.1(19) . . ?
C360 Ag3M Cl59 115.1(19) . . ?
C360 Ag3M Cl5H 152.7(19) . . ?
C360 Ag3M Ag43 53.6(19) . . ?
C360 Ag3M Ag93 59(2) . . ?
Ag43 Ag3M Ag1N 72.6(5) . . ?
Ag43 Ag3M Ag22 127.5(5) . . ?
Ag43 Ag3M Ag3C 81.9(5) . . ?
Ag43 Ag3M Cl59 76.8(6) . . ?
Ag93 Ag3M Ag1N 73.4(5) . . ?
Ag93 Ag3M Ag22 107.6(5) . . ?
Ag93 Ag3M Ag3C 71.9(5) . . ?
Ag93 Ag3M Cl59 59.6(5) . . ?
Ag0K Ag3N Ag1J 108.4(4) 3_776 3_776 ?
Ag0K Ag3N Ag20 170.7(5) 3_776 . ?
Ag0P Ag3N Ag0K 100.3(2) . 3_776 ?
Ag0P Ag3N Ag1J 122.7(3) . 3_776 ?
Ag0P Ag3N Ag20 82.9(2) . . ?
Ag0P Ag3N Ag41 77.40(18) . 3_776 ?
Ag20 Ag3N Ag1J 62.97(18) . 3_776 ?
Ag41 Ag3N Ag0K 88.0(3) 3_776 3_776 ?
Ag41 Ag3N Ag1J 55.9(2) 3_776 3_776 ?
Ag41 Ag3N Ag20 84.2(2) 3_776 . ?
Cl4D Ag3N Ag0K 131.2(3) . 3_776 ?
Cl4D Ag3N Ag0P 51.7(3) . . ?
Cl4D Ag3N Ag1J 72.4(3) . 3_776 ?
Cl4D Ag3N Ag20 45.0(2) . . ?
Cl4D Ag3N Ag41 50.8(3) . 3_776 ?
Cl4D Ag3N Cl5R 112.8(5) . 3_776 ?
Cl4D Ag3N C3Y 140.2(10) . 3_776 ?
Cl5R Ag3N Ag0K 101.1(4) 3_776 3_776 ?
Cl5R Ag3N Ag0P 158.6(4) 3_776 . ?
Cl5R Ag3N Ag1J 50.3(3) 3_776 3_776 ?
Cl5R Ag3N Ag20 76.2(3) 3_776 . ?
Cl5R Ag3N Ag41 104.6(5) 3_776 3_776 ?
C151 Ag3N Ag0K 41.4(12) 3_776 3_776 ?
C151 Ag3N Ag0P 94.1(12) 3_776 . ?
C151 Ag3N Ag1J 139.1(12) 3_776 3_776 ?
C151 Ag3N Ag20 147.6(13) 3_776 . ?
C151 Ag3N Ag41 126.8(12) 3_776 3_776 ?
C151 Ag3N Cl4D 145.6(12) 3_776 . ?
C151 Ag3N Cl5R 101.1(12) 3_776 3_776 ?
C151 Ag3N C3Y 24.7(12) 3_776 3_776 ?
C3Y Ag3N Ag0K 65.7(7) 3_776 3_776 ?
C3Y Ag3N Ag0P 93.5(9) 3_776 . ?
C3Y Ag3N Ag1J 143.4(9) 3_776 3_776 ?
C3Y Ag3N Ag20 123.0(7) 3_776 . ?
C3Y Ag3N Ag41 150.5(7) 3_776 3_776 ?
C3Y Ag3N Cl5R 94.1(9) 3_776 3_776 ?
Ag2K Ag3O Ag36 97.08(15) . . ?
Ag3C Ag3O Ag2K 68.46(14) . . ?
Ag3C Ag3O Ag36 153.02(17) . . ?
Cl5X Ag3O Ag2K 128.4(3) . . ?
Cl5X Ag3O Ag36 97.9(3) . . ?
Cl5X Ag3O Ag3C 76.4(3) . . ?
C07H Ag3O Ag2K 132.7(13) . . ?
C07H Ag3O Ag36 44.7(13) . . ?
C07H Ag3O Ag3C 158.0(13) . . ?
C07H Ag3O Cl5X 89.8(13) . . ?
C07H Ag3O C3U 24.6(14) . . ?
C348 Ag3O Ag2K 49.6(14) . . ?
C348 Ag3O Ag36 138.9(14) . . ?
C348 Ag3O Ag3C 46.5(13) . . ?
C348 Ag3O Cl5X 121.1(14) . . ?
C348 Ag3O C07H 137.7(18) . . ?
C348 Ag3O C3U 117.1(15) . . ?
C3U Ag3O Ag2K 137.0(10) . . ?
C3U Ag3O Ag36 68.0(8) . . ?
C3U Ag3O Ag3C 138.0(8) . . ?
C3U Ag3O Cl5X 94.3(10) . . ?
Ag2H Ag3P Ag21 98.38(13) . . ?
Ag3B Ag3P Ag21 59.36(12) . . ?
Ag3B Ag3P Ag2H 61.74(12) . . ?
Ag3B Ag3P Ag3R 138.37(17) . 3_675 ?
Ag3B Ag3P Ag40 112.23(18) . 3_675 ?
Ag3R Ag3P Ag21 86.40(13) 3_675 . ?
Ag3R Ag3P Ag2H 105.60(16) 3_675 . ?
Ag3R Ag3P Ag40 58.89(14) 3_675 3_675 ?
Ag40 Ag3P Ag21 59.56(13) 3_675 . ?
Ag40 Ag3P Ag2H 151.66(16) 3_675 . ?
C0CC Ag3P Ag21 96.4(10) 3_675 . ?
C0CC Ag3P Ag2H 144.9(14) 3_675 . ?
C0CC Ag3P Ag3B 150.4(12) 3_675 . ?
C0CC Ag3P Ag3R 43.9(13) 3_675 3_675 ?
C0CC Ag3P Ag40 38.9(11) 3_675 3_675 ?
C0CC Ag3P C269 154.4(16) 3_675 . ?
C269 Ag3P Ag21 103.3(11) . . ?
C269 Ag3P Ag2H 47.7(12) . . ?
C269 Ag3P Ag3B 44.0(11) . . ?
C269 Ag3P Ag3R 152.2(12) . 3_675 ?
C269 Ag3P Ag40 148.0(12) . 3_675 ?
F075 Sb3Q F28 91.3(9) . . ?
F075 Sb3Q F36 89.6(9) . . ?
F075 Sb3Q F47 89.4(9) . . ?
F075 Sb3Q F127 178.2(11) . . ?
F075 Sb3Q F8 88.8(9) . . ?
F28 Sb3Q F36 178.9(11) . . ?
F28 Sb3Q F47 89.7(10) . . ?
F28 Sb3Q F127 90.5(10) . . ?
F28 Sb3Q F8 90.5(10) . . ?
F36 Sb3Q F8 90.2(10) . . ?
F47 Sb3Q F36 89.6(10) . . ?
F47 Sb3Q F8 178.3(12) . . ?
F127 Sb3Q F36 88.6(10) . . ?
F127 Sb3Q F47 90.9(10) . . ?
F127 Sb3Q F8 90.8(10) . . ?
Ag3P Ag3R Ag26 135.28(16) 3_675 . ?
Ag3P Ag3R Ag5F 110.34(19) 3_675 . ?
Ag3P Ag3R Ag4 170.1(2) 3_675 . ?
Ag40 Ag3R Ag26 91.30(15) . . ?
Ag40 Ag3R Ag3P 61.19(14) . 3_675 ?
Ag40 Ag3R Ag5F 169.12(19) . . ?
Ag40 Ag3R Ag4 119.0(2) . . ?
Ag5F Ag3R Ag26 99.56(15) . . ?
Ag5F Ag3R Ag4 68.0(2) . . ?
Cl5U Ag3R Ag26 50.3(2) . . ?
Cl5U Ag3R Ag3P 129.4(3) . 3_675 ?
Cl5U Ag3R Ag40 136.7(3) . . ?
Cl5U Ag3R Ag5F 53.6(3) . . ?
Cl5U Ag3R Ag4 58.2(3) . . ?
C0CC Ag3R Ag26 129.5(14) . . ?
C0CC Ag3R Ag3P 45.0(16) . 3_675 ?
C0CC Ag3R Ag40 40.1(11) . . ?
C0CC Ag3R Ag5F 129.2(12) . . ?
C0CC Ag3R Cl5U 173.4(14) . . ?
C0CC Ag3R Ag4 127.8(16) . . ?
Ag4 Ag3R Ag26 53.69(17) . . ?
Ag2X Ag3S Ag21 100.02(13) . . ?
Ag33 Ag3S Ag21 79.58(13) . . ?
Ag33 Ag3S Ag2X 92.34(15) . . ?
Ag40 Ag3S Ag21 61.77(13) 3_675 . ?
Ag40 Ag3S Ag2X 63.62(13) 3_675 . ?
Ag40 Ag3S Ag33 127.45(15) 3_675 . ?
C181 Ag3S Ag21 98.1(13) . . ?
C181 Ag3S Ag2X 124.7(12) . . ?
C181 Ag3S Ag33 41.2(12) . . ?
C181 Ag3S Ag40 159.9(13) . 3_675 ?
C181 Ag3S C4 154.6(17) . . ?
C181 Ag3S C1T 29.3(13) . . ?
C4 Ag3S Ag21 107.2(12) . . ?
C4 Ag3S Ag2X 48.9(13) . . ?
C4 Ag3S Ag33 141.1(13) . . ?
C4 Ag3S Ag40 45.5(12) . 3_675 ?
C4 Ag3S C1T 132.8(14) . . ?
C1T Ag3S Ag21 114.4(8) . . ?
C1T Ag3S Ag2X 136.6(9) . . ?
C1T Ag3S Ag33 70.1(7) . . ?
C1T Ag3S Ag40 156.8(8) . 3_675 ?
Ag0F Ag3T Ag17 166.9(2) . . ?
Ag0O Ag3T Ag0F 60.02(9) . . ?
Ag0O Ag3T Ag17 130.89(19) . . ?
Ag12 Ag3T Ag0F 86.77(14) . . ?
Ag12 Ag3T Ag0O 113.36(12) . . ?
Ag12 Ag3T Ag17 81.83(12) . . ?
Ag3Z Ag3T Ag0F 134.54(17) . . ?
Ag3Z Ag3T Ag0O 98.00(19) . . ?
Ag3Z Ag3T Ag12 137.87(16) . . ?
Ag3Z Ag3T Ag17 56.13(12) . . ?
Cl4S Ag3T Ag0F 47.1(2) . . ?
Cl4S Ag3T Ag0O 65.6(2) . . ?
Cl4S Ag3T Ag12 51.0(2) . . ?
Cl4S Ag3T Ag17 126.4(3) . . ?
Cl4S Ag3T Ag3Z 160.7(3) . . ?
Cl4S Ag3T C249 132.6(10) . . ?
C09I Ag3T Ag0F 133.8(10) . . ?
C09I Ag3T Ag0O 144.2(12) . . ?
C09I Ag3T Ag12 101.2(11) . . ?
C09I Ag3T Ag17 43.8(10) . . ?
C09I Ag3T Ag3Z 47.4(11) . . ?
C09I Ag3T Cl4S 150.1(12) . . ?
C09I Ag3T C249 24.4(12) . . ?
C249 Ag3T Ag0F 110.6(8) . . ?
C249 Ag3T Ag0O 148.9(8) . . ?
C249 Ag3T Ag12 94.5(9) . . ?
C249 Ag3T Ag17 64.2(8) . . ?
C249 Ag3T Ag3Z 66.7(9) . . ?
Ag0D Ag3U Ag2Z 59.56(11) . . ?
Ag35 Ag3U Ag0D 74.83(11) . . ?
Ag35 Ag3U Ag2Z 114.89(14) . . ?
Ag35 Ag3U Ag3H 87.08(15) . . ?
Ag3H Ag3U Ag0D 98.23(14) . . ?
Ag3H Ag3U Ag2Z 59.38(12) . . ?
C0AJ Ag3U Ag0D 93.6(14) . . ?
C0AJ Ag3U Ag2Z 152.3(14) . . ?
C0AJ Ag3U Ag35 44.7(14) . . ?
C0AJ Ag3U Ag3H 124.5(14) . . ?
C0AJ Ag3U C0AU 163.3(17) . . ?
C0AJ Ag3U C3A 25.7(15) . . ?
C0AU Ag3U Ag0D 102.6(10) . . ?
C0AU Ag3U Ag2Z 43.2(10) . . ?
C0AU Ag3U Ag35 136.6(12) . . ?
C0AU Ag3U Ag3H 49.9(12) . . ?
C0AU Ag3U C3A 143.4(15) . . ?
C3A Ag3U Ag0D 110.2(10) . . ?
C3A Ag3U Ag2Z 164.5(10) . . ?
C3A Ag3U Ag35 69.8(8) . . ?
C3A Ag3U Ag3H 136.1(9) . . ?
Ag22 Ag3V Ag2R 104.90(15) . . ?
Ag22 Ag3V Ag2Y 58.07(11) . . ?
Ag22 Ag3V Ag30 105.73(16) . 3_675 ?
Ag22 Ag3V Ag3K 147.14(17) . . ?
Ag2Y Ag3V Ag2R 100.04(15) . . ?
Ag2Y Ag3V Ag30 103.93(15) . 3_675 ?
Ag30 Ag3V Ag2R 147.96(15) 3_675 . ?
Ag3K Ag3V Ag2R 92.53(15) . . ?
Ag3K Ag3V Ag2Y 91.96(13) . . ?
Ag3K Ag3V Ag30 65.91(14) . 3_675 ?
Cl5H Ag3V Ag22 62.6(2) . . ?
Cl5H Ag3V Ag2R 52.7(2) . . ?
Cl5H Ag3V Ag2Y 100.8(3) . . ?
Cl5H Ag3V Ag30 139.6(3) . 3_675 ?
Cl5H Ag3V Ag3K 144.3(3) . . ?
Cl5N Ag3V Ag22 95.9(3) . . ?
Cl5N Ag3V Ag2R 132.2(3) . . ?
Cl5N Ag3V Ag2Y 56.4(3) . . ?
Cl5N Ag3V Ag30 52.7(3) . 3_675 ?
Cl5N Ag3V Ag3K 52.9(3) . . ?
Cl5N Ag3V Cl5H 156.0(4) . . ?
Ag0Y Ag3W Ag1B 59.34(12) 3_675 3_675 ?
Ag0Y Ag3W Ag1C 115.8(2) 3_675 . ?
Ag0Y Ag3W Ag1K 63.26(13) 3_675 . ?
Ag0Y Ag3W Ag47 150.66(18) 3_675 . ?
Ag1B Ag3W Ag1C 110.10(16) 3_675 . ?
Ag1B Ag3W Ag1K 66.60(12) 3_675 . ?
Ag1C Ag3W Ag1K 56.52(12) . . ?
Ag47 Ag3W Ag1B 91.73(14) . 3_675 ?
Ag47 Ag3W Ag1C 67.0(2) . . ?
Ag47 Ag3W Ag1K 102.7(2) . . ?
Cl5J Ag3W Ag0Y 102.2(3) . 3_675 ?
Cl5J Ag3W Ag1B 58.6(3) . 3_675 ?
Cl5J Ag3W Ag1C 55.5(3) . . ?
Cl5J Ag3W Ag1K 52.2(3) . . ?
Cl5J Ag3W Ag47 53.5(3) . . ?
Cl5J Ag3W Cl5W 170.5(4) . . ?
Cl5W Ag3W Ag0Y 73.4(3) . 3_675 ?
Cl5W Ag3W Ag1B 112.4(3) . 3_675 ?
Cl5W Ag3W Ag1C 133.9(3) . . ?
Cl5W Ag3W Ag1K 129.4(3) . . ?
Cl5W Ag3W Ag47 127.6(4) . . ?
F1 Sb3X F 85.4(16) . . ?
F1 Sb3X F11 178.1(15) . . ?
F2 Sb3X F 161(2) . . ?
F2 Sb3X F1 88.9(18) . . ?
F2 Sb3X F11 92.8(16) . . ?
F2 Sb3X F32 109(2) . . ?
F2 Sb3X F64 73(2) . . ?
F11 Sb3X F 93.4(14) . . ?
F32 Sb3X F 89.5(16) . . ?
F32 Sb3X F1 90.1(16) . . ?
F32 Sb3X F11 88.4(15) . . ?
F64 Sb3X F 89(2) . . ?
F64 Sb3X F1 89(2) . . ?
F64 Sb3X F11 92(2) . . ?
F64 Sb3X F32 178(2) . . ?
F06V Sb3Y F0AH 178.3(17) . . ?
F06V Sb3Y F23 85.9(16) . . ?
F06V Sb3Y F26 86.2(17) . . ?
F06V Sb3Y F34 92.8(17) . . ?
F0AH Sb3Y F26 93.5(16) . . ?
F0AH Sb3Y F34 88.8(15) . . ?
F0BO Sb3Y F06V 92.2(17) . . ?
F0BO Sb3Y F0AH 88.2(16) . . ?
F0BO Sb3Y F23 95.6(16) . . ?
F0BO Sb3Y F26 176.8(18) . . ?
F0BO Sb3Y F34 93.0(17) . . ?
F23 Sb3Y F0AH 92.4(14) . . ?
F23 Sb3Y F26 87.0(16) . . ?
F23 Sb3Y F34 171.3(16) . . ?
F34 Sb3Y F26 84.3(17) . . ?
Ag17 Ag3Z Ag1W 115.15(16) . . ?
Ag17 Ag3Z Ag3T 66.89(13) . . ?
Ag3T Ag3Z Ag1W 129.7(2) . . ?
C09I Ag3Z Ag17 49.5(10) . . ?
C09I Ag3Z Ag1W 164.7(10) . . ?
C09I Ag3Z Ag3T 49.3(10) . . ?
C09I Ag3Z C113 143.9(15) . . ?
C09I Ag3Z C2K 116.8(12) . . ?
C113 Ag3Z Ag17 129.8(12) . . ?
C113 Ag3Z Ag1W 42.4(11) . . ?
C113 Ag3Z Ag3T 162.1(13) . . ?
C113 Ag3Z C2K 27.5(13) . . ?
C2K Ag3Z Ag17 122.9(9) . . ?
C2K Ag3Z Ag1W 69.6(7) . . ?
C2K Ag3Z Ag3T 155.4(8) . . ?
Ag21 Ag40 Ag2X 97.99(14) 3_675 3_675 ?
Ag3P Ag40 Ag21 63.34(13) 3_675 3_675 ?
Ag3P Ag40 Ag2X 149.02(16) 3_675 3_675 ?
Ag3R Ag40 Ag21 89.05(14) . 3_675 ?
Ag3R Ag40 Ag2X 97.54(16) . 3_675 ?
Ag3R Ag40 Ag3P 59.91(13) . 3_675 ?
Ag3S Ag40 Ag21 61.78(13) 3_675 3_675 ?
Ag3S Ag40 Ag2X 60.36(13) 3_675 3_675 ?
Ag3S Ag40 Ag3P 120.5(2) 3_675 3_675 ?
Ag3S Ag40 Ag3R 137.35(17) 3_675 . ?
C0CC Ag40 Ag21 104.8(16) . 3_675 ?
C0CC Ag40 Ag2X 133.6(17) . 3_675 ?
C0CC Ag40 Ag3P 43.9(17) . 3_675 ?
C0CC Ag40 Ag3R 44.3(14) . . ?
C0CC Ag40 Ag3S 164.1(18) . 3_675 ?
C0CC Ag40 C4 145(2) . 3_675 ?
C4 Ag40 Ag21 109.3(13) 3_675 3_675 ?
C4 Ag40 Ag2X 47.1(13) 3_675 3_675 ?
C4 Ag40 Ag3P 159.3(14) 3_675 3_675 ?
C4 Ag40 Ag3R 140.8(14) 3_675 . ?
C4 Ag40 Ag3S 47.6(13) 3_675 3_675 ?
Ag1J Ag41 Ag0J 55.34(11) . . ?
Ag1J Ag41 Ag3N 63.8(2) . 3_776 ?
Ag2W Ag41 Ag0J 91.51(15) . . ?
Ag2W Ag41 Ag1J 126.1(2) . . ?
Ag2W Ag41 Ag3N 142.6(3) . 3_776 ?
Ag3N Ag41 Ag0J 116.3(2) 3_776 . ?
Cl4D Ag41 Ag0J 97.4(3) 3_776 . ?
Cl4D Ag41 Ag1J 76.8(2) 3_776 . ?
Cl4D Ag41 Ag2W 155.8(3) 3_776 . ?
Cl4D Ag41 Ag3N 49.6(3) 3_776 3_776 ?
Cl4D Ag41 Cl4Y 95.8(3) 3_776 . ?
Cl4D Ag41 Cl4Z 121.7(4) 3_776 . ?
Cl4D Ag41 Cl5Q 124.8(4) 3_776 . ?
Cl4Y Ag41 Ag0J 166.2(2) . . ?
Cl4Y Ag41 Ag1J 132.7(3) . . ?
Cl4Y Ag41 Ag2W 74.7(2) . . ?
Cl4Y Ag41 Ag3N 75.8(3) . 3_776 ?
Cl4Z Ag41 Ag0J 51.9(2) . . ?
Cl4Z Ag41 Ag1J 106.2(2) . . ?
Cl4Z Ag41 Ag2W 49.8(2) . . ?
Cl4Z Ag41 Ag3N 166.9(3) . 3_776 ?
Cl4Z Ag41 Cl4Y 116.7(3) . . ?
Cl5Q Ag41 Ag0J 76.8(3) . . ?
Cl5Q Ag41 Ag1J 54.6(2) . . ?
Cl5Q Ag41 Ag2W 79.1(3) . . ?
Cl5Q Ag41 Ag3N 83.5(4) . 3_776 ?
Cl5Q Ag41 Cl4Y 99.1(4) . . ?
Cl5Q Ag41 Cl4Z 97.7(3) . . ?
Ag3H Ag45 Ag3M 106.1(2) . . ?
C328 Ag45 Ag3H 47.6(9) . . ?
C328 Ag45 Ag3M 144.6(10) . . ?
C328 Ag45 C360 172.6(19) . . ?
C328 Ag45 Ag3 54.2(11) . . ?
C328 Ag45 C2G 145.9(14) . . ?
C360 Ag45 Ag3H 131.2(15) . . ?
C360 Ag45 Ag3M 40.8(14) . . ?
C360 Ag45 Ag3 133.1(16) . . ?
C360 Ag45 C2G 27.3(16) . . ?
Ag3 Ag45 Ag3H 65.3(3) . . ?
Ag3 Ag45 Ag3M 96.0(5) . . ?
C2G Ag45 Ag3H 131.2(11) . . ?
C2G Ag45 Ag3M 67.5(9) . . ?
C2G Ag45 Ag3 158.3(10) . . ?
Ag1C Ag47 Ag4A 148.0(2) . . ?
Ag1V Ag47 Ag1C 94.3(2) . . ?
Ag1V Ag47 Ag26 71.54(11) . . ?
Ag1V Ag47 Ag4A 94.9(2) . . ?
Ag26 Ag47 Ag1C 153.73(19) . . ?
Ag26 Ag47 Ag4A 57.50(17) . . ?
Ag2P Ag47 Ag1C 98.73(19) . . ?
Ag2P Ag47 Ag1V 54.13(11) . . ?
Ag2P Ag47 Ag26 55.01(11) . . ?
Ag2P Ag47 Ag4A 111.5(2) . . ?
Ag3W Ag47 Ag1C 57.52(14) . . ?
Ag3W Ag47 Ag1V 132.8(2) . . ?
Ag3W Ag47 Ag26 116.3(2) . . ?
Ag3W Ag47 Ag2P 90.65(15) . . ?
Ag3W Ag47 Ag4 111.7(4) . . ?
Cl5J Ag47 Ag1C 50.2(2) . . ?
Cl5J Ag47 Ag1V 83.9(3) . . ?
Cl5J Ag47 Ag26 105.1(3) . . ?
Cl5J Ag47 Ag2P 53.4(2) . . ?
Cl5J Ag47 Ag3W 48.9(3) . . ?
Cl5J Ag47 Cl5U 91.5(4) . . ?
Cl5J Ag47 Ag4 147.4(4) . . ?
Cl5J Ag47 Ag4A 161.5(4) . . ?
Cl5P Ag47 Ag1C 120.7(4) . . ?
Cl5P Ag47 Ag1V 60.8(3) . . ?
Cl5P Ag47 Ag26 72.4(3) . . ?
Cl5P Ag47 Ag2P 104.5(3) . . ?
Cl5P Ag47 Ag3W 164.7(3) . . ?
Cl5P Ag47 Cl5J 143.9(5) . . ?
Cl5P Ag47 Cl5U 110.4(4) . . ?
Cl5P Ag47 Ag4 61.4(4) . . ?
Cl5P Ag47 Ag3X 149.6(5) . . ?
Cl5P Ag47 Ag4A 42.5(4) . . ?
Cl5U Ag47 Ag1C 128.5(2) . . ?
Cl5U Ag47 Ag1V 117.1(2) . . ?
Cl5U Ag47 Ag26 49.4(2) . . ?
Cl5U Ag47 Ag2P 73.5(2) . . ?
Cl5U Ag47 Ag3W 71.6(3) . . ?
Cl5U Ag47 Ag4 56.0(4) . . ?
Cl5U Ag47 Ag4A 72.6(3) . . ?
Ag4 Ag47 Ag1C 149.6(2) . . ?
Ag4 Ag47 Ag1V 109.8(2) . . ?
Ag4 Ag47 Ag26 55.86(18) . . ?
Ag4 Ag47 Ag2P 110.3(2) . . ?
Ag3X Ag47 Ag1C 76.2(3) . . ?
Ag3X Ag47 Ag1V 148.2(3) . . ?
Ag3X Ag47 Ag26 104.0(4) . . ?
Ag3X Ag47 Ag2P 96.8(3) . . ?
Ag3X Ag47 Cl5J 66.5(4) . . ?
Ag3X Ag47 Cl5U 55.4(4) . . ?
Ag3X Ag47 Ag4A 109.3(5) . . ?
Ag06 Cl4B Ag0B 152.1(4) . 3_776 ?
Ag06 Cl4B Ag18 73.5(2) . 3_776 ?
Ag06 Cl4B Ag2S 108.5(4) . . ?
Ag06 Cl4B Ag2U 93.4(3) . . ?
Ag07 Cl4B Ag06 74.1(3) . . ?
Ag07 Cl4B Ag0B 78.5(2) . 3_776 ?
Ag07 Cl4B Ag18 136.9(4) . 3_776 ?
Ag07 Cl4B Ag2S 95.3(3) . . ?
Ag07 Cl4B Ag2U 135.0(4) . . ?
Ag0B Cl4B Ag18 132.7(3) 3_776 3_776 ?
Ag2S Cl4B Ag0B 78.8(2) . 3_776 ?
Ag2S Cl4B Ag18 69.4(2) . 3_776 ?
Ag2S Cl4B Ag2U 129.4(4) . . ?
Ag2U Cl4B Ag0B 102.5(3) . 3_776 ?
Ag2U Cl4B Ag18 74.6(2) . 3_776 ?
Ag0V Cl4C Ag02 92.4(3) . . ?
Ag0P Cl4D Ag0N 148.0(4) . 3_776 ?
Ag0P Cl4D Ag2B 79.5(3) . 3_776 ?
Ag0P Cl4D Ag3N 73.7(4) . . ?
Ag0P Cl4D Ag41 102.6(3) . 3_776 ?
Ag0P Cl4D Ag8 81.9(4) . . ?
Ag20 Cl4D Ag0N 73.9(2) . 3_776 ?
Ag20 Cl4D Ag0P 121.6(4) . . ?
Ag20 Cl4D Ag2B 96.3(3) . 3_776 ?
Ag20 Cl4D Ag3N 86.2(3) . . ?
Ag20 Cl4D Ag41 127.2(4) . 3_776 ?
Ag20 Cl4D Ag8 94.4(7) . . ?
Ag2B Cl4D Ag0N 70.5(2) 3_776 3_776 ?
Ag2B Cl4D Ag8 161.4(5) 3_776 . ?
Ag3N Cl4D Ag0N 138.0(4) . 3_776 ?
Ag3N Cl4D Ag2B 149.8(5) . 3_776 ?
Ag3N Cl4D Ag41 79.6(4) . 3_776 ?
Ag41 Cl4D Ag0N 83.7(3) 3_776 3_776 ?
Ag41 Cl4D Ag2B 120.4(4) 3_776 3_776 ?
Ag9 Cl4D Ag0P 108.0(4) 3_776 . ?
Ag9 Cl4D Ag20 130.4(5) 3_776 . ?
Ag9 Cl4D Ag8 90.4(10) 3_776 . ?
Ag0O Cl4E Ag08 120.3(3) . . ?
Ag0O Cl4E Ag0T 68.6(2) . 3_776 ?
Ag0O Cl4E Ag18 118.3(4) . 3_776 ?
Ag0T Cl4E Ag08 154.9(4) 3_776 . ?
Ag11 Cl4E Ag08 83.8(2) . . ?
Ag11 Cl4E Ag0O 71.6(2) . . ?
Ag11 Cl4E Ag0T 120.8(4) . 3_776 ?
Ag11 Cl4E Ag18 73.9(3) . 3_776 ?
Ag11 Cl4E Ag2N 157.9(4) . . ?
Ag18 Cl4E Ag08 104.5(3) 3_776 . ?
Ag18 Cl4E Ag0T 88.6(3) 3_776 3_776 ?
Ag2N Cl4E Ag08 84.4(3) . . ?
Ag2N Cl4E Ag0O 98.8(3) . . ?
Ag2N Cl4E Ag0T 70.8(2) . 3_776 ?
Ag2N Cl4E Ag18 127.3(3) . 3_776 ?
Ag03 Cl4F Ag05 90.7(2) . . ?
Ag03 Cl4F Ag0W 143.8(3) . . ?
Ag03 Cl4F Ag17 120.0(3) . . ?
Ag05 Cl4F Ag0W 63.45(19) . . ?
Ag05 Cl4F Ag17 141.4(3) . . ?
Ag0W Cl4F Ag17 78.3(2) . . ?
Ag0J Cl4G Ag0S 83.2(2) . . ?
Ag0T Cl4G Ag0J 133.2(3) . . ?
Ag0T Cl4G Ag0S 85.5(2) . . ?
Ag0T Cl4G Ag0U 77.8(2) . 3_776 ?
Ag0U Cl4G Ag0J 81.9(2) 3_776 . ?
Ag0U Cl4G Ag0S 139.3(3) 3_776 . ?
Ag03 Cl4H Ag02 143.4(3) . . ?
Ag03 Cl4H Ag05 91.4(2) . . ?
Ag05 Cl4H Ag02 62.26(18) . . ?
Ag09 Cl4I Ag1F 91.9(3) . . ?
Ag0A Cl4J Ag0C 80.2(3) . . ?
Ag0A Cl4J Ag10 143.1(4) . . ?
Ag0A Cl4J Ag1P 75.7(3) . . ?
Ag0A Cl4J Ag2F 102.5(3) . . ?
Ag0C Cl4J Ag10 130.7(3) . . ?
Ag1P Cl4J Ag0C 154.7(4) . . ?
Ag1P Cl4J Ag10 74.5(2) . . ?
Ag1W Cl4J Ag0A 127.2(3) . . ?
Ag1W Cl4J Ag0C 101.5(3) . . ?
Ag1W Cl4J Ag10 72.3(2) . . ?
Ag1W Cl4J Ag1P 87.3(3) . . ?
Ag1W Cl4J Ag2F 130.2(4) . . ?
Ag2F Cl4J Ag0C 86.2(3) . . ?
Ag2F Cl4J Ag10 66.2(2) . . ?
Ag2F Cl4J Ag1P 106.3(3) . . ?
Ag0M Cl4K Ag0Y 71.2(2) . . ?
Ag0M Cl4K Ag0Z 81.9(2) . . ?
Ag0M Cl4K Ag1B 121.1(4) . . ?
Ag0M Cl4K Ag22 73.7(3) . . ?
Ag0M Cl4K Ag2J 156.8(4) . . ?
Ag0Y Cl4K Ag0Z 120.9(3) . . ?
Ag0Y Cl4K Ag1B 69.2(2) . . ?
Ag0Y Cl4K Ag22 113.5(4) . . ?
Ag1B Cl4K Ag0Z 156.7(4) . . ?
Ag22 Cl4K Ag0Z 107.4(3) . . ?
Ag22 Cl4K Ag1B 84.3(3) . . ?
Ag2J Cl4K Ag0Y 97.3(3) . . ?
Ag2J Cl4K Ag0Z 87.4(3) . . ?
Ag2J Cl4K Ag1B 70.0(2) . . ?
Ag2J Cl4K Ag22 129.4(3) . . ?
Ag02 Cl4L Ag18 96.2(3) . . ?
Ag02 Cl4L Ag2B 91.2(3) . . ?
Ag02 Cl4L Ag2U 73.4(2) . 3_776 ?
Ag0L Cl4L Ag02 157.2(4) 3_776 . ?
Ag0L Cl4L Ag0N 73.3(2) 3_776 . ?
Ag0L Cl4L Ag0S 120.4(3) 3_776 . ?
Ag0L Cl4L Ag18 72.6(2) 3_776 . ?
Ag0L Cl4L Ag2B 96.8(3) 3_776 . ?
Ag0L Cl4L Ag2U 84.1(2) 3_776 3_776 ?
Ag0N Cl4L Ag02 129.5(3) . . ?
Ag0N Cl4L Ag0S 79.5(2) . . ?
Ag0N Cl4L Ag18 109.9(3) . . ?
Ag0N Cl4L Ag2B 72.6(2) . . ?
Ag0N Cl4L Ag2U 155.7(3) . 3_776 ?
Ag0S Cl4L Ag02 70.6(2) . . ?
Ag0S Cl4L Ag18 68.7(2) . . ?
Ag0S Cl4L Ag2B 123.8(3) . . ?
Ag0S Cl4L Ag2U 120.8(3) . 3_776 ?
Ag18 Cl4L Ag2B 167.2(3) . . ?
Ag18 Cl4L Ag2U 70.3(2) . 3_776 ?
Ag2B Cl4L Ag2U 102.1(3) . 3_776 ?
Ag1B Cl4M Ag1K 79.9(2) . 3_675 ?
Ag1B Cl4M Ag2Y 80.6(2) . . ?
Ag1K Cl4M Ag2Y 137.5(3) 3_675 . ?
Ag2P Cl4M Ag1B 134.2(3) . . ?
Ag2P Cl4M Ag1K 83.8(3) . 3_675 ?
Ag2P Cl4M Ag2Y 83.3(2) . . ?
Ag0Y Cl4N Ag1K 80.2(3) . 3_675 ?
Ag0Y Cl4N Ag1Q 110.8(3) . . ?
Ag0Y Cl4N Ag27 128.0(4) . . ?
Ag0Y Cl4N Ag1 67.7(3) . 3_675 ?
Ag16 Cl4N Ag0Y 73.5(3) . . ?
Ag16 Cl4N Ag1K 121.9(3) . 3_675 ?
Ag16 Cl4N Ag1Q 72.5(3) . . ?
Ag16 Cl4N Ag27 158.3(4) . . ?
Ag16 Cl4N Ag1 96.4(3) . 3_675 ?
Ag1K Cl4N Ag1Q 70.2(2) 3_675 . ?
Ag1K Cl4N Ag1 119.9(4) 3_675 3_675 ?
Ag1Q Cl4N Ag1 168.4(4) . 3_675 ?
Ag27 Cl4N Ag1K 70.5(3) . 3_675 ?
Ag27 Cl4N Ag1Q 98.4(3) . . ?
Ag27 Cl4N Ag1 90.9(3) . 3_675 ?
Ag42 Cl4N Ag0Y 132.6(8) . . ?
Ag42 Cl4N Ag16 145.8(10) . . ?
Ag42 Cl4N Ag1Q 107.9(10) . . ?
Ag09 Cl4Q Ag1F 91.9(3) . . ?
Ag09 Cl4Q Ag1O 120.6(3) . 3_776 ?
Ag1F Cl4Q Ag1O 137.2(3) . 3_776 ?
Ag0D Cl4R Ag19 120.9(3) . . ?
Ag0D Cl4R Ag1C 92.5(2) . . ?
Ag0D Cl4R Ag27 146.7(3) . 3_675 ?
Ag0D Cl4R Ag42 155.7(7) . 3_675 ?
Ag19 Cl4R Ag27 79.6(3) . 3_675 ?
Ag19 Cl4R Ag42 63.9(10) . 3_675 ?
Ag1C Cl4R Ag19 143.0(4) . . ?
Ag1C Cl4R Ag27 63.4(2) . 3_675 ?
Ag1C Cl4R Ag42 79.1(10) . 3_675 ?
Ag0F Cl4S Ag12 127.6(4) . . ?
Ag0F Cl4S Ag2W 128.0(4) . . ?
Ag0F Cl4S Ag3G 101.6(4) . . ?
Ag0F Cl4S Ag3T 83.8(3) . . ?
Ag0F Cl4S Ag5 132.1(6) . . ?
Ag12 Cl4S Ag3G 89.2(3) . . ?
Ag12 Cl4S Ag3T 77.3(3) . . ?
Ag12 Cl4S Ag5 98.1(6) . . ?
Ag2W Cl4S Ag12 102.9(3) . . ?
Ag2W Cl4S Ag3G 89.5(3) . . ?
Ag2W Cl4S Ag3T 97.4(4) . . ?
Ag3T Cl4S Ag3G 165.9(4) . . ?
Ag3T Cl4S Ag5 124.5(8) . . ?
Ag7 Cl4S Ag0F 90.5(6) . . ?
Ag7 Cl4S Ag12 82.1(5) . . ?
Ag7 Cl4S Ag3T 148.6(8) . . ?
Ag7 Cl4S Ag5 81.4(10) . . ?
Ag0J Cl4T Ag2I 155.6(4) . 3_776 ?
Ag0N Cl4T Ag0J 69.8(2) . . ?
Ag0N Cl4T Ag1J 98.5(3) . . ?
Ag0N Cl4T Ag2I 121.4(3) . 3_776 ?
Ag10 Cl4T Ag0J 85.1(3) 3_776 . ?
Ag10 Cl4T Ag0N 113.3(3) 3_776 . ?
Ag10 Cl4T Ag1J 130.1(3) 3_776 . ?
Ag10 Cl4T Ag2I 106.8(3) 3_776 3_776 ?
Ag1D Cl4T Ag0J 123.0(3) 3_776 . ?
Ag1D Cl4T Ag0N 70.8(2) 3_776 . ?
Ag1D Cl4T Ag10 74.6(3) 3_776 3_776 ?
Ag1D Cl4T Ag1J 154.8(4) 3_776 . ?
Ag1D Cl4T Ag2I 81.2(2) 3_776 3_776 ?
Ag1J Cl4T Ag0J 70.6(2) . . ?
Ag1J Cl4T Ag2I 85.8(3) . 3_776 ?
Ag0O Cl4U Ag0U 82.8(3) . . ?
Ag0O Cl4U Ag0W 129.9(4) . . ?
Ag0O Cl4U Ag10 112.8(3) . . ?
Ag0O Cl4U Ag15 73.3(2) . . ?
Ag0W Cl4U Ag0U 72.7(2) . . ?
Ag0W Cl4U Ag10 99.5(3) . . ?
Ag10 Cl4U Ag0U 70.7(2) . . ?
Ag15 Cl4U Ag0U 122.4(3) . . ?
Ag15 Cl4U Ag0W 156.0(4) . . ?
Ag15 Cl4U Ag10 71.9(2) . . ?
Ag02 Cl4V Ag0B 65.8(2) . . ?
Ag02 Cl4V Ag0C 153.4(3) . . ?
Ag02 Cl4V Ag0W 135.3(4) . . ?
Ag05 Cl4V Ag02 68.0(2) . . ?
Ag05 Cl4V Ag0B 132.9(3) . . ?
Ag05 Cl4V Ag0C 132.6(3) . . ?
Ag05 Cl4V Ag0W 67.8(2) . . ?
Ag0B Cl4V Ag0C 89.9(3) . . ?
Ag0Q Cl4V Ag02 83.5(3) . . ?
Ag0Q Cl4V Ag05 89.0(3) . . ?
Ag0Q Cl4V Ag0B 77.7(2) . . ?
Ag0Q Cl4V Ag0C 80.7(2) . . ?
Ag0Q Cl4V Ag0W 89.4(3) . . ?
Ag0W Cl4V Ag0B 154.4(3) . . ?
Ag0W Cl4V Ag0C 65.96(19) . . ?
Ag0D Cl4W Ag1C 93.2(3) . . ?
Ag0D Cl4W Ag1N 144.4(3) . . ?
Ag1C Cl4W Ag1N 62.6(2) . . ?
Ag0D Cl4X Ag3X 114.1(4) . . ?
Ag03 Cl4Y Ag41 115.3(4) . . ?
Ag03 Cl4Y Ag5 116.0(7) . . ?
Ag05 Cl4Z Ag0J 146.8(4) . . ?
Ag05 Cl4Z Ag0S 69.8(2) . . ?
Ag05 Cl4Z Ag0T 139.6(3) . 3_776 ?
Ag05 Cl4Z Ag0U 70.6(2) . . ?
Ag05 Cl4Z Ag41 91.5(3) . . ?
Ag05 Cl4Z Ag5 89.9(6) . . ?
Ag0J Cl4Z Ag0S 86.7(3) . . ?
Ag0J Cl4Z Ag5 103.0(6) . . ?
Ag0S Cl4Z Ag5 152.8(5) . . ?
Ag0T Cl4Z Ag0J 73.6(2) 3_776 . ?
Ag0T Cl4Z Ag0S 133.4(4) 3_776 . ?
Ag0T Cl4Z Ag41 102.4(3) 3_776 . ?
Ag0T Cl4Z Ag5 73.7(5) 3_776 . ?
Ag0U Cl4Z Ag0J 129.7(4) . . ?
Ag0U Cl4Z Ag0S 80.5(3) . . ?
Ag0U Cl4Z Ag0T 80.7(3) . 3_776 ?
Ag0U Cl4Z Ag41 152.4(4) . . ?
Ag0U Cl4Z Ag5 110.3(6) . . ?
Ag2W Cl4Z Ag05 77.5(3) . . ?
Ag2W Cl4Z Ag0J 124.8(4) . . ?
Ag2W Cl4Z Ag0S 147.0(4) . . ?
Ag2W Cl4Z Ag0T 72.0(3) . 3_776 ?
Ag2W Cl4Z Ag0U 84.9(3) . . ?
Ag2W Cl4Z Ag41 70.5(3) . . ?
Ag41 Cl4Z Ag0J 76.4(2) . . ?
Ag41 Cl4Z Ag0S 113.6(3) . . ?
Ag9 Cl4Z Ag05 78.1(4) . . ?
Ag9 Cl4Z Ag0J 78.1(4) . . ?
Ag9 Cl4Z Ag0S 88.1(6) . . ?
Ag9 Cl4Z Ag0U 148.6(5) . . ?
Ag9 Cl4Z Ag5 69.6(7) . . ?
Ag0X Cl50 Ag1Q 75.7(3) . . ?
Ag0X Cl50 Ag1V 71.6(3) . . ?
Ag0X Cl50 Ag26 156.1(4) . . ?
Ag0X Cl50 Ag2P 121.4(4) . . ?
Ag0X Cl50 Ag39 82.3(3) . . ?
Ag1Q Cl50 Ag2P 83.5(3) . . ?
Ag1Q Cl50 Ag39 108.3(3) . . ?
Ag1V Cl50 Ag1Q 115.2(4) . . ?
Ag1V Cl50 Ag2P 69.2(2) . . ?
Ag1V Cl50 Ag39 120.4(3) . . ?
Ag26 Cl50 Ag1Q 127.9(4) . . ?
Ag26 Cl50 Ag1V 97.6(3) . . ?
Ag26 Cl50 Ag2P 71.2(2) . . ?
Ag26 Cl50 Ag39 85.3(3) . . ?
Ag2P Cl50 Ag39 156.0(4) . . ?
Ag0J Cl51 Ag0T 73.1(2) 3_776 . ?
Ag0J Cl51 Ag0U 84.0(3) 3_776 . ?
Ag0S Cl51 Ag0J 136.4(4) . 3_776 ?
Ag0S Cl51 Ag0T 88.5(3) . . ?
Ag0S Cl51 Ag0U 79.7(3) . . ?
Ag0T Cl51 Ag0U 131.9(4) . . ?
Ag1F Cl51 Ag0J 69.4(2) . 3_776 ?
Ag1F Cl51 Ag0S 139.2(4) . . ?
Ag1F Cl51 Ag0T 67.8(2) . . ?
Ag1F Cl51 Ag0U 140.8(4) . . ?
Ag2F Cl51 Ag0J 92.8(3) . 3_776 ?
Ag2F Cl51 Ag0S 119.8(4) . . ?
Ag2F Cl51 Ag0T 147.8(4) . . ?
Ag2F Cl51 Ag0U 72.7(2) . . ?
Ag2F Cl51 Ag1F 80.2(3) . . ?
Ag2F Cl51 Ag2S 75.3(3) . 3_776 ?
Ag2S Cl51 Ag0J 148.4(4) 3_776 3_776 ?
Ag2S Cl51 Ag0S 73.0(2) 3_776 . ?
Ag2S Cl51 Ag0T 101.5(3) 3_776 . ?
Ag2S Cl51 Ag0U 118.6(3) 3_776 . ?
Ag2S Cl51 Ag1F 79.7(3) 3_776 . ?
Ag21 Cl53 Ag30 90.7(3) . 3_675 ?
Ag11 Cl54 Ag2V 118.6(4) . . ?
Ag2D Cl54 Ag11 77.5(2) . . ?
Ag2D Cl54 Ag2V 76.6(2) . . ?
Ag0W Cl55 Ag0C 66.3(2) . . ?
Ag0W Cl55 Ag17 87.7(3) . . ?
Ag17 Cl55 Ag0C 153.1(3) . . ?
Ag0M Cl56 Ag0X 111.1(3) . . ?
Ag0M Cl56 Ag14 71.9(2) . . ?
Ag0M Cl56 Ag16 74.2(3) . . ?
Ag0M Cl56 Ag1I 104.3(4) . . ?
Ag0X Cl56 Ag14 72.6(3) . . ?
Ag0X Cl56 Ag16 72.2(3) . . ?
Ag0X Cl56 Ag1I 124.4(4) . . ?
Ag14 Cl56 Ag1I 161.6(4) . . ?
Ag16 Cl56 Ag14 116.7(3) . . ?
Ag16 Cl56 Ag1I 78.2(3) . . ?
Ag1N Cl57 Ag3H 93.0(3) . . ?
Ag1N Cl57 Ag43 85.0(6) . . ?
Ag43 Cl57 Ag3H 52.3(6) . . ?
Ag14 Cl59 Ag1N 154.3(4) . . ?
Ag14 Cl59 Ag1V 74.6(3) . . ?
Ag14 Cl59 Ag22 72.4(3) . . ?
Ag14 Cl59 Ag2Y 122.8(4) . . ?
Ag14 Cl59 Ag3M 80.9(3) . . ?
Ag14 Cl59 Ag3 93.2(4) . . ?
Ag14 Cl59 Ag93 79.6(5) . . ?
Ag1N Cl59 Ag22 99.2(3) . . ?
Ag1N Cl59 Ag2Y 73.1(2) . . ?
Ag1N Cl59 Ag3M 73.4(2) . . ?
Ag1N Cl59 Ag3 90.5(4) . . ?
Ag1N Cl59 Ag93 85.5(5) . . ?
Ag1V Cl59 Ag1N 130.1(4) . . ?
Ag1V Cl59 Ag22 112.7(4) . . ?
Ag1V Cl59 Ag2Y 83.8(3) . . ?
Ag1V Cl59 Ag3M 153.3(4) . . ?
Ag1V Cl59 Ag3 69.4(4) . . ?
Ag1V Cl59 Ag93 105.9(6) . . ?
Ag22 Cl59 Ag3M 68.5(2) . . ?
Ag22 Cl59 Ag3 163.6(4) . . ?
Ag22 Cl59 Ag93 123.0(6) . . ?
Ag2Y Cl59 Ag22 68.5(3) . . ?
Ag2Y Cl59 Ag3M 119.0(4) . . ?
Ag2Y Cl59 Ag3 127.4(4) . . ?
Ag2Y Cl59 Ag93 157.6(5) . . ?
Ag3 Cl59 Ag3M 102.1(4) . . ?
Ag93 Cl59 Ag3M 58.6(6) . . ?
Ag1H Cl5A Ag3G 152.2(4) . . ?
Ag1H Cl5A Ag7 155.7(6) . . ?
Ag2N Cl5A Ag1H 88.3(3) . . ?
Ag2N Cl5A Ag3G 65.1(2) . . ?
Ag2N Cl5A Ag7 72.0(5) . . ?
Ag0L Cl5B Ag15 116.9(3) . . ?
Ag0L Cl5B Ag2Q 162.5(4) . . ?
Ag11 Cl5B Ag0L 71.7(2) . . ?
Ag11 Cl5B Ag15 72.7(3) . . ?
Ag11 Cl5B Ag2Q 103.5(4) . . ?
Ag15 Cl5B Ag2Q 76.1(3) . . ?
Ag1D Cl5B Ag0L 73.5(3) . . ?
Ag1D Cl5B Ag11 109.9(3) . . ?
Ag1D Cl5B Ag15 72.2(3) . . ?
Ag1D Cl5B Ag2Q 123.4(4) . . ?
Ag21 Cl5C Ag30 90.0(3) . 3_675 ?
Ag19 Cl5D Ag31 149.6(4) . . ?
Ag19 Cl5D Ag 155.4(5) . . ?
Ag27 Cl5D Ag19 85.6(3) 3_675 . ?
Ag27 Cl5D Ag31 65.5(3) 3_675 . ?
Ag42 Cl5D Ag19 75.1(12) 3_675 . ?
Ag42 Cl5D Ag 81.3(12) 3_675 . ?
Ag1C Cl5E Ag1N 67.8(2) . . ?
Ag1C Cl5E Ag27 67.9(2) . 3_675 ?
Ag1C Cl5E Ag2R 133.0(4) . . ?
Ag1C Cl5E Ag31 131.6(3) . . ?
Ag1N Cl5E Ag2R 66.1(2) . . ?
Ag1N Cl5E Ag31 151.7(4) . . ?
Ag1R Cl5E Ag1C 90.2(3) . . ?
Ag1R Cl5E Ag1N 84.0(3) . . ?
Ag1R Cl5E Ag27 88.0(3) . 3_675 ?
Ag1R Cl5E Ag2R 76.6(3) . . ?
Ag1R Cl5E Ag31 76.5(3) . . ?
Ag27 Cl5E Ag1N 134.9(4) 3_675 . ?
Ag27 Cl5E Ag2R 153.1(4) 3_675 . ?
Ag27 Cl5E Ag31 65.4(2) 3_675 . ?
Ag2R Cl5E Ag31 89.3(3) . . ?
Ag2J Ag5F Ag3R 71.20(16) 3_675 . ?
Ag3I Ag5F Ag2J 149.3(3) . 3_675 ?
Ag3I Ag5F Ag3R 79.0(2) . . ?
Ag3I Ag5F Cl5S 123.4(3) . 3_675 ?
Ag3I Ag5F Cl5W 132.4(3) . . ?
Cl5S Ag5F Ag2J 53.3(3) 3_675 3_675 ?
Cl5S Ag5F Ag3R 71.4(3) 3_675 . ?
Cl5U Ag5F Ag2J 55.4(3) . 3_675 ?
Cl5U Ag5F Ag3I 98.1(3) . . ?
Cl5U Ag5F Ag3R 45.9(3) . . ?
Cl5U Ag5F Cl5S 94.5(4) . 3_675 ?
Cl5U Ag5F Cl5W 101.9(4) . . ?
Cl5W Ag5F Ag2J 73.6(3) . 3_675 ?
Cl5W Ag5F Ag3R 142.4(3) . . ?
Cl5W Ag5F Cl5S 97.6(4) . 3_675 ?
C312 Ag5F Ag2J 151.7(18) . 3_675 ?
C312 Ag5F Ag3I 48.1(18) . . ?
C312 Ag5F Ag3R 109.7(16) . . ?
C312 Ag5F Cl5S 99.3(18) . 3_675 ?
C312 Ag5F Cl5U 145.4(17) . . ?
C312 Ag5F Cl5W 107.5(16) . . ?
Ag0M Cl5G Ag3C 113.6(4) . . ?
Ag2K Cl5G Ag0M 78.0(3) . . ?
Ag2K Cl5G Ag3C 76.5(3) . . ?
Ag1T Cl5H Ag22 74.4(3) . . ?
Ag1T Cl5H Ag2R 154.3(4) . . ?
Ag1T Cl5H Ag3M 90.6(3) . . ?
Ag1T Cl5H Ag3V 105.1(4) . . ?
Ag2C Cl5H Ag1T 74.6(3) . . ?
Ag2C Cl5H Ag22 138.3(4) . . ?
Ag2C Cl5H Ag2R 80.3(3) . . ?
Ag2C Cl5H Ag3M 134.9(5) . . ?
Ag2C Cl5H Ag3V 94.7(4) . . ?
Ag2R Cl5H Ag22 130.2(4) . . ?
Ag3M Cl5H Ag22 72.4(3) . . ?
Ag3M Cl5H Ag2R 103.4(4) . . ?
Ag3V Cl5H Ag22 67.6(3) . . ?
Ag3V Cl5H Ag2R 82.2(3) . . ?
Ag3V Cl5H Ag3M 130.4(4) . . ?
Ag26 Cl5I Ag2X 87.1(3) . 3_675 ?
Ag26 Cl5I Ag4 66.0(3) . . ?
Ag26 Cl5I Ag4A 72.7(3) . . ?
Ag2X Cl5I Ag4 152.6(4) 3_675 . ?
Ag2X Cl5I Ag4A 153.5(5) 3_675 . ?
Ag1C Cl5J Ag1B 142.5(4) . 3_675 ?
Ag1C Cl5J Ag1K 71.0(3) . . ?
Ag1C Cl5J Ag2P 144.2(4) . . ?
Ag1C Cl5J Ag2Y 68.9(2) . . ?
Ag1C Cl5J Ag3X 87.0(4) . . ?
Ag1K Cl5J Ag1B 82.2(3) . 3_675 ?
Ag1K Cl5J Ag2Y 76.3(3) . . ?
Ag1K Cl5J Ag3X 109.1(4) . . ?
Ag2P Cl5J Ag1B 73.3(3) . 3_675 ?
Ag2P Cl5J Ag1K 131.1(4) . . ?
Ag2P Cl5J Ag2Y 87.9(3) . . ?
Ag2P Cl5J Ag3X 105.9(4) . . ?
Ag2Y Cl5J Ag1B 130.0(4) . 3_675 ?
Ag2Y Cl5J Ag3X 152.5(5) . . ?
Ag3W Cl5J Ag1B 74.6(3) . 3_675 ?
Ag3W Cl5J Ag1C 77.1(3) . . ?
Ag3W Cl5J Ag1K 84.8(3) . . ?
Ag3W Cl5J Ag2P 126.2(4) . . ?
Ag3W Cl5J Ag2Y 144.9(4) . . ?
Ag3W Cl5J Ag47 77.6(4) . . ?
Ag47 Cl5J Ag1B 114.1(4) . 3_675 ?
Ag47 Cl5J Ag1C 82.7(3) . . ?
Ag47 Cl5J Ag1K 151.1(4) . . ?
Ag47 Cl5J Ag2P 77.7(3) . . ?
Ag47 Cl5J Ag2Y 105.9(4) . . ?
Ag47 Cl5J Ag3X 56.2(4) . . ?
Ag31 Cl5K Ag1Q 130.5(4) . 3_675 ?
Ag33 Cl5K Ag1Q 137.3(5) . 3_675 ?
Ag33 Cl5K Ag31 82.2(3) . . ?
Ag33 Cl5K Ag3K 96.9(4) . . ?
Ag33 Cl5K Ag6 75.6(5) . . ?
Ag34 Cl5K Ag1Q 78.9(3) . 3_675 ?
Ag34 Cl5K Ag31 100.3(4) . . ?
Ag34 Cl5K Ag33 127.5(4) . . ?
Ag34 Cl5K Ag3E 93.0(4) . . ?
Ag34 Cl5K Ag3K 135.3(5) . . ?
Ag34 Cl5K Ag6 94.2(5) . . ?
Ag3E Cl5K Ag1Q 74.8(4) . 3_675 ?
Ag3E Cl5K Ag31 153.2(5) . . ?
Ag3E Cl5K Ag33 71.3(4) . . ?
Ag3E Cl5K Ag3K 108.3(5) . . ?
Ag3K Cl5K Ag1Q 70.1(3) . 3_675 ?
Ag3K Cl5K Ag31 78.1(3) . . ?
Ag3K Cl5K Ag6 103.2(7) . . ?
Ag Cl5K Ag33 74.4(7) . . ?
Ag Cl5K Ag34 91.8(8) . . ?
Ag Cl5K Ag3K 95.6(12) . . ?
Ag Cl5K Ag6 146.2(12) . . ?
Ag1D Cl5L Ag2T 112.9(4) . . ?
Ag1D Cl5L Ag3J 75.2(3) . . ?
Ag2T Cl5L Ag3J 76.6(3) . . ?
Ag16 Cl5M Ag1E 104.1(3) . . ?
Ag16 Cl5M Ag1I 77.6(3) . . ?
Ag1E Cl5M Ag1I 70.7(2) . . ?
Ag1B Cl5N Ag1K 129.5(4) . . ?
Ag1B Cl5N Ag2P 73.4(3) . 3_675 ?
Ag1B Cl5N Ag2Y 84.9(3) . . ?
Ag2P Cl5N Ag1K 86.1(3) 3_675 . ?
Ag2Y Cl5N Ag1K 75.9(3) . . ?
Ag2Y Cl5N Ag2P 132.7(4) . 3_675 ?
Ag30 Cl5N Ag1B 68.6(3) 3_675 . ?
Ag30 Cl5N Ag1K 143.9(5) 3_675 . ?
Ag30 Cl5N Ag2P 68.5(3) 3_675 3_675 ?
Ag30 Cl5N Ag2Y 140.2(5) 3_675 . ?
Ag3K Cl5N Ag1B 151.6(5) . . ?
Ag3K Cl5N Ag1K 76.4(3) . . ?
Ag3K Cl5N Ag2P 100.9(4) . 3_675 ?
Ag3K Cl5N Ag2Y 116.2(4) . . ?
Ag3K Cl5N Ag30 83.4(3) . 3_675 ?
Ag3V Cl5N Ag1B 95.0(4) . . ?
Ag3V Cl5N Ag1K 122.6(4) . . ?
Ag3V Cl5N Ag2P 147.5(5) . 3_675 ?
Ag3V Cl5N Ag2Y 74.3(3) . . ?
Ag3V Cl5N Ag30 78.9(3) . 3_675 ?
Ag3V Cl5N Ag3K 74.6(3) . . ?
Ag15 Cl5O Ag2Q 74.2(3) . . ?
Ag1S Cl5O Ag15 106.6(4) . . ?
Ag1S Cl5O Ag2Q 73.5(3) . . ?
Ag2M Cl5P Ag1V 74.2(3) . . ?
Ag2M Cl5P Ag35 123.7(4) . . ?
Ag2M Cl5P Ag47 131.7(5) . . ?
Ag2M Cl5P Ag3 91.4(4) . . ?
Ag2M Cl5P Ag4 99.7(4) . . ?
Ag35 Cl5P Ag1V 146.2(5) . . ?
Ag35 Cl5P Ag3 85.1(5) . . ?
Ag35 Cl5P Ag4 81.1(4) . . ?
Ag47 Cl5P Ag1V 74.3(3) . . ?
Ag47 Cl5P Ag35 102.6(4) . . ?
Ag47 Cl5P Ag3 106.7(6) . . ?
Ag47 Cl5P Ag4 72.5(4) . . ?
Ag3 Cl5P Ag1V 64.6(4) . . ?
Ag3 Cl5P Ag4 165.6(5) . . ?
Ag4 Cl5P Ag1V 127.3(4) . . ?
Ag4A Cl5P Ag1V 137.9(5) . . ?
Ag4A Cl5P Ag2M 86.4(4) . . ?
Ag4A Cl5P Ag35 75.3(4) . . ?
Ag4A Cl5P Ag47 93.3(5) . . ?
Ag44 Cl5P Ag1V 80.3(9) . . ?
Ag44 Cl5P Ag2M 87.9(5) . . ?
Ag44 Cl5P Ag35 72.8(7) . . ?
Ag44 Cl5P Ag47 121.3(9) . . ?
Ag44 Cl5P Ag4A 136.9(10) . . ?
Ag1F Cl5Q Ag1J 72.3(3) 3_776 . ?
Ag1F Cl5Q Ag2N 70.0(3) 3_776 . ?
Ag1F Cl5Q Ag3G 138.0(4) 3_776 . ?
Ag1J Cl5Q Ag2N 142.1(4) . . ?
Ag2O Cl5Q Ag1F 92.5(3) . 3_776 ?
Ag2O Cl5Q Ag1J 82.5(3) . . ?
Ag2O Cl5Q Ag2N 96.0(3) . . ?
Ag2O Cl5Q Ag3G 82.8(3) . . ?
Ag2O Cl5Q Ag41 134.7(5) . . ?
Ag2O Cl5Q Ag5 146.5(7) . . ?
Ag3G Cl5Q Ag1J 146.8(5) . . ?
Ag3G Cl5Q Ag2N 69.1(3) . . ?
Ag41 Cl5Q Ag1F 113.5(4) . 3_776 ?
Ag41 Cl5Q Ag1J 72.2(3) . . ?
Ag41 Cl5Q Ag2N 126.9(4) . . ?
Ag41 Cl5Q Ag3G 98.3(3) . . ?
Ag5 Cl5Q Ag1J 121.5(5) . . ?
Ag5 Cl5Q Ag2N 78.8(5) . . ?
Ag1J Cl5R Ag3N 75.8(3) . 3_776 ?
Ag1J Cl5R Ag8 65.4(5) . 3_776 ?
Ag1O Cl5R Ag1J 84.2(3) . . ?
Ag1O Cl5R Ag3N 153.7(5) . 3_776 ?
Ag1O Cl5R Ag8 149.2(6) . 3_776 ?
Ag2H Cl5S Ag5F 153.8(4) . 3_675 ?
Ag2H Cl5S Ag5G 154.2(6) . 3_675 ?
Ag2J Cl5S Ag2H 90.8(4) . . ?
Ag2J Cl5S Ag5F 64.2(3) . 3_675 ?
Ag2J Cl5S Ag5G 71.6(3) . 3_675 ?
Ag0X Cl5T Ag32 116.3(4) . . ?
Ag36 Cl5T Ag0X 76.9(3) . . ?
Ag36 Cl5T Ag32 79.2(3) . . ?
Ag26 Cl5U Ag47 72.5(3) . . ?
Ag26 Cl5U Ag5F 148.8(5) . . ?
Ag26 Cl5U Ag4 66.7(3) . . ?
Ag2J Cl5U Ag26 141.3(4) 3_675 . ?
Ag2J Cl5U Ag47 123.6(4) 3_675 . ?
Ag2J Cl5U Ag5F 67.8(3) 3_675 . ?
Ag2J Cl5U Ag4 150.3(5) 3_675 . ?
Ag30 Cl5U Ag26 70.8(3) . . ?
Ag30 Cl5U Ag2J 70.6(3) . 3_675 ?
Ag30 Cl5U Ag47 109.6(4) . . ?
Ag30 Cl5U Ag5F 137.0(5) . . ?
Ag30 Cl5U Ag4 136.5(4) . . ?
Ag3R Cl5U Ag26 85.8(3) . . ?
Ag3R Cl5U Ag2J 92.9(4) . 3_675 ?
Ag3R Cl5U Ag30 91.4(4) . . ?
Ag3R Cl5U Ag47 141.9(5) . . ?
Ag3R Cl5U Ag5F 80.5(4) . . ?
Ag3R Cl5U Ag4 77.1(4) . . ?
Ag3R Cl5U Ag3X 144.6(5) . . ?
Ag5F Cl5U Ag47 102.0(4) . . ?
Ag5F Cl5U Ag4 82.9(4) . . ?
Ag4 Cl5U Ag47 65.7(3) . . ?
Ag3X Cl5U Ag26 123.7(5) . . ?
Ag3X Cl5U Ag30 115.1(5) . . ?
Ag3X Cl5U Ag47 52.3(3) . . ?
Ag0L Cl5V Ag2L 102.5(4) . . ?
Ag0L Cl5V Ag3D 77.7(3) . . ?
Ag2L Cl5V Ag3D 75.5(2) . . ?
Ag1A Cl5W Ag37 124.9(4) . . ?
Ag1A Cl5W Ag3W 123.6(5) . . ?
Ag1A Cl5W Ag5F 101.2(4) . . ?
Ag1A Cl5W Ag1 82.9(4) . . ?
Ag1A Cl5W Ag3X 129.7(5) . . ?
Ag37 Cl5W Ag5F 93.2(4) . . ?
Ag37 Cl5W Ag1 80.7(4) . . ?
Ag37 Cl5W Ag3X 104.1(5) . . ?
Ag3W Cl5W Ag37 109.4(4) . . ?
Ag3W Cl5W Ag5F 89.0(4) . . ?
Ag3W Cl5W Ag1 92.5(5) . . ?
Ag1 Cl5W Ag5F 173.9(5) . . ?
Ag3X Cl5W Ag1 118.4(6) . . ?
Ag5G Cl5W Ag1A 84.7(5) . . ?
Ag5G Cl5W Ag37 87.0(5) . . ?
Ag5G Cl5W Ag1 153.1(6) . . ?
Ag5G Cl5W Ag3X 87.8(6) . . ?
Ag14 Cl5X Ag3A 109.3(4) . . ?
Ag14 Cl5X Ag3O 76.8(3) . . ?
Ag14 Cl5X Ag93 76.4(6) . . ?
Ag3A Cl5X Ag3O 75.1(3) . . ?
Ag3A Cl5X Ag93 165.0(8) . . ?
Ag3O Cl5X Ag93 119.9(7) . . ?
C2 C063 C59 105(3) . . ?
C2 C063 C103 107(3) . . ?
C59 C063 C103 103(3) . . ?
C14 C063 C2 112(3) . . ?
C14 C063 C59 119(4) . . ?
C14 C063 C103 110(4) . . ?
C06K C066 Ag06 57.2(19) . . ?
C06K C066 C07D 175(3) . . ?
C07D C066 Ag06 128(2) . . ?
Ag01 C068 Ag0C 82.2(11) . . ?
Ag01 C068 Ag0G 83.2(11) . . ?
Ag0G C068 Ag0C 109.3(13) . . ?
C09V C068 Ag01 173(3) . . ?
C09V C068 Ag0C 103(2) . . ?
C09V C068 Ag0G 99(3) . . ?
H06A C06B H06B 109.5 . . ?
H06A C06B H06C 109.5 . . ?
H06B C06B H06C 109.5 . . ?
C0BC C06B H06A 109.5 . . ?
C0BC C06B H06B 109.5 . . ?
C0BC C06B H06C 109.5 . . ?
Ag0F C06D Ag08 87.0(11) . . ?
Ag0F C06D Ag1S 104.8(18) . . ?
Ag1S C06D Ag08 102.9(16) . . ?
C08Y C06D Ag08 97(2) . . ?
C08Y C06D Ag0F 171(4) . . ?
C08Y C06D Ag1S 82(3) . . ?
H06D C06G H06E 109.5 . . ?
H06D C06G H06F 109.5 . . ?
H06E C06G H06F 109.5 . . ?
C178 C06G H06D 109.5 . . ?
C178 C06G H06E 109.5 . . ?
C178 C06G H06F 109.5 . . ?
H06G C06J H06H 109.5 . . ?
H06G C06J H06I 109.5 . . ?
H06H C06J H06I 109.5 . . ?
C07G C06J H06G 109.5 . . ?
C07G C06J H06H 109.5 . . ?
C07G C06J H06I 109.5 . . ?
Ag06 C06K Ag08 86.0(12) . . ?
Ag1H C06K Ag06 100.5(13) . . ?
Ag1H C06K Ag08 82.5(12) . . ?
C066 C06K Ag06 93(2) . . ?
C066 C06K Ag08 141(3) . . ?
C066 C06K Ag1H 136(3) . . ?
H06J C06P H06K 109.5 . . ?
H06J C06P H06L 109.5 . . ?
H06K C06P H06L 109.5 . . ?
C270 C06P H06J 109.5 . . ?
C270 C06P H06K 109.5 . . ?
C270 C06P H06L 109.5 . . ?
C07A C06S Ag29 62(2) . . ?
C07A C06S C07G 175(4) . . ?
C07G C06S Ag29 123(2) . . ?
Ag1L C06Z Ag17 94.1(13) . . ?
Ag1Z C06Z Ag17 89.9(14) . . ?
Ag1Z C06Z Ag1L 88.7(12) . . ?
C08S C06Z Ag17 93(3) . . ?
C08S C06Z Ag1L 138(3) . . ?
C08S C06Z Ag1Z 133(3) . . ?
Ag13 C072 Ag2G 85.2(12) . . ?
Ag13 C072 Ag31 80.8(12) . . ?
Ag13 C072 Ag 103.8(18) . . ?
Ag31 C072 Ag2G 108.3(14) . . ?
C186 C072 Ag13 167(3) . . ?
C186 C072 Ag2G 93(3) . . ?
C186 C072 Ag31 112(3) . . ?
C186 C072 Ag 89(3) . . ?
Ag C072 Ag2G 100.1(15) . . ?
C221 C073 C0B3 175(5) . . ?
C298 C076 Ag19 152(5) . . ?
C298 C076 Ag1 117(4) . . ?
C298 C076 Ag2 121(5) . . ?
Ag1 C076 Ag19 82.5(13) . . ?
Ag1 C076 Ag2 78.5(15) . . ?
Ag2 C076 Ag19 80.8(17) . . ?
H07A C077 H07B 109.5 . . ?
H07A C077 H07C 109.5 . . ?
H07B C077 H07C 109.5 . . ?
C0CG C077 H07A 109.5 . . ?
C0CG C077 H07B 109.5 . . ?
C0CG C077 H07C 109.5 . . ?
H07G C079 H07H 109.5 . . ?
H07G C079 H07I 109.5 . . ?
H07H C079 H07I 109.5 . . ?
C0BC C079 H07G 109.5 . . ?
C0BC C079 H07H 109.5 . . ?
C0BC C079 H07I 109.5 . . ?
Ag07 C07A Ag0H 80.1(12) . 3_776 ?
Ag07 C07A Ag29 90.6(13) . . ?
Ag29 C07A Ag0H 134.0(16) . 3_776 ?
C06S C07A Ag07 164(3) . . ?
C06S C07A Ag0H 111(3) . 3_776 ?
C06S C07A Ag29 90(3) . . ?
C066 C07D C093 110(3) . . ?
C066 C07D C251 111(3) . . ?
C251 C07D C093 108(3) . . ?
C370 C07D C066 107(3) . . ?
C370 C07D C093 105(3) . . ?
C370 C07D C251 116(3) . . ?
C08K C07F C0CG 175(4) . . ?
C06J C07G C06S 106(3) . . ?
C06J C07G C089 104(3) . . ?
C089 C07G C06S 110(3) . . ?
C09Q C07G C06J 110(3) . . ?
C09Q C07G C06S 110(3) . . ?
C09Q C07G C089 116(3) . . ?
Ag36 C07H Ag3A 78.6(18) . . ?
Ag36 C07H Ag3O 86(2) . . ?
Ag3A C07H Ag3O 93.1(18) . . ?
C3U C07H Ag36 157(5) . . ?
C3U C07H Ag3A 124(5) . . ?
C3U C07H Ag3O 86(4) . . ?
C0B4 C07K C373 105(3) . . ?
C0B4 C07K C399 114(4) . . ?
C0B4 C07K C416 111(4) . . ?
C399 C07K C373 111(4) . . ?
C399 C07K C416 110(4) . . ?
C416 C07K C373 106(4) . . ?
C09F C07P Ag0H 64(3) . . ?
C09F C07P C0CI 172(4) . . ?
C0CI C07P Ag0H 124(2) . . ?
H07D C07S H07E 109.5 . . ?
H07D C07S H07F 109.5 . . ?
H07E C07S H07F 109.5 . . ?
C0AZ C07S H07D 109.5 . . ?
C0AZ C07S H07E 109.5 . . ?
C0AZ C07S H07F 109.5 . . ?
H07J C07T H07K 109.5 . . ?
H07J C07T H07L 109.5 . . ?
H07K C07T H07L 109.5 . . ?
C322 C07T H07J 109.5 . . ?
C322 C07T H07K 109.5 . . ?
C322 C07T H07L 109.5 . . ?
Ag0E C07Y Ag0G 86.3(14) . . ?
Ag0E C07Y Ag0H 86.9(12) . . ?
Ag0H C07Y Ag0G 96.2(13) . . ?
C08N C07Y Ag0E 166(3) . . ?
C08N C07Y Ag0G 104(3) . . ?
C08N C07Y Ag0H 102(3) . . ?
C0AE C086 Ag1T 62(3) . . ?
C0AE C086 C0D3 172(4) . . ?
C0D3 C086 Ag1T 126(3) . . ?
H08G C087 H08H 109.5 . . ?
H08G C087 H08I 109.5 . . ?
H08H C087 H08I 109.5 . . ?
C0BC C087 H08G 109.5 . . ?
C0BC C087 H08H 109.5 . . ?
C0BC C087 H08I 109.5 . . ?
C07G C089 H08J 109.5 . . ?
C07G C089 H08K 109.5 . . ?
C07G C089 H08L 109.5 . . ?
H08J C089 H08K 109.5 . . ?
H08J C089 H08L 109.5 . . ?
H08K C089 H08L 109.5 . . ?
Ag0A C08B Ag0G 78.9(14) . . ?
Ag0A C08B Ag1G 87.3(17) . . ?
Ag1G C08B Ag0G 134.2(18) . . ?
C2Z C08B Ag0A 165(4) . . ?
C2Z C08B Ag0G 100(4) . . ?
C2Z C08B Ag1G 104(4) . . ?
C23 C08D C0CF 172(6) . . ?
Ag20 C08E Ag2I 86.6(14) . . ?
Ag20 C08E Ag2L 100.5(19) . . ?
Ag2L C08E Ag2I 108(2) . . ?
C2V C08E Ag20 164(5) . . ?
C2V C08E Ag2I 102(3) . . ?
C2V C08E Ag2L 89(3) . . ?
C094 C08F C0A0 117(3) . . ?
C094 C08F C0A3 114(4) . . ?
C094 C08F C11 109(4) . . ?
C0A0 C08F C11 102(3) . . ?
C0A3 C08F C0A0 107(3) . . ?
C0A3 C08F C11 107(3) . . ?
Ag1E C08G Ag0Z 89.1(12) . . ?
C0AZ C08G Ag0Z 122(3) . . ?
C0AZ C08G Ag1E 127(3) . . ?
C0BZ C08G Ag0Z 61(2) . . ?
C0BZ C08G Ag1E 64(3) . . ?
C0BZ C08G C0AZ 167(4) . . ?
Ag23 C08I Ag1X 89.8(16) . . ?
Ag23 C08I Ag2G 94.0(18) . . ?
Ag2G C08I Ag1X 98.8(16) . . ?
C127 C08I Ag1X 96(3) . . ?
C127 C08I Ag23 165(4) . . ?
C127 C08I Ag2G 99(3) . . ?
Ag04 C08J Ag0I 91.3(16) . . ?
Ag04 C08J Ag0R 92.9(16) . . ?
Ag0R C08J Ag0I 101.5(15) . . ?
C244 C08J Ag04 162(3) . . ?
C244 C08J Ag0I 93(3) . . ?
C244 C08J Ag0R 103(3) . . ?
Ag1R C08K Ag1U 94.1(14) . . ?
Ag1R C08K Ag2Z 87.0(12) . . ?
Ag1U C08K Ag2Z 94.0(16) . . ?
C07F C08K Ag1R 126(3) . . ?
C07F C08K Ag1U 107(3) . . ?
C07F C08K Ag2Z 138(3) . . ?
H08M C08M H08N 109.5 . . ?
H08M C08M H08O 109.5 . . ?
H08N C08M H08O 109.5 . . ?
C090 C08M H08M 109.5 . . ?
C090 C08M H08N 109.5 . . ?
C090 C08M H08O 109.5 . . ?
C07Y C08N C178 177(4) . . ?
H08P C08O H08Q 109.5 . . ?
H08P C08O H08R 109.5 . . ?
H08Q C08O H08R 109.5 . . ?
C231 C08O H08P 109.5 . . ?
C231 C08O H08Q 109.5 . . ?
C231 C08O H08R 109.5 . . ?
H08A C08P H08B 109.5 . . ?
H08A C08P H08C 109.5 . . ?
H08B C08P H08C 109.5 . . ?
C192 C08P H08A 109.5 . . ?
C192 C08P H08B 109.5 . . ?
C192 C08P H08C 109.5 . . ?
C247 C08Q C0BR 102(3) . . ?
C291 C08Q C0BR 114(3) . . ?
C291 C08Q C247 112(3) . . ?
C297 C08Q C0BR 109(3) . . ?
C297 C08Q C247 115(3) . . ?
C297 C08Q C291 105(4) . . ?
Ag0V C08R Ag2B 87.6(12) . . ?
Ag2A C08R Ag0V 85.9(12) . . ?
Ag2A C08R Ag2B 85.2(13) . . ?
C219 C08R Ag0V 149(3) . . ?
C219 C08R Ag2A 122(3) . . ?
C219 C08R Ag2B 107(2) . . ?
C06Z C08S C226 179(5) . . ?
C0A2 C08T C0B6 119(4) . . ?
C0A2 C08T C127 108(4) . . ?
C0B6 C08T C127 105(3) . . ?
C34 C08T C0A2 111(4) . . ?
C34 C08T C0B6 111(4) . . ?
C34 C08T C127 101(3) . . ?
Ag25 C08V Ag2O 95.6(15) . . ?
Ag25 C08V Ag3F 89.4(14) . . ?
Ag2O C08V Ag3F 91.2(14) . . ?
C0A0 C08V Ag25 145(3) . . ?
C0A0 C08V Ag2O 108(3) . . ?
C0A0 C08V Ag3F 115(3) . . ?
H08D C08W H08E 109.5 . . ?
H08D C08W H08F 109.5 . . ?
H08E C08W H08F 109.5 . . ?
C526 C08W H08D 109.5 . . ?
C526 C08W H08E 109.5 . . ?
C526 C08W H08F 109.5 . . ?
C06D C08Y Ag1S 67(3) . . ?
C06D C08Y C322 171(5) . . ?
C322 C08Y Ag1S 123(3) . . ?
C08M C090 C341 108(3) . . ?
C08M C090 C413 107(3) . . ?
C219 C090 C08M 108(3) . . ?
C219 C090 C341 108(3) . . ?
C219 C090 C413 110(3) . . ?
C341 C090 C413 116(3) . . ?
C09D C091 Ag3D 68(4) . . ?
C09D C091 C6 168(6) . . ?
C6 C091 Ag3D 122(3) . . ?
C07D C093 H09D 109.5 . . ?
C07D C093 H09E 109.5 . . ?
C07D C093 H09F 109.5 . . ?
H09D C093 H09E 109.5 . . ?
H09D C093 H09F 109.5 . . ?
H09E C093 H09F 109.5 . . ?
C08F C094 H09G 109.5 . . ?
C08F C094 H09H 109.5 . . ?
C08F C094 H09I 109.5 . . ?
H09G C094 H09H 109.5 . . ?
H09G C094 H09I 109.5 . . ?
H09H C094 H09I 109.5 . . ?
C165 C096 Ag19 119(2) . . ?
C309 C096 Ag19 66(2) . . ?
C309 C096 C165 175(4) . . ?
C0AU C097 Ag2Z 57(3) . . ?
C0AU C097 C508 176(6) . . ?
C508 C097 Ag2Z 123(3) . . ?
Ag2L C09D Ag3D 98(2) . . ?
Ag3J C09D Ag2L 80.6(18) . . ?
Ag3J C09D Ag3D 94(2) . . ?
C091 C09D Ag2L 128(6) . . ?
C091 C09D Ag3D 85(4) . . ?
C091 C09D Ag3J 151(6) . . ?
Ag01 C09F Ag0B 82.8(12) . . ?
Ag01 C09F Ag0H 83.2(12) . . ?
Ag0B C09F Ag0H 102.5(14) . . ?
C07P C09F Ag01 162(3) . . ?
C07P C09F Ag0B 115(3) . . ?
C07P C09F Ag0H 91(3) . . ?
Ag17 C09I Ag3T 92.1(13) . . ?
Ag3Z C09I Ag17 82.6(14) . . ?
Ag3Z C09I Ag3T 83.3(13) . . ?
C249 C09I Ag17 140(4) . . ?
C249 C09I Ag3T 100(3) . . ?
C249 C09I Ag3Z 137(4) . . ?
H09J C09K H09K 109.5 . . ?
H09J C09K H09L 109.5 . . ?
H09K C09K H09L 109.5 . . ?
C0CI C09K H09J 109.5 . . ?
C0CI C09K H09K 109.5 . . ?
C0CI C09K H09L 109.5 . . ?
C07G C09Q H09M 109.5 . . ?
C07G C09Q H09N 109.5 . . ?
C07G C09Q H09O 109.5 . . ?
H09M C09Q H09N 109.5 . . ?
H09M C09Q H09O 109.5 . . ?
H09N C09Q H09O 109.5 . . ?
C255 C09R Ag0E 134(2) . . ?
C268 C09R Ag0E 48(2) . . ?
C268 C09R C255 176(4) . . ?
H09P C09S H09Q 109.5 . . ?
H09P C09S H09R 109.5 . . ?
H09Q C09S H09R 109.5 . . ?
C449 C09S H09P 109.5 . . ?
C449 C09S H09Q 109.5 . . ?
C449 C09S H09R 109.5 . . ?
H09A C09U H09B 109.5 . . ?
H09A C09U H09C 109.5 . . ?
H09B C09U H09C 109.5 . . ?
C165 C09U H09A 109.5 . . ?
C165 C09U H09B 109.5 . . ?
C165 C09U H09C 109.5 . . ?
C068 C09V C231 174(4) . . ?
H09S C09Z H09T 109.5 . . ?
H09S C09Z H09U 109.5 . . ?
H09T C09Z H09U 109.5 . . ?
C255 C09Z H09S 109.5 . . ?
C255 C09Z H09T 109.5 . . ?
C255 C09Z H09U 109.5 . . ?
C08V C0A0 C08F 174(4) . . ?
C08T C0A2 H0AA 109.5 . . ?
C08T C0A2 H0AB 109.5 . . ?
C08T C0A2 H0AC 109.5 . . ?
H0AA C0A2 H0AB 109.5 . . ?
H0AA C0A2 H0AC 109.5 . . ?
H0AB C0A2 H0AC 109.5 . . ?
C08F C0A3 H0AJ 109.5 . . ?
C08F C0A3 H0AK 109.5 . . ?
C08F C0A3 H0AL 109.5 . . ?
H0AJ C0A3 H0AK 109.5 . . ?
H0AJ C0A3 H0AL 109.5 . . ?
H0AK C0A3 H0AL 109.5 . . ?
Ag32 C0A4 Ag2 103(3) . 3_675 ?
Ag34 C0A4 Ag32 99(3) 3_675 . ?
Ag34 C0A4 Ag2 86.5(17) 3_675 3_675 ?
C1H C0A4 Ag32 88(4) . . ?
C1H C0A4 Ag34 170(6) . 3_675 ?
C1H C0A4 Ag2 99(5) . 3_675 ?
H0AM C0A7 H0AN 109.5 . . ?
H0AM C0A7 H0AO 109.5 . . ?
H0AN C0A7 H0AO 109.5 . . ?
C231 C0A7 H0AM 109.5 . . ?
C231 C0A7 H0AN 109.5 . . ?
C231 C0A7 H0AO 109.5 . . ?
C0BA C0A8 C306 107(3) . . ?
C186 C0A8 C0BA 106(3) . . ?
C186 C0A8 C306 108(3) . . ?
C330 C0A8 C0BA 118(3) . . ?
C330 C0A8 C186 109(3) . . ?
C330 C0A8 C306 108(3) . . ?
C217 C0A9 Ag1L 60(2) . . ?
C217 C0A9 C366 167(4) . . ?
C366 C0A9 Ag1L 132(3) . . ?
C298 C0AB C703 97(4) . . ?
C364 C0AB C298 113(4) . . ?
C364 C0AB C703 100(4) . . ?
C507 C0AB C298 119(4) . . ?
C507 C0AB C364 122(5) . . ?
C507 C0AB C703 97(4) . . ?
Ag0Z C0AE Ag1T 87.7(17) . . ?
Ag0Z C0AE Ag2H 85.1(17) . . ?
Ag2H C0AE Ag1T 99.2(16) . . ?
C086 C0AE Ag0Z 145(4) . . ?
C086 C0AE Ag1T 87(3) . . ?
C086 C0AE Ag2H 130(4) . . ?
Ag35 C0AJ Ag3L 81.5(19) . . ?
Ag35 C0AJ Ag3U 89(2) . . ?
Ag3U C0AJ Ag3L 134(2) . . ?
C3A C0AJ Ag35 162(4) . . ?
C3A C0AJ Ag3L 103(5) . . ?
C3A C0AJ Ag3U 99(5) . . ?
C192 C0AK Ag3B 120(3) . . ?
C26 C0AK Ag3B 59(3) . . ?
C26 C0AK C192 173(5) . . ?
C0BN C0AL C244 108(3) . . ?
C0BN C0AL C391 114(3) . . ?
C234 C0AL C0BN 109(4) . . ?
C234 C0AL C244 104(3) . . ?
C234 C0AL C391 116(3) . . ?
C244 C0AL C391 105(3) . . ?
H0AD C0AP H0AE 109.5 . . ?
H0AD C0AP H0AF 109.5 . . ?
H0AE C0AP H0AF 109.5 . . ?
C0CG C0AP H0AD 109.5 . . ?
C0CG C0AP H0AE 109.5 . . ?
C0CG C0AP H0AF 109.5 . . ?
H0AG C0AR H0AH 109.5 . . ?
H0AG C0AR H0AI 109.5 . . ?
H0AH C0AR H0AI 109.5 . . ?
C15 C0AR H0AG 109.5 . . ?
C15 C0AR H0AH 109.5 . . ?
C15 C0AR H0AI 109.5 . . ?
Ag2Z C0AU Ag3H 86.3(15) . . ?
Ag3U C0AU Ag2Z 96.8(17) . . ?
Ag3U C0AU Ag3H 85.6(18) . . ?
C097 C0AU Ag2Z 96(3) . . ?
C097 C0AU Ag3H 101(4) . . ?
C097 C0AU Ag3U 166(4) . . ?
H0AP C0AV H0AQ 109.5 . . ?
H0AP C0AV H0AR 109.5 . . ?
H0AQ C0AV H0AR 109.5 . . ?
C0B3 C0AV H0AP 109.5 . . ?
C0B3 C0AV H0AQ 109.5 . . ?
C0B3 C0AV H0AR 109.5 . . ?
Ag24 C0AW Ag38 86.4(18) . . ?
Ag24 C0AW Ag3L 87(2) . . ?
Ag38 C0AW Ag3L 101(2) . . ?
C438 C0AW Ag24 159(5) . . ?
C438 C0AW Ag38 101(5) . . ?
C438 C0AW Ag3L 111(4) . . ?
C07S C0AZ C257 115(4) . . ?
C07S C0AZ C302 112(4) . . ?
C08G C0AZ C07S 114(4) . . ?
C08G C0AZ C257 107(4) . . ?
C08G C0AZ C302 106(4) . . ?
C302 C0AZ C257 102(3) . . ?
H0BA C0B0 H0BB 109.5 . . ?
H0BA C0B0 H0BC 109.5 . . ?
H0BB C0B0 H0BC 109.5 . . ?
C15 C0B0 H0BA 109.5 . . ?
C15 C0B0 H0BB 109.5 . . ?
C15 C0B0 H0BC 109.5 . . ?
H0BD C0B1 H0BE 109.5 . . ?
H0BD C0B1 H0BF 109.5 . . ?
H0BE C0B1 H0BF 109.5 . . ?
C165 C0B1 H0BD 109.5 . . ?
C165 C0B1 H0BE 109.5 . . ?
C165 C0B1 H0BF 109.5 . . ?
C073 C0B3 C403 110(3) . . ?
C0AV C0B3 C073 105(3) . . ?
C0AV C0B3 C403 111(4) . . ?
C464 C0B3 C073 103(4) . . ?
C464 C0B3 C0AV 116(3) . . ?
C464 C0B3 C403 110(3) . . ?
C07K C0B4 Ag1I 126(3) . . ?
C140 C0B4 Ag1I 65(2) . . ?
C140 C0B4 C07K 168(4) . . ?
C08T C0B6 H0BG 109.5 . . ?
C08T C0B6 H0BH 109.5 . . ?
C08T C0B6 H0BI 109.5 . . ?
H0BG C0B6 H0BH 109.5 . . ?
H0BG C0B6 H0BI 109.5 . . ?
H0BH C0B6 H0BI 109.5 . . ?
C0A8 C0BA H0BJ 109.5 . . ?
C0A8 C0BA H0BK 109.5 . . ?
C0A8 C0BA H0BL 109.5 . . ?
H0BJ C0BA H0BK 109.5 . . ?
H0BJ C0BA H0BL 109.5 . . ?
H0BK C0BA H0BL 109.5 . . ?
C06B C0BC C087 109(3) . . ?
C079 C0BC C06B 113(3) . . ?
C079 C0BC C087 108(3) . . ?
C079 C0BC C90 112(3) . . ?
C90 C0BC C06B 110(3) . . ?
C90 C0BC C087 105(3) . . ?
C0C4 C0BH C314 119(3) . . ?
C0C4 C0BH C325 107(4) . . ?
C314 C0BH C325 102(3) . . ?
C562 C0BH C0C4 109(3) . . ?
C562 C0BH C314 112(4) . . ?
C562 C0BH C325 107(3) . . ?
H0BP C0BI H0BQ 109.5 . . ?
H0BP C0BI H0BR 109.5 . . ?
H0BQ C0BI H0BR 109.5 . . ?
C231 C0BI H0BP 109.5 . . ?
C231 C0BI H0BQ 109.5 . . ?
C231 C0BI H0BR 109.5 . . ?
Ag1S C0BJ Ag2Q 96(2) . . ?
Ag2D C0BJ Ag1S 88(2) . . ?
Ag2D C0BJ Ag2Q 99(2) . . ?
C36 C0BJ Ag1S 128(5) . . ?
C36 C0BJ Ag2D 143(6) . . ?
C36 C0BJ Ag2Q 83(4) . . ?
C0AL C0BN H0BS 109.5 . . ?
C0AL C0BN H0BT 109.5 . . ?
C0AL C0BN H0BU 109.5 . . ?
H0BS C0BN H0BT 109.5 . . ?
H0BS C0BN H0BU 109.5 . . ?
H0BT C0BN H0BU 109.5 . . ?
H0BV C0BP H0BW 109.5 . . ?
H0BV C0BP H0BX 109.5 . . ?
H0BW C0BP H0BX 109.5 . . ?
C0CI C0BP H0BV 109.5 . . ?
C0CI C0BP H0BW 109.5 . . ?
C0CI C0BP H0BX 109.5 . . ?
C08Q C0BR H0BY 109.5 . . ?
C08Q C0BR H 109.5 . . ?
C08Q C0BR HA 109.5 . . ?
H0BY C0BR H 109.5 . . ?
H0BY C0BR HA 109.5 . . ?
H C0BR HA 109.5 . . ?
H0BM C0BU H0BN 109.5 . . ?
H0BM C0BU H0BO 109.5 . . ?
H0BN C0BU H0BO 109.5 . . ?
C16 C0BU H0BM 109.5 . . ?
C16 C0BU H0BN 109.5 . . ?
C16 C0BU H0BO 109.5 . . ?
Ag1A C0BZ Ag0Z 92.5(13) 3_675 . ?
Ag1A C0BZ Ag1E 111.5(19) 3_675 . ?
Ag1E C0BZ Ag0Z 104.6(16) . . ?
C08G C0BZ Ag0Z 90(3) . . ?
C08G C0BZ Ag1A 164(4) . 3_675 ?
C08G C0BZ Ag1E 83(3) . . ?
Ag0Q C0C0 Ag1Z 94.3(14) . . ?
Ag0Q C0C0 Ag2E 90.6(12) . . ?
Ag2E C0C0 Ag1Z 91.9(13) . . ?
C247 C0C0 Ag0Q 128(3) . . ?
C247 C0C0 Ag1Z 100(3) . . ?
C247 C0C0 Ag2E 138(3) . . ?
C0BH C0C4 H0CA 109.5 . . ?
C0BH C0C4 H0CB 109.5 . . ?
C0BH C0C4 H0CC 109.5 . . ?
H0CA C0C4 H0CB 109.5 . . ?
H0CA C0C4 H0CC 109.5 . . ?
H0CB C0C4 H0CC 109.5 . . ?
C262 C0C6 C276 112(3) . . ?
C305 C0C6 C262 106(3) . . ?
C305 C0C6 C276 106(3) . . ?
C305 C0C6 C538 109(3) . . ?
C538 C0C6 C262 109(3) . . ?
C538 C0C6 C276 114(3) . . ?
Ag3R C0CC Ag3P 91(2) . 3_675 ?
Ag40 C0CC Ag3P 97.3(19) . 3_675 ?
Ag40 C0CC Ag3R 95.6(16) . . ?
C49 C0CC Ag3P 105(4) . 3_675 ?
C49 C0CC Ag3R 109(4) . . ?
C49 C0CC Ag40 147(5) . . ?
C08D C0CF C277 116(4) . . ?
C08D C0CF C451 119(4) . . ?
C08D C0CF C488 105(5) . . ?
C451 C0CF C277 114(4) . . ?
C451 C0CF C488 96(4) . . ?
C488 C0CF C277 102(4) . . ?
C07F C0CG C077 105(3) . . ?
C07F C0CG C213 112(3) . . ?
C0AP C0CG C077 112(4) . . ?
C0AP C0CG C07F 109(3) . . ?
C0AP C0CG C213 107(4) . . ?
C213 C0CG C077 112(4) . . ?
C07P C0CI C09K 111(3) . . ?
C07P C0CI C0BP 108(3) . . ?
C07P C0CI C335 112(3) . . ?
C09K C0CI C0BP 108(3) . . ?
C335 C0CI C09K 111(3) . . ?
C335 C0CI C0BP 106(3) . . ?
C296 C0CJ C393 175(5) . . ?
H0CD C0CR H0CE 109.5 . . ?
H0CD C0CR H0CF 109.5 . . ?
H0CE C0CR H0CF 109.5 . . ?
C255 C0CR H0CD 109.5 . . ?
C255 C0CR H0CE 109.5 . . ?
C255 C0CR H0CF 109.5 . . ?
H0CG C0CT H0CH 109.5 . . ?
H0CG C0CT H0CI 109.5 . . ?
H0CH C0CT H0CI 109.5 . . ?
C449 C0CT H0CG 109.5 . . ?
C449 C0CT H0CH 109.5 . . ?
C449 C0CT H0CI 109.5 . . ?
C372 C0D3 C086 113(4) . . ?
C384 C0D3 C086 101(4) . . ?
C384 C0D3 C372 117(4) . . ?
C384 C0D3 C511 103(4) . . ?
C511 C0D3 C086 114(4) . . ?
C511 C0D3 C372 109(4) . . ?
Ag2M C0D5 Ag39 89.6(15) . . ?
Ag2M C0D5 Ag3A 107(2) . . ?
Ag39 C0D5 Ag3A 112(3) . . ?
C20 C0D5 Ag2M 142(5) . . ?
C20 C0D5 Ag39 112(4) . . ?
C20 C0D5 Ag3A 93(4) . . ?
C0BC C90 Ag2E 126(2) . . ?
C108 C90 Ag2E 59(2) . . ?
C108 C90 C0BC 174(4) . . ?
Ag1M C108 Ag0V 85.7(12) . . ?
Ag1M C108 Ag2E 94.0(13) . . ?
Ag2E C108 Ag0V 91.8(12) . . ?
C90 C108 Ag0V 94(3) . . ?
C90 C108 Ag1M 172(3) . . ?
C90 C108 Ag2E 94(3) . . ?
Ag1W C113 Ag2T 100(2) . . ?
Ag1W C113 Ag3Z 86.5(16) . . ?
Ag2T C113 Ag3Z 104.2(19) . . ?
C2K C113 Ag1W 171(4) . . ?
C2K C113 Ag2T 89(3) . . ?
C2K C113 Ag3Z 95(4) . . ?
C08I C127 C08T 171(4) . . ?
Ag1E C140 Ag1I 93.2(15) . . ?
Ag1E C140 Ag2K 86.4(15) . . ?
Ag2K C140 Ag1I 93.8(14) . . ?
C0B4 C140 Ag1E 132(4) . . ?
C0B4 C140 Ag1I 85(3) . . ?
C0B4 C140 Ag2K 142(3) . . ?
Ag1I C142 Ag36 85.5(14) . . ?
Ag32 C142 Ag1I 88.8(13) . . ?
Ag32 C142 Ag36 102.0(15) . . ?
C171 C142 Ag1I 144(4) . . ?
C171 C142 Ag32 127(3) . . ?
C171 C142 Ag36 84(3) . . ?
Ag0P C149 Ag0R 82.6(13) 3_776 . ?
Ag0P C149 Ag1M 88.3(17) 3_776 . ?
Ag1M C149 Ag0R 132.4(19) . . ?
C2P C149 Ag0P 175(4) . 3_776 ?
C2P C149 Ag0R 102(3) . . ?
C2P C149 Ag1M 91(3) . . ?
Ag0K C151 Ag0R 82.4(15) . . ?
Ag0K C151 Ag3N 96.2(18) . 3_776 ?
Ag0K C151 Ag8 78.9(17) . 3_776 ?
Ag0R C151 Ag8 99.1(16) . 3_776 ?
Ag3N C151 Ag0R 98.0(17) 3_776 . ?
Ag3N C151 Ag8 17.6(7) 3_776 3_776 ?
C3Y C151 Ag0K 162(4) . . ?
C3Y C151 Ag0R 105(4) . . ?
C3Y C151 Ag3N 99(4) . 3_776 ?
C3Y C151 Ag8 115(4) . 3_776 ?
C096 C165 C315 108(3) . . ?
C09U C165 C096 104(3) . . ?
C09U C165 C315 119(3) . . ?
C0B1 C165 C096 103(3) . . ?
C0B1 C165 C09U 111(3) . . ?
C0B1 C165 C315 111(3) . . ?
C142 C171 Ag36 67(3) . . ?
C142 C171 C15 167(5) . . ?
C15 C171 Ag36 125(4) . . ?
Ag2A C175 Ag2V 105.9(18) 3_776 . ?
Ag2U C175 Ag2A 87.5(15) . 3_776 ?
Ag2U C175 Ag2V 99.8(18) . . ?
C240 C175 Ag2A 106(3) . 3_776 ?
C240 C175 Ag2U 154(4) . . ?
C240 C175 Ag2V 97(3) . . ?
C06G C178 C358 103(3) . . ?
C08N C178 C06G 111(3) . . ?
C08N C178 C358 110(3) . . ?
C307 C178 C06G 111(3) . . ?
C307 C178 C08N 114(3) . . ?
C307 C178 C358 108(3) . . ?
Ag33 C181 Ag2G 78.6(17) . . ?
Ag33 C181 Ag3S 95.5(18) . . ?
Ag3S C181 Ag2G 134(2) . . ?
C1T C181 Ag2G 101(3) . . ?
C1T C181 Ag33 164(4) . . ?
C1T C181 Ag3S 96(3) . . ?
Ag2X C183 Ag39 83.6(13) . 3_675 ?
Ag2X C183 Ag3E 102.3(16) . . ?
Ag2X C183 Ag6 99.2(16) . . ?
Ag3E C183 Ag39 88.7(16) . 3_675 ?
C3F C183 Ag2X 142(4) . . ?
C3F C183 Ag39 134(4) . 3_675 ?
C3F C183 Ag3E 88(3) . . ?
C3F C183 Ag6 95(3) . . ?
Ag03 C184 Ag04 81.7(11) . . ?
Ag03 C184 Ag1L 76.2(10) . . ?
Ag04 C184 Ag1L 84.0(10) . . ?
C276 C184 Ag03 170(3) . . ?
C276 C184 Ag04 108(3) . . ?
C276 C184 Ag1L 107(3) . . ?
C072 C186 C0A8 175(4) . . ?
C072 C186 Ag 62(2) . . ?
C0A8 C186 Ag 120(3) . . ?
C08P C192 C0AK 110(3) . . ?
C08P C192 C686 108(3) . . ?
C0AK C192 C686 102(4) . . ?
C485 C192 C08P 115(4) . . ?
C485 C192 C0AK 108(3) . . ?
C485 C192 C686 112(4) . . ?
C0CG C213 H21A 109.5 . . ?
C0CG C213 H21B 109.5 . . ?
C0CG C213 H21C 109.5 . . ?
H21A C213 H21B 109.5 . . ?
H21A C213 H21C 109.5 . . ?
H21B C213 H21C 109.5 . . ?
Ag0I C217 Ag1L 125.7(17) . . ?
Ag12 C217 Ag0I 82.5(14) . . ?
Ag12 C217 Ag1L 88.6(14) . . ?
C0A9 C217 Ag0I 112(3) . . ?
C0A9 C217 Ag12 162(3) . . ?
C0A9 C217 Ag1L 90(3) . . ?
C090 C219 C08R 179(4) . . ?
Ag0D C220 Ag28 77.1(13) . . ?
Ag24 C220 Ag0D 81.9(14) . . ?
Ag24 C220 Ag28 85.6(15) . . ?
C3Q C220 Ag0D 160(4) . . ?
C3Q C220 Ag24 117(4) . . ?
C3Q C220 Ag28 107(3) . . ?
Ag1G C221 Ag1O 89.1(13) 3_776 . ?
Ag1G C221 Ag25 87.1(14) 3_776 . ?
Ag25 C221 Ag1O 88.4(12) . . ?
C073 C221 Ag1G 152(4) . 3_776 ?
C073 C221 Ag1O 92(3) . . ?
C073 C221 Ag25 121(4) . . ?
Ag29 C223 Ag1H 84.6(16) . . ?
Ag3F C223 Ag1H 84.3(16) . . ?
Ag3F C223 Ag29 83.2(17) . . ?
C25 C223 Ag1H 97(4) . . ?
C25 C223 Ag29 156(5) . . ?
C25 C223 Ag3F 121(5) . . ?
C08S C226 C454 108(3) . . ?
C338 C226 C08S 107(3) . . ?
C338 C226 C454 112(3) . . ?
C374 C226 C08S 109(3) . . ?
C374 C226 C338 112(3) . . ?
C374 C226 C454 108(4) . . ?
C08O C231 C09V 115(3) . . ?
C08O C231 C0A7 110(3) . . ?
C08O C231 C0BI 113(3) . . ?
C09V C231 C0A7 106(3) . . ?
C09V C231 C0BI 106(3) . . ?
C0A7 C231 C0BI 106(3) . . ?
Ag1O C233 Ag1P 95.3(15) 3_776 . ?
Ag1O C233 Ag2I 84.9(14) 3_776 . ?
Ag2I C233 Ag1P 86.7(18) . . ?
C1D C233 Ag1O 132(4) . 3_776 ?
C1D C233 Ag1P 101(3) . . ?
C1D C233 Ag2I 140(4) . . ?
C0AL C234 H23D 109.5 . . ?
C0AL C234 H23E 109.5 . . ?
C0AL C234 H23F 109.5 . . ?
H23D C234 H23E 109.5 . . ?
H23D C234 H23F 109.5 . . ?
H23E C234 H23F 109.5 . . ?
H23A C238 H23B 109.5 . . ?
H23A C238 H23C 109.5 . . ?
H23B C238 H23C 109.5 . . ?
C409 C238 H23A 109.5 . . ?
C409 C238 H23B 109.5 . . ?
C409 C238 H23C 109.5 . . ?
C175 C240 Ag2V 55(2) . . ?
C175 C240 C449 172(4) . . ?
C449 C240 Ag2V 133(3) . . ?
C08J C244 Ag0I 58(2) . . ?
C08J C244 C0AL 175(4) . . ?
C0AL C244 Ag0I 126(2) . . ?
C08Q C247 Ag1Z 134(2) . . ?
C0C0 C247 Ag1Z 52(2) . . ?
C0C0 C247 C08Q 170(4) . . ?
C09I C249 Ag3T 56(2) . . ?
C09I C249 C270 179(4) . . ?
C270 C249 Ag3T 123(2) . . ?
H25D C250 H25E 109.5 . . ?
H25D C250 H25F 109.5 . . ?
H25E C250 H25F 109.5 . . ?
C255 C250 H25D 109.5 . . ?
C255 C250 H25E 109.5 . . ?
C255 C250 H25F 109.5 . . ?
C07D C251 H25G 109.5 . . ?
C07D C251 H25H 109.5 . . ?
C07D C251 H25I 109.5 . . ?
H25G C251 H25H 109.5 . . ?
H25G C251 H25I 109.5 . . ?
H25H C251 H25I 109.5 . . ?
C09Z C255 C09R 111(3) . . ?
C09Z C255 C0CR 115(3) . . ?
C09Z C255 C250 107(3) . . ?
C0CR C255 C09R 105(3) . . ?
C0CR C255 C250 110(3) . . ?
C250 C255 C09R 109(3) . . ?
C0AZ C257 H25A 109.5 . . ?
C0AZ C257 H25B 109.5 . . ?
C0AZ C257 H25C 109.5 . . ?
H25A C257 H25B 109.5 . . ?
H25A C257 H25C 109.5 . . ?
H25B C257 H25C 109.5 . . ?
C0C6 C262 H26A 109.5 . . ?
C0C6 C262 H26B 109.5 . . ?
C0C6 C262 H26C 109.5 . . ?
H26A C262 H26B 109.5 . . ?
H26A C262 H26C 109.5 . . ?
H26B C262 H26C 109.5 . . ?
Ag0E C268 Ag09 86.4(14) . . ?
C09R C268 Ag09 165(3) . . ?
C09R C268 Ag0E 108(3) . . ?
Ag3B C269 Ag2H 91.3(17) . . ?
Ag3B C269 Ag3P 89.4(14) . . ?
Ag3P C269 Ag2H 89.5(16) . . ?
C275 C269 Ag2H 95(3) . . ?
C275 C269 Ag3B 144(4) . . ?
C275 C269 Ag3P 127(4) . . ?
C06P C270 C249 106(3) . . ?
C368 C270 C06P 106(3) . . ?
C368 C270 C249 109(3) . . ?
C415 C270 C06P 112(4) . . ?
C415 C270 C249 115(3) . . ?
C415 C270 C368 108(3) . . ?
C269 C275 C526 179(7) . . ?
C184 C276 C0C6 173(4) . . ?
C0CF C277 H27A 109.5 . . ?
C0CF C277 H27B 109.5 . . ?
C0CF C277 H27C 109.5 . . ?
H27A C277 H27B 109.5 . . ?
H27A C277 H27C 109.5 . . ?
H27B C277 H27C 109.5 . . ?
H29A C290 H29B 109.5 . . ?
H29A C290 H29C 109.5 . . ?
H29B C290 H29C 109.5 . . ?
C393 C290 H29A 109.5 . . ?
C393 C290 H29B 109.5 . . ?
C393 C290 H29C 109.5 . . ?
C08Q C291 H29D 109.5 . . ?
C08Q C291 H29E 109.5 . . ?
C08Q C291 H29F 109.5 . . ?
H29D C291 H29E 109.5 . . ?
H29D C291 H29F 109.5 . . ?
H29E C291 H29F 109.5 . . ?
H29G C294 H29H 109.5 . . ?
H29G C294 H29I 109.5 . . ?
H29H C294 H29I 109.5 . . ?
C322 C294 H29G 109.5 . . ?
C322 C294 H29H 109.5 . . ?
C322 C294 H29I 109.5 . . ?
Ag2V C296 Ag2D 99.3(15) . . ?
Ag3D C296 Ag2D 85.5(15) . . ?
Ag3D C296 Ag2V 89.0(16) . . ?
C0CJ C296 Ag2D 100(4) . . ?
C0CJ C296 Ag2V 120(4) . . ?
C0CJ C296 Ag3D 149(4) . . ?
C08Q C297 H29J 109.5 . . ?
C08Q C297 H29K 109.5 . . ?
C08Q C297 H29L 109.5 . . ?
H29J C297 H29K 109.5 . . ?
H29J C297 H29L 109.5 . . ?
H29K C297 H29L 109.5 . . ?
C076 C298 C0AB 174(6) . . ?
C0AZ C302 H30A 109.5 . . ?
C0AZ C302 H30B 109.5 . . ?
C0AZ C302 H30C 109.5 . . ?
H30A C302 H30B 109.5 . . ?
H30A C302 H30C 109.5 . . ?
H30B C302 H30C 109.5 . . ?
C0C6 C305 H30G 109.5 . . ?
C0C6 C305 H30H 109.5 . . ?
C0C6 C305 H30I 109.5 . . ?
H30G C305 H30H 109.5 . . ?
H30G C305 H30I 109.5 . . ?
H30H C305 H30I 109.5 . . ?
C0A8 C306 H30D 109.5 . . ?
C0A8 C306 H30E 109.5 . . ?
C0A8 C306 H30F 109.5 . . ?
H30D C306 H30E 109.5 . . ?
H30D C306 H30F 109.5 . . ?
H30E C306 H30F 109.5 . . ?
C178 C307 H30J 109.5 . . ?
C178 C307 H30K 109.5 . . ?
C178 C307 H30L 109.5 . . ?
H30J C307 H30K 109.5 . . ?
H30J C307 H30L 109.5 . . ?
H30K C307 H30L 109.5 . . ?
Ag1U C309 Ag19 93.9(14) . . ?
Ag1U C309 Ag28 85.5(12) . . ?
Ag28 C309 Ag19 92.3(13) . . ?
C096 C309 Ag19 86(3) . . ?
C096 C309 Ag1U 132(3) . . ?
C096 C309 Ag28 142(3) . . ?
C4 C310 Ag2X 62(4) . . ?
C4 C310 C16 166(6) . . ?
C16 C310 Ag2X 133(4) . . ?
Ag3I C312 Ag38 86(3) . . ?
Ag3I C312 Ag5F 77(2) . . ?
Ag3I C312 Ag5G 108(2) . . ?
Ag5F C312 Ag38 110(3) . . ?
Ag5G C312 Ag38 102(2) . . ?
C2D C312 Ag38 91(6) . . ?
C2D C312 Ag3I 165(7) . . ?
C2D C312 Ag5F 117(6) . . ?
C2D C312 Ag5G 87(6) . . ?
C0BH C314 H31A 109.5 . . ?
C0BH C314 H31B 109.5 . . ?
C0BH C314 H31C 109.5 . . ?
H31A C314 H31B 109.5 . . ?
H31A C314 H31C 109.5 . . ?
H31B C314 H31C 109.5 . . ?
C165 C315 H31D 109.5 . . ?
C165 C315 H31E 109.5 . . ?
C165 C315 H31F 109.5 . . ?
H31D C315 H31E 109.5 . . ?
H31D C315 H31F 109.5 . . ?
H31E C315 H31F 109.5 . . ?
C08Y C322 C07T 111(4) . . ?
C08Y C322 C361 108(3) . . ?
C294 C322 C07T 113(3) . . ?
C294 C322 C08Y 108(4) . . ?
C294 C322 C361 111(4) . . ?
C361 C322 C07T 106(3) . . ?
C0BH C325 H32A 109.5 . . ?
C0BH C325 H32B 109.5 . . ?
C0BH C325 H32C 109.5 . . ?
H32A C325 H32B 109.5 . . ?
H32A C325 H32C 109.5 . . ?
H32B C325 H32C 109.5 . . ?
Ag3H C328 Ag3 87.1(13) . . ?
Ag3H C328 Ag43 64.6(13) . . ?
Ag3H C328 Ag93 84.0(16) . . ?
Ag3H C328 Ag44 94.8(14) . . ?
Ag45 C328 Ag3H 86.4(17) . . ?
Ag45 C328 Ag3 78.7(15) . . ?
C562 C328 Ag3H 142(4) . . ?
C562 C328 Ag45 130(3) . . ?
C562 C328 Ag3 109(3) . . ?
C562 C328 Ag43 151(3) . . ?
C562 C328 Ag93 134(3) . . ?
C562 C328 Ag44 90(3) . . ?
Ag44 C328 Ag43 98.2(19) . . ?
C0A8 C330 H33A 109.5 . . ?
C0A8 C330 H33B 109.5 . . ?
C0A8 C330 H33C 109.5 . . ?
H33A C330 H33B 109.5 . . ?
H33A C330 H33C 109.5 . . ?
H33B C330 H33C 109.5 . . ?
C0CI C335 H33D 109.5 . . ?
C0CI C335 H33E 109.5 . . ?
C0CI C335 H33F 109.5 . . ?
H33D C335 H33E 109.5 . . ?
H33D C335 H33F 109.5 . . ?
H33E C335 H33F 109.5 . . ?
C226 C338 H33G 109.5 . . ?
C226 C338 H33H 109.5 . . ?
C226 C338 H33I 109.5 . . ?
H33G C338 H33H 109.5 . . ?
H33G C338 H33I 109.5 . . ?
H33H C338 H33I 109.5 . . ?
C090 C341 H34G 109.5 . . ?
C090 C341 H34H 109.5 . . ?
C090 C341 H34I 109.5 . . ?
H34G C341 H34H 109.5 . . ?
H34G C341 H34I 109.5 . . ?
H34H C341 H34I 109.5 . . ?
H34A C343 H34B 109.5 . . ?
H34A C343 H34C 109.5 . . ?
H34B C343 H34C 109.5 . . ?
C508 C343 H34A 109.5 . . ?
C508 C343 H34B 109.5 . . ?
C508 C343 H34C 109.5 . . ?
Ag3C C348 Ag2K 98.3(16) . . ?
Ag3O C348 Ag2K 88.1(19) . . ?
Ag3O C348 Ag3C 88.8(19) . . ?
C1M C348 Ag2K 94(4) . . ?
C1M C348 Ag3C 125(5) . . ?
C1M C348 Ag3O 145(4) . . ?
C178 C358 H35A 109.5 . . ?
C178 C358 H35B 109.5 . . ?
C178 C358 H35C 109.5 . . ?
H35A C358 H35B 109.5 . . ?
H35A C358 H35C 109.5 . . ?
H35B C358 H35C 109.5 . . ?
Ag3C C360 Ag43 124(3) . . ?
Ag3C C360 Ag93 98(2) . . ?
Ag3M C360 Ag3C 99(2) . . ?
Ag3M C360 Ag45 95(3) . . ?
Ag3M C360 Ag43 80(2) . . ?
Ag3M C360 Ag93 76(2) . . ?
Ag45 C360 Ag3C 105(3) . . ?
C2G C360 Ag3C 93(4) . . ?
C2G C360 Ag3M 164(6) . . ?
C2G C360 Ag45 93(5) . . ?
C2G C360 Ag43 102(5) . . ?
C2G C360 Ag93 113(5) . . ?
C322 C361 H36D 109.5 . . ?
C322 C361 H36E 109.5 . . ?
C322 C361 H36F 109.5 . . ?
H36D C361 H36E 109.5 . . ?
H36D C361 H36F 109.5 . . ?
H36E C361 H36F 109.5 . . ?
H36G C362 H36H 109.5 . . ?
H36G C362 H36I 109.5 . . ?
H36H C362 H36I 109.5 . . ?
C393 C362 H36G 109.5 . . ?
C393 C362 H36H 109.5 . . ?
C393 C362 H36I 109.5 . . ?
C0AB C364 H36A 109.5 . . ?
C0AB C364 H36B 109.5 . . ?
C0AB C364 H36C 109.5 . . ?
H36A C364 H36B 109.5 . . ?
H36A C364 H36C 109.5 . . ?
H36B C364 H36C 109.5 . . ?
C0A9 C366 C595 96(4) . . ?
C433 C366 C0A9 109(4) . . ?
C433 C366 C595 99(4) . . ?
C734 C366 C0A9 111(4) . . ?
C734 C366 C433 121(4) . . ?
C734 C366 C595 117(4) . . ?
C270 C368 H36J 109.5 . . ?
C270 C368 H36K 109.5 . . ?
C270 C368 H36L 109.5 . . ?
H36J C368 H36K 109.5 . . ?
H36J C368 H36L 109.5 . . ?
H36K C368 H36L 109.5 . . ?
C07D C370 H37G 109.5 . . ?
C07D C370 H37H 109.5 . . ?
C07D C370 H37I 109.5 . . ?
H37G C370 H37H 109.5 . . ?
H37G C370 H37I 109.5 . . ?
H37H C370 H37I 109.5 . . ?
C0D3 C372 H37A 109.5 . . ?
C0D3 C372 H37B 109.5 . . ?
C0D3 C372 H37C 109.5 . . ?
H37A C372 H37B 109.5 . . ?
H37A C372 H37C 109.5 . . ?
H37B C372 H37C 109.5 . . ?
C07K C373 H37D 109.5 . . ?
C07K C373 H37E 109.5 . . ?
C07K C373 H37F 109.5 . . ?
H37D C373 H37E 109.5 . . ?
H37D C373 H37F 109.5 . . ?
H37E C373 H37F 109.5 . . ?
C226 C374 H37J 109.5 . . ?
C226 C374 H37K 109.5 . . ?
C226 C374 H37L 109.5 . . ?
H37J C374 H37K 109.5 . . ?
H37J C374 H37L 109.5 . . ?
H37K C374 H37L 109.5 . . ?
H38A C382 H38B 109.5 . . ?
H38A C382 H38C 109.5 . . ?
H38B C382 H38C 109.5 . . ?
C508 C382 H38A 109.5 . . ?
C508 C382 H38B 109.5 . . ?
C508 C382 H38C 109.5 . . ?
C0D3 C384 H38D 109.5 . . ?
C0D3 C384 H38E 109.5 . . ?
C0D3 C384 H38F 109.5 . . ?
H38D C384 H38E 109.5 . . ?
H38D C384 H38F 109.5 . . ?
H38E C384 H38F 109.5 . . ?
C0AL C391 H39J 109.5 . . ?
C0AL C391 H39K 109.5 . . ?
C0AL C391 H39L 109.5 . . ?
H39J C391 H39K 109.5 . . ?
H39J C391 H39L 109.5 . . ?
H39K C391 H39L 109.5 . . ?
C0CJ C393 C290 108(4) . . ?
C0CJ C393 C397 104(4) . . ?
C362 C393 C0CJ 117(4) . . ?
C362 C393 C290 103(4) . . ?
C362 C393 C397 118(5) . . ?
C397 C393 C290 106(4) . . ?
H39A C396 H39B 109.5 . . ?
H39A C396 H39C 109.5 . . ?
H39B C396 H39C 109.5 . . ?
C15 C396 H39A 109.5 . . ?
C15 C396 H39B 109.5 . . ?
C15 C396 H39C 109.5 . . ?
C393 C397 H39M 109.5 . . ?
C393 C397 H39N 109.5 . . ?
C393 C397 H39O 109.5 . . ?
H39M C397 H39N 109.5 . . ?
H39M C397 H39O 109.5 . . ?
H39N C397 H39O 109.5 . . ?
C07K C399 H39D 109.5 . . ?
C07K C399 H39E 109.5 . . ?
C07K C399 H39F 109.5 . . ?
H39D C399 H39E 109.5 . . ?
H39D C399 H39F 109.5 . . ?
H39E C399 H39F 109.5 . . ?
C0B3 C403 H40D 109.5 . . ?
C0B3 C403 H40E 109.5 . . ?
C0B3 C403 H40F 109.5 . . ?
H40D C403 H40E 109.5 . . ?
H40D C403 H40F 109.5 . . ?
H40E C403 H40F 109.5 . . ?
H40A C404 H40B 109.5 . . ?
H40A C404 H40C 109.5 . . ?
H40B C404 H40C 109.5 . . ?
C409 C404 H40A 109.5 . . ?
C409 C404 H40B 109.5 . . ?
C409 C404 H40C 109.5 . . ?
C499 C407 C409 175(6) . . ?
C238 C409 C407 111(4) . . ?
C404 C409 C238 117(4) . . ?
C404 C409 C407 106(4) . . ?
C404 C409 C514 107(4) . . ?
C514 C409 C238 110(4) . . ?
C514 C409 C407 106(4) . . ?
H41A C412 H41B 109.5 . . ?
H41A C412 H41C 109.5 . . ?
H41B C412 H41C 109.5 . . ?
C508 C412 H41A 109.5 . . ?
C508 C412 H41B 109.5 . . ?
C508 C412 H41C 109.5 . . ?
C090 C413 H41G 109.5 . . ?
C090 C413 H41H 109.5 . . ?
C090 C413 H41I 109.5 . . ?
H41G C413 H41H 109.5 . . ?
H41G C413 H41I 109.5 . . ?
H41H C413 H41I 109.5 . . ?
C270 C415 H41J 109.5 . . ?
C270 C415 H41K 109.5 . . ?
C270 C415 H41L 109.5 . . ?
H41J C415 H41K 109.5 . . ?
H41J C415 H41L 109.5 . . ?
H41K C415 H41L 109.5 . . ?
C07K C416 H41D 109.5 . . ?
C07K C416 H41E 109.5 . . ?
C07K C416 H41F 109.5 . . ?
H41D C416 H41E 109.5 . . ?
H41D C416 H41F 109.5 . . ?
H41E C416 H41F 109.5 . . ?
H42A C429 H42B 109.5 . . ?
H42A C429 H42C 109.5 . . ?
H42B C429 H42C 109.5 . . ?
C449 C429 H42A 109.5 . . ?
C449 C429 H42B 109.5 . . ?
C449 C429 H42C 109.5 . . ?
C366 C433 H43A 109.5 . . ?
C366 C433 H43B 109.5 . . ?
C366 C433 H43C 109.5 . . ?
H43A C433 H43B 109.5 . . ?
H43A C433 H43C 109.5 . . ?
H43B C433 H43C 109.5 . . ?
C0AW C438 C458 175(6) . . ?
C09S C449 C429 102(3) . . ?
C0CT C449 C09S 107(4) . . ?
C0CT C449 C240 118(4) . . ?
C0CT C449 C429 114(4) . . ?
C240 C449 C09S 108(4) . . ?
C240 C449 C429 107(3) . . ?
C0CF C451 H45A 109.4 . . ?
C0CF C451 H45B 109.6 . . ?
C0CF C451 H45C 109.4 . . ?
H45A C451 H45B 109.5 . . ?
H45A C451 H45C 109.5 . . ?
H45B C451 H45C 109.5 . . ?
C226 C454 H45G 109.5 . . ?
C226 C454 H45H 109.5 . . ?
C226 C454 H45I 109.5 . . ?
H45G C454 H45H 109.5 . . ?
H45G C454 H45I 109.5 . . ?
H45H C454 H45I 109.5 . . ?
C438 C458 C501 111(6) . . ?
C438 C458 C545 109(5) . . ?
C438 C458 C556 108(5) . . ?
C501 C458 C545 115(5) . . ?
C556 C458 C501 101(5) . . ?
C556 C458 C545 112(6) . . ?
C0B3 C464 H46A 109.5 . . ?
C0B3 C464 H46B 109.5 . . ?
C0B3 C464 H46C 109.5 . . ?
H46A C464 H46B 109.5 . . ?
H46A C464 H46C 109.5 . . ?
H46B C464 H46C 109.5 . . ?
C192 C485 H48A 109.5 . . ?
C192 C485 H48B 109.5 . . ?
C192 C485 H48C 109.5 . . ?
H48A C485 H48B 109.5 . . ?
H48A C485 H48C 109.5 . . ?
H48B C485 H48C 109.5 . . ?
C0CF C488 H48D 110.9 . . ?
C0CF C488 H48E 127.2 . . ?
C0CF C488 H48F 110.4 . . ?
H48D C488 H48E 93.9 . . ?
H48D C488 H48F 106.8 . . ?
H48E C488 H48F 105.2 . . ?
Ag13 C499 Ag1X 82.4(16) . . ?
Ag13 C499 Ag2R 83.2(15) . . ?
Ag2R C499 Ag1X 105.7(19) . . ?
C407 C499 Ag13 168(4) . . ?
C407 C499 Ag1X 96(4) . . ?
C407 C499 Ag2R 109(3) . . ?
C458 C501 H50A 109.5 . . ?
C458 C501 H50B 109.5 . . ?
C458 C501 H50C 109.5 . . ?
H50A C501 H50B 109.5 . . ?
H50A C501 H50C 109.5 . . ?
H50B C501 H50C 109.5 . . ?
C0AB C507 H50D 109.5 . . ?
C0AB C507 H50E 109.5 . . ?
C0AB C507 H50F 109.5 . . ?
H50D C507 H50E 109.5 . . ?
H50D C507 H50F 109.5 . . ?
H50E C507 H50F 109.5 . . ?
C097 C508 C343 114(4) . . ?
C097 C508 C382 104(4) . . ?
C097 C508 C412 111(5) . . ?
C343 C508 C382 105(4) . . ?
C412 C508 C343 118(4) . . ?
C412 C508 C382 102(3) . . ?
C0D3 C511 H51A 109.6 . . ?
C0D3 C511 H51B 108.8 . . ?
C0D3 C511 H51C 109.9 . . ?
H51A C511 H51B 109.6 . . ?
H51A C511 H51C 109.5 . . ?
H51B C511 H51C 109.4 . . ?
C409 C514 H51D 109.5 . . ?
C409 C514 H51E 109.5 . . ?
C409 C514 H51F 109.5 . . ?
H51D C514 H51E 109.5 . . ?
H51D C514 H51F 109.5 . . ?
H51E C514 H51F 109.5 . . ?
C275 C526 C08W 106(5) . . ?
C275 C526 C537 119(5) . . ?
C275 C526 C621 112(4) . . ?
C537 C526 C08W 110(4) . . ?
C537 C526 C621 106(4) . . ?
C621 C526 C08W 101(4) . . ?
H53D C532 H53E 109.5 . . ?
H53D C532 H53F 109.5 . . ?
H53E C532 H53F 109.5 . . ?
C6 C532 H53D 109.5 . . ?
C6 C532 H53E 109.5 . . ?
C6 C532 H53F 109.5 . . ?
C526 C537 H53A 109.5 . . ?
C526 C537 H53B 109.5 . . ?
C526 C537 H53C 109.5 . . ?
H53A C537 H53B 109.5 . . ?
H53A C537 H53C 109.5 . . ?
H53B C537 H53C 109.5 . . ?
C0C6 C538 H53G 109.5 . . ?
C0C6 C538 H53H 109.5 . . ?
C0C6 C538 H53I 109.5 . . ?
H53G C538 H53H 109.5 . . ?
H53G C538 H53I 109.5 . . ?
H53H C538 H53I 109.5 . . ?
C458 C545 H54A 109.5 . . ?
C458 C545 H54B 109.4 . . ?
C458 C545 H54C 109.4 . . ?
H54A C545 H54B 109.5 . . ?
H54A C545 H54C 109.5 . . ?
H54B C545 H54C 109.5 . . ?
C458 C556 H55A 109.5 . . ?
C458 C556 H55B 109.5 . . ?
C458 C556 H55C 109.5 . . ?
H55A C556 H55B 109.5 . . ?
H55A C556 H55C 109.5 . . ?
H55B C556 H55C 109.5 . . ?
C0BH C562 Ag44 120(3) . . ?
C328 C562 C0BH 176(5) . . ?
C328 C562 Ag44 62(3) . . ?
C366 C595 H59A 109.5 . . ?
C366 C595 H59B 109.5 . . ?
C366 C595 H59C 109.5 . . ?
H59A C595 H59B 109.5 . . ?
H59A C595 H59C 109.5 . . ?
H59B C595 H59C 109.5 . . ?
C526 C621 H62A 109.5 . . ?
C526 C621 H62B 109.5 . . ?
C526 C621 H62C 109.5 . . ?
H62A C621 H62B 109.5 . . ?
H62A C621 H62C 109.5 . . ?
H62B C621 H62C 109.5 . . ?
C192 C686 H68A 109.5 . . ?
C192 C686 H68B 109.5 . . ?
C192 C686 H68C 109.5 . . ?
H68A C686 H68B 109.5 . . ?
H68A C686 H68C 109.5 . . ?
H68B C686 H68C 109.5 . . ?
C0AB C703 H70A 107.3 . . ?
C0AB C703 H70B 111.9 . . ?
C0AB C703 H70C 109.3 . . ?
H70A C703 H70B 109.3 . . ?
H70A C703 H70C 109.5 . . ?
H70B C703 H70C 109.5 . . ?
C366 C734 H73A 109.5 . . ?
C366 C734 H73B 109.5 . . ?
C366 C734 H73C 109.5 . . ?
H73A C734 H73B 109.5 . . ?
H73A C734 H73C 109.5 . . ?
H73B C734 H73C 109.5 . . ?
Ag0Y Ag1 Ag1A 59.49(11) 3_675 . ?
Ag0Y Ag1 Ag37 114.42(17) 3_675 . ?
Ag19 Ag1 Ag0Y 144.5(2) . 3_675 ?
Ag19 Ag1 Ag1A 152.0(2) . . ?
Ag19 Ag1 Ag37 74.17(14) . . ?
Ag37 Ag1 Ag1A 81.60(18) . . ?
Cl4N Ag1 Ag0Y 50.65(19) 3_675 3_675 ?
Cl4N Ag1 Ag19 98.6(3) 3_675 . ?
Cl4N Ag1 Ag1A 108.7(2) 3_675 . ?
Cl4N Ag1 Ag37 137.3(2) 3_675 . ?
Cl5W Ag1 Ag0Y 68.2(3) . 3_675 ?
Cl5W Ag1 Ag19 118.8(3) . . ?
Cl5W Ag1 Ag1A 45.9(3) . . ?
Cl5W Ag1 Ag37 47.8(3) . . ?
Cl5W Ag1 Cl4N 110.4(3) . 3_675 ?
Cl5W Ag1 Ag2 174.8(4) . . ?
C076 Ag1 Ag0Y 159.1(12) . 3_675 ?
C076 Ag1 Ag19 49.0(11) . . ?
C076 Ag1 Ag1A 114.9(13) . . ?
C076 Ag1 Ag37 82.7(14) . . ?
C076 Ag1 Cl4N 124.6(15) . 3_675 ?
C076 Ag1 Cl5W 124.2(15) . . ?
C076 Ag1 Ag2 50.9(15) . . ?
Ag2 Ag1 Ag0Y 115.8(2) . 3_675 ?
Ag2 Ag1 Ag19 60.31(14) . . ?
Ag2 Ag1 Ag1A 132.35(18) . . ?
Ag2 Ag1 Ag37 129.08(18) . . ?
Ag2 Ag1 Cl4N 74.7(3) . 3_675 ?
Ag19 Ag2 Ag34 106.18(17) . . ?
C076 Ag2 Ag19 49.7(11) . . ?
C076 Ag2 Ag34 151.6(10) . . ?
C076 Ag2 Ag1 50.6(11) . . ?
C076 Ag2 C1H 136.0(15) . 3_675 ?
C0A4 Ag2 Ag19 133.8(15) 3_675 . ?
C0A4 Ag2 Ag34 44.7(17) 3_675 . ?
C0A4 Ag2 C076 162(2) 3_675 . ?
C0A4 Ag2 Ag1 147.1(16) 3_675 . ?
C0A4 Ag2 C1H 26(2) 3_675 3_675 ?
Ag1 Ag2 Ag19 61.95(13) . . ?
Ag1 Ag2 Ag34 108.0(2) . . ?
C1H Ag2 Ag19 135.2(10) 3_675 . ?
C1H Ag2 Ag34 70.5(11) 3_675 . ?
C1H Ag2 Ag1 162.8(10) 3_675 . ?
Ag1V Ag3 Ag3H 151.3(6) . . ?
Ag45 Ag3 Ag1V 125.0(7) . . ?
Ag45 Ag3 Ag3H 58.9(3) . . ?
Cl59 Ag3 Ag1V 51.2(3) . . ?
Cl59 Ag3 Ag3H 106.2(6) . . ?
Cl59 Ag3 Ag45 84.3(6) . . ?
Cl5P Ag3 Ag1V 61.4(3) . . ?
Cl5P Ag3 Ag3H 121.3(6) . . ?
Cl5P Ag3 Ag45 168.2(8) . . ?
Cl5P Ag3 Cl59 106.1(4) . . ?
C328 Ag3 Ag1V 162.5(9) . . ?
C328 Ag3 Ag3H 44.1(9) . . ?
C328 Ag3 Ag45 47.0(12) . . ?
C328 Ag3 Cl59 130.0(14) . . ?
C328 Ag3 Cl5P 123.6(15) . . ?
Ag26 Ag4 Ag3R 65.3(2) . . ?
Ag26 Ag4 Ag47 64.60(18) . . ?
Ag3I Ag4 Ag26 142.3(5) . . ?
Ag3I Ag4 Ag3R 78.7(3) . . ?
Ag3I Ag4 Ag47 116.1(3) . . ?
Ag3I Ag4 Cl5I 121.8(4) . . ?
Ag3I Ag4 Cl5P 139.5(4) . . ?
Ag3I Ag4 Cl5U 93.6(5) . . ?
Ag47 Ag4 Ag3R 102.6(3) . . ?
Cl5I Ag4 Ag26 53.1(2) . . ?
Cl5I Ag4 Ag3R 66.0(3) . . ?
Cl5I Ag4 Ag47 115.8(3) . . ?
Cl5I Ag4 Cl5P 96.2(4) . . ?
Cl5P Ag4 Ag26 70.9(3) . . ?
Cl5P Ag4 Ag3R 134.8(3) . . ?
Cl5P Ag4 Ag47 46.1(3) . . ?
Cl5U Ag4 Ag26 52.9(2) . . ?
Cl5U Ag4 Ag3R 44.7(3) . . ?
Cl5U Ag4 Ag47 58.3(3) . . ?
Cl5U Ag4 Cl5I 92.0(4) . . ?
Cl5U Ag4 Cl5P 98.9(4) . . ?
C35 Ag4 Ag26 151.1(15) . . ?
C35 Ag4 Ag3I 46.9(18) . . ?
C35 Ag4 Ag3R 104(2) . . ?
C35 Ag4 Ag47 143.4(16) . . ?
C35 Ag4 Cl5I 98.0(14) . . ?
C35 Ag4 Cl5P 120(2) . . ?
C35 Ag4 Cl5U 138(2) . . ?
Ag2J Ag3X Ag1B 54.01(18) 3_675 3_675 ?
Ag2J Ag3X Ag5G 60.3(3) 3_675 . ?
Ag47 Ag3X Ag1B 95.6(3) . 3_675 ?
Ag47 Ag3X Ag2J 121.0(4) . 3_675 ?
Ag47 Ag3X Cl4X 69.0(4) . . ?
Ag47 Ag3X Cl5J 57.2(3) . . ?
Ag47 Ag3X Cl5U 72.3(4) . . ?
Ag47 Ag3X Ag5G 135.7(6) . . ?
Cl4X Ag3X Ag1B 164.4(4) . 3_675 ?
Cl4X Ag3X Ag2J 131.7(5) . 3_675 ?
Cl4X Ag3X Ag5G 80.2(4) . . ?
Cl5J Ag3X Ag1B 51.7(3) . 3_675 ?
Cl5J Ag3X Ag2J 104.3(4) . 3_675 ?
Cl5J Ag3X Cl4X 117.0(4) . . ?
Cl5J Ag3X Ag5G 162.8(5) . . ?
Cl5U Ag3X Ag1B 75.6(3) . 3_675 ?
Cl5U Ag3X Ag2J 53.1(3) . 3_675 ?
Cl5U Ag3X Cl4X 96.8(6) . . ?
Cl5U Ag3X Cl5J 95.9(4) . . ?
Cl5U Ag3X Ag5G 81.0(5) . . ?
Cl5W Ag3X Ag1B 101.0(5) . 3_675 ?
Cl5W Ag3X Ag2J 75.1(4) . 3_675 ?
Cl5W Ag3X Ag47 162.0(5) . . ?
Cl5W Ag3X Cl4X 94.5(4) . . ?
Cl5W Ag3X Cl5J 130.5(7) . . ?
Cl5W Ag3X Cl5U 118.3(6) . . ?
Cl5W Ag3X Ag5G 42.1(4) . . ?
F32 Sb1 F11 84.2(16) . . ?
F2A Sb1 F11 86(2) . . ?
F2A Sb1 F32 82(2) . . ?
F2A Sb1 F64A 170(4) . . ?
F2A Sb1 FA 84(4) . . ?
F64A Sb1 F11 89(4) . . ?
F64A Sb1 F32 89(4) . . ?
F64A Sb1 FA 103(5) . . ?
FA Sb1 F11 73(4) . . ?
FA Sb1 F32 154(4) . . ?
F1A Sb1 F11 172(4) . . ?
F1A Sb1 F32 93(4) . . ?
F1A Sb1 F2A 101(4) . . ?
F1A Sb1 F64A 84(5) . . ?
F1A Sb1 FA 111(5) . . ?
Ag1A Ag5G Ag2J 67.6(2) . 3_675 ?
Ag1A Ag5G Ag37 86.7(3) . . ?
Ag1A Ag5G Ag3X 88.8(4) . . ?
Ag37 Ag5G Ag2J 126.9(3) . 3_675 ?
Ag37 Ag5G Ag3X 74.7(3) . . ?
Cl5S Ag5G Ag1A 79.5(4) 3_675 . ?
Cl5S Ag5G Ag2J 51.2(3) 3_675 3_675 ?
Cl5S Ag5G Ag37 165.5(5) 3_675 . ?
Cl5S Ag5G Ag3X 109.3(5) 3_675 . ?
Cl5W Ag5G Ag1A 50.8(4) . . ?
Cl5W Ag5G Ag2J 78.6(4) . 3_675 ?
Cl5W Ag5G Ag37 50.3(4) . . ?
Cl5W Ag5G Cl5S 121.0(6) . 3_675 ?
Cl5W Ag5G C312 138.2(18) . . ?
Cl5W Ag5G Ag3X 50.2(4) . . ?
Cl5W Ag5G C2D 135.7(14) . . ?
C312 Ag5G Ag1A 152.1(17) . . ?
C312 Ag5G Ag2J 133.9(16) . 3_675 ?
C312 Ag5G Ag37 89.3(17) . . ?
C312 Ag5G Cl5S 100.8(17) . 3_675 ?
C312 Ag5G Ag3X 116.7(18) . . ?
C312 Ag5G C2D 23.8(17) . . ?
C2D Ag5G Ag1A 128.3(10) . . ?
C2D Ag5G Ag2J 145.6(13) . 3_675 ?
C2D Ag5G Ag37 86.8(13) . . ?
C2D Ag5G Cl5S 98.1(13) . 3_675 ?
C2D Ag5G Ag3X 137.8(11) . . ?
Ag28 C23 Ag38 125(2) . . ?
Ag37 C23 Ag28 88.1(16) . . ?
Ag37 C23 Ag38 80.9(16) . . ?
C08D C23 Ag28 96(4) . . ?
C08D C23 Ag37 159(4) . . ?
C08D C23 Ag38 112(3) . . ?
Ag2C C26 Ag1X 82.6(15) . . ?
Ag2C C26 Ag3B 91.0(16) . . ?
Ag3B C26 Ag1X 135(2) . . ?
C0AK C26 Ag1X 108(3) . . ?
C0AK C26 Ag2C 160(4) . . ?
C0AK C26 Ag3B 92(3) . . ?
Ag21 C29 Ag23 84.9(17) . . ?
C33 C29 Ag21 162(4) . . ?
C33 C29 Ag23 113(3) . . ?
C08T C34 H34D 109.5 . . ?
C08T C34 H34E 109.5 . . ?
C08T C34 H34F 109.5 . . ?
H34D C34 H34E 109.5 . . ?
H34D C34 H34F 109.5 . . ?
H34E C34 H34F 109.5 . . ?
Ag33 Ag Ag34 90.5(11) . . ?
Ag33 Ag Cl5D 157.2(17) . . ?
Ag33 Ag Ag42 134.9(8) . 3_675 ?
Cl5D Ag Ag34 68.9(6) . . ?
Cl5D Ag Ag42 39.9(8) . 3_675 ?
Cl5K Ag Ag33 57.2(8) . . ?
Cl5K Ag Ag34 46.7(7) . . ?
Cl5K Ag Cl5D 109.6(8) . . ?
Cl5K Ag C072 148.3(17) . . ?
Cl5K Ag C186 135(2) . . ?
Cl5K Ag Ag42 77.8(7) . 3_675 ?
C072 Ag Ag33 91.1(12) . . ?
C072 Ag Ag34 144.7(17) . . ?
C072 Ag Cl5D 100.0(12) . . ?
C072 Ag C186 28.4(11) . . ?
C072 Ag Ag42 133.8(16) . 3_675 ?
C186 Ag Ag33 86.6(12) . . ?
C186 Ag Ag34 116.7(16) . . ?
C186 Ag Cl5D 93.8(10) . . ?
C186 Ag Ag42 133.7(13) . 3_675 ?
Ag42 Ag Ag34 56.6(7) 3_675 . ?
Ag1Q Ag6 Ag2X 127.7(9) 3_675 . ?
Ag1Q Ag6 Ag33 107.5(4) 3_675 . ?
Ag33 Ag6 Ag2X 91.2(3) . . ?
Ag39 Ag6 Ag1Q 94.4(8) 3_675 3_675 ?
Ag39 Ag6 Ag2X 56.4(3) 3_675 . ?
Ag39 Ag6 Ag33 147.6(4) 3_675 . ?
Cl5K Ag6 Ag1Q 60.1(3) . 3_675 ?
Cl5K Ag6 Ag2X 134.4(6) . . ?
Cl5K Ag6 Ag33 50.9(5) . . ?
Cl5K Ag6 Ag39 154.2(10) . 3_675 ?
Cl5K Ag6 C3F 133.0(14) . . ?
C183 Ag6 Ag1Q 145.1(16) . 3_675 ?
C183 Ag6 Ag2X 40.0(11) . . ?
C183 Ag6 Ag33 105.4(14) . . ?
C183 Ag6 Ag39 50.8(12) . 3_675 ?
C183 Ag6 Cl5K 154.7(17) . . ?
C183 Ag6 C3F 27.6(11) . . ?
C3F Ag6 Ag1Q 152.9(10) . 3_675 ?
C3F Ag6 Ag2X 64.2(7) . . ?
C3F Ag6 Ag33 95.4(11) . . ?
C3F Ag6 Ag39 71.8(8) . 3_675 ?
C063 C2 Ag0I 126(3) . . ?
C063 C2 Ag7 117(3) . . ?
C5 C2 Ag0I 61(3) . . ?
C5 C2 C063 173(4) . . ?
C5 C2 Ag7 60(3) . . ?
Ag7 C2 Ag0I 88.0(12) . . ?
Ag0K C5 Ag0I 83.9(13) . . ?
Ag0K C5 Ag3G 82.2(14) . . ?
Ag3G C5 Ag0I 113.9(16) . . ?
C2 C5 Ag0I 93(3) . . ?
C2 C5 Ag0K 159(4) . . ?
C2 C5 Ag3G 117(3) . . ?
C2 C5 Ag7 91(3) . . ?
Ag7 C5 Ag0I 105.7(15) . . ?
Ag7 C5 Ag0K 109.5(19) . . ?
C063 C59 H59D 109.5 . . ?
C063 C59 H59E 109.5 . . ?
C063 C59 H59F 109.5 . . ?
H59D C59 H59E 109.5 . . ?
H59D C59 H59F 109.5 . . ?
H59E C59 H59F 109.5 . . ?
C063 C103 H10A 109.5 . . ?
C063 C103 H10B 109.5 . . ?
C063 C103 H10C 109.5 . . ?
H10A C103 H10B 109.5 . . ?
H10A C103 H10C 109.5 . . ?
H10B C103 H10C 109.5 . . ?
Ag12 Ag7 Ag0F 85.9(6) . . ?
Ag12 Ag7 Ag2N 125.6(7) . . ?
Ag12 Ag7 Ag5 74.6(6) . . ?
Ag2N Ag7 Ag0F 63.1(4) . . ?
Cl4S Ag7 Ag0F 46.7(5) . . ?
Cl4S Ag7 Ag12 51.9(4) . . ?
Cl4S Ag7 Ag2N 75.5(6) . . ?
Cl4S Ag7 Cl5A 113.7(8) . . ?
Cl4S Ag7 C2 133.5(13) . . ?
Cl4S Ag7 Ag5 53.2(7) . . ?
Cl5A Ag7 Ag0F 73.4(5) . . ?
Cl5A Ag7 Ag12 158.1(10) . . ?
Cl5A Ag7 Ag2N 50.5(3) . . ?
Cl5A Ag7 Ag5 111.4(8) . . ?
C2 Ag7 Ag0F 120.7(12) . . ?
C2 Ag7 Ag12 87.1(10) . . ?
C2 Ag7 Ag2N 146.8(11) . . ?
C2 Ag7 Cl5A 97.2(11) . . ?
C2 Ag7 Ag5 144.0(12) . . ?
C5 Ag7 Ag0F 149.3(15) . . ?
C5 Ag7 Ag12 89.5(11) . . ?
C5 Ag7 Ag2N 139.3(14) . . ?
C5 Ag7 Cl4S 141.1(13) . . ?
C5 Ag7 Cl5A 104.5(13) . . ?
C5 Ag7 C2 28.6(12) . . ?
C5 Ag7 Ag5 118.8(14) . . ?
Ag5 Ag7 Ag0F 89.1(7) . . ?
Ag5 Ag7 Ag2N 62.3(6) . . ?
Ag3S C4 Ag2X 86.3(17) . . ?
Ag40 C4 Ag2X 91.6(18) 3_675 . ?
Ag40 C4 Ag3S 86.9(18) 3_675 . ?
C310 C4 Ag2X 93(4) . . ?
C310 C4 Ag3S 139(4) . . ?
C310 C4 Ag40 134(4) . 3_675 ?
C08F C11 H11A 109.5 . . ?
C08F C11 H11B 109.5 . . ?
C08F C11 H11C 109.5 . . ?
H11A C11 H11B 109.5 . . ?
H11A C11 H11C 109.5 . . ?
H11B C11 H11C 109.5 . . ?
H1A C1 H1B 109.5 . . ?
H1A C1 H1C 109.5 . . ?
H1B C1 H1C 109.4 . . ?
C6 C1 H1A 109.4 . . ?
C6 C1 H1B 109.5 . . ?
C6 C1 H1C 109.5 . . ?
H3A C3 H3B 109.5 . . ?
H3A C3 H3C 109.5 . . ?
H3B C3 H3C 109.5 . . ?
C6 C3 H3A 109.5 . . ?
C6 C3 H3B 109.5 . . ?
C6 C3 H3C 109.5 . . ?
C532 C6 C091 111(5) . . ?
C532 C6 C1 106(5) . . ?
C532 C6 C3 103(5) . . ?
C1 C6 C091 119(4) . . ?
C3 C6 C091 107(4) . . ?
C3 C6 C1 108(4) . . ?
C063 C14 H14A 109.5 . . ?
C063 C14 H14B 109.5 . . ?
C063 C14 H14C 109.5 . . ?
H14A C14 H14B 109.5 . . ?
H14A C14 H14C 109.5 . . ?
H14B C14 H14C 109.5 . . ?
C0AR C15 C0B0 107(4) . . ?
C0AR C15 C171 108(5) . . ?
C0AR C15 C396 110(4) . . ?
C0B0 C15 C396 116(5) . . ?
C171 C15 C0B0 111(4) . . ?
C171 C15 C396 104(4) . . ?
H32D C32 H32E 109.5 . . ?
H32D C32 H32F 109.5 . . ?
H32E C32 H32F 109.4 . . ?
C16 C32 H32D 110.4 . . ?
C16 C32 H32E 110.5 . . ?
C16 C32 H32F 107.5 . . ?
C0BU C16 C310 102(4) . . ?
C0BU C16 C96 106(4) . . ?
C310 C16 C96 106(4) . . ?
C32 C16 C0BU 119(5) . . ?
C32 C16 C310 112(5) . . ?
C32 C16 C96 111(4) . . ?
C16 C96 H96A 109.5 . . ?
C16 C96 H96B 109.5 . . ?
C16 C96 H96C 109.5 . . ?
H96A C96 H96B 109.5 . . ?
H96A C96 H96C 109.5 . . ?
H96B C96 H96C 109.5 . . ?
Ag0K Ag8 Ag0P 99.0(3) 3_776 . ?
Ag1J Ag8 Ag0K 130.6(11) 3_776 3_776 ?
Ag1J Ag8 Ag0P 124.7(4) 3_776 . ?
Cl4D Ag8 Ag0K 140.5(6) . 3_776 ?
Cl4D Ag8 Ag0P 46.3(3) . . ?
Cl4D Ag8 Ag1J 78.5(3) . 3_776 ?
Cl4D Ag8 Cl5R 109.6(8) . 3_776 ?
Cl5R Ag8 Ag0K 109.4(4) 3_776 3_776 ?
Cl5R Ag8 Ag0P 136.0(14) 3_776 . ?
Cl5R Ag8 Ag1J 55.4(3) 3_776 3_776 ?
C151 Ag8 Ag0K 45.9(11) 3_776 3_776 ?
C151 Ag8 Ag0P 81.1(12) 3_776 . ?
C151 Ag8 Ag1J 149.3(12) 3_776 3_776 ?
C151 Ag8 Cl4D 124.1(15) 3_776 . ?
C151 Ag8 Cl5R 95.0(13) 3_776 3_776 ?
Ag26 Ag4A Ag47 59.55(17) . . ?
Ag2M Ag4A Ag26 64.77(16) . . ?
Ag2M Ag4A Ag47 81.5(2) . . ?
Ag35 Ag4A Ag26 126.5(3) . . ?
Ag35 Ag4A Ag2M 87.3(3) . . ?
Ag35 Ag4A Ag47 72.4(2) . . ?
Cl5I Ag4A Ag26 51.6(3) . . ?
Cl5I Ag4A Ag2M 75.7(3) . . ?
Cl5I Ag4A Ag35 161.7(5) . . ?
Cl5I Ag4A Ag47 110.9(3) . . ?
Cl5P Ag4A Ag26 74.6(3) . . ?
Cl5P Ag4A Ag2M 47.3(3) . . ?
Cl5P Ag4A Ag35 54.0(3) . . ?
Cl5P Ag4A Ag47 44.2(3) . . ?
Cl5P Ag4A Cl5I 114.9(4) . . ?
Cl5P Ag4A C35 146.8(16) . . ?
Cl5P Ag4A C19 146.0(13) . . ?
C35 Ag4A Ag26 132.5(19) . . ?
C35 Ag4A Ag2M 151.8(16) . . ?
C35 Ag4A Ag35 93.6(17) . . ?
C35 Ag4A Ag47 125.5(15) . . ?
C35 Ag4A Cl5I 98.3(16) . . ?
C35 Ag4A C19 23.9(17) . . ?
C19 Ag4A Ag26 138.2(12) . . ?
C19 Ag4A Ag2M 127.9(10) . . ?
C19 Ag4A Ag35 95.2(12) . . ?
C19 Ag4A Ag47 148.3(10) . . ?
C19 Ag4A Cl5I 90.2(11) . . ?
Ag05 Ag9 Ag0J 107.9(4) . . ?
Ag0N Ag9 Ag05 112.6(6) . . ?
Ag0N Ag9 Ag0J 58.7(2) . . ?
Ag0N Ag9 Ag5 147.7(6) . . ?
Cl4D Ag9 Ag05 137.3(7) 3_776 . ?
Cl4D Ag9 Ag0J 107.3(4) 3_776 . ?
Cl4D Ag9 Ag0N 68.1(4) 3_776 . ?
Cl4D Ag9 Cl4Z 163.2(6) 3_776 . ?
Cl4D Ag9 Ag5 125.5(10) 3_776 . ?
Cl4Z Ag9 Ag05 55.0(3) . . ?
Cl4Z Ag9 Ag0J 56.3(3) . . ?
Cl4Z Ag9 Ag0N 97.3(5) . . ?
Cl4Z Ag9 Ag5 62.9(7) . . ?
Ag5 Ag9 Ag05 78.2(7) . . ?
Ag5 Ag9 Ag0J 89.2(5) . . ?
Ag19 Ag42 Ag34 103.1(14) 3_675 3_675 ?
Ag19 Ag42 Ag 120.7(11) 3_675 3_675 ?
Ag34 Ag42 Ag 62.4(10) 3_675 3_675 ?
Cl4N Ag42 Ag19 107.7(14) . 3_675 ?
Cl4N Ag42 Ag34 66.0(6) . 3_675 ?
Cl4N Ag42 Cl4R 104.3(10) . 3_675 ?
Cl4N Ag42 Ag 114.4(12) . 3_675 ?
Cl4R Ag42 Ag19 57.9(7) 3_675 3_675 ?
Cl4R Ag42 Ag34 156.3(18) 3_675 3_675 ?
Cl4R Ag42 Ag 137.7(12) 3_675 3_675 ?
Cl5D Ag42 Ag19 62.4(11) 3_675 3_675 ?
Cl5D Ag42 Ag34 81.3(11) 3_675 3_675 ?
Cl5D Ag42 Cl4N 143(2) 3_675 . ?
Cl5D Ag42 Cl4R 99.1(11) 3_675 3_675 ?
Cl5D Ag42 Ag 58.8(8) 3_675 3_675 ?
Ag3I C35 Ag3L 83(2) . . ?
Ag3I C35 Ag4 77(2) . . ?
Ag3I C35 Ag4A 102(3) . . ?
Ag3L C35 Ag4A 95(3) . . ?
Ag4 C35 Ag3L 100(2) . . ?
C19 C35 Ag3I 167(7) . . ?
C19 C35 Ag3L 106(6) . . ?
C19 C35 Ag4 111(6) . . ?
C19 C35 Ag4A 88(6) . . ?
Ag2Q C7 Ag2T 96.2(17) . . ?
Ag2Q C7 Ag3J 87.2(18) . . ?
Ag2T C7 Ag3J 103(2) . . ?
C8 C7 Ag2Q 156(5) . . ?
C8 C7 Ag2T 108(4) . . ?
C8 C7 Ag3J 90(4) . . ?
C7 C8 Ag3J 62(3) . . ?
C7 C8 C13 176(5) . . ?
C13 C8 Ag3J 120(2) . . ?
C8 C13 C17 109.6(19) . . ?
C8 C13 C18 107.3(19) . . ?
C17 C13 C18 109(2) . . ?
C1A C13 C8 108.9(19) . . ?
C1A C13 C17 111(2) . . ?
C1A C13 C18 111(2) . . ?
C13 C17 H17A 109.5 . . ?
C13 C17 H17B 109.5 . . ?
C13 C17 H17C 109.5 . . ?
H17A C17 H17B 109.5 . . ?
H17A C17 H17C 109.5 . . ?
H17B C17 H17C 109.5 . . ?
C13 C18 H18A 107.3 . . ?
C13 C18 H18B 109.0 . . ?
C13 C18 H18C 112.2 . . ?
H18A C18 H18B 109.4 . . ?
H18A C18 H18C 109.5 . . ?
H18B C18 H18C 109.5 . . ?
C13 C1A H1AA 109.5 . . ?
C13 C1A H1AB 109.5 . . ?
C13 C1A H1AC 109.5 . . ?
H1AA C1A H1AB 109.5 . . ?
H1AA C1A H1AC 109.5 . . ?
H1AB C1A H1AC 109.5 . . ?
H1BA C1B H1BB 109.5 . . ?
H1BA C1B H1BC 109.5 . . ?
H1BB C1B H1BC 109.5 . . ?
C1C C1B H1BA 109.5 . . ?
C1C C1B H1BB 109.5 . . ?
C1C C1B H1BC 109.5 . . ?
C1D C1C C1B 110.9(18) . . ?
C1D C1C C1E 108.1(19) . . ?
C1E C1C C1B 110.2(18) . . ?
C1G C1C C1B 109.2(18) . . ?
C1G C1C C1D 109.0(19) . . ?
C1G C1C C1E 109(2) . . ?
C233 C1D Ag1P 53(3) . . ?
C233 C1D C1C 168(4) . . ?
C1C C1D Ag1P 132(2) . . ?
C1C C1E H1EA 109.5 . . ?
C1C C1E H1EB 109.5 . . ?
C1C C1E H1EC 109.5 . . ?
H1EA C1E H1EB 109.5 . . ?
H1EA C1E H1EC 109.5 . . ?
H1EB C1E H1EC 109.5 . . ?
C1C C1G H1GA 109.5 . . ?
C1C C1G H1GB 109.5 . . ?
C1C C1G H1GC 109.5 . . ?
H1GA C1G H1GB 109.5 . . ?
H1GA C1G H1GC 109.5 . . ?
H1GB C1G H1GC 109.5 . . ?
Ag32 C1H Ag2 84.1(11) . 3_675 ?
C0A4 C1H Ag32 63(3) . . ?
C0A4 C1H Ag2 55(4) . 3_675 ?
C0A4 C1H C1I 160(6) . . ?
C1I C1H Ag32 124(2) . . ?
C1I C1H Ag2 139(2) . 3_675 ?
C1H C1I C1K 111.1(19) . . ?
C1J C1I C1H 110.8(19) . . ?
C1J C1I C1K 108(2) . . ?
C1L C1I C1H 110.4(19) . . ?
C1L C1I C1J 109(2) . . ?
C1L C1I C1K 108(2) . . ?
C1I C1J H1JA 109.5 . . ?
C1I C1J H1JB 109.5 . . ?
C1I C1J H1JC 109.5 . . ?
H1JA C1J H1JB 109.5 . . ?
H1JA C1J H1JC 109.5 . . ?
H1JB C1J H1JC 109.5 . . ?
C1I C1K H1KA 109.5 . . ?
C1I C1K H1KB 109.5 . . ?
C1I C1K H1KC 109.5 . . ?
H1KA C1K H1KB 109.5 . . ?
H1KA C1K H1KC 109.5 . . ?
H1KB C1K H1KC 109.5 . . ?
C1I C1L H1LA 110.5 . . ?
C1I C1L H1LB 109.1 . . ?
C1I C1L H1LC 109.0 . . ?
H1LA C1L H1LB 109.4 . . ?
H1LA C1L H1LC 109.4 . . ?
H1LB C1L H1LC 109.5 . . ?
C348 C1M Ag2K 60(3) . . ?
C348 C1M C1N 171(4) . . ?
C1N C1M Ag2K 122(2) . . ?
C1M C1N C1O 109.8(19) . . ?
C1P C1N C1M 109.6(18) . . ?
C1P C1N C1O 109(2) . . ?
C1P C1N C1Q 111(2) . . ?
C1Q C1N C1M 108.6(18) . . ?
C1Q C1N C1O 109(2) . . ?
C1N C1O H1OA 109.5 . . ?
C1N C1O H1OB 109.5 . . ?
C1N C1O H1OC 109.5 . . ?
H1OA C1O H1OB 109.5 . . ?
H1OA C1O H1OC 109.5 . . ?
H1OB C1O H1OC 109.5 . . ?
C1N C1P H1PA 109.5 . . ?
C1N C1P H1PB 109.5 . . ?
C1N C1P H1PC 109.5 . . ?
H1PA C1P H1PB 109.5 . . ?
H1PA C1P H1PC 109.5 . . ?
H1PB C1P H1PC 109.5 . . ?
C1N C1Q H1QA 109.7 . . ?
C1N C1Q H1QB 110.4 . . ?
C1N C1Q H1QC 108.2 . . ?
H1QA C1Q H1QB 109.6 . . ?
H1QA C1Q H1QC 109.5 . . ?
H1QB C1Q H1QC 109.4 . . ?
H1RA C1R H1RB 109.5 . . ?
H1RA C1R H1RC 109.5 . . ?
H1RB C1R H1RC 109.5 . . ?
C1S C1R H1RA 109.5 . . ?
C1S C1R H1RB 109.5 . . ?
C1S C1R H1RC 109.5 . . ?
C1R C1S C1T 112.8(18) . . ?
C1R C1S C1U 112.2(18) . . ?
C1U C1S C1T 107(2) . . ?
C1V C1S C1R 113.2(19) . . ?
C1V C1S C1T 105.9(19) . . ?
C1V C1S C1U 105(2) . . ?
C181 C1T Ag3S 55(3) . . ?
C181 C1T C1S 173(4) . . ?
C1S C1T Ag3S 119.1(19) . . ?
C1S C1U H1UA 110.7 . . ?
C1S C1U H1UB 107.3 . . ?
C1S C1U H1UC 110.4 . . ?
H1UA C1U H1UB 109.4 . . ?
H1UA C1U H1UC 109.5 . . ?
H1UB C1U H1UC 109.5 . . ?
C1S C1V H1VA 108.7 . . ?
C1S C1V H1VB 112.3 . . ?
C1S C1V H1VC 107.3 . . ?
H1VA C1V H1VB 109.5 . . ?
H1VA C1V H1VC 109.5 . . ?
H1VB C1V H1VC 109.5 . . ?
C35 C19 Ag4A 69(5) . . ?
C35 C19 C1W 175(7) . . ?
C1W C19 Ag4A 116(2) . . ?
C19 C1W C1X 110(2) . . ?
C19 C1W C1Z 109(2) . . ?
C1X C1W C1Z 109(2) . . ?
C1Y C1W C19 109.2(19) . . ?
C1Y C1W C1X 109(2) . . ?
C1Y C1W C1Z 110(2) . . ?
C1W C1X H1XA 109.5 . . ?
C1W C1X H1XB 109.5 . . ?
C1W C1X H1XC 109.5 . . ?
H1XA C1X H1XB 109.5 . . ?
H1XA C1X H1XC 109.5 . . ?
H1XB C1X H1XC 109.5 . . ?
C1W C1Y H1YA 109.5 . . ?
C1W C1Y H1YB 109.5 . . ?
C1W C1Y H1YC 109.5 . . ?
H1YA C1Y H1YB 109.5 . . ?
H1YA C1Y H1YC 109.5 . . ?
H1YB C1Y H1YC 109.5 . . ?
C1W C1Z H1ZA 109.5 . . ?
C1W C1Z H1ZB 109.5 . . ?
C1W C1Z H1ZC 109.5 . . ?
H1ZA C1Z H1ZB 109.5 . . ?
H1ZA C1Z H1ZC 109.5 . . ?
H1ZB C1Z H1ZC 109.5 . . ?
C0D5 C20 Ag3A 56(3) . . ?
C0D5 C20 C21 168(4) . . ?
C21 C20 Ag3A 118(2) . . ?
C20 C21 C22 110.1(19) . . ?
C20 C21 C24 110.4(19) . . ?
C20 C21 C27 108.9(19) . . ?
C22 C21 C24 112(2) . . ?
C22 C21 C27 107(2) . . ?
C24 C21 C27 109(2) . . ?
C21 C22 H22A 116.8 . . ?
C21 C22 H22B 99.5 . . ?
C21 C22 H22C 111.7 . . ?
H22A C22 H22B 109.5 . . ?
H22A C22 H22C 109.4 . . ?
H22B C22 H22C 109.5 . . ?
C21 C24 H24A 109.5 . . ?
C21 C24 H24B 109.5 . . ?
C21 C24 H24C 109.5 . . ?
H24A C24 H24B 109.5 . . ?
H24A C24 H24C 109.5 . . ?
H24B C24 H24C 109.5 . . ?
C21 C27 H27D 109.5 . . ?
C21 C27 H27E 109.5 . . ?
C21 C27 H27F 109.5 . . ?
H27D C27 H27E 109.5 . . ?
H27D C27 H27F 109.5 . . ?
H27E C27 H27F 109.5 . . ?
H28A C28 H28B 109.5 . . ?
H28A C28 H28C 109.5 . . ?
H28B C28 H28C 109.5 . . ?
C2A C28 H28A 109.5 . . ?
C2A C28 H28B 109.5 . . ?
C2A C28 H28C 109.5 . . ?
C28 C2A C2B 112(2) . . ?
C28 C2A C2C 111(2) . . ?
C28 C2A C2D 110.3(19) . . ?
C2B C2A C2C 107(2) . . ?
C2B C2A C2D 109(2) . . ?
C2C C2A C2D 107(2) . . ?
C2A C2B H2BA 110.3 . . ?
C2A C2B H2BB 108.8 . . ?
C2A C2B H2BC 109.3 . . ?
H2BA C2B H2BB 109.5 . . ?
H2BA C2B H2BC 109.5 . . ?
H2BB C2B H2BC 109.5 . . ?
C2A C2C H2CA 109.5 . . ?
C2A C2C H2CB 109.5 . . ?
C2A C2C H2CC 109.5 . . ?
H2CA C2C H2CB 109.5 . . ?
H2CA C2C H2CC 109.5 . . ?
H2CB C2C H2CC 109.5 . . ?
C312 C2D Ag38 66(5) . . ?
C312 C2D Ag5G 69(5) . . ?
C312 C2D C2A 175(7) . . ?
Ag5G C2D Ag38 91.9(16) . . ?
C2A C2D Ag38 118(2) . . ?
C2A C2D Ag5G 109(2) . . ?
H2EA C2E H2EB 109.5 . . ?
H2EA C2E H2EC 109.5 . . ?
H2EB C2E H2EC 109.5 . . ?
C2F C2E H2EA 109.5 . . ?
C2F C2E H2EB 109.5 . . ?
C2F C2E H2EC 109.5 . . ?
C2E C2F C2G 110.5(19) . . ?
C2E C2F C2H 109.9(19) . . ?
C2E C2F C2I 109.3(19) . . ?
C2G C2F C2H 109(2) . . ?
C2G C2F C2I 109(2) . . ?
C2I C2F C2H 109(2) . . ?
Ag45 C2G Ag3C 87.3(13) . . ?
C360 C2G Ag3C 61(4) . . ?
C360 C2G Ag45 60(4) . . ?
C360 C2G C2F 174(5) . . ?
C2F C2G Ag3C 124(3) . . ?
C2F C2G Ag45 121(2) . . ?
C2F C2H H2HA 109.5 . . ?
C2F C2H H2HB 109.5 . . ?
C2F C2H H2HC 109.5 . . ?
H2HA C2H H2HB 109.5 . . ?
H2HA C2H H2HC 109.5 . . ?
H2HB C2H H2HC 109.5 . . ?
C2F C2I H2IA 109.5 . . ?
C2F C2I H2IB 109.5 . . ?
C2F C2I H2IC 109.5 . . ?
H2IA C2I H2IB 109.5 . . ?
H2IA C2I H2IC 109.5 . . ?
H2IB C2I H2IC 109.5 . . ?
H12A C12 H12B 109.5 . . ?
H12A C12 H12C 109.5 . . ?
H12B C12 H12C 109.5 . . ?
C2J C12 H12A 109.5 . . ?
C2J C12 H12B 109.5 . . ?
C2J C12 H12C 109.5 . . ?
C12 C2J C2K 110.3(18) . . ?
C12 C2J C2L 109.2(18) . . ?
C12 C2J C2M 109.9(18) . . ?
C2K C2J C2L 110.0(19) . . ?
C2K C2J C2M 109.2(19) . . ?
C2M C2J C2L 108(2) . . ?
Ag2T C2K Ag3Z 85.6(11) . . ?
C113 C2K Ag2T 61(3) . . ?
C113 C2K Ag3Z 58(3) . . ?
C113 C2K C2J 172(4) . . ?
C2J C2K Ag2T 124(2) . . ?
C2J C2K Ag3Z 127(2) . . ?
C2J C2L H2LA 109.5 . . ?
C2J C2L H2LB 109.5 . . ?
C2J C2L H2LC 109.5 . . ?
H2LA C2L H2LB 109.5 . . ?
H2LA C2L H2LC 109.5 . . ?
H2LB C2L H2LC 109.5 . . ?
C2J C2M H2MA 109.5 . . ?
C2J C2M H2MB 109.5 . . ?
C2J C2M H2MC 109.5 . . ?
H2MA C2M H2MB 109.5 . . ?
H2MA C2M H2MC 109.5 . . ?
H2MB C2M H2MC 109.5 . . ?
H2NA C2N H2NB 109.5 . . ?
H2NA C2N H2NC 109.5 . . ?
H2NB C2N H2NC 109.5 . . ?
C2O C2N H2NA 109.5 . . ?
C2O C2N H2NB 109.5 . . ?
C2O C2N H2NC 109.5 . . ?
C2N C2O C2Q 111.8(18) . . ?
C2P C2O C2N 114.5(19) . . ?
C2P C2O C2Q 107(2) . . ?
C2P C2O C2R 105.8(19) . . ?
C2R C2O C2N 113.1(18) . . ?
C2R C2O C2Q 104(2) . . ?
C149 C2P Ag1M 61(3) . . ?
C149 C2P C2O 167(4) . . ?
C2O C2P Ag1M 118(2) . . ?
C2O C2Q H2QA 109.5 . . ?
C2O C2Q H2QB 109.5 . . ?
C2O C2Q H2QC 109.5 . . ?
H2QA C2Q H2QB 109.5 . . ?
H2QA C2Q H2QC 109.5 . . ?
H2QB C2Q H2QC 109.5 . . ?
C2O C2R H2RA 109.5 . . ?
C2O C2R H2RB 109.5 . . ?
C2O C2R H2RC 109.5 . . ?
H2RA C2R H2RB 109.5 . . ?
H2RA C2R H2RC 109.5 . . ?
H2RB C2R H2RC 109.5 . . ?
H1FA C1F H1FB 109.5 . . ?
H1FA C1F H1FC 109.5 . . ?
H1FB C1F H1FC 109.5 . . ?
C2S C1F H1FA 109.5 . . ?
C2S C1F H1FB 109.5 . . ?
C2S C1F H1FC 109.5 . . ?
C1F C2S C2U 108.8(18) . . ?
C1F C2S C2V 110.1(19) . . ?
C2T C2S C1F 110.4(18) . . ?
C2T C2S C2U 109(2) . . ?
C2T C2S C2V 108.5(19) . . ?
C2V C2S C2U 110.3(19) . . ?
C2S C2T H2TA 109.5 . . ?
C2S C2T H2TB 109.5 . . ?
C2S C2T H2TC 109.5 . . ?
H2TA C2T H2TB 109.5 . . ?
H2TA C2T H2TC 109.5 . . ?
H2TB C2T H2TC 109.5 . . ?
C2S C2U H2UA 109.5 . . ?
C2S C2U H2UB 109.5 . . ?
C2S C2U H2UC 109.5 . . ?
H2UA C2U H2UB 109.5 . . ?
H2UA C2U H2UC 109.5 . . ?
H2UB C2U H2UC 109.5 . . ?
C08E C2V Ag2L 62(3) . . ?
C08E C2V C2S 167(5) . . ?
C2S C2V Ag2L 126(2) . . ?
H2WA C2W H2WB 109.5 . . ?
H2WA C2W H2WC 109.5 . . ?
H2WB C2W H2WC 109.5 . . ?
C2X C2W H2WA 109.5 . . ?
C2X C2W H2WB 109.5 . . ?
C2X C2W H2WC 109.5 . . ?
C2W C2X C2Y 114.3(18) . . ?
C2W C2X C2Z 110.8(17) . . ?
C2W C2X C30 110.0(17) . . ?
C2Y C2X C2Z 106.7(18) . . ?
C2Y C2X C30 107(2) . . ?
C2Z C2X C30 107.6(19) . . ?
C2X C2Y H2YA 109.5 . . ?
C2X C2Y H2YB 109.5 . . ?
C2X C2Y H2YC 109.5 . . ?
H2YA C2Y H2YB 109.5 . . ?
H2YA C2Y H2YC 109.5 . . ?
H2YB C2Y H2YC 109.5 . . ?
C08B C2Z Ag1G 52(3) . . ?
C08B C2Z C2X 178(4) . . ?
C2X C2Z Ag1G 127(2) . . ?
C2X C30 H30M 109.5 . . ?
C2X C30 H30N 109.5 . . ?
C2X C30 H30O 109.5 . . ?
H30M C30 H30N 109.5 . . ?
H30M C30 H30O 109.4 . . ?
H30N C30 H30O 109.4 . . ?
H31G C31 H31H 109.5 . . ?
H31G C31 H31I 109.5 . . ?
H31H C31 H31I 109.5 . . ?
C37 C31 H31G 109.5 . . ?
C37 C31 H31H 109.5 . . ?
C37 C31 H31I 109.5 . . ?
C31 C37 C38 108.9(18) . . ?
C31 C37 C39 108.7(18) . . ?
C31 C37 C3A 109.7(18) . . ?
C38 C37 C39 110(2) . . ?
C3A C37 C38 108.2(19) . . ?
C3A C37 C39 111(2) . . ?
C37 C38 H38G 109.5 . . ?
C37 C38 H38H 109.5 . . ?
C37 C38 H38I 109.5 . . ?
H38G C38 H38H 109.5 . . ?
H38G C38 H38I 109.5 . . ?
H38H C38 H38I 109.5 . . ?
C37 C39 H39G 110.0 . . ?
C37 C39 H39H 109.0 . . ?
C37 C39 H39I 109.4 . . ?
H39G C39 H39H 109.5 . . ?
H39G C39 H39I 109.5 . . ?
H39H C39 H39I 109.5 . . ?
C0AJ C3A Ag3U 55(4) . . ?
C0AJ C3A C37 179(5) . . ?
C37 C3A Ag3U 124(2) . . ?
H9A C9 H9B 109.5 . . ?
H9A C9 H9C 109.5 . . ?
H9B C9 H9C 109.5 . . ?
C10 C9 H9A 109.5 . . ?
C10 C9 H9B 109.5 . . ?
C10 C9 H9C 109.5 . . ?
C9 C10 C3C 110.5(18) . . ?
C25 C10 C9 113.3(19) . . ?
C25 C10 C3B 107(2) . . ?
C25 C10 C3C 108(2) . . ?
C3B C10 C9 112.8(19) . . ?
C3B C10 C3C 105(2) . . ?
C223 C25 C10 170(5) . . ?
C10 C3B H3BA 109.5 . . ?
C10 C3B H3BB 109.5 . . ?
C10 C3B H3BC 109.5 . . ?
H3BA C3B H3BB 109.5 . . ?
H3BA C3B H3BC 109.5 . . ?
H3BB C3B H3BC 109.5 . . ?
C10 C3C H3CA 109.5 . . ?
C10 C3C H3CB 109.5 . . ?
C10 C3C H3CC 109.5 . . ?
H3CA C3C H3CB 109.5 . . ?
H3CA C3C H3CC 109.5 . . ?
H3CB C3C H3CC 109.5 . . ?
H3DA C3D H3DB 109.5 . . ?
H3DA C3D H3DC 109.5 . . ?
H3DB C3D H3DC 109.5 . . ?
C3E C3D H3DA 109.5 . . ?
C3E C3D H3DB 109.5 . . ?
C3E C3D H3DC 109.5 . . ?
C3D C3E C3G 108.3(17) . . ?
C3F C3E C3D 110.4(17) . . ?
C3F C3E C3G 110.2(18) . . ?
C3F C3E C3H 108.2(18) . . ?
C3H C3E C3D 109.6(17) . . ?
C3H C3E C3G 110.1(19) . . ?
C183 C3F Ag3E 63(3) . . ?
C183 C3F Ag6 58(3) . . ?
C183 C3F C3E 174(4) . . ?
C3E C3F Ag3E 123(2) . . ?
C3E C3F Ag6 129(2) . . ?
C3E C3G H3GA 109.5 . . ?
C3E C3G H3GB 109.5 . . ?
C3E C3G H3GC 109.5 . . ?
H3GA C3G H3GB 109.5 . . ?
H3GA C3G H3GC 109.5 . . ?
H3GB C3G H3GC 109.5 . . ?
C3E C3H H3HA 109.5 . . ?
C3E C3H H3HB 109.5 . . ?
C3E C3H H3HC 109.5 . . ?
H3HA C3H H3HB 109.5 . . ?
H3HA C3H H3HC 109.5 . . ?
H3HB C3H H3HC 109.5 . . ?
C29 C33 C3I 177(4) . . ?
C33 C3I C3J 111.4(17) . . ?
C33 C3I C3K 110.1(17) . . ?
C33 C3I C3L 110.3(17) . . ?
C3J C3I C3K 107.8(18) . . ?
C3J C3I C3L 108.0(18) . . ?
C3K C3I C3L 109.1(18) . . ?
C3I C3J H3JA 109.5 . . ?
C3I C3J H3JB 109.5 . . ?
C3I C3J H3JC 109.5 . . ?
H3JA C3J H3JB 109.5 . . ?
H3JA C3J H3JC 109.5 . . ?
H3JB C3J H3JC 109.5 . . ?
C3I C3K H3KA 109.5 . . ?
C3I C3K H3KB 109.5 . . ?
C3I C3K H3KC 109.5 . . ?
H3KA C3K H3KB 109.5 . . ?
H3KA C3K H3KC 109.5 . . ?
H3KB C3K H3KC 109.5 . . ?
C3I C3L H3LA 109.5 . . ?
C3I C3L H3LB 109.5 . . ?
C3I C3L H3LC 109.5 . . ?
H3LA C3L H3LB 109.5 . . ?
H3LA C3L H3LC 109.5 . . ?
H3LB C3L H3LC 109.5 . . ?
H3MA C3M H3MB 109.4 . . ?
H3MA C3M H3MC 109.5 . . ?
H3MB C3M H3MC 109.5 . . ?
C3N C3M H3MA 109.2 . . ?
C3N C3M H3MB 110.3 . . ?
C3N C3M H3MC 108.9 . . ?
C3M C3N C3P 110.2(17) . . ?
C3M C3N C3Q 109.4(17) . . ?
C3O C3N C3M 110.6(18) . . ?
C3O C3N C3P 109.1(19) . . ?
C3O C3N C3Q 110.0(19) . . ?
C3P C3N C3Q 107.5(18) . . ?
C3N C3O H3OA 109.5 . . ?
C3N C3O H3OB 109.5 . . ?
C3N C3O H3OC 109.5 . . ?
H3OA C3O H3OB 109.5 . . ?
H3OA C3O H3OC 109.5 . . ?
H3OB C3O H3OC 109.5 . . ?
C3N C3P H3PA 109.5 . . ?
C3N C3P H3PB 109.5 . . ?
C3N C3P H3PC 109.5 . . ?
H3PA C3P H3PB 109.5 . . ?
H3PA C3P H3PC 109.5 . . ?
H3PB C3P H3PC 109.5 . . ?
C220 C3Q C3N 175(4) . . ?
H3RA C3R H3RB 109.5 . . ?
H3RA C3R H3RC 109.5 . . ?
H3RB C3R H3RC 109.5 . . ?
C3S C3R H3RA 109.5 . . ?
C3S C3R H3RB 109.5 . . ?
C3S C3R H3RC 109.5 . . ?
C3R C3S C3U 109.4(18) . . ?
C3R C3S C3V 110.0(18) . . ?
C3T C3S C3R 111.4(19) . . ?
C3T C3S C3U 108.8(19) . . ?
C3T C3S C3V 108.3(19) . . ?
C3U C3S C3V 109(2) . . ?
C3S C3T H3TA 109.5 . . ?
C3S C3T H3TB 109.5 . . ?
C3S C3T H3TC 109.5 . . ?
H3TA C3T H3TB 109.5 . . ?
H3TA C3T H3TC 109.5 . . ?
H3TB C3T H3TC 109.5 . . ?
C07H C3U Ag3O 69(4) . . ?
C07H C3U C3S 170(5) . . ?
C3S C3U Ag3O 119(2) . . ?
C3S C3V H3VA 109.5 . . ?
C3S C3V H3VB 109.5 . . ?
C3S C3V H3VC 109.5 . . ?
H3VA C3V H3VB 109.5 . . ?
H3VA C3V H3VC 109.5 . . ?
H3VB C3V H3VC 109.5 . . ?
H3WA C3W H3WB 109.5 . . ?
H3WA C3W H3WC 109.5 . . ?
H3WB C3W H3WC 109.5 . . ?
C3X C3W H3WA 109.5 . . ?
C3X C3W H3WB 109.5 . . ?
C3X C3W H3WC 109.5 . . ?
C3W C3X C3Z 110.7(18) . . ?
C3Y C3X C3W 112.4(18) . . ?
C3Y C3X C3Z 106.8(19) . . ?
C40 C3X C3W 111.3(18) . . ?
C40 C3X C3Y 108.0(19) . . ?
C40 C3X C3Z 107.3(19) . . ?
C151 C3Y Ag3N 56(3) . 3_776 ?
C151 C3Y C3X 173(5) . . ?
C3X C3Y Ag3N 117.2(19) . 3_776 ?
C3X C3Z H3ZA 109.5 . . ?
C3X C3Z H3ZB 109.5 . . ?
C3X C3Z H3ZC 109.5 . . ?
H3ZA C3Z H3ZB 109.5 . . ?
H3ZA C3Z H3ZC 109.5 . . ?
H3ZB C3Z H3ZC 109.5 . . ?
C3X C40 H40G 109.5 . . ?
C3X C40 H40H 109.5 . . ?
C3X C40 H40I 109.5 . . ?
H40G C40 H40H 109.5 . . ?
H40G C40 H40I 109.5 . . ?
H40H C40 H40I 109.5 . . ?
C0BJ C36 Ag2Q 68(4) . . ?
C0BJ C36 C41 176(5) . . ?
C41 C36 Ag2Q 114(2) . . ?
C36 C41 C42 110.6(19) . . ?
C36 C41 C44 109.5(19) . . ?
C42 C41 C44 108(2) . . ?
C43 C41 C36 109.0(19) . . ?
C43 C41 C42 109(2) . . ?
C43 C41 C44 111(2) . . ?
C41 C42 H42D 109.5 . . ?
C41 C42 H42E 109.5 . . ?
C41 C42 H42F 109.5 . . ?
H42D C42 H42E 109.5 . . ?
H42D C42 H42F 109.5 . . ?
H42E C42 H42F 109.5 . . ?
C41 C43 H43D 109.5 . . ?
C41 C43 H43E 109.5 . . ?
C41 C43 H43F 109.5 . . ?
H43D C43 H43E 109.5 . . ?
H43D C43 H43F 109.5 . . ?
H43E C43 H43F 109.5 . . ?
C41 C44 H44A 109.5 . . ?
C41 C44 H44B 109.5 . . ?
C41 C44 H44C 109.5 . . ?
H44A C44 H44B 109.5 . . ?
H44A C44 H44C 109.5 . . ?
H44B C44 H44C 109.5 . . ?
F18 Sb4 F19 90.2(11) . . ?
F18 Sb4 F1B 89.5(11) . . ?
F18 Sb4 F1C 90.5(11) . . ?
F18 Sb4 F1E 178.9(14) . . ?
F19 Sb4 F1B 88.8(11) . . ?
F1C Sb4 F19 178.8(14) . . ?
F1C Sb4 F1B 90.3(11) . . ?
F1D Sb4 F18 90.8(11) . . ?
F1D Sb4 F19 91.4(11) . . ?
F1D Sb4 F1B 179.6(15) . . ?
F1D Sb4 F1C 89.6(11) . . ?
F1D Sb4 F1E 90.2(11) . . ?
F1E Sb4 F19 89.9(11) . . ?
F1E Sb4 F1B 89.4(11) . . ?
F1E Sb4 F1C 89.4(11) . . ?
F3 Sb5 F1F 90.6(11) . . ?
F3 Sb5 F1H 88.3(11) . . ?
F3 Sb5 F1I 90.2(11) . . ?
F1F Sb5 F1H 178.8(13) . . ?
F1F Sb5 F1I 90.3(11) . . ?
F1G Sb5 F3 89.4(11) . . ?
F1G Sb5 F1F 90.0(11) . . ?
F1G Sb5 F1H 90.2(11) . . ?
F1G Sb5 F1I 179.5(14) . . ?
F1I Sb5 F1H 89.6(11) . . ?
F1J Sb5 F3 177.8(14) . . ?
F1J Sb5 F1F 91.6(11) . . ?
F1J Sb5 F1G 90.7(11) . . ?
F1J Sb5 F1H 89.5(11) . . ?
F1J Sb5 F1I 89.7(11) . . ?
H45D C45 H45E 109.5 . . ?
H45D C45 H45F 109.5 . . ?
H45E C45 H45F 109.5 . . ?
C46 C45 H45D 109.5 . . ?
C46 C45 H45E 109.5 . . ?
C46 C45 H45F 109.5 . . ?
C45 C46 C47 111.9(19) . . ?
C45 C46 C48 110.7(19) . . ?
C45 C46 C49 109.7(19) . . ?
C47 C46 C48 110(2) . . ?
C47 C46 C49 108(2) . . ?
C49 C46 C48 107(2) . . ?
C46 C47 H47A 109.5 . . ?
C46 C47 H47B 109.5 . . ?
C46 C47 H47C 109.5 . . ?
H47A C47 H47B 109.4 . . ?
H47A C47 H47C 109.5 . . ?
H47B C47 H47C 109.5 . . ?
C46 C48 H48G 109.5 . . ?
C46 C48 H48H 109.5 . . ?
C46 C48 H48I 109.5 . . ?
H48G C48 H48H 109.5 . . ?
H48G C48 H48I 109.5 . . ?
H48H C48 H48I 109.5 . . ?
C0CC C49 C46 170(5) . . ?
Ag3H Ag43 Ag3M 135.7(10) . . ?
Ag3H Ag43 Cl57 64.2(6) . . ?
Cl57 Ag43 Ag3M 77.1(8) . . ?
C328 Ag43 Ag3H 53.7(10) . . ?
C328 Ag43 Ag3M 151.4(15) . . ?
C328 Ag43 Cl57 117.8(12) . . ?
C360 Ag43 Ag3H 164(2) . . ?
C360 Ag43 Ag3M 46.3(15) . . ?
C360 Ag43 Cl57 106.6(18) . . ?
C360 Ag43 C328 135(2) . . ?
Ag2N Ag5 Ag0T 55.0(3) . 3_776 ?
Cl4S Ag5 Ag0T 97.6(7) . 3_776 ?
Cl4S Ag5 Ag2N 71.7(5) . . ?
Cl4S Ag5 Cl4Y 97.7(7) . . ?
Cl4S Ag5 Cl4Z 128.2(12) . . ?
Cl4S Ag5 Cl5Q 115.9(9) . . ?
Cl4S Ag5 Ag7 45.4(6) . . ?
Cl4S Ag5 Ag9 159.7(11) . . ?
Cl4Y Ag5 Ag0T 163.9(5) . 3_776 ?
Cl4Y Ag5 Ag2N 135.9(11) . . ?
Cl4Y Ag5 Cl4Z 113.8(6) . . ?
Cl4Y Ag5 Ag7 80.7(7) . . ?
Cl4Y Ag5 Ag9 72.4(5) . . ?
Cl4Z Ag5 Ag0T 51.7(4) . 3_776 ?
Cl4Z Ag5 Ag2N 105.4(7) . . ?
Cl4Z Ag5 Ag7 165.5(9) . . ?
Cl4Z Ag5 Ag9 47.5(4) . . ?
Cl5Q Ag5 Ag0T 76.1(6) . 3_776 ?
Cl5Q Ag5 Ag2N 52.5(5) . . ?
Cl5Q Ag5 Cl4Y 101.6(11) . . ?
Cl5Q Ag5 Cl4Z 97.4(6) . . ?
Cl5Q Ag5 Ag7 78.7(9) . . ?
Cl5Q Ag5 Ag9 83.8(7) . . ?
Ag7 Ag5 Ag2N 61.2(5) . . ?
Ag9 Ag5 Ag2N 127.8(7) . . ?
Ag9 Ag5 Ag7 144.1(12) . . ?
Ag3M Ag93 Ag3H 113.1(8) . . ?
Ag3M Ag93 Cl59 61.8(6) . . ?
Ag3M Ag93 Cl5X 112.9(8) . . ?
Cl59 Ag93 Ag3H 107.5(8) . . ?
Cl59 Ag93 Cl5X 85.6(6) . . ?
Cl5X Ag93 Ag3H 132.9(10) . . ?
C328 Ag93 Ag3H 46.3(10) . . ?
C328 Ag93 Ag3M 156.8(13) . . ?
C328 Ag93 Cl59 128.5(14) . . ?
C328 Ag93 Cl5X 89.7(13) . . ?
C328 Ag93 C360 127(2) . . ?
C360 Ag93 Ag3H 116.5(15) . . ?
C360 Ag93 Ag3M 44.8(13) . . ?
C360 Ag93 Cl59 103.7(16) . . ?
C360 Ag93 Cl5X 103.1(15) . . ?
Ag2M Ag44 Ag1V 58.6(2) . . ?
Ag2M Ag44 Ag3H 174.6(12) . . ?
Ag35 Ag44 Ag1V 112.3(4) . . ?
Ag35 Ag44 Ag2M 89.2(8) . . ?
Ag35 Ag44 Ag3H 87.9(4) . . ?
Ag3H Ag44 Ag1V 126.8(11) . . ?
Cl5P Ag44 Ag1V 58.8(5) . . ?
Cl5P Ag44 Ag2M 47.3(4) . . ?
Cl5P Ag44 Ag35 56.3(7) . . ?
Cl5P Ag44 Ag3H 133.4(5) . . ?
Cl5P Ag44 C328 162(2) . . ?
Cl5P Ag44 C562 140(2) . . ?
C328 Ag44 Ag1V 139.1(18) . . ?
C328 Ag44 Ag2M 135.7(12) . . ?
C328 Ag44 Ag35 106.5(14) . . ?
C328 Ag44 Ag3H 41.5(9) . . ?
C328 Ag44 C562 27.9(14) . . ?
C562 Ag44 Ag1V 146.8(11) . . ?
C562 Ag44 Ag2M 110.6(13) . . ?
C562 Ag44 Ag35 98.0(14) . . ?
C562 Ag44 Ag3H 65.3(10) . . ?

loop_
_geom_bond_atom_site_label_1
_geom_bond_atom_site_label_2
_geom_bond_distance
_geom_bond_site_symmetry_2
_geom_bond_publ_flag
Ag01 Ag0B 2.897(3) . ?
Ag01 Ag0C 2.896(4) . ?
Ag01 Ag0G 2.912(4) . ?
Ag01 Ag0H 3.007(4) . ?
Ag01 C068 2.08(3) . ?
Ag01 C09F 2.14(3) . ?
Ag02 Ag05 2.907(4) . ?
Ag02 Ag0B 2.890(4) . ?
Ag02 Ag0Q 3.315(4) . ?
Ag02 Ag0S 2.942(4) . ?
Ag02 Ag2S 3.370(5) 3_776 ?
Ag02 Ag2U 3.246(4) 3_776 ?
Ag02 Cl4C 2.606(8) . ?
Ag02 Cl4H 2.846(8) . ?
Ag02 Cl4L 2.556(8) . ?
Ag02 Cl4V 2.618(8) . ?
Ag03 Ag04 2.830(4) . ?
Ag03 Ag1L 3.017(4) . ?
Ag03 Ag2E 3.033(4) . ?
Ag03 Cl4F 2.703(9) . ?
Ag03 Cl4H 2.615(8) . ?
Ag03 Cl4Y 2.585(8) . ?
Ag03 C184 2.15(3) . ?
Ag04 Ag0I 3.097(4) . ?
Ag04 Ag0R 3.082(4) . ?
Ag04 Ag1L 3.282(4) . ?
Ag04 C08J 2.02(4) . ?
Ag04 C184 2.18(3) . ?
Ag05 Ag0S 2.989(4) . ?
Ag05 Ag0U 2.993(4) . ?
Ag05 Ag0W 2.944(4) . ?
Ag05 Ag2W 3.073(5) . ?
Ag05 Cl4F 2.723(8) . ?
Ag05 Cl4H 2.776(8) . ?
Ag05 Cl4V 2.582(9) . ?
Ag05 Cl4Z 2.556(8) . ?
Ag05 Ag9 3.053(13) . ?
Ag06 Ag07 2.893(4) . ?
Ag06 Ag08 2.964(4) . ?
Ag06 Ag18 3.109(4) 3_776 ?
Ag06 Ag1H 3.321(4) . ?
Ag06 Cl4B 2.412(9) . ?
Ag06 C066 2.57(3) . ?
Ag06 C06K 2.16(3) . ?
Ag07 Ag0B 3.265(4) 3_776 ?
Ag07 Ag0H 2.862(4) 3_776 ?
Ag07 Ag29 3.039(4) . ?
Ag07 Cl4B 2.392(9) . ?
Ag07 C07A 2.05(4) . ?
Ag08 Ag0F 3.020(4) . ?
Ag08 Ag1H 2.859(4) . ?
Ag08 Cl4E 2.680(8) . ?
Ag08 C06D 2.33(3) . ?
Ag08 C06K 2.18(3) . ?
Ag09 Ag0E 2.870(4) . ?
Ag09 Ag1G 3.350(4) . ?
Ag09 Ag25 3.013(4) 3_776 ?
Ag09 Ag29 3.087(5) 3_776 ?
Ag09 Ag3F 3.373(5) 3_776 ?
Ag09 Cl4A 2.573(8) . ?
Ag09 Cl4I 2.666(8) . ?
Ag09 Cl4Q 2.653(8) . ?
Ag09 C268 2.10(4) . ?
Ag0A Ag0C 3.310(4) . ?
Ag0A Ag0G 2.919(4) . ?
Ag0A Ag1G 2.941(4) . ?
Ag0A Ag1P 2.949(4) . ?
Ag0A Cl4J 2.397(9) . ?
Ag0A C08B 2.12(4) . ?
Ag0B Ag0Q 3.181(4) . ?
Ag0B Ag2S 3.291(5) 3_776 ?
Ag0B Cl4B 2.753(8) 3_776 ?
Ag0B Cl4V 2.702(8) . ?
Ag0B C09F 2.24(4) . ?
Ag0C Ag0Q 3.285(4) . ?
Ag0C Ag0W 2.939(4) . ?
Ag0C Cl4J 2.726(9) . ?
Ag0C Cl4V 2.709(8) . ?
Ag0C Cl55 2.779(9) . ?
Ag0C C068 2.32(3) . ?
Ag0D Ag24 2.837(4) . ?
Ag0D Ag28 2.989(4) . ?
Ag0D Ag2Z 3.246(5) . ?
Ag0D Ag3U 3.207(5) . ?
Ag0D Cl4R 2.695(9) . ?
Ag0D Cl4W 2.596(9) . ?
Ag0D Cl4X 2.621(9) . ?
Ag0D C220 2.19(4) . ?
Ag0E Ag0G 3.048(4) . ?
Ag0E Ag0H 3.012(4) . ?
Ag0E C07Y 2.12(4) . ?
Ag0E C09R 2.69(4) . ?
Ag0E C268 2.09(4) . ?
Ag0F Ag0O 3.139(4) . ?
Ag0F Ag2N 3.345(4) . ?
Ag0F Ag3T 3.170(5) . ?
Ag0F Cl4S 2.338(9) . ?
Ag0F C06D 2.05(4) . ?
Ag0F Ag7 3.21(2) . ?
Ag0G C068 2.30(4) . ?
Ag0G C07Y 2.33(4) . ?
Ag0G C08B 2.46(5) . ?
Ag0H C07A 2.38(3) 3_776 ?
Ag0H C07P 2.66(4) . ?
Ag0H C07Y 2.26(4) . ?
Ag0H C09F 2.39(4) . ?
Ag0I Ag0K 3.008(4) . ?
Ag0I Ag12 2.858(4) . ?
Ag0I C08J 2.31(4) . ?
Ag0I C217 2.27(4) . ?
Ag0I C244 2.71(4) . ?
Ag0I C2 2.70(4) . ?
Ag0I C5 2.36(4) . ?
Ag0J Ag0N 2.910(4) . ?
Ag0J Ag0T 3.180(4) 3_776 ?
Ag0J Ag1F 2.957(4) 3_776 ?
Ag0J Ag1J 2.943(4) . ?
Ag0J Ag41 3.287(6) . ?
Ag0J Cl4G 2.740(9) . ?
Ag0J Cl4T 2.570(8) . ?
Ag0J Cl4Z 2.660(8) . ?
Ag0J Cl51 2.643(9) 3_776 ?
Ag0J Ag9 3.128(12) . ?
Ag0K Ag0R 2.934(4) . ?
Ag0K Ag3G 2.833(5) . ?
Ag0K Ag3N 3.217(8) 3_776 ?
Ag0K C151 2.14(4) . ?
Ag0K C5 2.13(4) . ?
Ag0K Ag8 2.923(19) 3_776 ?
Ag0L Ag0N 2.982(4) 3_776 ?
Ag0L Ag11 2.910(4) . ?
Ag0L Ag18 3.027(4) 3_776 ?
Ag0L Ag1D 2.967(4) . ?
Ag0L Cl4L 2.479(8) 3_776 ?
Ag0L Cl5B 2.501(9) . ?
Ag0L Cl5V 2.660(11) . ?
Ag0M Ag0Y 2.890(4) . ?
Ag0M Ag14 2.906(4) . ?
Ag0M Ag16 2.972(4) . ?
Ag0M Ag1E 3.134(4) . ?
Ag0M Ag22 2.986(4) . ?
Ag0M Cl4K 2.474(9) . ?
Ag0M Cl56 2.434(10) . ?
Ag0M Cl5G 2.747(10) . ?
Ag0N Ag0S 3.228(4) . ?
Ag0N Ag1D 2.878(4) 3_776 ?
Ag0N Ag20 3.146(4) 3_776 ?
Ag0N Ag2B 3.129(4) . ?
Ag0N Cl4D 2.862(9) 3_776 ?
Ag0N Cl4L 2.518(8) . ?
Ag0N Cl4T 2.516(8) . ?
Ag0N Ag9 2.782(14) . ?
Ag0O Ag0T 2.912(4) 3_776 ?
Ag0O Ag0U 3.342(4) . ?
Ag0O Ag11 2.893(4) . ?
Ag0O Ag15 2.984(4) . ?
Ag0O Ag2W 2.876(5) . ?
Ag0O Ag3T 3.106(5) . ?
Ag0O Cl4E 2.509(8) . ?
Ag0O Cl4U 2.496(9) . ?
Ag0P Ag0R 2.890(4) 3_776 ?
Ag0P Ag1M 2.975(4) 3_776 ?
Ag0P Ag2B 3.143(5) 3_776 ?
Ag0P Ag3N 2.903(10) . ?
Ag0P Cl4D 2.375(9) . ?
Ag0P C149 2.04(4) 3_776 ?
Ag0P Ag8 3.253(18) . ?
Ag0Q Ag1Z 3.108(4) . ?
Ag0Q Ag2E 2.989(4) . ?
Ag0Q Cl4V 2.349(9) . ?
Ag0Q C0C0 2.08(4) . ?
Ag0R C08J 2.23(4) . ?
Ag0R C149 2.33(4) . ?
Ag0R C151 2.31(4) . ?
Ag0S Ag18 2.915(4) . ?
Ag0S Ag2S 3.017(4) 3_776 ?
Ag0S Cl4G 2.768(8) . ?
Ag0S Cl4L 2.533(8) . ?
Ag0S Cl4Z 2.667(9) . ?
Ag0S Cl51 2.620(9) . ?
Ag0T Ag1F 2.929(4) . ?
Ag0T Ag2N 2.982(4) 3_776 ?
Ag0T Ag2W 2.946(5) 3_776 ?
Ag0T Cl4E 2.657(8) 3_776 ?
Ag0T Cl4G 2.700(9) . ?
Ag0T Cl4Z 2.648(9) 3_776 ?
Ag0T Cl51 2.698(9) . ?
Ag0T Ag5 3.24(2) 3_776 ?
Ag0U Ag0W 2.998(4) . ?
Ag0U Ag10 2.949(4) . ?
Ag0U Ag2F 3.041(5) . ?
Ag0U Ag2W 3.361(6) . ?
Ag0U Cl4G 2.735(8) 3_776 ?
Ag0U Cl4U 2.555(8) . ?
Ag0U Cl4Z 2.624(9) . ?
Ag0U Cl51 2.718(10) . ?
Ag0V Ag1M 3.071(4) . ?
Ag0V Ag2A 2.849(4) . ?
Ag0V Ag2B 3.006(4) . ?
Ag0V Ag2E 3.374(4) . ?
Ag0V Cl4C 2.587(9) . ?
Ag0V C08R 2.12(4) . ?
Ag0V C108 2.41(4) . ?
Ag0W Cl4F 2.871(9) . ?
Ag0W Cl4U 2.505(9) . ?
Ag0W Cl4V 2.691(8) . ?
Ag0W Cl55 2.590(9) . ?
Ag0X Ag14 2.950(4) . ?
Ag0X Ag16 2.923(4) . ?
Ag0X Ag1Q 3.047(4) . ?
Ag0X Ag1V 2.899(4) . ?
Ag0X Ag3A 3.261(5) . ?
Ag0X Cl50 2.440(9) . ?
Ag0X Cl56 2.463(10) . ?
Ag0X Cl5T 2.762(9) . ?
Ag0Y Ag16 2.994(4) . ?
Ag0Y Ag1A 3.088(4) 3_675 ?
Ag0Y Ag1B 2.916(4) . ?
Ag0Y Ag1K 3.271(4) 3_675 ?
Ag0Y Ag3W 2.848(6) 3_675 ?
Ag0Y Cl4K 2.488(9) . ?
Ag0Y Cl4N 2.511(9) . ?
Ag0Y Ag1 3.006(5) 3_675 ?
Ag0Z Ag1A 3.133(4) 3_675 ?
Ag0Z Ag1T 2.983(4) . ?
Ag0Z Ag2H 2.851(4) . ?
Ag0Z Cl4K 2.698(9) . ?
Ag0Z C08G 2.69(3) . ?
Ag0Z C0AE 2.11(5) . ?
Ag0Z C0BZ 2.34(4) . ?
Ag10 Ag15 2.962(4) . ?
Ag10 Ag1D 2.996(4) . ?
Ag10 Ag1P 3.235(4) . ?
Ag10 Ag1W 3.143(4) . ?
Ag10 Ag2F 2.923(4) . ?
Ag10 Cl4J 2.895(9) . ?
Ag10 Cl4T 2.493(9) 3_776 ?
Ag10 Cl4U 2.544(10) . ?
Ag11 Ag15 2.959(4) . ?
Ag11 Ag18 2.981(4) 3_776 ?
Ag11 Ag1S 3.193(4) . ?
Ag11 Cl4E 2.439(9) . ?
Ag11 Cl54 2.751(9) . ?
Ag11 Cl5B 2.470(10) . ?
Ag12 Ag1L 3.057(4) . ?
Ag12 Ag3T 2.994(5) . ?
Ag12 Cl4S 2.384(9) . ?
Ag12 C217 2.06(4) . ?
Ag12 Ag7 3.001(17) . ?
Ag13 Ag1X 2.933(4) . ?
Ag13 Ag2G 2.991(5) . ?
Ag13 Ag2R 2.872(4) . ?
Ag13 Ag31 2.817(6) . ?
Ag13 C072 2.05(3) . ?
Ag13 C499 2.05(4) . ?
Ag14 Ag1V 3.013(4) . ?
Ag14 Ag22 2.999(4) . ?
Ag14 Ag3C 3.244(5) . ?
Ag14 Cl56 2.517(9) . ?
Ag14 Cl59 2.487(8) . ?
Ag14 Cl5X 2.669(11) . ?
Ag15 Ag1D 2.936(4) . ?
Ag15 Ag2Q 3.352(4) . ?
Ag15 Ag2T 3.226(4) . ?
Ag15 Cl4U 2.504(8) . ?
Ag15 Cl5B 2.521(10) . ?
Ag15 Cl5O 2.672(11) . ?
Ag16 Ag1Q 3.003(4) . ?
Ag16 Ag32 3.244(4) . ?
Ag16 Cl4N 2.491(9) . ?
Ag16 Cl56 2.495(10) . ?
Ag16 Cl5M 2.640(10) . ?
Ag17 Ag1L 3.259(5) . ?
Ag17 Ag1Z 3.142(4) . ?
Ag17 Ag3T 3.191(5) . ?
Ag17 Ag3Z 2.881(5) . ?
Ag17 Cl4F 2.892(8) . ?
Ag17 Cl55 2.666(10) . ?
Ag17 C06Z 2.35(4) . ?
Ag17 C09I 2.21(4) . ?
Ag18 Ag2S 2.961(4) 3_776 ?
Ag18 Ag2U 3.169(4) 3_776 ?
Ag18 Cl4B 2.763(8) 3_776 ?
Ag18 Cl4E 2.519(9) 3_776 ?
Ag18 Cl4L 2.631(9) . ?
Ag19 Ag1U 3.274(4) . ?
Ag19 Ag28 3.268(5) . ?
Ag19 Cl4R 2.799(8) . ?
Ag19 Cl5D 2.722(11) . ?
Ag19 C076 2.26(4) . ?
Ag19 C096 2.59(3) . ?
Ag19 C309 2.36(4) . ?
Ag19 Ag1 2.969(5) . ?
Ag19 Ag2 2.922(5) . ?
Ag19 Ag42 2.97(4) 3_675 ?
Ag1A Cl5W 2.320(10) . ?
Ag1A C0BZ 1.98(3) 3_675 ?
Ag1A Ag1 3.208(6) . ?
Ag1A Ag5G 2.982(12) . ?
Ag1B Ag2J 2.943(4) . ?
Ag1B Ag2P 3.155(4) 3_675 ?
Ag1B Ag30 2.923(4) 3_675 ?
Ag1B Ag3W 3.033(5) 3_675 ?
Ag1B Cl4K 2.645(8) . ?
Ag1B Cl4M 2.717(9) . ?
Ag1B Cl5J 2.686(10) 3_675 ?
Ag1B Cl5N 2.626(10) . ?
Ag1B Ag3X 3.339(11) 3_675 ?
Ag1C Ag1K 3.029(4) . ?
Ag1C Ag1N 2.927(4) . ?
Ag1C Ag27 2.928(6) 3_675 ?
Ag1C Ag2Y 2.955(4) . ?
Ag1C Ag3W 3.035(6) . ?
Ag1C Ag47 3.311(8) . ?
Ag1C Cl4R 2.700(8) . ?
Ag1C Cl4W 2.765(9) . ?
Ag1C Cl5E 2.608(10) . ?
Ag1C Cl5J 2.566(9) . ?
Ag1D Ag2L 3.174(5) . ?
Ag1D Ag3J 3.379(5) . ?
Ag1D Cl4T 2.452(9) 3_776 ?
Ag1D Cl5B 2.458(11) . ?
Ag1D Cl5L 2.731(9) . ?
Ag1E Ag1I 3.189(5) . ?
Ag1E Ag2K 2.877(5) . ?
Ag1E Cl5M 2.695(10) . ?
Ag1E C08G 2.42(4) . ?
Ag1E C0BZ 2.19(4) . ?
Ag1E C140 2.08(4) . ?
Ag1F Ag1J 3.041(4) 3_776 ?
Ag1F Ag2F 3.183(4) . ?
Ag1F Ag2N 2.958(4) 3_776 ?
Ag1F Ag2S 3.204(5) 3_776 ?
Ag1F Cl4I 2.723(8) . ?
Ag1F Cl4Q 2.738(8) . ?
Ag1F Cl51 2.550(10) . ?
Ag1F Cl5Q 2.562(10) 3_776 ?
Ag1G Ag1O 3.262(4) 3_776 ?
Ag1G Ag25 3.038(4) 3_776 ?
Ag1G C08B 2.14(5) . ?
Ag1G C221 2.18(4) 3_776 ?
Ag1G C2Z 2.66(4) . ?
Ag1H Ag29 3.140(4) . ?
Ag1H Ag3F 3.130(5) . ?
Ag1H Cl5A 2.609(9) . ?
Ag1H C06K 2.15(3) . ?
Ag1H C223 2.41(5) . ?
Ag1I Ag2K 3.230(5) . ?
Ag1I Ag32 2.940(5) . ?
Ag1I Ag36 3.072(5) . ?
Ag1I Cl56 2.902(9) . ?
Ag1I Cl5M 2.811(10) . ?
Ag1I C0B4 2.54(4) . ?
Ag1I C140 2.30(4) . ?
Ag1I C142 2.12(4) . ?
Ag1J Ag2O 3.292(5) . ?
Ag1J Ag3N 3.287(13) 3_776 ?
Ag1J Ag41 3.032(5) . ?
Ag1J Cl4T 2.525(9) . ?
Ag1J Cl5Q 2.595(10) . ?
Ag1J Cl5R 2.609(11) . ?
Ag1J Ag8 2.882(15) 3_776 ?
Ag1K Ag1Q 2.963(4) 3_675 ?
Ag1K Ag27 2.933(6) 3_675 ?
Ag1K Ag2Y 3.274(4) . ?
Ag1K Ag3K 3.164(5) . ?
Ag1K Ag3W 3.338(7) . ?
Ag1K Cl4M 2.744(8) 3_675 ?
Ag1K Cl4N 2.568(8) 3_675 ?
Ag1K Cl5J 2.647(10) . ?
Ag1K Cl5N 2.685(11) . ?
Ag1L Ag1Z 2.921(5) . ?
Ag1L C06Z 2.09(4) . ?
Ag1L C0A9 2.67(4) . ?
Ag1L C184 2.69(3) . ?
Ag1L C217 2.31(4) . ?
Ag1M Ag2E 3.200(4) . ?
Ag1M C108 2.09(4) . ?
Ag1M C149 2.23(5) . ?
Ag1M C2P 2.55(4) . ?
Ag1N Ag1R 3.349(4) . ?
Ag1N Ag2R 2.888(4) . ?
Ag1N Ag2Y 3.021(4) . ?
Ag1N Ag3M 3.249(5) . ?
Ag1N Cl4W 2.868(10) . ?
Ag1N Cl57 2.589(10) . ?
Ag1N Cl59 2.511(9) . ?
Ag1N Cl5E 2.640(9) . ?
Ag1O Ag1P 3.201(4) 3_776 ?
Ag1O Ag25 3.272(5) . ?
Ag1O Ag2I 2.899(4) 3_776 ?
Ag1O Cl4Q 2.796(9) 3_776 ?
Ag1O Cl5R 2.604(11) . ?
Ag1O C221 2.46(4) . ?
Ag1O C233 2.15(4) 3_776 ?
Ag1P Ag1W 3.312(5) . ?
Ag1P Ag2I 2.977(4) . ?
Ag1P Cl4J 2.411(9) . ?
Ag1P C233 2.19(5) . ?
Ag1P C1D 2.70(3) . ?
Ag1Q Ag34 3.280(5) 3_675 ?
Ag1Q Ag3E 3.149(11) 3_675 ?
Ag1Q Ag3K 2.996(5) 3_675 ?
Ag1Q Cl4N 2.587(10) . ?
Ag1Q Cl50 2.526(10) . ?
Ag1Q Cl5K 2.781(10) 3_675 ?
Ag1Q Ag6 2.990(16) 3_675 ?
Ag1R Ag1U 3.090(4) . ?
Ag1R Ag2R 3.115(4) . ?
Ag1R Ag2Z 2.941(5) . ?
Ag1R Ag31 3.170(9) . ?
Ag1R Cl5E 2.353(9) . ?
Ag1R C08K 2.09(4) . ?
Ag1S Ag2D 2.915(5) . ?
Ag1S Ag2Q 3.321(5) . ?
Ag1S Cl5O 2.663(11) . ?
Ag1S C06D 2.24(4) . ?
Ag1S C08Y 2.42(4) . ?
Ag1S C0BJ 2.13(6) . ?
Ag1T Ag22 3.168(4) . ?
Ag1T Ag2C 2.910(4) . ?
Ag1T Ag2H 3.284(5) . ?
Ag1T Cl5H 2.408(9) . ?
Ag1T C086 2.49(4) . ?
Ag1T C0AE 2.20(4) . ?
Ag1U Ag28 2.903(5) . ?
Ag1U Ag2Z 3.161(4) . ?
Ag1U C08K 2.14(4) . ?
Ag1U C309 2.11(4) . ?
Ag1V Ag2M 3.184(5) . ?
Ag1V Ag2P 2.896(5) . ?
Ag1V Ag2Y 3.373(5) . ?
Ag1V Ag47 3.202(7) . ?
Ag1V Cl50 2.512(9) . ?
Ag1V Cl59 2.488(10) . ?
Ag1V Cl5P 2.903(12) . ?
Ag1V Ag3 2.987(11) . ?
Ag1V Ag44 3.34(2) . ?
Ag1W Ag2T 3.214(4) . ?
Ag1W Ag3Z 2.940(5) . ?
Ag1W Cl4J 2.385(9) . ?
Ag1W C113 1.98(4) . ?
Ag1X Ag23 3.028(5) . ?
Ag1X Ag2C 2.881(4) . ?
Ag1X C08I 2.30(4) . ?
Ag1X C499 2.39(5) . ?
Ag1X C26 2.33(4) . ?
Sb1Y F064 1.93(2) . ?
Sb1Y F06C 1.89(3) . ?
Sb1Y F06O 1.77(3) . ?
Sb1Y F06R 1.80(3) . ?
Sb1Y F074 1.80(3) . ?
Sb1Y F0AI 1.88(3) . ?
Ag1Z Ag2E 3.086(4) . ?
Ag1Z C06Z 2.09(3) . ?
Ag1Z C0C0 2.16(3) . ?
Ag1Z C247 2.69(3) . ?
Ag20 Ag2I 2.951(4) . ?
Ag20 Ag2L 3.245(4) . ?
Ag20 Ag3N 3.273(8) . ?
Ag20 Cl4D 2.321(9) . ?
Ag20 C08E 2.01(4) . ?
Ag21 Ag23 2.822(4) . ?
Ag21 Ag3B 3.111(5) . ?
Ag21 Ag3P 3.279(5) . ?
Ag21 Ag3S 3.164(5) . ?
Ag21 Ag40 3.163(6) 3_675 ?
Ag21 Cl4P 2.608(9) . ?
Ag21 Cl53 2.660(10) . ?
Ag21 Cl5C 2.662(9) . ?
Ag21 C29 2.05(4) . ?
Ag22 Ag2Y 2.899(4) . ?
Ag22 Ag3M 3.098(5) . ?
Ag22 Ag3V 2.921(5) . ?
Ag22 Cl4K 2.507(9) . ?
Ag22 Cl59 2.590(11) . ?
Ag22 Cl5H 2.804(10) . ?
Ag23 Ag2G 3.078(4) . ?
Ag23 C08I 1.98(5) . ?
Ag23 C29 2.13(4) . ?
Ag24 Ag28 3.223(4) . ?
Ag24 Ag38 2.999(5) . ?
Ag24 Ag3L 3.026(4) . ?
Ag24 C0AW 2.10(6) . ?
Ag24 C220 2.14(5) . ?
Ag25 Ag2O 3.091(4) . ?
Ag25 Ag3F 2.979(5) . ?
Ag25 C08V 2.08(4) . ?
Ag25 C221 2.23(4) . ?
Ag26 Ag2P 2.968(5) . ?
Ag26 Ag30 2.986(5) . ?
Ag26 Ag3R 3.368(5) . ?
Ag26 Ag47 3.262(7) . ?
Ag26 Cl50 2.512(9) . ?
Ag26 Cl5I 2.618(10) . ?
Ag26 Cl5U 2.597(10) . ?
Ag26 Ag4 2.988(7) . ?
Ag26 Ag4A 3.191(8) . ?
Ag27 Ag31 2.908(5) 3_675 ?
Ag27 Cl4N 2.516(9) . ?
Ag27 Cl4R 2.869(10) 3_675 ?
Ag27 Cl5D 2.622(11) 3_675 ?
Ag27 Cl5E 2.636(9) 3_675 ?
Ag28 Ag37 3.071(5) . ?
Ag28 C220 2.58(4) . ?
Ag28 C309 2.16(4) . ?
Ag28 C23 2.30(5) . ?
Ag29 Ag3F 2.990(5) . ?
Ag29 C06S 2.51(3) . ?
Ag29 C07A 2.22(4) . ?
Ag29 C223 2.26(5) . ?
Ag2A Ag2B 2.904(5) . ?
Ag2A Ag2U 2.959(5) 3_776 ?
Ag2A C08R 2.06(4) . ?
Ag2A C175 2.16(4) 3_776 ?
Ag2B Cl4D 2.537(9) 3_776 ?
Ag2B Cl4L 2.755(9) . ?
Ag2B C08R 2.22(4) . ?
Ag2C Ag2R 3.300(5) . ?
Ag2C Ag3B 3.040(5) . ?
Ag2C Cl5H 2.392(11) . ?
Ag2C C26 2.02(4) . ?
Ag2D Ag2Q 3.341(5) . ?
Ag2D Ag2V 3.380(5) . ?
Ag2D Ag3D 2.996(5) . ?
Ag2D Cl54 2.697(9) . ?
Ag2D C0BJ 2.06(6) . ?
Ag2D C296 2.30(4) . ?
Ag2E C0C0 2.13(3) . ?
Ag2E C90 2.65(3) . ?
Ag2E C108 2.28(3) . ?
Ag2F Ag2S 2.958(4) 3_776 ?
Ag2F Cl4J 2.401(8) . ?
Ag2F Cl51 2.390(9) . ?
Ag2G Ag33 2.842(5) . ?
Ag2G C072 2.36(4) . ?
Ag2G C08I 2.22(4) . ?
Ag2G C181 2.45(5) . ?
Ag2H Ag3B 3.173(5) . ?
Ag2H Ag3P 3.192(5) . ?
Ag2H Cl5S 2.601(11) . ?
Ag2H C0AE 2.11(5) . ?
Ag2H C269 2.36(5) . ?
Ag2I Cl4T 2.857(8) 3_776 ?
Ag2I C08E 2.29(4) . ?
Ag2I C233 2.15(5) . ?
Ag2J Ag30 2.965(4) 3_675 ?
Ag2J Cl4K 2.483(10) . ?
Ag2J Ag5F 2.901(6) 3_675 ?
Ag2J Cl5S 2.583(11) . ?
Ag2J Cl5U 2.580(11) 3_675 ?
Ag2J Ag3X 3.130(11) 3_675 ?
Ag2J Ag5G 3.145(12) 3_675 ?
Ag2K Ag3C 3.371(5) . ?
Ag2K Ag3O 3.061(6) . ?
Ag2K Cl5G 2.684(10) . ?
Ag2K C140 2.12(4) . ?
Ag2K C348 2.33(5) . ?
Ag2K C1M 2.70(4) . ?
Ag2L Ag3J 2.845(5) . ?
Ag2L Cl5V 2.762(11) . ?
Ag2L C08E 2.21(5) . ?
Ag2L C09D 2.24(6) . ?
Ag2L C2V 2.50(4) . ?
Ag2M Ag39 2.896(5) . ?
Ag2M Ag3A 3.318(5) . ?
Ag2M Cl5P 2.315(10) . ?
Ag2M C0D5 2.02(4) . ?
Ag2M Ag4A 3.146(10) . ?
Ag2M Ag44 3.150(19) . ?
Ag2N Ag3G 2.934(5) . ?
Ag2N Cl4E 2.485(9) . ?
Ag2N Cl5A 2.580(11) . ?
Ag2N Cl5Q 2.596(10) . ?
Ag2N Ag7 3.178(19) . ?
Ag2N Ag5 3.21(2) . ?
Ag2O Ag3F 3.042(5) . ?
Ag2O Ag3G 3.287(6) . ?
Ag2O Cl5Q 2.391(10) . ?
Ag2O C08V 2.10(4) . ?
Ag2P Ag30 2.934(5) . ?
Ag2P Ag47 3.163(6) . ?
Ag2P Cl4M 2.709(9) . ?
Ag2P Cl50 2.586(9) . ?
Ag2P Cl5J 2.598(10) . ?
Ag2P Cl5N 2.650(12) 3_675 ?
Ag2Q Ag2T 2.992(5) . ?
Ag2Q Ag3J 3.027(6) . ?
Ag2Q Cl5B 2.895(9) . ?
Ag2Q Cl5O 2.878(11) . ?
Ag2Q C0BJ 2.33(6) . ?
Ag2Q C7 1.98(4) . ?
Ag2Q C36 2.49(5) . ?
Ag2R Ag3V 3.379(6) . ?
Ag2R Cl5E 2.657(9) . ?
Ag2R Cl5H 2.711(9) . ?
Ag2R C499 2.27(4) . ?
Ag2S Cl4B 2.417(9) . ?
Ag2S Cl51 2.451(9) 3_776 ?
Ag2T Cl5L 2.782(12) . ?
Ag2T C113 2.22(5) . ?
Ag2T C7 2.04(5) . ?
Ag2T C2K 2.53(4) . ?
Ag2U Ag2V 3.276(4) . ?
Ag2U Cl4B 2.454(9) . ?
Ag2U Cl4L 2.862(9) 3_776 ?
Ag2U C175 2.12(4) . ?
Ag2V Ag3D 2.970(5) . ?
Ag2V Cl54 2.756(10) . ?
Ag2V C175 2.16(4) . ?
Ag2V C240 2.62(4) . ?
Ag2V C296 2.13(4) . ?
Ag2W Ag41 2.897(6) . ?
Ag2W Cl4S 2.372(9) . ?
Ag2W Cl4Z 2.346(9) . ?
Ag2X Ag39 2.878(5) 3_675 ?
Ag2X Ag3E 3.320(9) . ?
Ag2X Ag3S 3.137(5) . ?
Ag2X Ag40 3.233(5) 3_675 ?
Ag2X Cl5I 2.618(10) 3_675 ?
Ag2X C183 2.10(4) . ?
Ag2X C310 2.69(5) . ?
Ag2X Ag6 3.220(12) . ?
Ag2X C4 2.37(5) . ?
Ag2Y Ag3V 3.048(5) . ?
Ag2Y Cl4M 2.777(8) . ?
Ag2Y Cl59 2.561(10) . ?
Ag2Y Cl5J 2.655(10) . ?
Ag2Y Cl5N 2.638(12) . ?
Ag2Z Ag3H 3.171(4) . ?
Ag2Z Ag3U 3.325(6) . ?
Ag2Z C08K 2.18(3) . ?
Ag2Z C097 2.71(4) . ?
Ag2Z C0AU 2.29(4) . ?
Ag30 Ag3K 3.312(5) 3_675 ?
Ag30 Ag3V 3.156(6) 3_675 ?
Ag30 Cl53 2.699(9) 3_675 ?
Ag30 Cl5C 2.729(10) 3_675 ?
Ag30 Cl5N 2.560(11) 3_675 ?
Ag30 Cl5U 2.554(11) . ?
Ag31 Ag3K 3.273(6) . ?
Ag31 Cl5D 2.748(11) . ?
Ag31 Cl5E 2.744(11) . ?
Ag31 Cl5K 2.766(13) . ?
Ag31 C072 2.28(4) . ?
Ag32 Ag34 3.282(5) 3_675 ?
Ag32 Cl5T 2.766(13) . ?
Ag32 C0A4 2.21(5) . ?
Ag32 C142 2.09(4) . ?
Ag32 C1H 2.47(4) . ?
Ag33 Ag3E 2.792(12) . ?
Ag33 Ag3S 3.036(6) . ?
Ag33 Cl5K 2.411(11) . ?
Ag33 C181 2.01(4) . ?
Ag33 Ag 2.76(3) . ?
Ag33 Ag6 3.01(2) . ?
Ag34 Cl5K 2.356(11) . ?
Ag34 C0A4 2.09(6) 3_675 ?
Ag34 Ag2 2.969(7) . ?
Ag34 Ag 3.24(3) . ?
Ag34 Ag42 3.05(3) 3_675 ?
Ag35 Ag3L 2.898(6) . ?
Ag35 Ag3U 2.963(5) . ?
Ag35 Cl5P 2.386(10) . ?
Ag35 C0AJ 2.09(5) . ?
Ag35 Ag4A 2.851(9) . ?
Ag35 Ag44 2.74(3) . ?
Ag36 Ag3A 2.863(5) . ?
Ag36 Ag3O 3.187(6) . ?
Ag36 Cl5T 2.710(11) . ?
Ag36 C07H 2.25(6) . ?
Ag36 C142 2.40(5) . ?
Ag36 C171 2.60(4) . ?
Ag37 Ag38 2.886(6) . ?
Ag37 Cl5W 2.383(11) . ?
Ag37 Ag1 3.176(7) . ?
Ag37 Ag5G 3.093(13) . ?
Ag37 C23 2.11(5) . ?
Ag38 Ag3I 3.044(5) . ?
Ag38 C0AW 2.28(6) . ?
Ag38 C312 2.35(7) . ?
Ag38 C23 2.33(5) . ?
Ag38 C2D 2.57(5) . ?
Ag39 Ag3E 3.066(10) 3_675 ?
Ag39 Cl50 2.741(10) . ?
Ag39 C0D5 2.09(5) . ?
Ag39 C183 2.22(4) 3_675 ?
Ag39 Ag6 2.83(2) 3_675 ?
Ag3A Cl5X 2.761(13) . ?
Ag3A C07H 2.27(5) . ?
Ag3A C0D5 2.11(6) . ?
Ag3A C20 2.53(5) . ?
Ag3B Ag3P 2.983(6) . ?
Ag3B C0AK 2.61(4) . ?
Ag3B C269 2.07(4) . ?
Ag3B C26 2.24(5) . ?
Ag3C Ag3M 3.237(5) . ?
Ag3C Ag3O 2.929(5) . ?
Ag3C Cl5G 2.760(11) . ?
Ag3C C348 2.12(5) . ?
Ag3C C360 2.21(6) . ?
Ag3C C2G 2.53(4) . ?
Ag3D Ag3J 3.232(5) . ?
Ag3D Cl5V 2.811(12) . ?
Ag3D C091 2.44(5) . ?
Ag3D C09D 2.27(5) . ?
Ag3D C296 2.11(5) . ?
Ag3E Cl5K 2.378(15) . ?
Ag3E C183 2.17(5) . ?
Ag3E C3F 2.42(4) . ?
Ag3F C08V 2.16(4) . ?
Ag3F C223 2.25(5) . ?
Ag3G Cl4S 2.807(11) . ?
Ag3G Cl5A 2.855(10) . ?
Ag3G Cl5Q 2.578(11) . ?
Ag3G C5 2.18(4) . ?
Ag3H Ag3U 3.061(6) . ?
Ag3H Ag45 2.896(7) . ?
Ag3H Cl57 2.733(11) . ?
Ag3H C0AU 2.35(5) . ?
Ag3H C328 2.14(3) . ?
Ag3H Ag3 3.072(10) . ?
Ag3H Ag43 2.40(2) . ?
Ag3H Ag93 2.94(2) . ?
Ag3H Ag44 3.221(17) . ?
Ag3I Ag3L 2.912(6) . ?
Ag3I Ag5F 2.738(7) . ?
Ag3I C312 2.09(7) . ?
Ag3I Ag4 2.724(11) . ?
Ag3I C35 2.04(7) . ?
Ag3J Cl5L 2.808(11) . ?
Ag3J C09D 2.16(6) . ?
Ag3J C7 2.39(6) . ?
Ag3J C8 2.70(4) . ?
Ag3K Ag3V 2.922(5) . ?
Ag3K Cl5K 2.411(9) . ?
Ag3K Cl5N 2.418(10) . ?
Ag3L C0AJ 2.34(6) . ?
Ag3L C0AW 2.30(5) . ?
Ag3L C35 2.36(6) . ?
Ag3M Ag45 3.106(9) . ?
Ag3M Cl59 2.898(10) . ?
Ag3M Cl5H 2.417(12) . ?
Ag3M C360 2.04(5) . ?
Ag3M Ag43 2.78(3) . ?
Ag3M Ag93 2.80(3) . ?
Ag3N Ag41 3.181(11) 3_776 ?
Ag3N Cl4D 2.465(11) . ?
Ag3N Cl5R 2.741(13) 3_776 ?
Ag3N C151 2.18(5) 3_776 ?
Ag3N C3Y 2.59(4) 3_776 ?
Ag3O Cl5X 2.808(13) . ?
Ag3O C07H 2.40(6) . ?
Ag3O C348 2.06(6) . ?
Ag3O C3U 2.57(4) . ?
Ag3P Ag3R 3.042(6) 3_675 ?
Ag3P Ag40 3.081(6) 3_675 ?
Ag3P C0CC 2.15(6) 3_675 ?
Ag3P C269 2.17(5) . ?
Sb3Q F075 1.898(18) . ?
Sb3Q F28 1.899(19) . ?
Sb3Q F36 1.91(2) . ?
Sb3Q F47 1.90(2) . ?
Sb3Q F127 1.90(2) . ?
Sb3Q F8 1.91(2) . ?
Ag3R Ag40 3.010(6) . ?
Ag3R Ag5F 3.216(8) . ?
Ag3R Cl5U 2.341(11) . ?
Ag3R C0CC 2.11(5) . ?
Ag3R Ag4 3.244(13) . ?
Ag3S Ag40 2.992(6) 3_675 ?
Ag3S C181 2.09(5) . ?
Ag3S C4 2.21(5) . ?
Ag3S C1T 2.55(4) . ?
Ag3T Ag3Z 2.909(6) . ?
Ag3T Cl4S 2.410(10) . ?
Ag3T C09I 2.22(4) . ?
Ag3T C249 2.64(3) . ?
Ag3U C0AJ 2.14(6) . ?
Ag3U C0AU 2.15(5) . ?
Ag3U C3A 2.58(5) . ?
Ag3V Cl5H 2.417(11) . ?
Ag3V Cl5N 2.402(12) . ?
Ag3W Ag47 2.966(6) . ?
Ag3W Cl5J 2.290(10) . ?
Ag3W Cl5W 2.331(10) . ?
Sb3X F 1.87(3) . ?
Sb3X F1 1.84(4) . ?
Sb3X F2 1.68(4) . ?
Sb3X F11 1.86(3) . ?
Sb3X F32 1.81(4) . ?
Sb3X F64 1.76(6) . ?
Sb3Y F06V 1.77(4) . ?
Sb3Y F0AH 1.84(3) . ?
Sb3Y F0BO 1.77(4) . ?
Sb3Y F23 1.83(3) . ?
Sb3Y F26 1.90(4) . ?
Sb3Y F34 1.84(4) . ?
Ag3Z C09I 2.16(4) . ?
Ag3Z C113 2.29(5) . ?
Ag3Z C2K 2.71(4) . ?
Ag40 C0CC 1.95(4) . ?
Ag40 C4 2.14(4) 3_675 ?
Ag41 Cl4D 2.507(10) 3_776 ?
Ag41 Cl4Y 2.747(10) . ?
Ag41 Cl4Z 2.655(11) . ?
Ag41 Cl5Q 2.551(12) . ?
Ag45 C328 2.09(5) . ?
Ag45 C360 2.17(7) . ?
Ag45 Ag3 2.798(15) . ?
Ag45 C2G 2.50(5) . ?
Ag47 Cl5J 2.442(11) . ?
Ag47 Cl5P 2.351(10) . ?
Ag47 Cl5U 2.906(13) . ?
Ag47 Ag4 3.112(11) . ?
Ag47 Ag3X 2.414(11) . ?
Ag47 Ag4A 3.369(10) . ?
Cl4D Ag8 2.582(17) . ?
Cl4D Ag9 2.276(13) 3_776 ?
Cl4N Ag1 2.857(11) 3_675 ?
Cl4N Ag42 2.491(18) . ?
Cl4R Ag42 2.81(3) 3_675 ?
Cl4S Ag7 2.18(2) . ?
Cl4S Ag5 2.453(16) . ?
Cl4X Ag3X 2.795(15) . ?
Cl4Y Ag5 2.74(2) . ?
Cl4Z Ag9 2.281(14) . ?
Cl4Z Ag5 2.75(2) . ?
Cl57 Ag43 2.72(3) . ?
Cl59 Ag3 2.75(2) . ?
Cl59 Ag93 2.83(3) . ?
Cl5A Ag7 2.819(17) . ?
Cl5D Ag 2.77(2) . ?
Cl5D Ag42 2.07(3) 3_675 ?
Ag5F Cl5S 2.858(11) 3_675 ?
Ag5F Cl5U 2.624(11) . ?
Ag5F Cl5W 2.809(14) . ?
Ag5F C312 2.29(6) . ?
Cl5I Ag4 2.858(12) . ?
Cl5I Ag4A 2.761(12) . ?
Cl5J Ag3X 2.663(14) . ?
Cl5K Ag 2.15(3) . ?
Cl5K Ag6 2.494(18) . ?
Cl5P Ag3 2.68(2) . ?
Cl5P Ag4 2.864(17) . ?
Cl5P Ag4A 2.281(15) . ?
Cl5P Ag44 2.22(2) . ?
Cl5Q Ag5 2.46(3) . ?
Cl5R Ag8 2.724(19) 3_776 ?
Cl5S Ag5G 2.785(15) 3_675 ?
Cl5U Ag4 2.829(16) . ?
Cl5U Ag3X 2.509(16) . ?
Cl5W Ag1 2.519(13) . ?
Cl5W Ag3X 2.406(12) . ?
Cl5W Ag5G 2.099(16) . ?
Cl5X Ag93 2.85(2) . ?
C063 C2 1.50(5) . ?
C063 C59 1.54(6) . ?
C063 C103 1.54(5) . ?
C063 C14 1.45(5) . ?
C066 C06K 1.29(4) . ?
C066 C07D 1.45(4) . ?
C068 C09V 1.24(4) . ?
C06B H06A 0.9800 . ?
C06B H06B 0.9800 . ?
C06B H06C 0.9800 . ?
C06B C0BC 1.53(5) . ?
C06D C08Y 1.27(5) . ?
C06G H06D 0.9800 . ?
C06G H06E 0.9800 . ?
C06G H06F 0.9800 . ?
C06G C178 1.52(5) . ?
C06J H06G 0.9800 . ?
C06J H06H 0.9800 . ?
C06J H06I 0.9800 . ?
C06J C07G 1.52(4) . ?
C06P H06J 0.9800 . ?
C06P H06K 0.9800 . ?
C06P H06L 0.9800 . ?
C06P C270 1.58(5) . ?
C06S C07A 1.18(4) . ?
C06S C07G 1.58(5) . ?
C06Z C08S 1.23(4) . ?
C072 C186 1.23(4) . ?
C072 Ag 2.29(4) . ?
C073 C0B3 1.51(6) . ?
C073 C221 1.12(5) . ?
C076 C298 1.03(5) . ?
C076 Ag1 2.24(4) . ?
C076 Ag2 2.25(6) . ?
C077 H07A 0.9800 . ?
C077 H07B 0.9800 . ?
C077 H07C 0.9800 . ?
C077 C0CG 1.61(6) . ?
C079 H07G 0.9800 . ?
C079 H07H 0.9800 . ?
C079 H07I 0.9800 . ?
C079 C0BC 1.43(5) . ?
C07D C093 1.57(4) . ?
C07D C251 1.46(4) . ?
C07D C370 1.41(5) . ?
C07F C08K 1.21(4) . ?
C07F C0CG 1.48(5) . ?
C07G C089 1.54(4) . ?
C07G C09Q 1.51(4) . ?
C07H C3U 1.07(6) . ?
C07K C0B4 1.45(5) . ?
C07K C373 1.66(6) . ?
C07K C399 1.48(6) . ?
C07K C416 1.52(6) . ?
C07P C09F 1.14(4) . ?
C07P C0CI 1.48(5) . ?
C07S H07D 0.9800 . ?
C07S H07E 0.9800 . ?
C07S H07F 0.9800 . ?
C07S C0AZ 1.45(6) . ?
C07T H07J 0.9800 . ?
C07T H07K 0.9800 . ?
C07T H07L 0.9800 . ?
C07T C322 1.59(6) . ?
C07Y C08N 1.17(5) . ?
C086 C0AE 1.28(6) . ?
C086 C0D3 1.54(6) . ?
C087 H08G 0.9800 . ?
C087 H08H 0.9800 . ?
C087 H08I 0.9800 . ?
C087 C0BC 1.59(5) . ?
C089 H08J 0.9800 . ?
C089 H08K 0.9800 . ?
C089 H08L 0.9800 . ?
C08B C2Z 1.14(4) . ?
C08D C0CF 1.34(6) . ?
C08D C23 1.26(6) . ?
C08E C2V 1.20(4) . ?
C08F C094 1.38(5) . ?
C08F C0A0 1.52(5) . ?
C08F C0A3 1.46(5) . ?
C08F C11 1.58(6) . ?
C08G C0AZ 1.43(5) . ?
C08G C0BZ 1.33(5) . ?
C08I C127 1.26(6) . ?
C08J C244 1.29(5) . ?
C08M H08M 0.9800 . ?
C08M H08N 0.9800 . ?
C08M H08O 0.9800 . ?
C08M C090 1.52(5) . ?
C08N C178 1.50(5) . ?
C08O H08P 0.9800 . ?
C08O H08Q 0.9800 . ?
C08O H08R 0.9800 . ?
C08O C231 1.44(5) . ?
C08P H08A 0.9800 . ?
C08P H08B 0.9800 . ?
C08P H08C 0.9800 . ?
C08P C192 1.47(6) . ?
C08Q C0BR 1.60(5) . ?
C08Q C247 1.46(5) . ?
C08Q C291 1.39(5) . ?
C08Q C297 1.39(5) . ?
C08R C219 1.36(4) . ?
C08S C226 1.56(5) . ?
C08T C0A2 1.46(6) . ?
C08T C0B6 1.48(6) . ?
C08T C127 1.64(6) . ?
C08T C34 1.45(6) . ?
C08V C0A0 1.269(19) . ?
C08W H08D 0.9800 . ?
C08W H08E 0.9800 . ?
C08W H08F 0.9800 . ?
C08W C526 1.53(7) . ?
C08Y C322 1.45(5) . ?
C090 C219 1.33(4) . ?
C090 C341 1.54(5) . ?
C090 C413 1.63(5) . ?
C091 C09D 1.10(6) . ?
C091 C6 1.57(7) . ?
C093 H09D 0.9800 . ?
C093 H09E 0.9800 . ?
C093 H09F 0.9800 . ?
C094 H09G 0.9800 . ?
C094 H09H 0.9800 . ?
C094 H09I 0.9800 . ?
C096 C165 1.56(5) . ?
C096 C309 1.22(4) . ?
C097 C0AU 1.22(6) . ?
C097 C508 1.40(6) . ?
C09I C249 1.11(5) . ?
C09K H09J 0.9800 . ?
C09K H09K 0.9800 . ?
C09K H09L 0.9800 . ?
C09K C0CI 1.52(5) . ?
C09Q H09M 0.9800 . ?
C09Q H09N 0.9800 . ?
C09Q H09O 0.9800 . ?
C09R C255 1.61(5) . ?
C09R C268 1.15(4) . ?
C09S H09P 0.9800 . ?
C09S H09Q 0.9800 . ?
C09S H09R 0.9800 . ?
C09S C449 1.55(6) . ?
C09U H09A 0.9800 . ?
C09U H09B 0.9800 . ?
C09U H09C 0.9800 . ?
C09U C165 1.55(5) . ?
C09V C231 1.50(5) . ?
C09Z H09S 0.9800 . ?
C09Z H09T 0.9800 . ?
C09Z H09U 0.9800 . ?
C09Z C255 1.44(5) . ?
C0A2 H0AA 0.9800 . ?
C0A2 H0AB 0.9800 . ?
C0A2 H0AC 0.9800 . ?
C0A3 H0AJ 0.9800 . ?
C0A3 H0AK 0.9800 . ?
C0A3 H0AL 0.9800 . ?
C0A4 Ag2 2.24(7) 3_675 ?
C0A4 C1H 1.20(7) . ?
C0A7 H0AM 0.9800 . ?
C0A7 H0AN 0.9800 . ?
C0A7 H0AO 0.9800 . ?
C0A7 C231 1.52(5) . ?
C0A8 C0BA 1.53(5) . ?
C0A8 C186 1.49(5) . ?
C0A8 C306 1.62(6) . ?
C0A8 C330 1.44(5) . ?
C0A9 C217 1.34(5) . ?
C0A9 C366 1.42(5) . ?
C0AB C298 1.55(6) . ?
C0AB C364 1.48(6) . ?
C0AB C507 1.41(6) . ?
C0AB C703 1.87(7) . ?
C0AJ C3A 1.13(5) . ?
C0AK C192 1.53(5) . ?
C0AK C26 1.26(5) . ?
C0AL C0BN 1.49(5) . ?
C0AL C234 1.45(5) . ?
C0AL C244 1.55(5) . ?
C0AL C391 1.56(5) . ?
C0AP H0AD 0.9800 . ?
C0AP H0AE 0.9800 . ?
C0AP H0AF 0.9800 . ?
C0AP C0CG 1.35(5) . ?
C0AR H0AG 0.9800 . ?
C0AR H0AH 0.9800 . ?
C0AR H0AI 0.9800 . ?
C0AR C15 1.47(7) . ?
C0AV H0AP 0.9800 . ?
C0AV H0AQ 0.9800 . ?
C0AV H0AR 0.9800 . ?
C0AV C0B3 1.51(5) . ?
C0AW C438 1.26(7) . ?
C0AZ C257 1.63(6) . ?
C0AZ C302 1.57(5) . ?
C0B0 H0BA 0.9800 . ?
C0B0 H0BB 0.9800 . ?
C0B0 H0BC 0.9800 . ?
C0B0 C15 1.60(6) . ?
C0B1 H0BD 0.9800 . ?
C0B1 H0BE 0.9800 . ?
C0B1 H0BF 0.9800 . ?
C0B1 C165 1.54(5) . ?
C0B3 C403 1.55(5) . ?
C0B3 C464 1.48(5) . ?
C0B4 C140 1.28(5) . ?
C0B6 H0BG 0.9800 . ?
C0B6 H0BH 0.9800 . ?
C0B6 H0BI 0.9800 . ?
C0BA H0BJ 0.9800 . ?
C0BA H0BK 0.9800 . ?
C0BA H0BL 0.9800 . ?
C0BC C90 1.53(5) . ?
C0BH C0C4 1.47(6) . ?
C0BH C314 1.49(5) . ?
C0BH C325 1.52(6) . ?
C0BH C562 1.47(6) . ?
C0BI H0BP 0.9800 . ?
C0BI H0BQ 0.9800 . ?
C0BI H0BR 0.9800 . ?
C0BI C231 1.55(5) . ?
C0BJ C36 1.20(5) . ?
C0BN H0BS 0.9800 . ?
C0BN H0BT 0.9800 . ?
C0BN H0BU 0.9800 . ?
C0BP H0BV 0.9800 . ?
C0BP H0BW 0.9800 . ?
C0BP H0BX 0.9800 . ?
C0BP C0CI 1.65(5) . ?
C0BR H0BY 0.9800 . ?
C0BR H 0.9800 . ?
C0BR HA 0.9800 . ?
C0BU H0BM 0.9800 . ?
C0BU H0BN 0.9800 . ?
C0BU H0BO 0.9800 . ?
C0BU C16 1.49(6) . ?
C0C0 C247 1.281(19) . ?
C0C4 H0CA 0.9800 . ?
C0C4 H0CB 0.9800 . ?
C0C4 H0CC 0.9800 . ?
C0C6 C262 1.57(5) . ?
C0C6 C276 1.59(5) . ?
C0C6 C305 1.46(5) . ?
C0C6 C538 1.47(5) . ?
C0CC C49 1.27(2) . ?
C0CF C277 1.52(6) . ?
C0CF C451 1.43(6) . ?
C0CF C488 1.48(6) . ?
C0CG C213 1.49(5) . ?
C0CI C335 1.51(5) . ?
C0CJ C296 1.24(6) . ?
C0CJ C393 1.48(7) . ?
C0CR H0CD 0.9800 . ?
C0CR H0CE 0.9800 . ?
C0CR H0CF 0.9800 . ?
C0CR C255 1.50(4) . ?
C0CT H0CG 0.9800 . ?
C0CT H0CH 0.9800 . ?
C0CT H0CI 0.9800 . ?
C0CT C449 1.34(5) . ?
C0D3 C372 1.49(5) . ?
C0D3 C384 1.42(6) . ?
C0D3 C511 1.45(6) . ?
C0D5 C20 1.28(2) . ?
C90 C108 1.18(4) . ?
C113 C2K 1.25(5) . ?
C142 C171 1.28(2) . ?
C149 C2P 1.23(4) . ?
C151 Ag8 2.45(5) 3_776 ?
C151 C3Y 1.09(5) . ?
C165 C315 1.59(5) . ?
C171 C15 1.48(5) . ?
C175 C240 1.24(5) . ?
C178 C307 1.44(5) . ?
C178 C358 1.55(5) . ?
C181 C1T 1.25(5) . ?
C183 Ag6 2.13(5) . ?
C183 C3F 1.17(4) . ?
C184 C276 1.09(4) . ?
C186 Ag 2.59(4) . ?
C192 C485 1.41(5) . ?
C192 C686 1.64(6) . ?
C213 H21A 0.9800 . ?
C213 H21B 0.9800 . ?
C213 H21C 0.9800 . ?
C220 C3Q 1.18(4) . ?
C223 C25 1.02(5) . ?
C226 C338 1.48(5) . ?
C226 C374 1.47(5) . ?
C226 C454 1.59(6) . ?
C233 C1D 1.23(4) . ?
C234 H23D 0.9800 . ?
C234 H23E 0.9800 . ?
C234 H23F 0.9800 . ?
C238 H23A 0.9800 . ?
C238 H23B 0.9800 . ?
C238 H23C 0.9800 . ?
C238 C409 1.56(5) . ?
C240 C449 1.46(5) . ?
C249 C270 1.59(5) . ?
C250 H25D 0.9800 . ?
C250 H25E 0.9800 . ?
C250 H25F 0.9800 . ?
C250 C255 1.54(5) . ?
C251 H25G 0.9800 . ?
C251 H25H 0.9800 . ?
C251 H25I 0.9800 . ?
C257 H25A 0.9800 . ?
C257 H25B 0.9800 . ?
C257 H25C 0.9800 . ?
C262 H26A 0.9800 . ?
C262 H26B 0.9800 . ?
C262 H26C 0.9800 . ?
C269 C275 1.270(19) . ?
C270 C368 1.58(5) . ?
C270 C415 1.40(5) . ?
C275 C526 1.34(5) . ?
C277 H27A 0.9800 . ?
C277 H27B 0.9800 . ?
C277 H27C 0.9800 . ?
C290 H29A 0.9800 . ?
C290 H29B 0.9800 . ?
C290 H29C 0.9800 . ?
C290 C393 1.63(6) . ?
C291 H29D 0.9800 . ?
C291 H29E 0.9800 . ?
C291 H29F 0.9800 . ?
C294 H29G 0.9800 . ?
C294 H29H 0.9800 . ?
C294 H29I 0.9800 . ?
C294 C322 1.41(6) . ?
C297 H29J 0.9800 . ?
C297 H29K 0.9800 . ?
C297 H29L 0.9800 . ?
C302 H30A 0.9800 . ?
C302 H30B 0.9800 . ?
C302 H30C 0.9800 . ?
C305 H30G 0.9800 . ?
C305 H30H 0.9800 . ?
C305 H30I 0.9800 . ?
C306 H30D 0.9800 . ?
C306 H30E 0.9800 . ?
C306 H30F 0.9800 . ?
C307 H30J 0.9800 . ?
C307 H30K 0.9800 . ?
C307 H30L 0.9800 . ?
C310 C4 1.16(6) . ?
C310 C16 1.49(7) . ?
C312 Ag5G 2.31(6) . ?
C312 C2D 1.00(7) . ?
C314 H31A 0.9800 . ?
C314 H31B 0.9800 . ?
C314 H31C 0.9800 . ?
C315 H31D 0.9800 . ?
C315 H31E 0.9800 . ?
C315 H31F 0.9800 . ?
C322 C361 1.51(5) . ?
C325 H32A 0.9800 . ?
C325 H32B 0.9800 . ?
C325 H32C 0.9800 . ?
C328 C562 1.19(5) . ?
C328 Ag3 2.31(4) . ?
C328 Ag43 2.34(6) . ?
C328 Ag93 2.26(5) . ?
C328 Ag44 2.23(4) . ?
C330 H33A 0.9800 . ?
C330 H33B 0.9800 . ?
C330 H33C 0.9800 . ?
C335 H33D 0.9800 . ?
C335 H33E 0.9800 . ?
C335 H33F 0.9800 . ?
C338 H33G 0.9800 . ?
C338 H33H 0.9800 . ?
C338 H33I 0.9800 . ?
C341 H34G 0.9800 . ?
C341 H34H 0.9800 . ?
C341 H34I 0.9800 . ?
C343 H34A 0.9800 . ?
C343 H34B 0.9800 . ?
C343 H34C 0.9800 . ?
C343 C508 1.51(6) . ?
C348 C1M 1.21(5) . ?
C358 H35A 0.9800 . ?
C358 H35B 0.9800 . ?
C358 H35C 0.9800 . ?
C360 C2G 1.15(6) . ?
C360 Ag43 2.27(7) . ?
C360 Ag93 2.49(7) . ?
C361 H36D 0.9800 . ?
C361 H36E 0.9800 . ?
C361 H36F 0.9800 . ?
C362 H36G 0.9800 . ?
C362 H36H 0.9800 . ?
C362 H36I 0.9800 . ?
C362 C393 1.38(6) . ?
C364 H36A 0.9800 . ?
C364 H36B 0.9800 . ?
C364 H36C 0.9800 . ?
C366 C433 1.42(5) . ?
C366 C595 1.48(6) . ?
C366 C734 1.40(5) . ?
C368 H36J 0.9800 . ?
C368 H36K 0.9800 . ?
C368 H36L 0.9800 . ?
C370 H37G 0.9800 . ?
C370 H37H 0.9800 . ?
C370 H37I 0.9800 . ?
C372 H37A 0.9800 . ?
C372 H37B 0.9800 . ?
C372 H37C 0.9800 . ?
C373 H37D 0.9800 . ?
C373 H37E 0.9800 . ?
C373 H37F 0.9800 . ?
C374 H37J 0.9800 . ?
C374 H37K 0.9800 . ?
C374 H37L 0.9800 . ?
C382 H38A 0.9800 . ?
C382 H38B 0.9800 . ?
C382 H38C 0.9800 . ?
C382 C508 1.64(6) . ?
C384 H38D 0.9800 . ?
C384 H38E 0.9800 . ?
C384 H38F 0.9800 . ?
C391 H39J 0.9800 . ?
C391 H39K 0.9800 . ?
C391 H39L 0.9800 . ?
C393 C397 1.60(6) . ?
C396 H39A 0.9800 . ?
C396 H39B 0.9800 . ?
C396 H39C 0.9800 . ?
C396 C15 1.62(7) . ?
C397 H39M 0.9800 . ?
C397 H39N 0.9800 . ?
C397 H39O 0.9800 . ?
C399 H39D 0.9800 . ?
C399 H39E 0.9800 . ?
C399 H39F 0.9800 . ?
C403 H40D 0.9800 . ?
C403 H40E 0.9800 . ?
C403 H40F 0.9800 . ?
C404 H40A 0.9800 . ?
C404 H40B 0.9800 . ?
C404 H40C 0.9800 . ?
C404 C409 1.47(6) . ?
C407 C409 1.57(5) . ?
C407 C499 1.15(5) . ?
C409 C514 1.52(6) . ?
C412 H41A 0.9798 . ?
C412 H41B 0.9799 . ?
C412 H41C 0.9801 . ?
C412 C508 1.42(6) . ?
C413 H41G 0.9800 . ?
C413 H41H 0.9800 . ?
C413 H41I 0.9800 . ?
C415 H41J 0.9800 . ?
C415 H41K 0.9800 . ?
C415 H41L 0.9800 . ?
C416 H41D 0.9800 . ?
C416 H41E 0.9800 . ?
C416 H41F 0.9800 . ?
C429 H42A 0.9800 . ?
C429 H42B 0.9800 . ?
C429 H42C 0.9800 . ?
C429 C449 1.62(5) . ?
C433 H43A 0.9800 . ?
C433 H43B 0.9800 . ?
C433 H43C 0.9800 . ?
C438 C458 1.44(7) . ?
C451 H45A 0.9798 . ?
C451 H45B 0.9801 . ?
C451 H45C 0.9800 . ?
C454 H45G 0.9800 . ?
C454 H45H 0.9800 . ?
C454 H45I 0.9800 . ?
C458 C501 1.49(7) . ?
C458 C545 1.52(7) . ?
C458 C556 1.46(7) . ?
C464 H46A 0.9800 . ?
C464 H46B 0.9800 . ?
C464 H46C 0.9800 . ?
C485 H48A 0.9800 . ?
C485 H48B 0.9800 . ?
C485 H48C 0.9800 . ?
C488 H48D 0.9762 . ?
C488 H48E 1.1677 . ?
C488 H48F 1.0167 . ?
C501 H50A 0.9800 . ?
C501 H50B 0.9800 . ?
C501 H50C 0.9800 . ?
C507 H50D 0.9800 . ?
C507 H50E 0.9800 . ?
C507 H50F 0.9800 . ?
C511 H51A 0.9799 . ?
C511 H51B 0.9799 . ?
C511 H51C 0.9801 . ?
C514 H51D 0.9800 . ?
C514 H51E 0.9800 . ?
C514 H51F 0.9800 . ?
C526 C537 1.46(6) . ?
C526 C621 1.48(6) . ?
C532 H53D 0.9800 . ?
C532 H53E 0.9800 . ?
C532 H53F 0.9800 . ?
C532 C6 1.36(7) . ?
C537 H53A 0.9800 . ?
C537 H53B 0.9800 . ?
C537 H53C 0.9800 . ?
C538 H53G 0.9800 . ?
C538 H53H 0.9800 . ?
C538 H53I 0.9800 . ?
C545 H54A 0.9804 . ?
C545 H54B 0.9799 . ?
C545 H54C 0.9795 . ?
C556 H55A 0.9800 . ?
C556 H55B 0.9800 . ?
C556 H55C 0.9800 . ?
C562 Ag44 2.54(4) . ?
C595 H59A 0.9800 . ?
C595 H59B 0.9800 . ?
C595 H59C 0.9800 . ?
C621 H62A 0.9800 . ?
C621 H62B 0.9800 . ?
C621 H62C 0.9800 . ?
C686 H68A 0.9800 . ?
C686 H68B 0.9800 . ?
C686 H68C 0.9800 . ?
C703 H70A 0.9802 . ?
C703 H70B 0.9809 . ?
C703 H70C 0.9795 . ?
C734 H73A 0.9800 . ?
C734 H73B 0.9800 . ?
C734 H73C 0.9800 . ?
Ag1 Ag2 2.845(7) . ?
Ag2 C1H 2.70(4) 3_675 ?
Ag4 C35 2.32(7) . ?
Ag3X Ag5G 3.131(14) . ?
F11 Sb1 1.91(3) . ?
F32 Sb1 1.90(4) . ?
Sb1 F2A 1.74(6) . ?
Sb1 F64A 1.79(11) . ?
Sb1 FA 1.87(12) . ?
Sb1 F1A 1.64(11) . ?
Ag5G C2D 2.47(5) . ?
C29 C33 1.20(5) . ?
C34 H34D 0.9800 . ?
C34 H34E 0.9800 . ?
C34 H34F 0.9800 . ?
Ag Ag42 3.20(4) 3_675 ?
Ag6 C3F 2.51(4) . ?
C2 C5 1.17(5) . ?
C2 Ag7 2.45(4) . ?
C5 Ag7 2.13(4) . ?
C59 H59D 0.9800 . ?
C59 H59E 0.9800 . ?
C59 H59F 0.9800 . ?
C103 H10A 0.9800 . ?
C103 H10B 0.9800 . ?
C103 H10C 0.9800 . ?
Ag7 Ag5 3.03(3) . ?
C11 H11A 0.9800 . ?
C11 H11B 0.9800 . ?
C11 H11C 0.9800 . ?
C1 H1A 0.9803 . ?
C1 H1B 0.9797 . ?
C1 H1C 0.9802 . ?
C1 C6 1.54(4) . ?
C3 H3A 0.9800 . ?
C3 H3B 0.9800 . ?
C3 H3C 0.9800 . ?
C3 C6 1.53(4) . ?
C14 H14A 0.9800 . ?
C14 H14B 0.9800 . ?
C14 H14C 0.9800 . ?
C32 H32D 0.9800 . ?
C32 H32E 0.9800 . ?
C32 H32F 0.9796 . ?
C32 C16 1.37(6) . ?
C16 C96 1.61(6) . ?
C96 H96A 0.9800 . ?
C96 H96B 0.9800 . ?
C96 H96C 0.9800 . ?
Ag4A C35 2.42(7) . ?
Ag4A C19 2.59(5) . ?
Ag9 Ag5 2.898(16) . ?
C35 C19 1.05(7) . ?
C7 C8 1.28(2) . ?
C8 C13 1.544(14) . ?
C13 C17 1.544(14) . ?
C13 C18 1.548(14) . ?
C13 C1A 1.542(14) . ?
C17 H17A 0.9800 . ?
C17 H17B 0.9800 . ?
C17 H17C 0.9800 . ?
C18 H18A 0.9804 . ?
C18 H18B 0.9811 . ?
C18 H18C 0.9803 . ?
C1A H1AA 0.9800 . ?
C1A H1AB 0.9800 . ?
C1A H1AC 0.9800 . ?
C1B H1BA 0.9800 . ?
C1B H1BB 0.9800 . ?
C1B H1BC 0.9800 . ?
C1B C1C 1.535(13) . ?
C1C C1D 1.533(13) . ?
C1C C1E 1.534(13) . ?
C1C C1G 1.531(13) . ?
C1E H1EA 0.9800 . ?
C1E H1EB 0.9800 . ?
C1E H1EC 0.9800 . ?
C1G H1GA 0.9800 . ?
C1G H1GB 0.9800 . ?
C1G H1GC 0.9800 . ?
C1H C1I 1.538(14) . ?
C1I C1J 1.537(14) . ?
C1I C1K 1.541(14) . ?
C1I C1L 1.536(14) . ?
C1J H1JA 0.9800 . ?
C1J H1JB 0.9800 . ?
C1J H1JC 0.9800 . ?
C1K H1KA 0.9800 . ?
C1K H1KB 0.9800 . ?
C1K H1KC 0.9800 . ?
C1L H1LA 0.9806 . ?
C1L H1LB 0.9802 . ?
C1L H1LC 0.9799 . ?
C1M C1N 1.549(13) . ?
C1N C1O 1.550(14) . ?
C1N C1P 1.547(14) . ?
C1N C1Q 1.548(14) . ?
C1O H1OA 0.9800 . ?
C1O H1OB 0.9800 . ?
C1O H1OC 0.9800 . ?
C1P H1PA 0.9800 . ?
C1P H1PB 0.9800 . ?
C1P H1PC 0.9800 . ?
C1Q H1QA 0.9792 . ?
C1Q H1QB 0.9790 . ?
C1Q H1QC 0.9801 . ?
C1R H1RA 0.9800 . ?
C1R H1RB 0.9800 . ?
C1R H1RC 0.9800 . ?
C1R C1S 1.530(13) . ?
C1S C1T 1.533(13) . ?
C1S C1U 1.531(13) . ?
C1S C1V 1.530(13) . ?
C1U H1UA 0.9810 . ?
C1U H1UB 0.9806 . ?
C1U H1UC 0.9799 . ?
C1V H1VA 0.9799 . ?
C1V H1VB 0.9797 . ?
C1V H1VC 0.9801 . ?
C19 C1W 1.542(14) . ?
C1W C1X 1.545(14) . ?
C1W C1Y 1.541(14) . ?
C1W C1Z 1.547(14) . ?
C1X H1XA 0.9800 . ?
C1X H1XB 0.9800 . ?
C1X H1XC 0.9800 . ?
C1Y H1YA 0.9800 . ?
C1Y H1YB 0.9800 . ?
C1Y H1YC 0.9800 . ?
C1Z H1ZA 0.9800 . ?
C1Z H1ZB 0.9800 . ?
C1Z H1ZC 0.9800 . ?
C20 C21 1.536(13) . ?
C21 C22 1.537(14) . ?
C21 C24 1.539(14) . ?
C21 C27 1.545(14) . ?
C22 H22A 0.9820 . ?
C22 H22B 0.9790 . ?
C22 H22C 0.9797 . ?
C24 H24A 0.9800 . ?
C24 H24B 0.9800 . ?
C24 H24C 0.9800 . ?
C27 H27D 0.9800 . ?
C27 H27E 0.9800 . ?
C27 H27F 0.9800 . ?
C28 H28A 0.9800 . ?
C28 H28B 0.9800 . ?
C28 H28C 0.9800 . ?
C28 C2A 1.522(13) . ?
C2A C2B 1.525(14) . ?
C2A C2C 1.531(14) . ?
C2A C2D 1.534(14) . ?
C2B H2BA 0.9803 . ?
C2B H2BB 0.9794 . ?
C2B H2BC 0.9797 . ?
C2C H2CA 0.9800 . ?
C2C H2CB 0.9800 . ?
C2C H2CC 0.9800 . ?
C2E H2EA 0.9800 . ?
C2E H2EB 0.9800 . ?
C2E H2EC 0.9800 . ?
C2E C2F 1.537(13) . ?
C2F C2G 1.543(14) . ?
C2F C2H 1.546(14) . ?
C2F C2I 1.544(14) . ?
C2H H2HA 0.9800 . ?
C2H H2HB 0.9800 . ?
C2H H2HC 0.9800 . ?
C2I H2IA 0.9800 . ?
C2I H2IB 0.9800 . ?
C2I H2IC 0.9800 . ?
C12 H12A 0.9800 . ?
C12 H12B 0.9800 . ?
C12 H12C 0.9800 . ?
C12 C2J 1.542(13) . ?
C2J C2K 1.545(13) . ?
C2J C2L 1.549(13) . ?
C2J C2M 1.547(13) . ?
C2L H2LA 0.9800 . ?
C2L H2LB 0.9800 . ?
C2L H2LC 0.9800 . ?
C2M H2MA 0.9800 . ?
C2M H2MB 0.9800 . ?
C2M H2MC 0.9800 . ?
C2N H2NA 0.9800 . ?
C2N H2NB 0.9800 . ?
C2N H2NC 0.9800 . ?
C2N C2O 1.526(13) . ?
C2O C2P 1.521(13) . ?
C2O C2Q 1.535(13) . ?
C2O C2R 1.526(13) . ?
C2Q H2QA 0.9800 . ?
C2Q H2QB 0.9800 . ?
C2Q H2QC 0.9800 . ?
C2R H2RA 0.9800 . ?
C2R H2RB 0.9800 . ?
C2R H2RC 0.9800 . ?
C1F H1FA 0.9800 . ?
C1F H1FB 0.9800 . ?
C1F H1FC 0.9800 . ?
C1F C2S 1.536(13) . ?
C2S C2T 1.533(13) . ?
C2S C2U 1.543(13) . ?
C2S C2V 1.538(13) . ?
C2T H2TA 0.9800 . ?
C2T H2TB 0.9800 . ?
C2T H2TC 0.9800 . ?
C2U H2UA 0.9800 . ?
C2U H2UB 0.9800 . ?
C2U H2UC 0.9800 . ?
C2W H2WA 0.9800 . ?
C2W H2WB 0.9800 . ?
C2W H2WC 0.9800 . ?
C2W C2X 1.529(13) . ?
C2X C2Y 1.530(13) . ?
C2X C2Z 1.539(13) . ?
C2X C30 1.542(13) . ?
C2Y H2YA 0.9800 . ?
C2Y H2YB 0.9800 . ?
C2Y H2YC 0.9800 . ?
C30 H30M 0.9800 . ?
C30 H30N 0.9798 . ?
C30 H30O 0.9806 . ?
C31 H31G 0.9800 . ?
C31 H31H 0.9800 . ?
C31 H31I 0.9800 . ?
C31 C37 1.538(13) . ?
C37 C38 1.543(14) . ?
C37 C39 1.544(14) . ?
C37 C3A 1.541(14) . ?
C38 H38G 0.9800 . ?
C38 H38H 0.9800 . ?
C38 H38I 0.9800 . ?
C39 H39G 0.9802 . ?
C39 H39H 0.9803 . ?
C39 H39I 0.9798 . ?
C9 H9A 0.9800 . ?
C9 H9B 0.9800 . ?
C9 H9C 0.9800 . ?
C9 C10 1.528(13) . ?
C10 C25 1.524(13) . ?
C10 C3B 1.528(13) . ?
C10 C3C 1.535(13) . ?
C3B H3BA 0.9800 . ?
C3B H3BB 0.9800 . ?
C3B H3BC 0.9800 . ?
C3C H3CA 0.9800 . ?
C3C H3CB 0.9800 . ?
C3C H3CC 0.9800 . ?
C3D H3DA 0.9800 . ?
C3D H3DB 0.9800 . ?
C3D H3DC 0.9800 . ?
C3D C3E 1.540(13) . ?
C3E C3F 1.534(13) . ?
C3E C3G 1.541(13) . ?
C3E C3H 1.539(13) . ?
C3G H3GA 0.9800 . ?
C3G H3GB 0.9800 . ?
C3G H3GC 0.9800 . ?
C3H H3HA 0.9800 . ?
C3H H3HB 0.9800 . ?
C3H H3HC 0.9800 . ?
C33 C3I 1.546(13) . ?
C3I C3J 1.548(13) . ?
C3I C3K 1.550(13) . ?
C3I C3L 1.550(13) . ?
C3J H3JA 0.9800 . ?
C3J H3JB 0.9800 . ?
C3J H3JC 0.9800 . ?
C3K H3KA 0.9800 . ?
C3K H3KB 0.9800 . ?
C3K H3KC 0.9800 . ?
C3L H3LA 0.9800 . ?
C3L H3LB 0.9800 . ?
C3L H3LC 0.9800 . ?
C3M H3MA 0.9792 . ?
C3M H3MB 0.9801 . ?
C3M H3MC 0.9796 . ?
C3M C3N 1.537(13) . ?
C3N C3O 1.533(13) . ?
C3N C3P 1.539(13) . ?
C3N C3Q 1.540(13) . ?
C3O H3OA 0.9800 . ?
C3O H3OB 0.9800 . ?
C3O H3OC 0.9800 . ?
C3P H3PA 0.9800 . ?
C3P H3PB 0.9799 . ?
C3P H3PC 0.9802 . ?
C3R H3RA 0.9800 . ?
C3R H3RB 0.9800 . ?
C3R H3RC 0.9800 . ?
C3R C3S 1.539(13) . ?
C3S C3T 1.532(13) . ?
C3S C3U 1.539(13) . ?
C3S C3V 1.539(13) . ?
C3T H3TA 0.9800 . ?
C3T H3TB 0.9800 . ?
C3T H3TC 0.9800 . ?
C3V H3VA 0.9800 . ?
C3V H3VB 0.9800 . ?
C3V H3VC 0.9800 . ?
C3W H3WA 0.9800 . ?
C3W H3WB 0.9800 . ?
C3W H3WC 0.9800 . ?
C3W C3X 1.534(13) . ?
C3X C3Y 1.531(13) . ?
C3X C3Z 1.539(13) . ?
C3X C40 1.530(13) . ?
C3Z H3ZA 0.9800 . ?
C3Z H3ZB 0.9800 . ?
C3Z H3ZC 0.9800 . ?
C40 H40G 0.9800 . ?
C40 H40H 0.9800 . ?
C40 H40I 0.9800 . ?
C36 C41 1.543(14) . ?
C41 C42 1.544(14) . ?
C41 C43 1.543(14) . ?
C41 C44 1.544(14) . ?
C42 H42D 0.9800 . ?
C42 H42E 0.9800 . ?
C42 H42F 0.9800 . ?
C43 H43D 0.9800 . ?
C43 H43E 0.9800 . ?
C43 H43F 0.9800 . ?
C44 H44A 0.9800 . ?
C44 H44B 0.9800 . ?
C44 H44C 0.9800 . ?
Sb4 F18 1.852(13) . ?
Sb4 F19 1.860(13) . ?
Sb4 F1B 1.862(13) . ?
Sb4 F1C 1.855(13) . ?
Sb4 F1D 1.850(13) . ?
Sb4 F1E 1.855(13) . ?
Sb5 F3 1.828(13) . ?
Sb5 F1F 1.829(13) . ?
Sb5 F1G 1.826(13) . ?
Sb5 F1H 1.832(13) . ?
Sb5 F1I 1.831(13) . ?
Sb5 F1J 1.814(13) . ?
C45 H45D 0.9800 . ?
C45 H45E 0.9800 . ?
C45 H45F 0.9800 . ?
C45 C46 1.529(13) . ?
C46 C47 1.530(13) . ?
C46 C48 1.535(13) . ?
C46 C49 1.533(13) . ?
C47 H47A 0.9798 . ?
C47 H47B 0.9805 . ?
C47 H47C 0.9794 . ?
C48 H48G 0.9800 . ?
C48 H48H 0.9800 . ?
C48 H48I 0.9800 . ?

loop_
_geom_torsion_atom_site_label_1
_geom_torsion_atom_site_label_2
_geom_torsion_atom_site_label_3
_geom_torsion_atom_site_label_4
_geom_torsion
_geom_torsion_site_symmetry_1
_geom_torsion_site_symmetry_2
_geom_torsion_site_symmetry_3
_geom_torsion_site_symmetry_4
_geom_torsion_publ_flag
Ag04 C08J C244 Ag0I -104(11) . . . . ?
Ag06 C066 C06K Ag08 -87(4) . . . . ?
Ag06 C066 C06K Ag1H 108(3) . . . . ?
Ag06 C066 C07D C093 -76(3) . . . . ?
Ag06 C066 C07D C251 164(2) . . . . ?
Ag06 C066 C07D C370 37(4) . . . . ?
Ag08 C06D C08Y Ag1S 102.2(17) . . . . ?
Ag0A C08B C2Z Ag1G 136(17) . . . . ?
Ag0E C09R C255 C09Z -132(3) . . . . ?
Ag0E C09R C255 C0CR 103(3) . . . . ?
Ag0E C09R C255 C250 -15(4) . . . . ?
Ag0E C09R C268 Ag09 -164(14) . . . . ?
Ag0G C08B C2Z Ag1G -140(3) . . . . ?
Ag0H C07P C09F Ag01 70(11) . . . . ?
Ag0H C07P C09F Ag0B -104(3) . . . . ?
Ag0H C07P C0CI C09K -157(2) . . . . ?
Ag0H C07P C0CI C0BP 84(3) . . . . ?
Ag0H C07P C0CI C335 -32(4) . . . . ?
Ag0I C2 C5 Ag0K -82(10) . . . . ?
Ag0I C2 C5 Ag3G 119(3) . . . . ?
Ag0I C2 C5 Ag7 105.8(17) . . . . ?
Ag0K C151 C3Y Ag3N -146(14) . . . 3_776 ?
Ag0Q C0C0 C247 Ag1Z -103(3) . . . . ?
Ag0R C08J C244 Ag0I 102.6(19) . . . . ?
Ag0R C149 C2P Ag1M 134(3) . . . . ?
Ag0R C149 C2P C2O -136(16) . . . . ?
Ag0R C151 C3Y Ag3N 101(3) . . . 3_776 ?
Ag0Z C08G C0AZ C07S -58(5) . . . . ?
Ag0Z C08G C0AZ C257 71(4) . . . . ?
Ag0Z C08G C0AZ C302 179(3) . . . . ?
Ag0Z C08G C0BZ Ag1A 98(12) . . . 3_675 ?
Ag0Z C08G C0BZ Ag1E -104.8(14) . . . . ?
Ag13 C072 C186 Ag -179(100) . . . . ?
Ag17 C09I C249 Ag3T 105(5) . . . . ?
Ag19 C096 C165 C09U -59(3) . . . . ?
Ag19 C096 C165 C0B1 -175(2) . . . . ?
Ag19 C096 C165 C315 68(3) . . . . ?
Ag19 C096 C309 Ag1U 92(3) . . . . ?
Ag19 C096 C309 Ag28 -89(5) . . . . ?
Ag1E C08G C0AZ C07S -175(3) . . . . ?
Ag1E C08G C0AZ C257 -46(4) . . . . ?
Ag1E C08G C0AZ C302 62(4) . . . . ?
Ag1E C08G C0BZ Ag0Z 104.8(14) . . . . ?
Ag1E C08G C0BZ Ag1A -157(12) . . . 3_675 ?
Ag1I C0B4 C140 Ag1E -90(4) . . . . ?
Ag1I C0B4 C140 Ag2K 90(5) . . . . ?
Ag1I C142 C171 Ag36 74(6) . . . . ?
Ag1I C142 C171 C15 -80(23) . . . . ?
Ag1L C0A9 C217 Ag0I -129(3) . . . . ?
Ag1L C0A9 C217 Ag12 84(11) . . . . ?
Ag1L C0A9 C366 C433 71(5) . . . . ?
Ag1L C0A9 C366 C595 -31(5) . . . . ?
Ag1L C0A9 C366 C734 -153(3) . . . . ?
Ag1M C149 C2P C2O 90(17) . . . . ?
Ag1O C233 C1D Ag1P 107(4) 3_776 . . . ?
Ag1O C233 C1D C1C -12(20) 3_776 . . . ?
Ag1P C233 C1D C1C -119(17) . . . . ?
Ag1S C08Y C322 C07T -49(4) . . . . ?
Ag1S C08Y C322 C294 -173(3) . . . . ?
Ag1S C08Y C322 C361 66(4) . . . . ?
Ag1S C0BJ C36 Ag2Q -92(5) . . . . ?
Ag1T C086 C0AE Ag0Z -82(6) . . . . ?
Ag1T C086 C0AE Ag2H 100(4) . . . . ?
Ag1T C086 C0D3 C372 160(3) . . . . ?
Ag1T C086 C0D3 C384 35(5) . . . . ?
Ag1T C086 C0D3 C511 -75(5) . . . . ?
Ag20 C08E C2V Ag2L -129(15) . . . . ?
Ag20 C08E C2V C2S 5(31) . . . . ?
Ag29 C06S C07A Ag07 91(11) . . . . ?
Ag29 C06S C07A Ag0H -138(2) . . . 3_776 ?
Ag29 C06S C07G C06J -12(3) . . . . ?
Ag29 C06S C07G C089 -124(2) . . . . ?
Ag29 C06S C07G C09Q 107(3) . . . . ?
Ag2A C175 C240 Ag2V 109(3) 3_776 . . . ?
Ag2D C0BJ C36 Ag2Q 96(8) . . . . ?
Ag2E C0C0 C247 Ag1Z 104(5) . . . . ?
Ag2E C90 C108 Ag0V -92.1(15) . . . . ?
Ag2G C072 C186 Ag 100.0(16) . . . . ?
Ag2G C181 C1T Ag3S 137(3) . . . . ?
Ag2I C08E C2V Ag2L 108(3) . . . . ?
Ag2I C08E C2V C2S -118(17) . . . . ?
Ag2I C233 C1D Ag1P -98(6) . . . . ?
Ag2I C233 C1D C1C 143(14) . . . . ?
Ag2K C1M C1N C1O -169(2) . . . . ?
Ag2K C1M C1N C1P 71(3) . . . . ?
Ag2K C1M C1N C1Q -50(3) . . . . ?
Ag2L C08E C2V C2S 134(18) . . . . ?
Ag2M C0D5 C20 Ag3A -124(7) . . . . ?
Ag2M C0D5 C20 C21 171(16) . . . . ?
Ag2Q C7 C8 Ag3J 83(11) . . . . ?
Ag2Q C36 C41 C42 -65(3) . . . . ?
Ag2Q C36 C41 C43 175(3) . . . . ?
Ag2Q C36 C41 C44 54(3) . . . . ?
Ag2T C113 C2K Ag3Z -104(2) . . . . ?
Ag2T C7 C8 Ag3J -103(3) . . . . ?
Ag2U C175 C240 Ag2V -131(9) . . . . ?
Ag2V C240 C449 C09S 70(5) . . . . ?
Ag2V C240 C449 C0CT -169(4) . . . . ?
Ag2V C240 C449 C429 -39(5) . . . . ?
Ag2X C183 C3F Ag3E -107(6) . . . . ?
Ag2X C183 C3F Ag6 -111(6) . . . . ?
Ag2X C310 C4 Ag3S -88(6) . . . . ?
Ag2X C310 C4 Ag40 95(6) . . . 3_675 ?
Ag2X C310 C16 C0BU -57(5) . . . . ?
Ag2X C310 C16 C32 174(3) . . . . ?
Ag2X C310 C16 C96 54(6) . . . . ?
Ag2Z C097 C0AU Ag3H 87(2) . . . . ?
Ag2Z C097 C0AU Ag3U -154(17) . . . . ?
Ag2Z C097 C508 C343 3(6) . . . . ?
Ag2Z C097 C508 C382 -110(3) . . . . ?
Ag2Z C097 C508 C412 140(3) . . . . ?
Ag32 C0A4 C1H Ag2 -102(3) . . . 3_675 ?
Ag32 C0A4 C1H C1I 116(13) . . . . ?
Ag32 C142 C171 Ag36 -101(4) . . . . ?
Ag32 C142 C171 C15 105(21) . . . . ?
Ag32 C1H C1I C1J 62(3) . . . . ?
Ag32 C1H C1I C1K -58(4) . . . . ?
Ag32 C1H C1I C1L -177(3) . . . . ?
Ag33 C181 C1T Ag3S -137(17) . . . . ?
Ag34 C0A4 C1H Ag32 -135(32) 3_675 . . . ?
Ag34 C0A4 C1H Ag2 123(31) 3_675 . . 3_675 ?
Ag34 C0A4 C1H C1I -19(41) 3_675 . . . ?
Ag35 C0AJ C3A Ag3U 117(21) . . . . ?
Ag36 C07H C3U Ag3O 72(12) . . . . ?
Ag36 C142 C171 C15 -154(22) . . . . ?
Ag36 C171 C15 C0AR -180(3) . . . . ?
Ag36 C171 C15 C0B0 -62(6) . . . . ?
Ag36 C171 C15 C396 63(5) . . . . ?
Ag38 C312 C2D Ag5G 102(2) . . . . ?
Ag39 C0D5 C20 Ag3A 116(4) . . . . ?
Ag39 C0D5 C20 C21 51(23) . . . . ?
Ag39 C183 C3F Ag3E 86(4) 3_675 . . . ?
Ag39 C183 C3F Ag6 82(4) 3_675 . . . ?
Ag3A C07H C3U Ag3O -91(4) . . . . ?
Ag3A C0D5 C20 C21 -65(22) . . . . ?
Ag3A C20 C21 C22 -166(3) . . . . ?
Ag3A C20 C21 C24 70(3) . . . . ?
Ag3A C20 C21 C27 -49(3) . . . . ?
Ag3B C0AK C192 C08P -19(5) . . . . ?
Ag3B C0AK C192 C485 108(4) . . . . ?
Ag3B C0AK C192 C686 -133(3) . . . . ?
Ag3B C0AK C26 Ag1X -140(3) . . . . ?
Ag3B C0AK C26 Ag2C 99(11) . . . . ?
Ag3C C348 C1M Ag2K -103(4) . . . . ?
Ag3C C360 C2G Ag45 -105(3) . . . . ?
Ag3D C091 C09D Ag2L -97(5) . . . . ?
Ag3D C091 C09D Ag3J 89(10) . . . . ?
Ag3D C091 C6 C532 40(6) . . . . ?
Ag3D C091 C6 C1 164(4) . . . . ?
Ag3D C091 C6 C3 -72(5) . . . . ?
Ag3H C328 C562 Ag44 98(5) . . . . ?
Ag3I C312 C2D Ag38 80(27) . . . . ?
Ag3I C312 C2D Ag5G -178(100) . . . . ?
Ag3I C35 C19 Ag4A 137(31) . . . . ?
Ag3J C8 C13 C17 81(3) . . . . ?
Ag3J C8 C13 C18 -38(3) . . . . ?
Ag3J C8 C13 C1A -158(3) . . . . ?
Ag3L C0AJ C3A Ag3U -140(3) . . . . ?
Ag3L C35 C19 Ag4A -95(4) . . . . ?
Ag3M C360 C2G Ag3C -137(23) . . . . ?
Ag3M C360 C2G Ag45 118(22) . . . . ?
Ag3O C348 C1M Ag2K 92(7) . . . . ?
Ag3P C0CC C49 C46 150(24) 3_675 . . . ?
Ag3R C0CC C49 C46 -114(24) . . . . ?
Ag3T C249 C270 C06P -91(3) . . . . ?
Ag3T C249 C270 C368 155(3) . . . . ?
Ag3T C249 C270 C415 33(5) . . . . ?
Ag3Z C09I C249 Ag3T -90(4) . . . . ?
Ag3Z C113 C2K Ag2T 104(2) . . . . ?
Ag40 C0CC C49 C46 21(32) . . . . ?
Ag45 C360 C2G Ag3C 105(3) . . . . ?
Ag5F C312 C2D Ag38 -113(5) . . . . ?
C06B C0BC C90 Ag2E 127(3) . . . . ?
C079 C0BC C90 Ag2E 0(4) . . . . ?
C07K C0B4 C140 Ag1E 62(23) . . . . ?
C07K C0B4 C140 Ag1I 152(22) . . . . ?
C07K C0B4 C140 Ag2K -118(21) . . . . ?
C087 C0BC C90 Ag2E -116(3) . . . . ?
C09D C091 C6 C532 -112(33) . . . . ?
C09D C091 C6 C1 13(36) . . . . ?
C09D C091 C6 C3 136(33) . . . . ?
C0A4 C1H C1I C1J -43(14) . . . . ?
C0A4 C1H C1I C1K -163(14) . . . . ?
C0A4 C1H C1I C1L 78(14) . . . . ?
C0AZ C08G C0BZ Ag0Z -106(18) . . . . ?
C0AZ C08G C0BZ Ag1A -8(28) . . . 3_675 ?
C0AZ C08G C0BZ Ag1E 149(18) . . . . ?
C0BA C0A8 C186 Ag -141(3) . . . . ?
C0BN C0AL C244 Ag0I -46(4) . . . . ?
C0BR C08Q C247 Ag1Z -89(4) . . . . ?
C0BZ C08G C0AZ C07S 40(19) . . . . ?
C0BZ C08G C0AZ C257 169(17) . . . . ?
C0BZ C08G C0AZ C302 -83(18) . . . . ?
C0C4 C0BH C562 Ag44 16(5) . . . . ?
C0D5 C20 C21 C22 -107(22) . . . . ?
C0D5 C20 C21 C24 129(21) . . . . ?
C0D5 C20 C21 C27 10(22) . . . . ?
C142 C171 C15 C0AR -29(23) . . . . ?
C142 C171 C15 C0B0 89(22) . . . . ?
C142 C171 C15 C396 -146(21) . . . . ?
C217 C0A9 C366 C433 -97(19) . . . . ?
C217 C0A9 C366 C595 161(19) . . . . ?
C217 C0A9 C366 C734 39(21) . . . . ?
C234 C0AL C244 Ag0I -162(3) . . . . ?
C291 C08Q C247 Ag1Z 33(6) . . . . ?
C297 C08Q C247 Ag1Z 153(3) . . . . ?
C306 C0A8 C186 Ag -26(4) . . . . ?
C314 C0BH C562 Ag44 150(3) . . . . ?
C325 C0BH C562 Ag44 -99(4) . . . . ?
C330 C0A8 C186 Ag 91(4) . . . . ?
C366 C0A9 C217 Ag0I 41(20) . . . . ?
C366 C0A9 C217 Ag12 -106(21) . . . . ?
C366 C0A9 C217 Ag1L 170(19) . . . . ?
C373 C07K C0B4 Ag1I -60(5) . . . . ?
C373 C07K C0B4 C140 152(21) . . . . ?
C391 C0AL C244 Ag0I 76(3) . . . . ?
C399 C07K C0B4 Ag1I 179(3) . . . . ?
C399 C07K C0B4 C140 31(24) . . . . ?
C416 C07K C0B4 Ag1I 54(5) . . . . ?
C416 C07K C0B4 C140 -94(22) . . . . ?
Ag2 C0A4 C1H Ag32 102(3) 3_675 . . . ?
Ag2 C0A4 C1H C1I -142(12) 3_675 . . . ?
Ag2 C1H C1I C1J -172(4) 3_675 . . . ?
Ag2 C1H C1I C1K 68(4) 3_675 . . . ?
Ag2 C1H C1I C1L -51(4) 3_675 . . . ?
Ag5G C312 C2D Ag38 -102(2) . . . . ?
C59 C063 C2 Ag0I 41(4) . . . . ?
C59 C063 C2 Ag7 149(3) . . . . ?
C103 C063 C2 Ag0I -69(4) . . . . ?
C103 C063 C2 Ag7 40(4) . . . . ?
Ag7 C2 C5 Ag0I -105.8(17) . . . . ?
Ag7 C2 C5 Ag0K 173(11) . . . . ?
C4 C310 C16 C0BU 116(21) . . . . ?
C4 C310 C16 C32 -13(23) . . . . ?
C4 C310 C16 C96 -133(21) . . . . ?
C6 C091 C09D Ag2L 58(35) . . . . ?
C6 C091 C09D Ag3D 154(33) . . . . ?
C6 C091 C09D Ag3J -117(31) . . . . ?
C14 C063 C2 Ag0I 171(3) . . . . ?
C14 C063 C2 Ag7 -81(4) . . . . ?
C16 C310 C4 Ag2X -174(21) . . . . ?
C16 C310 C4 Ag3S 98(21) . . . . ?
C16 C310 C4 Ag40 -79(23) . . . 3_675 ?
Ag4A C19 C1W C1X 159(3) . . . . ?
Ag4A C19 C1W C1Y 39(3) . . . . ?
Ag4A C19 C1W C1Z -81(3) . . . . ?
C1B C1C C1D Ag1P -118(3) . . . . ?
C1B C1C C1D C233 -8(18) . . . . ?
C1E C1C C1D Ag1P 3(4) . . . . ?
C1E C1C C1D C233 113(17) . . . . ?
C1G C1C C1D Ag1P 122(3) . . . . ?
C1G C1C C1D C233 -128(17) . . . . ?
C1R C1S C1T Ag3S 79(3) . . . . ?
C1U C1S C1T Ag3S -157(2) . . . . ?
C1V C1S C1T Ag3S -45(3) . . . . ?
C28 C2A C2D Ag38 106(3) . . . . ?
C28 C2A C2D Ag5G 3(3) . . . . ?
C2B C2A C2D Ag38 -131(3) . . . . ?
C2B C2A C2D Ag5G 126(3) . . . . ?
C2C C2A C2D Ag38 -15(4) . . . . ?
C2C C2A C2D Ag5G -118(3) . . . . ?
C2E C2F C2G Ag3C -171(3) . . . . ?
C2E C2F C2G Ag45 -60(3) . . . . ?
C2H C2F C2G Ag3C -50(4) . . . . ?
C2H C2F C2G Ag45 60(4) . . . . ?
C2I C2F C2G Ag3C 69(3) . . . . ?
C2I C2F C2G Ag45 179(3) . . . . ?
C12 C2J C2K Ag2T -83(3) . . . . ?
C12 C2J C2K Ag3Z 31(3) . . . . ?
C2L C2J C2K Ag2T 38(4) . . . . ?
C2L C2J C2K Ag3Z 151(3) . . . . ?
C2M C2J C2K Ag2T 157(3) . . . . ?
C2M C2J C2K Ag3Z -90(3) . . . . ?
C2N C2O C2P Ag1M 33(3) . . . . ?
C2N C2O C2P C149 -49(18) . . . . ?
C2Q C2O C2P Ag1M 158(2) . . . . ?
C2Q C2O C2P C149 75(18) . . . . ?
C2R C2O C2P Ag1M -92(3) . . . . ?
C2R C2O C2P C149 -174(17) . . . . ?
C1F C2S C2V Ag2L 161(3) . . . . ?
C1F C2S C2V C08E 33(18) . . . . ?
C2T C2S C2V Ag2L -78(3) . . . . ?
C2T C2S C2V C08E 154(18) . . . . ?
C2U C2S C2V Ag2L 41(4) . . . . ?
C2U C2S C2V C08E -87(18) . . . . ?
C2W C2X C2Z Ag1G 35(3) . . . . ?
C2Y C2X C2Z Ag1G -90(3) . . . . ?
C30 C2X C2Z Ag1G 155(2) . . . . ?
C31 C37 C3A Ag3U 54(3) . . . . ?
C38 C37 C3A Ag3U 172(3) . . . . ?
C39 C37 C3A Ag3U -67(3) . . . . ?
C3D C3E C3F Ag3E -18(3) . . . . ?
C3D C3E C3F Ag6 -14(3) . . . . ?
C3G C3E C3F Ag3E 101(3) . . . . ?
C3G C3E C3F Ag6 106(3) . . . . ?
C3H C3E C3F Ag3E -138(2) . . . . ?
C3H C3E C3F Ag6 -134(3) . . . . ?
C3R C3S C3U Ag3O 169(2) . . . . ?
C3T C3S C3U Ag3O 47(3) . . . . ?
C3V C3S C3U Ag3O -71(3) . . . . ?
C3W C3X C3Y Ag3N -20(3) . . . 3_776 ?
C3Z C3X C3Y Ag3N 102(3) . . . 3_776 ?
C40 C3X C3Y Ag3N -143(2) . . . 3_776 ?
C45 C46 C49 C0CC 165(25) . . . . ?
C47 C46 C49 C0CC -73(26) . . . . ?
C48 C46 C49 C0CC 45(26) . . . . ?
Ag43 C328 C562 Ag44 -108(7) . . . . ?
Ag43 C360 C2G Ag3C 126(4) . . . . ?
Ag93 C360 C2G Ag3C 100(4) . . . . ?

loop_
_smtbx_masks_void_nr
_smtbx_masks_void_average_x
_smtbx_masks_void_average_y
_smtbx_masks_void_average_z
_smtbx_masks_void_volume
_smtbx_masks_void_count_electrons
_smtbx_masks_void_content
1 -0.065 -0.036 0.161 153.6 20.3 ?
2 0.065 0.036 0.839 153.6 22.6 ?
3 0.065 0.464 0.339 153.6 23.4 ?
4 -0.065 0.536 0.661 153.6 19.5 ?
5 0.110 0.020 0.016 18.9 0.8 ?
6 0.106 0.164 0.268 17.2 1.0 ?
7 0.106 0.336 0.768 17.2 1.0 ?
8 0.110 0.480 0.516 18.9 0.8 ?
9 0.120 0.539 0.287 7.2 0.0 ?
10 0.500 0.500 1.000 2691.8 726.4 ?
11 0.500 0.000 0.500 2691.8 726.4 ?
12 0.120 0.961 0.787 7.2 0.0 ?
13 0.171 0.219 0.977 10.1 1.7 ?
14 0.171 0.281 0.477 10.1 1.6 ?
15 0.247 0.178 0.493 17.8 2.0 ?
16 0.247 0.322 0.993 17.8 2.0 ?
17 0.252 0.730 0.944 13.8 0.0 ?
18 0.252 0.770 0.444 13.8 0.0 ?
19 0.285 0.059 0.072 9.7 0.0 ?
20 0.285 0.441 0.572 9.7 0.0 ?
21 0.458 0.057 0.472 12.6 2.5 ?
22 0.458 0.443 0.972 12.6 2.1 ?
23 0.542 0.557 0.028 12.6 2.5 ?
24 0.542 0.943 0.528 12.6 2.1 ?
25 0.715 0.559 0.428 9.7 0.0 ?
26 0.715 0.941 0.928 9.7 0.0 ?
27 0.748 0.230 0.556 13.8 0.0 ?
28 0.748 0.270 0.056 13.8 0.0 ?
29 0.753 0.678 0.007 17.8 2.0 ?
30 0.753 0.822 0.507 17.8 2.0 ?
31 0.829 0.719 0.523 10.1 2.3 ?
32 0.829 0.781 0.023 10.1 1.9 ?
33 0.890 -0.020 0.984 18.9 0.9 ?
34 0.890 0.520 0.484 18.9 1.0 ?
35 0.880 0.039 0.213 7.2 0.0 ?
36 0.880 0.461 0.713 7.2 0.0 ?
37 0.894 0.664 0.232 17.2 1.4 ?
38 0.894 0.836 0.732 17.2 1.4 ?
